data_7036915
loop_
_publ_author_name
'Vanhaecht, Stef'
'Jacobs, Jeroen'
'Van Meervelt, Luc'
'Parac-Vogt, Tatjana N'

_publ_section_title
;
 A versatile and highly efficient post-functionalization method for
 grafting organic molecules onto Anderson-type polyoxometalates.
;
_journal_issue 44
_journal_name_full 'Dalton transactions (Cambridge, England : 2003)'
_journal_page_first 19059
_journal_page_last 19062
_journal_paper_doi 10.1039/c5dt03559g
_journal_volume 44
_journal_year 2015
_chemical_formula_moiety '4(C12 H18 Mn Mo6 N8 O26), 11(C16 H36 N), C14.62 H30.23 N, 10(C2 H3 N), 0.5(C2 H6 O)'
_chemical_formula_sum 'C259.62 H531.23 Mn4 Mo24 N54 O104.5'
_chemical_formula_weight 8604.29
_space_group_crystal_system triclinic
_space_group_IT_number 2
_space_group_name_Hall '-P 1'
_space_group_name_H-M_alt 'P -1'
_symmetry_space_group_name_Hall '-P 1'
_symmetry_space_group_name_H-M 'P -1'
_atom_sites_solution_hydrogens geom
_atom_sites_solution_primary direct
_audit_creation_date 2015-09-28
_audit_creation_method
;
Olex2 1.2
(compiled 2015.01.26 svn.r3150 for OlexSys, GUI svn.r4998)
;
_audit_update_record
;
2015-09-28 deposited with the CCDC.
2015-10-07 downloaded from the CCDC.
;
_cell_angle_alpha 112.9562(15)
_cell_angle_beta 91.6469(13)
_cell_angle_gamma 102.4493(12)
_cell_formula_units_Z 2
_cell_length_a 22.0899(3)
_cell_length_b 29.6893(4)
_cell_length_c 31.1610(5)
_cell_measurement_reflns_used 48494
_cell_measurement_temperature 100.01(10)
_cell_measurement_theta_max 29.0940
_cell_measurement_theta_min 3.0150
_cell_volume 18230.2(5)
_computing_cell_refinement
'CrysAlisPro, Agilent Technologies, Version 1.171.36.28 (release 01-02-2013 CrysAlis171 .NET) (compiled Feb 1 2013,16:14:44)'
_computing_data_collection
'CrysAlisPro, Agilent Technologies, Version 1.171.36.28 (release 01-02-2013 CrysAlis171 .NET) (compiled Feb 1 2013,16:14:44)'
_computing_data_reduction
'CrysAlisPro, Agilent Technologies, Version 1.171.36.28 (release 01-02-2013 CrysAlis171 .NET) (compiled Feb 1 2013,16:14:44)'
_computing_molecular_graphics 'Olex2 (Dolomanov et al., 2009)'
_computing_publication_material 'Olex2 (Dolomanov et al., 2009)'
_computing_structure_refinement 'ShelXL (Sheldrick, 2008)'
_computing_structure_solution 'ShelXS (Sheldrick, 2008)'
_diffrn_ambient_temperature 100.01(10)
_diffrn_detector_area_resol_mean 15.9631
_diffrn_measured_fraction_theta_full 0.996
_diffrn_measured_fraction_theta_max 0.996
_diffrn_measurement_details
;
  1 omega  -19.00   25.00   1.0000   60.0000
omega____ theta____ kappa____ phi______ frames
    -      -16.9951  -99.0000 -120.0000 44

  2 omega  -20.00    5.00   1.0000   60.0000
omega____ theta____ kappa____ phi______ frames
    -      -16.9951  -99.0000   90.0000 25

  3 omega   10.00   83.00   1.0000   60.0000
omega____ theta____ kappa____ phi______ frames
    -       18.8701   38.0000   90.0000 73

  4 omega   35.00   95.00   1.0000   60.0000
omega____ theta____ kappa____ phi______ frames
    -       18.8701  178.0000  -60.0000 60

  5 omega  -28.00   33.00   1.0000   60.0000
omega____ theta____ kappa____ phi______ frames
    -       18.8701  -57.0000  -30.0000 61

  6 omega  -37.00   40.00   1.0000   60.0000
omega____ theta____ kappa____ phi______ frames
    -       18.8701  -57.0000  120.0000 77

  7 omega  -54.00   15.00   1.0000   60.0000
omega____ theta____ kappa____ phi______ frames
    -       18.8701  -38.0000  -90.0000 69
;
_diffrn_measurement_device_type 'SuperNova, Single source at offset, Eos'
_diffrn_measurement_method '\w scans'
_diffrn_orient_matrix_UB_11 0.0176105000
_diffrn_orient_matrix_UB_12 0.0092528000
_diffrn_orient_matrix_UB_13 0.0224098000
_diffrn_orient_matrix_UB_21 -0.0199186000
_diffrn_orient_matrix_UB_22 -0.0190577000
_diffrn_orient_matrix_UB_23 0.0049885000
_diffrn_orient_matrix_UB_31 0.0197915000
_diffrn_orient_matrix_UB_32 -0.0163667000
_diffrn_orient_matrix_UB_33 -0.0096838000
_diffrn_radiation_monochromator mirror
_diffrn_radiation_type MoK\a
_diffrn_radiation_wavelength 0.71073
_diffrn_reflns_av_R_equivalents 0.0401
_diffrn_reflns_av_unetI/netI 0.0666
_diffrn_reflns_Laue_measured_fraction_full 0.996
_diffrn_reflns_Laue_measured_fraction_max 0.996
_diffrn_reflns_limit_h_max 26
_diffrn_reflns_limit_h_min -26
_diffrn_reflns_limit_k_max 35
_diffrn_reflns_limit_k_min -35
_diffrn_reflns_limit_l_max 36
_diffrn_reflns_limit_l_min -37
_diffrn_reflns_number 133565
_diffrn_reflns_point_group_measured_fraction_full 0.996
_diffrn_reflns_point_group_measured_fraction_max 0.996
_diffrn_reflns_theta_full 25.000
_diffrn_reflns_theta_max 25.350
_diffrn_reflns_theta_min 2.774
_diffrn_source 'SuperNova (Mo) X-ray Source'
_exptl_absorpt_coefficient_mu 1.008
_exptl_absorpt_correction_T_max 1.00000
_exptl_absorpt_correction_T_min 0.76155
_exptl_absorpt_correction_type multi-scan
_exptl_absorpt_process_details
'CrysAlisPro, Agilent Technologies, Version 1.171.36.28 (release 01-02-2013 CrysAlis171 .NET) (compiled Feb 1 2013,16:14:44) Empirical absorption correction using spherical harmonics, implemented in SCALE3 ABSPACK scaling algorithm.'
_exptl_crystal_colour yellow
_exptl_crystal_colour_primary yellow
_exptl_crystal_density_diffrn 1.567
_exptl_crystal_description block
_exptl_crystal_F_000 8822
_exptl_crystal_size_max 0.4
_exptl_crystal_size_mid 0.2
_exptl_crystal_size_min 0.2
_refine_diff_density_max 2.422
_refine_diff_density_min -2.911
_refine_diff_density_rms 0.166
_refine_ls_extinction_method none
_refine_ls_goodness_of_fit_ref 1.059
_refine_ls_hydrogen_treatment constr
_refine_ls_matrix_type full
_refine_ls_number_parameters 4208
_refine_ls_number_reflns 66545
_refine_ls_number_restraints 4105
_refine_ls_restrained_S_all 1.036
_refine_ls_R_factor_all 0.1199
_refine_ls_R_factor_gt 0.0895
_refine_ls_shift/su_max 0.005
_refine_ls_shift/su_mean 0.000
_refine_ls_structure_factor_coef Fsqd
_refine_ls_weighting_details 'w=1/[\s^2^(Fo^2^)+(0.0258P)^2^+338.8137P+1.0000sin\q/\l] where P=(Fo^2^+2Fc^2^)/3'
_refine_ls_weighting_scheme calc
_refine_ls_wR_factor_gt 0.1731
_refine_ls_wR_factor_ref 0.1918
_reflns_Friedel_coverage 0.000
_reflns_number_gt 48000
_reflns_number_total 66545
_reflns_threshold_expression 'I > 2\s(I)'
_cod_data_source_file c5dt03559g2.cif
_cod_data_source_block tpv1000_sq
_cod_depositor_comments 'Adding full bibliography for 7036915.cif.'
_cod_original_cell_volume 18230.3(5)
_cod_original_formula_sum 'C259.62 H531.23 Mn4 Mo24 N54 O104.50'
_cod_database_code 7036915
_chemical_oxdiff_formula 'C H N O Mo'
_shelx_space_group_comment
;
The symmetry employed for this shelxl refinement is uniquely defined
by the following loop, which should always be used as a source of
symmetry information in preference to the above space-group names.
They are only intended as comments.
;
_reflns_odcompleteness_completeness 99.62
_reflns_odcompleteness_iscentric 1
_reflns_odcompleteness_theta 26.32
_olex2_refinement_description
;
1. Fixed Uiso
 At 1.2 times of:
  All C(H,H) groups, All C(H,H,H,H) groups, All N(H) groups
 At 1.5 times of:
  All C(H,H,H) groups, All C(H,H,H,H,H,H) groups, All O(H) groups
2. Restrained distances
 N20_7-C21_7 = N20_7-C25_7 = N20_7-C29_7 = N20_7-C33_7
 N20_8-C21_8 = N20_8-C25_8 = N20_8-C29_8 = N20_8-C33_8
 N20_9-C21_9 = N20_9-C25_9 = N20_9-C29_9 = N20_9-C33_9
 N20_10-C21_10 = N20_10-C25_10 = N20_10-C29_10 = N20_10-C33_10
 N20_11-C21_11 = N20_11-C25_11 = N20_11-C29_11 = N20_11-C33_11
 N20_12-C21_12 = N20_12-C25_12 = N20_12-C29_12 = N20_12-C33_12
 N20_13-C21_13 = N20_13-C25_13 = N20_13-C29_13 = N20_13-C33_13
 N20_14-C21_14 = N20_14-C25_14 = N20_14-C29_14 = N20_14-C33_14
 N20_15-C21_15 = N20_15-C25_15 = N20_15-C29_15 = N20_15-C33_15
 N20_16-C21_16 = N20_16-C25_16 = N20_16-C29_16 = N20_16-C33_16
 1.522 with sigma of 0.01
 C21_7-C22_7 = C25_7-C26_7 = C29_7-C30_7 = C33_7-C34_7
 C21_8-C22_8 = C25_8-C26_8 = C29_8-C30_8 = C33_8-C34_8
 C21_9-C22_9 = C25_9-C26_9 = C29_9-C30_9 = C33_9-C34_9
 C21_10-C22_10 = C25_10-C26_10 = C29_10-C30_10 = C33_10-C34_10
 C21_11-C22_11 = C25_11-C26_11 = C29_11-C30_11 = C33_11-C34_11
 C21_12-C22_12 = C25_12-C26_12 = C29_12-C30_12 = C33_12-C34_12
 C21_13-C22_13 = C25_13-C26_13 = C29_13-C30_13 = C33_13-C34_13
 C21_14-C22_14 = C25_14-C26_14 = C29_14-C30_14 = C33_14-C34_14
 C21_15-C22_15 = C25_15-C26_15 = C29_15-C30_15 = C33_15-C34_15
 C21_16-C22_16 = C25_16-C26_16 = C29_16-C30_16 = C33_16-C34_16
 1.509 with sigma of 0.01
 C22_7-C23_7 = C26_7-C27_7 = C30_7-C31_7 = C34_7-C35_7
 C22_8-C23_8 = C26_8-C27_8 = C30_8-C31_8 = C34_8-C35_8
 C22_9-C23_9 = C26_9-C27_9 = C30_9-C31_9 = C34_9-C35_9
 C22_10-C23_10 = C26_10-C27_10 = C30_10-C31_10 = C34_10-C35_10
 C22_11-C23_11 = C26_11-C27_11 = C30_11-C31_11 = C34_11-C35_11
 C22_12-C23_12 = C26_12-C27_12 = C30_12-C31_12 = C34_12-C35_12
 C22_13-C23_13 = C26_13-C27_13 = C30_13-C31_13 = C34_13-C35_13
 C22_14-C23_14 = C26_14-C27_14 = C30_14-C31_14 = C34_14-C35_14
 C22_15-C23_15 = C26_15-C27_15 = C30_15-C31_15 = C34_15-C35_15
 C22_16-C23_16 = C26_16-C27_16 = C30_16-C31_16 = C34_16-C35_16
 1.528 with sigma of 0.01
 C23_7-C24_7 = C27_7-C28_7 = C31_7-C32_7 = C35_7-C36_7
 C23_8-C24_8 = C27_8-C28_8 = C31_8-C32_8 = C35_8-C36_8
 C23_9-C24_9 = C27_9-C28_9 = C31_9-C32_9 = C35_9-C36_9
 C23_10-C24_10 = C27_10-C28_10 = C31_10-C32_10 = C35_10-C36_10
 C23_11-C24_11 = C27_11-C28_11 = C31_11-C32_11 = C35_11-C36_11
 C23_12-C24_12 = C27_12-C28_12 = C31_12-C32_12 = C35_12-C36_12
 C23_13-C24_13 = C27_13-C28_13 = C31_13-C32_13 = C35_13-C36_13
 C23_14-C24_14 = C27_14-C28_14 = C31_14-C32_14 = C35_14-C36_14
 C23_15-C24_15 = C27_15-C28_15 = C31_15-C32_15 = C35_15-?
 C23_16-C24_16 = C27_16-C28_16 = C31_16-C32_16 = C35_16-C36_16
 1.478 with sigma of 0.01
 C42_17-C41_17
 C42_18-C41_18
 C42_19-C41_19
 C42_20-C41_20
 C42_22-C41_22
 C42_23-C41_23
 C42_24-C41_24
 C42_25-C41_25
 C42_26-C41_26
 C42_28-C41_28
 C42_21-C41_21
 1.438 with sigma of 0.01
 C41_17-N40_17
 C41_18-N40_18
 C41_19-N40_19
 C41_20-N40_20
 C41_22-N40_22
 C41_23-N40_23
 C41_24-N40_24
 C41_25-N40_25
 C41_26-N40_26
 C41_28-N40_28
 C41_21-N40_21
 1.139 with sigma of 0.01
 C42_17-N40_17
 C42_18-N40_18
 C42_19-N40_19
 C42_20-N40_20
 C42_22-N40_22
 C42_23-N40_23
 C42_24-N40_24
 C42_25-N40_25
 C42_26-N40_26
 C42_28-N40_28
 C42_21-N40_21
 2.572 with sigma of 0.01
 N2_2-N3_2
 1.24 with sigma of 0.01
 N3_2-N4_2
 1.14 with sigma of 0.01
 C6_2-N2_2
 1.47 with sigma of 0.01
 O51_27-C55_27
 1.42 with sigma of 0.01
 C56_27-C55_27
 1.45 with sigma of 0.01
 O51_27-C56_27
 2.39 with sigma of 0.01
3. Uiso/Uaniso restraints and constraints
C26_16: within 1.7A with sigma of 0.02 and sigma for terminal atoms of 0.01
C21_11 \\sim C22_11 \\sim C23_11 \\sim C24_11: within 1.7A with sigma of 0.02
and sigma for terminal atoms of 0.01
C29_11 \\sim C30_11 \\sim C31_11 \\sim C32_11: within 1.7A with sigma of 0.02
and sigma for terminal atoms of 0.01
C33_11 \\sim C34_11 \\sim C35_11 \\sim C36_11: within 1.7A with sigma of 0.02
and sigma for terminal atoms of 0.01
C35_6 \\sim C36_6: within 1.7A with sigma of 0.02 and sigma for terminal atoms
of 0.01
C27_7 \\sim C28_7: within 1.7A with sigma of 0.02 and sigma for terminal atoms
of 0.01
N40_20 \\sim C41_20 \\sim C42_20: within 1.7A with sigma of 0.02 and sigma for
terminal atoms of 0.01
N40_25 \\sim C41_25 \\sim C42_25: within 1.7A with sigma of 0.02 and sigma for
terminal atoms of 0.01
N40_26 \\sim C41_26 \\sim C42_26: within 1.7A with sigma of 0.02 and sigma for
terminal atoms of 0.01
C33_15 \\sim C34_15 \\sim C35_15: within 1.7A with sigma of 0.02 and sigma for
terminal atoms of 0.01
C55_27 \\sim O51_27 \\sim C56_27: within 1.7A with sigma of 0.01 and sigma for
terminal atoms of 0.005
: with sigma of 0.05 and sigma for terminal atoms of 0.1
: with sigma of 0.05 and sigma for terminal atoms of 0.1
Uanis(N40_23) \\sim Ueq, Uanis(C41_23) \\sim Ueq, Uanis(C42_23) \\sim Ueq: with
sigma of 0.05 and sigma for terminal atoms of 0.1
4. Rigid body (RIGU) restrains
 All non-hydrogen atoms
 with sigma for 1-2 distances of 0.004 and sigma for 1-3 distances of 0.004
5. Others
 Sof(H6BC)=Sof(H6BD)=Sof(N2)=Sof(N3)=Sof(N4)=1-FVAR(1)
 Sof(H6AA)=Sof(H6AB)=Sof(N2)=Sof(N3)=Sof(N4)=FVAR(1)
 Sof(H25C)=Sof(H25D)=Sof(C26)=Sof(H26C)=Sof(H26D)=Sof(C27)=Sof(H27C)=Sof(H27D)=
 Sof(C28)=Sof(H28D)=Sof(H28E)=Sof(H28F)=1-FVAR(2)
 Sof(H25A)=Sof(H25B)=Sof(C26)=Sof(H26A)=Sof(H26B)=Sof(C27)=Sof(H27A)=Sof(H27B)=
 Sof(C28)=Sof(H28A)=Sof(H28B)=Sof(H28C)=FVAR(2)
 Sof(H29C)=Sof(H29D)=Sof(C30)=Sof(H30C)=Sof(H30D)=Sof(C31)=Sof(H31C)=Sof(H31D)=
 Sof(C32)=Sof(H32D)=Sof(H32E)=Sof(H32F)=1-FVAR(3)
 Sof(H29A)=Sof(H29B)=Sof(C30)=Sof(H30A)=Sof(H30B)=Sof(C31)=Sof(H31A)=Sof(H31B)=
 Sof(C32)=Sof(H32A)=Sof(H32B)=Sof(H32C)=FVAR(3)
 Sof(C21)=Sof(H21C)=Sof(H21D)=Sof(C22)=Sof(H22C)=Sof(H22D)=Sof(C23)=Sof(H23C)=
 Sof(H23D)=Sof(C24)=Sof(H24D)=Sof(H24E)=Sof(H24F)=1-FVAR(4)
 Sof(C21)=Sof(H21A)=Sof(H21B)=Sof(C22)=Sof(H22A)=Sof(H22B)=Sof(C23)=Sof(H23A)=
 Sof(H23B)=Sof(C24)=Sof(H24A)=Sof(H24B)=Sof(H24C)=FVAR(4)
 Sof(C29)=Sof(H29C)=Sof(H29D)=Sof(C30)=Sof(H30C)=Sof(H30D)=Sof(C31)=Sof(H31C)=
 Sof(H31D)=Sof(C32)=Sof(H32D)=Sof(H32E)=Sof(H32F)=1-FVAR(5)
 Sof(C29)=Sof(H29A)=Sof(H29B)=Sof(C30)=Sof(H30A)=Sof(H30B)=Sof(C31)=Sof(H31A)=
 Sof(H31B)=Sof(C32)=Sof(H32A)=Sof(H32B)=Sof(H32C)=FVAR(5)
 Sof(C25)=Sof(H25C)=Sof(H25D)=Sof(C26)=Sof(H26C)=Sof(H26D)=Sof(C27)=Sof(H27C)=
 Sof(H27D)=Sof(C28)=Sof(H28D)=Sof(H28E)=Sof(H28F)=1-FVAR(6)
 Sof(C25)=Sof(H25A)=Sof(H25B)=Sof(C26)=Sof(H26A)=Sof(H26B)=Sof(C27)=Sof(H27A)=
 Sof(H27B)=Sof(C28)=Sof(H28A)=Sof(H28B)=Sof(H28C)=FVAR(6)
 Sof(H25C)=Sof(H25D)=Sof(C26)=Sof(H26C)=Sof(H26D)=Sof(C27)=Sof(H27C)=Sof(H27D)=
 Sof(C28)=Sof(H28D)=Sof(H28E)=Sof(H28F)=1-FVAR(7)
 Sof(H25A)=Sof(H25B)=Sof(C26)=Sof(H26A)=Sof(H26B)=Sof(C27)=Sof(H27A)=Sof(H27B)=
 Sof(C28)=Sof(H28A)=Sof(H28B)=Sof(H28C)=FVAR(7)
 Sof(N40)=Sof(C41)=Sof(H42D)=Sof(H42E)=Sof(H42F)=1-FVAR(8)
 Sof(N40)=Sof(C41)=Sof(H42A)=Sof(H42B)=Sof(H42C)=FVAR(8)
 Sof(H23C)=Sof(H23D)=Sof(C24)=Sof(H24D)=Sof(H24E)=Sof(H24F)=1-FVAR(9)
 Sof(H23A)=Sof(H23B)=Sof(C24)=Sof(H24A)=Sof(H24B)=Sof(H24C)=FVAR(9)
 Sof(H27C)=Sof(H27D)=Sof(C28)=Sof(H28D)=Sof(H28E)=Sof(H28F)=1-FVAR(10)
 Sof(H27A)=Sof(H27B)=Sof(C28)=Sof(H28A)=Sof(H28B)=Sof(H28C)=FVAR(10)
 Sof(H33C)=Sof(H33D)=Sof(C34)=1-FVAR(11)
 Sof(H33A)=Sof(H33B)=Sof(C34)=Sof(H34A)=Sof(H34B)=Sof(C35)=FVAR(11)
 Sof(N40)=Sof(C41)=Sof(C42)=Sof(H42D)=Sof(H42E)=Sof(H42F)=1-FVAR(12)
 Sof(N40)=Sof(C41)=Sof(C42)=Sof(H42A)=Sof(H42B)=Sof(H42C)=FVAR(12)
 Sof(N40)=Sof(C41)=Sof(H42D)=Sof(H42E)=Sof(H42F)=1-FVAR(13)
 Sof(N40)=Sof(C41)=Sof(H42A)=Sof(H42B)=Sof(H42C)=FVAR(13)
 Sof(C41)=Sof(C42)=Sof(H42D)=Sof(H42E)=Sof(H42F)=1-FVAR(14)
 Sof(C41)=Sof(C42)=Sof(H42A)=Sof(H42B)=Sof(H42C)=FVAR(14)
 Sof(C41)=Sof(C42)=Sof(H42D)=Sof(H42E)=Sof(H42F)=1-FVAR(15)
 Sof(C41)=Sof(C42)=Sof(H42A)=Sof(H42B)=Sof(H42C)=FVAR(15)
 Fixed Sof: O51(0.5) H51(0.5) C55(0.5) H55A(0.5) H55B(0.5) C56(0.5) H56A(0.5)
 H56B(0.5) H56C(0.5) N40(0.5) C41(0.5) C42(0.5) H42A(0.5) H42B(0.5) H42C(0.5)
 N40(0.5) C41(0.5) C42(0.5) H42A(0.5) H42B(0.5) H42C(0.5)
6.a Secondary CH2 refined with riding coordinates:
 C1(H1A,H1B), C2(H2A,H2B), C3(H3A,H3B), C6(H6A,H6B), C7(H7A,H7B), C8(H8A,H8B),
 C9(H9A,H9B), C12(H12A,H12B), C1(H1A,H1B), C2(H2A,H2B), C3(H3A,H3B), C6(H6AA,
 H6AB), C6(H6BC,H6BD), C7(H7A,H7B), C8(H8A,H8B), C9(H9A,H9B), C12(H12A,H12B),
 C1(H1A,H1B), C2(H2A,H2B), C3(H3A,H3B), C6(H6A,H6B), C7(H7A,H7B), C8(H8A,H8B),
 C9(H9A,H9B), C12(H12A,H12B), C1(H1A,H1B), C2(H2A,H2B), C3(H3A,H3B), C6(H6A,
 H6B), C7(H7A,H7B), C8(H8A,H8B), C9(H9A,H9B), C12(H12A,H12B), C21(H21A,H21B),
 C22(H22A,H22B), C23(H23A,H23B), C25(H25A,H25B), C26(H26A,H26B), C27(H27A,H27B),
  C29(H29A,H29B), C30(H30A,H30B), C31(H31A,H31B), C33(H33A,H33B), C34(H34A,
 H34B), C35(H35A,H35B), C21(H21A,H21B), C22(H22A,H22B), C23(H23A,H23B),
 C25(H25A,H25B), C26(H26A,H26B), C27(H27A,H27B), C29(H29A,H29B), C29(H29C,H29D),
  C30(H30A,H30B), C31(H31A,H31B), C30(H30C,H30D), C31(H31C,H31D), C33(H33A,
 H33B), C34(H34A,H34B), C35(H35A,H35B), C21(H21A,H21B), C22(H22A,H22B),
 C23(H23A,H23B), C25(H25A,H25B), C26(H26A,H26B), C27(H27A,H27B), C27(H27C,H27D),
  C29(H29A,H29B), C30(H30A,H30B), C31(H31A,H31B), C33(H33A,H33B), C34(H34A,
 H34B), C35(H35A,H35B), C21(H21A,H21B), C22(H22A,H22B), C23(H23A,H23B),
 C25(H25A,H25B), C26(H26A,H26B), C27(H27A,H27B), C29(H29A,H29B), C30(H30A,H30B),
  C31(H31A,H31B), C33(H33A,H33B), C34(H34A,H34B), C35(H35A,H35B), C21(H21A,
 H21B), C22(H22A,H22B), C23(H23A,H23B), C23(H23C,H23D), C25(H25A,H25B),
 C26(H26A,H26B), C27(H27A,H27B), C25(H25C,H25D), C26(H26C,H26D), C27(H27C,H27D),
  C29(H29A,H29B), C30(H30A,H30B), C31(H31A,H31B), C33(H33A,H33B), C34(H34A,
 H34B), C35(H35A,H35B), C21(H21A,H21B), C22(H22A,H22B), C23(H23A,H23B),
 C25(H25A,H25B), C25(H25C,H25D), C26(H26A,H26B), C27(H27A,H27B), C26(H26C,H26D),
  C27(H27C,H27D), C29(H29A,H29B), C30(H30A,H30B), C31(H31A,H31B), C33(H33A,
 H33B), C34(H34A,H34B), C35(H35A,H35B), C21(H21A,H21B), C22(H22A,H22B),
 C23(H23A,H23B), C21(H21C,H21D), C22(H22C,H22D), C23(H23C,H23D), C25(H25A,H25B),
  C26(H26A,H26B), C27(H27A,H27B), C29(H29A,H29B), C30(H30A,H30B), C31(H31A,
 H31B), C29(H29C,H29D), C30(H30C,H30D), C31(H31C,H31D), C33(H33A,H33B),
 C34(H34A,H34B), C35(H35A,H35B), C21(H21A,H21B), C22(H22A,H22B), C23(H23A,H23B),
  C25(H25A,H25B), C26(H26A,H26B), C27(H27A,H27B), C29(H29A,H29B), C30(H30A,
 H30B), C31(H31A,H31B), C33(H33A,H33B), C34(H34A,H34B), C35(H35A,H35B),
 C21(H21A,H21B), C22(H22A,H22B), C23(H23A,H23B), C25(H25A,H25B), C26(H26A,H26B),
  C27(H27A,H27B), C29(H29A,H29B), C30(H30A,H30B), C31(H31A,H31B), C33(H33A,
 H33B), C34(H34A,H34B), C35(H35A,H35B), C21(H21A,H21B), C22(H22A,H22B),
 C23(H23A,H23B), C25(H25A,H25B), C26(H26A,H26B), C27(H27A,H27B), C29(H29A,H29B),
  C30(H30A,H30B), C31(H31A,H31B), C33(H33A,H33B), C34(H34A,H34B), C35(H35A,
 H35B), C21(H21A,H21B), C22(H22A,H22B), C23(H23A,H23B), C25(H25A,H25B),
 C26(H26A,H26B), C27(H27A,H27B), C29(H29A,H29B), C30(H30A,H30B), C31(H31A,H31B),
  C33(H33A,H33B), C33(H33C,H33D), C34(H34A,H34B), C21(H21A,H21B), C22(H22A,
 H22B), C23(H23A,H23B), C25(H25A,H25B), C25(H25C,H25D), C26(H26A,H26B),
 C27(H27A,H27B), C26(H26C,H26D), C27(H27C,H27D), C29(H29A,H29B), C30(H30A,H30B),
  C31(H31A,H31B), C33(H33A,H33B), C34(H34A,H34B), C35(H35A,H35B), C55(H55A,H55B)
6.b Aromatic/amide H refined with riding coordinates:
 N1(H1), N5(H5), N1(H1), N5(H5), N1(H1), N5(H5), N1(H1), N5(H5)
6.c Idealised Me refined as rotating group:
 C24(H24A,H24B,H24C), C28(H28A,H28B,H28C), C32(H32A,H32B,H32C), C36(H36A,H36B,
 H36C), C24(H24A,H24B,H24C), C28(H28A,H28B,H28C), C32(H32A,H32B,H32C), C32(H32D,
 H32E,H32F), C36(H36A,H36B,H36C), C24(H24A,H24B,H24C), C28(H28A,H28B,H28C),
 C28(H28D,H28E,H28F), C32(H32A,H32B,H32C), C36(H36A,H36B,H36C), C24(H24A,H24B,
 H24C), C28(H28A,H28B,H28C), C32(H32A,H32B,H32C), C36(H36A,H36B,H36C), C24(H24A,
 H24B,H24C), C24(H24D,H24E,H24F), C28(H28A,H28B,H28C), C28(H28D,H28E,H28F),
 C32(H32A,H32B,H32C), C36(H36A,H36B,H36C), C24(H24A,H24B,H24C), C28(H28A,H28B,
 H28C), C28(H28D,H28E,H28F), C32(H32A,H32B,H32C), C36(H36A,H36B,H36C), C24(H24A,
 H24B,H24C), C24(H24D,H24E,H24F), C28(H28A,H28B,H28C), C32(H32A,H32B,H32C),
 C32(H32D,H32E,H32F), C36(H36A,H36B,H36C), C24(H24A,H24B,H24C), C28(H28A,H28B,
 H28C), C32(H32A,H32B,H32C), C36(H36A,H36B,H36C), C24(H24A,H24B,H24C), C28(H28A,
 H28B,H28C), C32(H32A,H32B,H32C), C36(H36A,H36B,H36C), C24(H24A,H24B,H24C),
 C28(H28A,H28B,H28C), C32(H32A,H32B,H32C), C36(H36A,H36B,H36C), C24(H24A,H24B,
 H24C), C28(H28A,H28B,H28C), C32(H32A,H32B,H32C), C24(H24A,H24B,H24C), C28(H28A,
 H28B,H28C), C28(H28D,H28E,H28F), C32(H32A,H32B,H32C), C36(H36A,H36B,H36C),
 C42(H42A,H42B,H42C), C42(H42A,H42B,H42C), C42(H42D,H42E,H42F), C42(H42A,H42B,
 H42C), C42(H42A,H42B,H42C), C42(H42D,H42E,H42F), C42(H42A,H42B,H42C), C42(H42A,
 H42B,H42C), C42(H42D,H42E,H42F), C42(H42A,H42B,H42C), C42(H42A,H42B,H42C),
 C42(H42D,H42E,H42F), C42(H42A,H42B,H42C), C42(H42D,H42E,H42F), C56(H56A,H56B,
 H56C), C42(H42A,H42B,H42C), C42(H42A,H42B,H42C)
6.d Idealised tetrahedral OH refined as rotating group:
 O51(H51)
;
_shelx_shelxl_version_number 2014/7
_olex2_submission_special_instructions 'No special instructions were received'

loop_
_space_group_symop_operation_xyz
'x, y, z'
'-x, -y, -z'

loop_
_atom_site_label
_atom_site_type_symbol
_atom_site_fract_x
_atom_site_fract_y
_atom_site_fract_z
_atom_site_U_iso_or_equiv
_atom_site_adp_type
_atom_site_occupancy
_atom_site_site_symmetry_order
_atom_site_calc_flag
_atom_site_refinement_flags_posn
_atom_site_refinement_flags_adp
_atom_site_refinement_flags_occupancy
_atom_site_disorder_assembly
_atom_site_disorder_group
Mn1_1 Mn 0.54329(5) 0.66721(4) 0.62941(4) 0.0076(2) Uiso 1 1 d . . . . .
Mo1_1 Mo 0.64408(3) 0.76872(3) 0.62514(3) 0.01892(16) Uani 1 1 d . U . . .
Mo2_1 Mo 0.50972(3) 0.71424(3) 0.55209(3) 0.01722(15) Uani 1 1 d . U . . .
Mo3_1 Mo 0.41192(3) 0.61179(3) 0.55566(3) 0.01747(16) Uani 1 1 d . U . . .
Mo4_1 Mo 0.44312(3) 0.56593(3) 0.63462(3) 0.01904(16) Uani 1 1 d . U . . .
Mo5_1 Mo 0.57776(3) 0.62056(3) 0.70662(3) 0.01965(16) Uani 1 1 d . U . . .
Mo6_1 Mo 0.67504(3) 0.72475(3) 0.70492(3) 0.02033(16) Uani 1 1 d . U . . .
O1_1 O 0.5603(3) 0.7699(2) 0.6046(2) 0.0192(12) Uani 1 1 d . U . . .
O2_1 O 0.5857(2) 0.6862(2) 0.5781(2) 0.0204(12) Uani 1 1 d . U . . .
O3_1 O 0.4715(3) 0.6424(2) 0.5252(2) 0.0198(12) Uani 1 1 d . U . . .
O4_1 O 0.4721(2) 0.6882(2) 0.61282(19) 0.0153(11) Uani 1 1 d . U . . .
O5_1 O 0.3954(2) 0.6012(2) 0.6118(2) 0.0195(12) Uani 1 1 d . U . . .
O6_1 O 0.5021(2) 0.5990(2) 0.58397(18) 0.0152(11) Uani 1 1 d . U . . .
O7_1 O 0.5256(3) 0.5643(2) 0.6534(2) 0.0190(12) Uani 1 1 d . U . . .
O8_1 O 0.4997(2) 0.6481(2) 0.68002(19) 0.0175(12) Uani 1 1 d . U . . .
O9_1 O 0.6152(3) 0.6923(2) 0.73362(19) 0.0202(12) Uani 1 1 d . U . . .
O10_1 O 0.6140(2) 0.6462(2) 0.64538(19) 0.0169(11) Uani 1 1 d . U . . .
O11_1 O 0.6918(3) 0.7339(2) 0.6478(2) 0.0203(12) Uani 1 1 d . U . . .
O12_1 O 0.5845(2) 0.7356(2) 0.67447(19) 0.0164(11) Uani 1 1 d . U . . .
O13_1 O 0.6842(3) 0.7738(2) 0.5802(2) 0.0284(14) Uani 1 1 d . U . . .
O14_1 O 0.6627(3) 0.8270(2) 0.6698(2) 0.0292(14) Uani 1 1 d . U . . .
O15_1 O 0.5433(3) 0.7197(2) 0.5049(2) 0.0286(14) Uani 1 1 d . U . . .
O16_1 O 0.4446(3) 0.7379(2) 0.5544(2) 0.0248(13) Uani 1 1 d . U . . .
O17_1 O 0.3504(3) 0.6368(3) 0.5514(2) 0.0340(16) Uani 1 1 d . U . . .
O18_1 O 0.3930(3) 0.5509(2) 0.5144(2) 0.0273(14) Uani 1 1 d . U . . .
O19_1 O 0.4210(3) 0.5065(2) 0.5908(2) 0.0282(14) Uani 1 1 d . U . . .
O20_1 O 0.4031(3) 0.5628(2) 0.6800(2) 0.0286(14) Uani 1 1 d . U . . .
O21_1 O 0.5423(3) 0.6151(2) 0.7527(2) 0.0317(15) Uani 1 1 d . U . . .
O22_1 O 0.6424(3) 0.5968(2) 0.7055(2) 0.0295(15) Uani 1 1 d . U . . .
O23_1 O 0.7379(3) 0.7011(3) 0.7100(2) 0.0338(16) Uani 1 1 d . U . . .
O24_1 O 0.6930(3) 0.7849(2) 0.7467(2) 0.0318(15) Uani 1 1 d . U . . .
C1_1 C 0.6119(4) 0.6475(3) 0.5458(3) 0.0202(17) Uani 1 1 d . U . . .
H1A_1 H 0.6563 0.6624 0.5451 0.024 Uiso 1 1 calc R U . . .
H1B_1 H 0.5897 0.6358 0.5138 0.024 Uiso 1 1 calc R U . . .
C2_1 C 0.5401(4) 0.5710(3) 0.5525(3) 0.0205(18) Uani 1 1 d . U . . .
H2A_1 H 0.5209 0.5597 0.5198 0.025 Uiso 1 1 calc R U . . .
H2B_1 H 0.5408 0.5406 0.5583 0.025 Uiso 1 1 calc R U . . .
C3_1 C 0.6426(4) 0.6155(3) 0.6069(3) 0.0220(18) Uani 1 1 d . U . . .
H3A_1 H 0.6437 0.5840 0.6105 0.026 Uiso 1 1 calc R U . . .
H3B_1 H 0.6863 0.6340 0.6088 0.026 Uiso 1 1 calc R U . . .
C4_1 C 0.6080(4) 0.6018(3) 0.5580(3) 0.0174(16) Uani 1 1 d . U . . .
C5_1 C 0.6973(4) 0.5769(3) 0.5160(3) 0.0219(18) Uani 1 1 d . U . . .
C6_1 C 0.7158(4) 0.5332(4) 0.4768(3) 0.032(2) Uani 1 1 d . U . . .
H6A_1 H 0.7046 0.5027 0.4835 0.038 Uiso 1 1 calc R U . . .
H6B_1 H 0.6916 0.5258 0.4466 0.038 Uiso 1 1 calc R U . . .
C7_1 C 0.4433(4) 0.7184(3) 0.6509(3) 0.0208(17) Uani 1 1 d . U . . .
H7A_1 H 0.3997 0.6997 0.6489 0.025 Uiso 1 1 calc R U . . .
H7B_1 H 0.4419 0.7498 0.6472 0.025 Uiso 1 1 calc R U . . .
C8_1 C 0.4722(4) 0.6863(3) 0.7120(3) 0.0204(17) Uani 1 1 d . U . . .
H8A_1 H 0.4930 0.6977 0.7443 0.024 Uiso 1 1 calc R U . . .
H8B_1 H 0.4275 0.6711 0.7115 0.024 Uiso 1 1 calc R U . . .
C9_1 C 0.5458(4) 0.7636(3) 0.7056(3) 0.0212(18) Uani 1 1 d . U . . .
H9A_1 H 0.5451 0.7938 0.6995 0.025 Uiso 1 1 calc R U . . .
H9B_1 H 0.5647 0.7753 0.7385 0.025 Uiso 1 1 calc R U . . .
C10_1 C 0.4777(4) 0.7324(3) 0.6997(3) 0.0186(16) Uani 1 1 d . U . . .
C11_1 C 0.4597(4) 0.7899(3) 0.7791(3) 0.0245(19) Uani 1 1 d . U . . .
C12_1 C 0.4190(5) 0.8270(4) 0.8030(3) 0.034(2) Uani 1 1 d . U . . .
H12A_1 H 0.4295 0.8561 0.7943 0.041 Uiso 1 1 calc R U . . .
H12B_1 H 0.3744 0.8098 0.7915 0.041 Uiso 1 1 calc R U . . .
N1_1 N 0.6375(3) 0.5668(3) 0.5229(2) 0.0205(15) Uani 1 1 d . U . . .
H1_1 H 0.6139 0.5367 0.5049 0.025 Uiso 1 1 calc R U . . .
N2_1 N 0.7823(3) 0.5443(3) 0.4723(3) 0.0302(17) Uani 1 1 d . U . . .
N3_1 N 0.8160(4) 0.5523(3) 0.5079(3) 0.0358(19) Uani 1 1 d . U . . .
N4_1 N 0.8510(5) 0.5585(4) 0.5395(4) 0.062(3) Uani 1 1 d . U . . .
N5_1 N 0.4435(3) 0.7663(3) 0.7324(2) 0.0197(15) Uani 1 1 d . U . . .
H5_1 H 0.4103 0.7712 0.7204 0.024 Uiso 1 1 calc R U . . .
N6_1 N 0.4284(5) 0.8451(4) 0.8542(3) 0.046(2) Uani 1 1 d . U . . .
N7_1 N 0.4839(6) 0.8658(4) 0.8724(3) 0.051(2) Uani 1 1 d . U . . .
N8_1 N 0.5296(7) 0.8855(5) 0.8951(4) 0.085(4) Uani 1 1 d . U . . .
O25_1 O 0.7357(3) 0.6169(2) 0.5371(2) 0.0297(15) Uani 1 1 d . U . . .
O26_1 O 0.5017(3) 0.7843(2) 0.8014(2) 0.0316(15) Uani 1 1 d . U . . .
Mn1_2 Mn 0.28083(5) 0.17120(4) 0.87534(4) 0.0050(2) Uiso 1 1 d . . . . .
Mo1_2 Mo 0.38237(3) 0.27317(3) 0.87722(3) 0.01760(15) Uani 1 1 d . U . . .
Mo2_2 Mo 0.25440(3) 0.21955(3) 0.79699(3) 0.01836(16) Uani 1 1 d . U . . .
Mo3_2 Mo 0.15180(3) 0.11796(3) 0.79582(2) 0.01701(15) Uani 1 1 d . U . . .
Mo4_2 Mo 0.17951(3) 0.06829(3) 0.87224(3) 0.01631(15) Uani 1 1 d . U . . .
Mo5_2 Mo 0.30658(3) 0.12239(3) 0.95334(3) 0.01729(15) Uani 1 1 d . U . . .
Mo6_2 Mo 0.41001(3) 0.22338(3) 0.95453(2) 0.01632(15) Uani 1 1 d . U . . .
O1_2 O 0.3006(2) 0.2738(2) 0.8524(2) 0.0175(11) Uani 1 1 d . U . . .
O2_2 O 0.3277(3) 0.1897(2) 0.82951(19) 0.0169(11) Uani 1 1 d . U . . .
O3_2 O 0.2159(3) 0.1482(2) 0.76782(19) 0.0189(12) Uani 1 1 d . U . . .
O4_2 O 0.2090(2) 0.19407(19) 0.85363(18) 0.0147(11) Uani 1 1 d . U . . .
O5_2 O 0.1327(3) 0.1050(2) 0.85010(19) 0.0188(12) Uani 1 1 d . U . . .
O6_2 O 0.2420(2) 0.1027(2) 0.82711(19) 0.0170(11) Uani 1 1 d . U . . .
O7_2 O 0.2597(3) 0.0672(2) 0.8960(2) 0.0199(12) Uani 1 1 d . U . . .
O8_2 O 0.2331(2) 0.1521(2) 0.92049(18) 0.0147(11) Uani 1 1 d . U . . .
O9_2 O 0.3454(3) 0.1929(2) 0.98259(19) 0.0180(12) Uani 1 1 d . U . . .
O10_2 O 0.3510(3) 0.14744(19) 0.89649(19) 0.0170(12) Uani 1 1 d . U . . .
O11_2 O 0.4285(2) 0.2375(2) 0.90033(19) 0.0165(11) Uani 1 1 d . U . . .
O12_2 O 0.3195(2) 0.2389(2) 0.92273(18) 0.0149(11) Uani 1 1 d . U . . .
O13_2 O 0.4262(3) 0.2777(2) 0.8347(2) 0.0293(14) Uani 1 1 d . U . . .
O14_2 O 0.4011(3) 0.3320(2) 0.9218(2) 0.0271(14) Uani 1 1 d . U . . .
O15_2 O 0.3004(3) 0.2233(3) 0.7546(2) 0.0332(15) Uani 1 1 d . U . . .
O16_2 O 0.1938(3) 0.2449(2) 0.7903(2) 0.0322(15) Uani 1 1 d . U . . .
O17_2 O 0.0923(3) 0.1447(3) 0.7906(2) 0.0296(14) Uani 1 1 d . U . . .
O18_2 O 0.1333(3) 0.0583(2) 0.7530(2) 0.0314(15) Uani 1 1 d . U . . .
O19_2 O 0.1618(3) 0.0108(2) 0.8257(2) 0.0268(14) Uani 1 1 d . U . . .
O20_2 O 0.1351(3) 0.0617(2) 0.9145(2) 0.0240(13) Uani 1 1 d . U . . .
O21_2 O 0.2589(3) 0.1173(2) 0.9943(2) 0.0283(14) Uani 1 1 d . U . . .
O22_2 O 0.3657(3) 0.0953(2) 0.9591(2) 0.0291(14) Uani 1 1 d . U . . .
O23_2 O 0.4709(3) 0.1982(2) 0.9599(2) 0.0266(14) Uani 1 1 d . U . . .
O24_2 O 0.4278(3) 0.2825(2) 0.9988(2) 0.0257(14) Uani 1 1 d . U . . .
C1_2 C 0.3611(4) 0.1542(3) 0.8007(3) 0.0215(17) Uani 1 1 d . U . . .
H1A_2 H 0.4062 0.1710 0.8066 0.026 Uiso 1 1 calc R U . . .
H1B_2 H 0.3468 0.1446 0.7672 0.026 Uiso 1 1 calc R U . . .
C2_2 C 0.2828(4) 0.0764(3) 0.7977(3) 0.0216(18) Uani 1 1 d . U . . .
H2A_2 H 0.2687 0.0687 0.7646 0.026 Uiso 1 1 calc R U . . .
H2B_2 H 0.2793 0.0439 0.8006 0.026 Uiso 1 1 calc R U . . .
C3_2 C 0.3792(4) 0.1151(3) 0.8593(3) 0.0229(18) Uani 1 1 d . U . . .
H3A_2 H 0.3736 0.0822 0.8616 0.027 Uiso 1 1 calc R U . . .
H3B_2 H 0.4246 0.1305 0.8638 0.027 Uiso 1 1 calc R U . . .
C4_2 C 0.3520(4) 0.1060(3) 0.8098(3) 0.0197(16) Uani 1 1 d . U . . .
C5_2 C 0.4470(4) 0.0839(3) 0.7746(3) 0.0252(19) Uani 1 1 d . U . . .
C6_2 C 0.4685(4) 0.0392(3) 0.7377(4) 0.040(3) Uani 1 1 d D U . . .
H6AA_2 H 0.4568 0.0095 0.7456 0.047 Uiso 0.57(2) 1 calc R U P A 1
H6AB_2 H 0.4462 0.0302 0.7064 0.047 Uiso 0.57(2) 1 calc R U P A 1
H6BC_2 H 0.4678 0.0129 0.7499 0.047 Uiso 0.43(2) 1 calc R U P A 2
H6BD_2 H 0.4390 0.0242 0.7084 0.047 Uiso 0.43(2) 1 calc R U P A 2
C7_2 C 0.1812(4) 0.2258(3) 0.8906(3) 0.0184(16) Uani 1 1 d . U . . .
H7A_2 H 0.1361 0.2098 0.8868 0.022 Uiso 1 1 calc R U . . .
H7B_2 H 0.1854 0.2584 0.8878 0.022 Uiso 1 1 calc R U . . .
C8_2 C 0.2002(4) 0.1876(3) 0.9491(3) 0.0182(16) Uani 1 1 d . U . . .
H8A_2 H 0.2142 0.1970 0.9826 0.022 Uiso 1 1 calc R U . . .
H8B_2 H 0.1550 0.1711 0.9431 0.022 Uiso 1 1 calc R U . . .
C9_2 C 0.2791(4) 0.2660(3) 0.9520(3) 0.0164(16) Uani 1 1 d . U . . .
H9A_2 H 0.2826 0.2982 0.9486 0.020 Uiso 1 1 calc R U . . .
H9B_2 H 0.2933 0.2742 0.9852 0.020 Uiso 1 1 calc R U . . .
C10_2 C 0.2100(4) 0.2362(3) 0.9401(3) 0.0156(15) Uani 1 1 d . U . . .
C11_2 C 0.1795(4) 0.2873(3) 1.0185(3) 0.0198(17) Uani 1 1 d . U . . .
C12_2 C 0.1386(4) 0.3241(4) 1.0403(3) 0.027(2) Uani 1 1 d . U . . .
H12A_2 H 0.1515 0.3535 1.0320 0.033 Uiso 1 1 calc R U . . .
H12B_2 H 0.0946 0.3072 1.0266 0.033 Uiso 1 1 calc R U . . .
N1_2 N 0.3850(3) 0.0724(3) 0.7764(2) 0.0216(16) Uani 1 1 d . U . . .
H1_2 H 0.3628 0.0428 0.7562 0.026 Uiso 1 1 calc R U . . .
N2_2 N 0.5356(4) 0.0510(6) 0.7357(6) 0.025(5) Uiso 0.57(2) 1 d D . P A 1
N3_2 N 0.5644(7) 0.0593(7) 0.7731(5) 0.041(5) Uiso 0.57(2) 1 d D . P A 1
N4_2 N 0.6005(10) 0.0697(9) 0.8043(7) 0.080(8) Uiso 0.57(2) 1 d D . P A 1
N2_2 N 0.5320(6) 0.0559(10) 0.7273(7) 0.038(8) Uiso 0.43(2) 1 d D . P A 2
N3_2 N 0.5736(8) 0.0774(8) 0.7613(6) 0.026(5) Uiso 0.43(2) 1 d D . P A 2
N4_2 N 0.6150(10) 0.0998(10) 0.7901(8) 0.066(9) Uiso 0.43(2) 1 d D . P A 2
N5_2 N 0.1732(3) 0.2688(2) 0.9711(2) 0.0175(14) Uani 1 1 d . U . . .
H5_2 H 0.1445 0.2769 0.9573 0.021 Uiso 1 1 calc R U . . .
N6_2 N 0.1428(4) 0.3422(3) 1.0915(3) 0.0335(18) Uani 1 1 d . U . . .
N7_2 N 0.1961(5) 0.3663(3) 1.1119(3) 0.0361(19) Uani 1 1 d . U . . .
N8_2 N 0.2428(5) 0.3899(4) 1.1343(4) 0.060(3) Uani 1 1 d . U . . .
O25_2 O 0.4839(3) 0.1233(2) 0.7984(2) 0.0338(17) Uani 1 1 d . U . . .
O26_2 O 0.2132(3) 0.2772(2) 1.0430(2) 0.0257(14) Uani 1 1 d . U . . .
Mn1_3 Mn 0.78807(5) 0.16486(4) 0.36763(4) 0.0098(2) Uiso 1 1 d . . . . .
Mo1_3 Mo 0.68721(3) 0.06294(3) 0.36870(3) 0.02332(17) Uani 1 1 d . U . . .
Mo2_3 Mo 0.81532(4) 0.11863(3) 0.44793(3) 0.02500(18) Uani 1 1 d . U . . .
Mo3_3 Mo 0.91516(3) 0.22057(3) 0.44658(3) 0.0289(2) Uani 1 1 d . U . . .
Mo4_3 Mo 0.89001(4) 0.26667(3) 0.36657(3) 0.02775(19) Uani 1 1 d . U . . .
Mo5_3 Mo 0.76093(4) 0.21165(3) 0.28815(3) 0.02832(19) Uani 1 1 d . U . . .
Mo6_3 Mo 0.66027(3) 0.10955(3) 0.28949(3) 0.02615(19) Uani 1 1 d . U . . .
O1_3 O 0.7680(3) 0.0621(2) 0.3921(2) 0.0259(13) Uani 1 1 d . U . . .
O2_3 O 0.7392(3) 0.1442(2) 0.41715(19) 0.0197(12) Uani 1 1 d . U . . .
O3_3 O 0.8520(3) 0.1898(2) 0.4753(2) 0.0267(13) Uani 1 1 d . U . . .
O4_3 O 0.8565(2) 0.1444(2) 0.38818(19) 0.0170(11) Uani 1 1 d . U . . .
O5_3 O 0.9360(3) 0.2322(2) 0.3912(2) 0.0250(13) Uani 1 1 d . U . . .
O6_3 O 0.8257(3) 0.2317(2) 0.4134(2) 0.0197(12) Uani 1 1 d . U . . .
O7_3 O 0.8078(3) 0.2675(2) 0.3422(2) 0.0297(14) Uani 1 1 d . U . . .
O8_3 O 0.8370(3) 0.1857(2) 0.3187(2) 0.0202(12) Uani 1 1 d . U . . .
O9_3 O 0.7241(3) 0.1403(2) 0.2616(2) 0.0279(13) Uani 1 1 d . U . . .
O10_3 O 0.7183(3) 0.1858(2) 0.3488(2) 0.0209(12) Uani 1 1 d . U . . .
O12_3 O 0.6409(3) 0.0980(2) 0.3444(2) 0.0250(13) Uani 1 1 d . U . . .
O11_3 O 0.7511(2) 0.0975(2) 0.32143(19) 0.0173(12) Uani 1 1 d . U . . .
O13_3 O 0.6413(3) 0.0556(2) 0.4096(2) 0.0333(15) Uani 1 1 d . U . . .
O14_3 O 0.6712(3) 0.0055(2) 0.3216(3) 0.0389(17) Uani 1 1 d . U . . .
O15_3 O 0.7752(3) 0.1127(3) 0.4920(2) 0.0357(16) Uani 1 1 d . U . . .
O16_3 O 0.8791(3) 0.0953(3) 0.4504(2) 0.0398(17) Uani 1 1 d . U . . .
O17_3 O 0.9763(3) 0.1961(3) 0.4521(2) 0.0448(19) Uani 1 1 d . U . . .
O18_3 O 0.9321(3) 0.2801(3) 0.4899(2) 0.048(2) Uani 1 1 d . U . . .
O19_3 O 0.9044(3) 0.3245(2) 0.4118(3) 0.0423(18) Uani 1 1 d . U . . .
O20_3 O 0.9365(3) 0.2742(3) 0.3255(3) 0.0416(17) Uani 1 1 d . U . . .
O21_3 O 0.7998(4) 0.2161(3) 0.2427(3) 0.0446(18) Uani 1 1 d . U . . .
O22_3 O 0.6964(4) 0.2338(3) 0.2854(3) 0.0451(19) Uani 1 1 d . U . . .
O23_3 O 0.6008(3) 0.1354(3) 0.2834(3) 0.0466(19) Uani 1 1 d . U . . .
O24_3 O 0.6421(3) 0.0494(3) 0.2468(2) 0.0417(18) Uani 1 1 d . U . . .
C1_3 C 0.7095(4) 0.1820(3) 0.4469(3) 0.0225(18) Uani 1 1 d . U . . .
H1A_3 H 0.7267 0.1928 0.4801 0.027 Uiso 1 1 calc R U . . .
H1B_3 H 0.6642 0.1667 0.4437 0.027 Uiso 1 1 calc R U . . .
C2_3 C 0.7867(4) 0.2594(3) 0.4443(3) 0.030(2) Uani 1 1 d . U . . .
H2A_3 H 0.7879 0.2908 0.4398 0.036 Uiso 1 1 calc R U . . .
H2B_3 H 0.8036 0.2690 0.4773 0.036 Uiso 1 1 calc R U . . .
C3_3 C 0.6885(4) 0.2168(4) 0.3860(3) 0.0255(19) Uani 1 1 d . U . . .
H3A_3 H 0.6439 0.1991 0.3823 0.031 Uiso 1 1 calc R U . . .
H3B_3 H 0.6902 0.2488 0.3827 0.031 Uiso 1 1 calc R U . . .
C4_3 C 0.7184(4) 0.2289(3) 0.4356(3) 0.0210(17) Uani 1 1 d . U . . .
C5_3 C 0.6985(4) 0.2886(3) 0.5142(3) 0.0264(19) Uani 1 1 d . U . . .
C6_3 C 0.6538(5) 0.3229(3) 0.5370(3) 0.027(2) Uani 1 1 d . U . . .
H6A_3 H 0.6619 0.3520 0.5280 0.033 Uiso 1 1 calc R U . . .
H6B_3 H 0.6100 0.3035 0.5247 0.033 Uiso 1 1 calc R U . . .
C7_3 C 0.8879(4) 0.1133(3) 0.3522(3) 0.0229(18) Uani 1 1 d . U . . .
H7A_3 H 0.8849 0.0811 0.3555 0.027 Uiso 1 1 calc R U . . .
H7B_3 H 0.9327 0.1307 0.3571 0.027 Uiso 1 1 calc R U . . .
C8_3 C 0.8687(4) 0.1491(3) 0.2908(3) 0.0261(19) Uani 1 1 d . U . . .
H8A_3 H 0.9138 0.1655 0.2954 0.031 Uiso 1 1 calc R U . . .
H8B_3 H 0.8532 0.1380 0.2573 0.031 Uiso 1 1 calc R U . . .
C9_3 C 0.7918(4) 0.0710(3) 0.2916(3) 0.0218(18) Uani 1 1 d . U . . .
H9A_3 H 0.7764 0.0622 0.2584 0.026 Uiso 1 1 calc R U . . .
H9B_3 H 0.7899 0.0391 0.2953 0.026 Uiso 1 1 calc R U . . .
C10_3 C 0.8605(4) 0.1017(3) 0.3022(3) 0.0193(16) Uani 1 1 d . U . . .
C11_3 C 0.9563(4) 0.0763(3) 0.2698(3) 0.0224(18) Uani 1 1 d . U . . .
C12_3 C 0.9768(4) 0.0304(3) 0.2342(3) 0.0206(18) Uani 1 1 d . U . . .
H12A_3 H 0.9694 0.0029 0.2453 0.025 Uiso 1 1 calc R U . . .
H12B_3 H 0.9511 0.0179 0.2034 0.025 Uiso 1 1 calc R U . . .
N1_3 N 0.6829(3) 0.2622(3) 0.4674(3) 0.0223(15) Uani 1 1 d . U . . .
H1_3 H 0.6487 0.2650 0.4547 0.027 Uiso 1 1 calc R U . . .
N2_3 N 0.6618(4) 0.3415(3) 0.5882(3) 0.0361(19) Uani 1 1 d . U . . .
N3_3 N 0.7133(5) 0.3696(4) 0.6072(3) 0.048(2) Uani 1 1 d . U . . .
N4_3 N 0.7563(6) 0.3978(5) 0.6300(4) 0.085(4) Uani 1 1 d . U . . .
N5_3 N 0.8935(3) 0.0670(3) 0.2696(2) 0.0177(14) Uani 1 1 d . U . . .
H5_3 H 0.8707 0.0381 0.2486 0.021 Uiso 1 1 calc R U . . .
N6_3 N 1.0432(4) 0.0438(3) 0.2284(3) 0.036(2) Uani 1 1 d . U . . .
N7_3 N 1.0808(4) 0.0594(4) 0.2634(3) 0.046(2) Uani 1 1 d . U . . .
N8_3 N 1.1208(5) 0.0742(5) 0.2921(4) 0.073(4) Uani 1 1 d . U . . .
O25_3 O 0.7433(3) 0.2887(3) 0.5377(2) 0.0415(18) Uani 1 1 d . U . . .
O26_3 O 0.9944(3) 0.1149(2) 0.2953(2) 0.0311(15) Uani 1 1 d . U . . .
Mn1_4 Mn 0.05586(5) 0.66684(4) 0.13111(4) 0.0091(2) Uiso 1 1 d . . . . .
Mo1_4 Mo -0.05626(3) 0.56864(3) 0.12838(3) 0.01911(16) Uani 1 1 d . U . . .
Mo2_4 Mo 0.07164(4) 0.61573(3) 0.20805(3) 0.02123(17) Uani 1 1 d . U . . .
Mo3_4 Mo 0.18466(3) 0.71396(3) 0.21062(3) 0.02092(17) Uani 1 1 d . U . . .
Mo4_4 Mo 0.16693(3) 0.76495(3) 0.13335(3) 0.01982(16) Uani 1 1 d . U . . .
Mo5_4 Mo 0.03840(3) 0.71749(3) 0.05372(2) 0.01693(15) Uani 1 1 d . U . . .
Mo6_4 Mo -0.07268(3) 0.61963(3) 0.05166(2) 0.01542(15) Uani 1 1 d . U . . .
O1_4 O 0.0218(3) 0.5632(2) 0.1517(2) 0.0220(12) Uani 1 1 d . U . . .
O2_4 O 0.0062(2) 0.6516(2) 0.17566(18) 0.0140(11) Uani 1 1 d . U . . .
O3_4 O 0.1175(3) 0.6857(2) 0.2372(2) 0.0241(13) Uani 1 1 d . U . . .
O4_4 O 0.1192(3) 0.6381(2) 0.1501(2) 0.0204(12) Uani 1 1 d . U . . .
O5_4 O 0.2075(3) 0.7261(2) 0.1569(2) 0.0236(13) Uani 1 1 d . U . . .
O6_4 O 0.1022(3) 0.7368(2) 0.1799(2) 0.0206(12) Uani 1 1 d . U . . .
O7_4 O 0.0872(3) 0.7694(2) 0.1094(2) 0.0192(12) Uani 1 1 d . U . . .
O8_4 O 0.1035(2) 0.6808(2) 0.08509(19) 0.0157(11) Uani 1 1 d . U . . .
O9_4 O -0.0053(3) 0.6471(2) 0.0238(2) 0.0195(12) Uani 1 1 d . U . . .
O10_4 O -0.0090(2) 0.69463(19) 0.11077(19) 0.0166(11) Uani 1 1 d . U . . .
O11_4 O -0.0970(3) 0.6083(2) 0.1061(2) 0.0184(12) Uani 1 1 d . U . . .
O12_4 O 0.0072(3) 0.5971(2) 0.0815(2) 0.0174(12) Uani 1 1 d . U . . .
O13_4 O -0.0994(3) 0.5694(3) 0.1734(2) 0.0324(15) Uani 1 1 d . U . . .
O14_4 O -0.0826(3) 0.5099(2) 0.0848(2) 0.0264(14) Uani 1 1 d . U . . .
O15_4 O 0.0220(3) 0.6154(3) 0.2493(2) 0.0323(15) Uani 1 1 d . U . . .
O16_4 O 0.1254(3) 0.5847(2) 0.2152(2) 0.0323(15) Uani 1 1 d . U . . .
O17_4 O 0.2392(3) 0.6820(2) 0.2130(2) 0.0297(14) Uani 1 1 d . U . . .
O18_4 O 0.2096(3) 0.7721(2) 0.2556(2) 0.0321(15) Uani 1 1 d . U . . .
O19_4 O 0.1922(3) 0.8245(2) 0.1746(2) 0.0323(15) Uani 1 1 d . U . . .
O20_4 O 0.2090(3) 0.7628(2) 0.0877(2) 0.0293(14) Uani 1 1 d . U . . .
O21_4 O 0.0863(3) 0.7193(2) 0.0118(2) 0.0253(13) Uani 1 1 d . U . . .
O22_4 O -0.0190(3) 0.7463(2) 0.0473(2) 0.0221(13) Uani 1 1 d . U . . .
O23_4 O -0.1256(3) 0.6527(2) 0.0481(2) 0.0265(14) Uani 1 1 d . U . . .
O24_4 O -0.0987(3) 0.5603(2) 0.0083(2) 0.0263(14) Uani 1 1 d . U . . .
C1_4 C -0.0224(4) 0.6900(3) 0.2057(3) 0.0210(17) Uani 1 1 d . U . . .
H1A_4 H -0.0078 0.6985 0.2389 0.025 Uiso 1 1 calc R U . . .
H1B_4 H -0.0682 0.6763 0.2006 0.025 Uiso 1 1 calc R U . . .
C2_4 C 0.0633(4) 0.7659(3) 0.2087(3) 0.0206(17) Uani 1 1 d . U . . .
H2A_4 H 0.0694 0.7982 0.2050 0.025 Uiso 1 1 calc R U . . .
H2B_4 H 0.0767 0.7740 0.2420 0.025 Uiso 1 1 calc R U . . .
C3_4 C -0.0349(4) 0.7288(3) 0.1467(3) 0.0185(17) Uani 1 1 d . U . . .
H3A_4 H -0.0807 0.7150 0.1428 0.022 Uiso 1 1 calc R U . . .
H3B_4 H -0.0273 0.7612 0.1432 0.022 Uiso 1 1 calc R U . . .
C4_4 C -0.0073(4) 0.7388(3) 0.1969(3) 0.0190(16) Uani 1 1 d . U . . .
C5_4 C -0.0371(4) 0.7903(3) 0.2747(3) 0.0268(19) Uani 1 1 d . U . . .
C6_4 C -0.0770(5) 0.8283(4) 0.2972(3) 0.032(2) Uani 1 1 d . U . . .
H6A_4 H -0.0601 0.8596 0.2926 0.039 Uiso 1 1 calc R U . . .
H6B_4 H -0.1203 0.8137 0.2810 0.039 Uiso 1 1 calc R U . . .
C7_4 C 0.1438(4) 0.6029(3) 0.1130(3) 0.0225(17) Uani 1 1 d . U . . .
H7A_4 H 0.1354 0.5703 0.1162 0.027 Uiso 1 1 calc R U . . .
H7B_4 H 0.1897 0.6158 0.1164 0.027 Uiso 1 1 calc R U . . .
C8_4 C 0.1305(4) 0.6418(3) 0.0543(3) 0.0241(18) Uani 1 1 d . U . . .
H8A_4 H 0.1765 0.6550 0.0584 0.029 Uiso 1 1 calc R U . . .
H8B_4 H 0.1148 0.6334 0.0213 0.029 Uiso 1 1 calc R U . . .
C9_4 C 0.0453(4) 0.5673(3) 0.0523(3) 0.0199(17) Uani 1 1 d . U . . .
H9A_4 H 0.0313 0.5591 0.0190 0.024 Uiso 1 1 calc R U . . .
H9B_4 H 0.0390 0.5352 0.0561 0.024 Uiso 1 1 calc R U . . .
C10_4 C 0.1157(4) 0.5937(3) 0.0632(3) 0.0198(16) Uani 1 1 d . U . . .
C11_4 C 0.2037(4) 0.5625(3) 0.0209(3) 0.027(2) Uani 1 1 d . U . . .
C12_4 C 0.2177(4) 0.5148(3) -0.0156(4) 0.031(2) Uani 1 1 d . U . . .
H12A_4 H 0.2121 0.4886 -0.0029 0.038 Uiso 1 1 calc R U . . .
H12B_4 H 0.1875 0.5018 -0.0443 0.038 Uiso 1 1 calc R U . . .
N1_4 N -0.0410(3) 0.7743(3) 0.2281(2) 0.0199(15) Uani 1 1 d . U . . .
H1_4 H -0.0659 0.7858 0.2147 0.024 Uiso 1 1 calc R U . . .
N2_4 N -0.0780(6) 0.8408(4) 0.3474(3) 0.054(3) Uani 1 1 d . U . . .
N3_4 N -0.0281(7) 0.8628(5) 0.3710(4) 0.071(3) Uani 1 1 d . U . . .
N4_4 N 0.0139(8) 0.8833(6) 0.3978(5) 0.120(6) Uani 1 1 d . U . . .
N5_4 N 0.1435(3) 0.5562(3) 0.0289(3) 0.0227(16) Uani 1 1 d . U . . .
H5_4 H 0.1181 0.5266 0.0118 0.027 Uiso 1 1 calc R U . . .
N6_4 N 0.2812(3) 0.5241(3) -0.0279(3) 0.0331(19) Uani 1 1 d . U . . .
N7_4 N 0.3227(4) 0.5365(3) 0.0055(3) 0.038(2) Uani 1 1 d . U . . .
N8_4 N 0.3632(4) 0.5464(3) 0.0329(4) 0.048(2) Uani 1 1 d . U . . .
O25_4 O -0.0061(4) 0.7775(3) 0.2987(2) 0.043(2) Uani 1 1 d . U . . .
O26_4 O 0.2444(3) 0.6011(2) 0.0403(2) 0.0344(17) Uani 1 1 d . U . . .
N20_5 N 1.0327(4) 0.8840(3) 0.0703(3) 0.0384(19) Uani 1 1 d . U . . .
C21_5 C 1.0569(5) 0.9384(4) 0.0798(4) 0.040(2) Uani 1 1 d . U . . .
H21A_5 H 1.0533 0.9427 0.0499 0.048 Uiso 1 1 calc R U . . .
H21B_5 H 1.1017 0.9494 0.0924 0.048 Uiso 1 1 calc R U . . .
C22_5 C 1.0219(5) 0.9710(4) 0.1140(4) 0.046(3) Uani 1 1 d . U . . .
H22A_5 H 1.0352 0.9747 0.1461 0.055 Uiso 1 1 calc R U . . .
H22B_5 H 0.9766 0.9547 0.1063 0.055 Uiso 1 1 calc R U . . .
C23_5 C 1.0344(5) 1.0255(4) 0.1126(4) 0.045(3) Uani 1 1 d . U . . .
H23A_5 H 1.0203 1.0485 0.1409 0.053 Uiso 1 1 calc R U . . .
H23B_5 H 1.0800 1.0385 0.1145 0.053 Uiso 1 1 calc R U . . .
C24_5 C 1.0036(6) 1.0272(6) 0.0708(5) 0.061(3) Uani 1 1 d . U . . .
H24A_5 H 1.0171 1.0046 0.0424 0.091 Uiso 1 1 calc R U . . .
H24B_5 H 1.0150 1.0618 0.0727 0.091 Uiso 1 1 calc R U . . .
H24C_5 H 0.9581 1.0164 0.0695 0.091 Uiso 1 1 calc R U . . .
C25_5 C 0.9685(4) 0.8618(4) 0.0421(3) 0.035(2) Uani 1 1 d . U . . .
H25A_5 H 0.9382 0.8765 0.0627 0.042 Uiso 1 1 calc R U . . .
H25B_5 H 0.9574 0.8251 0.0343 0.042 Uiso 1 1 calc R U . . .
C26_5 C 0.9595(5) 0.8690(4) -0.0033(4) 0.042(2) Uani 1 1 d . U . . .
H26A_5 H 0.9905 0.8557 -0.0239 0.050 Uiso 1 1 calc R U . . .
H26B_5 H 0.9669 0.9054 0.0041 0.050 Uiso 1 1 calc R U . . .
C27_5 C 0.8925(5) 0.8414(5) -0.0296(4) 0.047(3) Uani 1 1 d . U . . .
H27A_5 H 0.8831 0.8062 -0.0323 0.057 Uiso 1 1 calc R U . . .
H27B_5 H 0.8623 0.8581 -0.0105 0.057 Uiso 1 1 calc R U . . .
C28_5 C 0.8832(6) 0.8407(6) -0.0777(4) 0.064(4) Uani 1 1 d . U . . .
H28A_5 H 0.8936 0.8754 -0.0756 0.096 Uiso 1 1 calc R U . . .
H28B_5 H 0.8396 0.8244 -0.0914 0.096 Uiso 1 1 calc R U . . .
H28C_5 H 0.9105 0.8218 -0.0977 0.096 Uiso 1 1 calc R U . . .
C29_5 C 1.0739(5) 0.8531(5) 0.0370(4) 0.050(3) Uani 1 1 d . U . . .
H29A_5 H 1.0528 0.8170 0.0267 0.060 Uiso 1 1 calc R U . . .
H29B_5 H 1.0735 0.8606 0.0087 0.060 Uiso 1 1 calc R U . . .
C30_5 C 1.1396(5) 0.8597(4) 0.0536(4) 0.042(3) Uani 1 1 d . U . . .
H30A_5 H 1.1412 0.8431 0.0756 0.051 Uiso 1 1 calc R U . . .
H30B_5 H 1.1593 0.8961 0.0711 0.051 Uiso 1 1 calc R U . . .
C31_5 C 1.1759(5) 0.8378(5) 0.0137(5) 0.057(3) Uani 1 1 d . U . . .
H31A_5 H 1.1546 0.8017 -0.0040 0.069 Uiso 1 1 calc R U . . .
H31B_5 H 1.1740 0.8549 -0.0077 0.069 Uiso 1 1 calc R U . . .
C32_5 C 1.2425(6) 0.8413(7) 0.0264(5) 0.082(5) Uani 1 1 d . U . . .
H32A_5 H 1.2663 0.8766 0.0379 0.123 Uiso 1 1 calc R U . . .
H32B_5 H 1.2592 0.8208 -0.0013 0.123 Uiso 1 1 calc R U . . .
H32C_5 H 1.2459 0.8290 0.0511 0.123 Uiso 1 1 calc R U . . .
C33_5 C 1.0266(5) 0.8736(4) 0.1148(4) 0.036(2) Uani 1 1 d . U . . .
H33A_5 H 0.9899 0.8849 0.1286 0.043 Uiso 1 1 calc R U . . .
H33B_5 H 1.0170 0.8366 0.1049 0.043 Uiso 1 1 calc R U . . .
C34_5 C 1.0811(5) 0.8970(4) 0.1534(4) 0.039(2) Uani 1 1 d . U . . .
H34A_5 H 1.1113 0.8755 0.1464 0.046 Uiso 1 1 calc R U . . .
H34B_5 H 1.1029 0.9306 0.1552 0.046 Uiso 1 1 calc R U . . .
C35_5 C 1.0582(5) 0.9021(5) 0.1997(4) 0.048(3) Uani 1 1 d . U . . .
H35A_5 H 1.0333 0.8688 0.1967 0.057 Uiso 1 1 calc R U . . .
H35B_5 H 1.0303 0.9255 0.2074 0.057 Uiso 1 1 calc R U . . .
C36_5 C 1.1111(6) 0.9218(5) 0.2397(4) 0.058(3) Uani 1 1 d . U . . .
H36A_5 H 1.1358 0.8968 0.2342 0.088 Uiso 1 1 calc R U . . .
H36B_5 H 1.0936 0.9277 0.2694 0.088 Uiso 1 1 calc R U . . .
H36C_5 H 1.1378 0.9535 0.2413 0.088 Uiso 1 1 calc R U . . .
N20_6 N 0.7374(5) 0.6167(4) 0.1902(4) 0.056(2) Uani 1 1 d . U . . .
C21_6 C 0.6944(7) 0.6467(5) 0.2170(6) 0.070(3) Uani 1 1 d . U . . .
H21A_6 H 0.6952 0.6450 0.2481 0.084 Uiso 1 1 calc R U . . .
H21B_6 H 0.7125 0.6824 0.2227 0.084 Uiso 1 1 calc R U . . .
C22_6 C 0.6304(7) 0.6344(6) 0.1983(6) 0.077(4) Uani 1 1 d . U . . .
H22A_6 H 0.6129 0.5974 0.1861 0.092 Uiso 1 1 calc R U . . .
H22B_6 H 0.6270 0.6448 0.1719 0.092 Uiso 1 1 calc R U . . .
C23_6 C 0.5916(6) 0.6633(6) 0.2394(6) 0.077(4) Uani 1 1 d . U . . .
H23A_6 H 0.5978 0.6551 0.2669 0.093 Uiso 1 1 calc R U . . .
H23B_6 H 0.6063 0.7002 0.2495 0.093 Uiso 1 1 calc R U . . .
C24_6 C 0.5230(6) 0.6457(7) 0.2197(6) 0.084(5) Uani 1 1 d . U . . .
H24A_6 H 0.5186 0.6462 0.1885 0.126 Uiso 1 1 calc R U . . .
H24B_6 H 0.5000 0.6683 0.2406 0.126 Uiso 1 1 calc R U . . .
H24C_6 H 0.5063 0.6113 0.2172 0.126 Uiso 1 1 calc R U . . .
C25_6 C 0.7530(5) 0.6259(4) 0.1475(5) 0.049(3) Uani 1 1 d . U . . .
H25A_6 H 0.7912 0.6140 0.1382 0.059 Uiso 1 1 calc R U . . .
H25B_6 H 0.7641 0.6628 0.1570 0.059 Uiso 1 1 calc R U . . .
C26_6 C 0.7058(5) 0.6029(4) 0.1044(4) 0.042(2) Uani 1 1 d . U . . .
H26A_6 H 0.6706 0.6194 0.1103 0.051 Uiso 1 1 calc R U . . .
H26B_6 H 0.6890 0.5665 0.0963 0.051 Uiso 1 1 calc R U . . .
C27_6 C 0.7376(6) 0.6103(4) 0.0643(5) 0.053(3) Uani 1 1 d . U . . .
H27A_6 H 0.7578 0.6467 0.0746 0.064 Uiso 1 1 calc R U . . .
H27B_6 H 0.7710 0.5919 0.0579 0.064 Uiso 1 1 calc R U . . .
C28_6 C 0.6954(7) 0.5931(5) 0.0196(5) 0.066(4) Uani 1 1 d . U . . .
H28A_6 H 0.6734 0.5576 0.0100 0.099 Uiso 1 1 calc R U . . .
H28B_6 H 0.7203 0.5966 -0.0049 0.099 Uiso 1 1 calc R U . . .
H28C_6 H 0.6650 0.6137 0.0245 0.099 Uiso 1 1 calc R U . . .
C29_6 C 0.7097(7) 0.5613(5) 0.1776(5) 0.067(3) Uani 1 1 d . U . . .
H29A_6 H 0.6690 0.5505 0.1579 0.081 Uiso 0.55(3) 1 calc R U P B 5
H29B_6 H 0.7022 0.5560 0.2066 0.081 Uiso 0.55(3) 1 calc R U P B 5
H29C_6 H 0.6944 0.5598 0.2067 0.081 Uiso 0.45(3) 1 calc R U P B 6
H29D_6 H 0.6719 0.5522 0.1552 0.081 Uiso 0.45(3) 1 calc R U P B 6
C30_6 C 0.7549(12) 0.5276(10) 0.1498(12) 0.051(6) Uani 0.55(3) 1 d . U P B 5
H30A_6 H 0.7665 0.5363 0.1231 0.062 Uiso 0.55(3) 1 calc R U P B 5
H30B_6 H 0.7937 0.5359 0.1710 0.062 Uiso 0.55(3) 1 calc R U P B 5
C31_6 C 0.7255(13) 0.4703(9) 0.1310(11) 0.057(7) Uani 0.55(3) 1 d . U P B 5
H31A_6 H 0.6840 0.4626 0.1132 0.069 Uiso 0.55(3) 1 calc R U P B 5
H31B_6 H 0.7522 0.4522 0.1090 0.069 Uiso 0.55(3) 1 calc R U P B 5
C32_6 C 0.7180(17) 0.4517(11) 0.1683(11) 0.085(11) Uani 0.55(3) 1 d . U P B 5
H32A_6 H 0.7590 0.4579 0.1852 0.128 Uiso 0.55(3) 1 calc R U P B 5
H32B_6 H 0.6985 0.4154 0.1543 0.128 Uiso 0.55(3) 1 calc R U P B 5
H32C_6 H 0.6914 0.4694 0.1901 0.128 Uiso 0.55(3) 1 calc R U P B 5
C30_6 C 0.736(3) 0.523(2) 0.160(2) 0.12(2) Uani 0.45(3) 1 d . U P B 6
H30C_6 H 0.7725 0.5291 0.1826 0.146 Uiso 0.45(3) 1 calc R U P B 6
H30D_6 H 0.7513 0.5223 0.1307 0.146 Uiso 0.45(3) 1 calc R U P B 6
C31_6 C 0.696(3) 0.4720(14) 0.1504(16) 0.086(12) Uani 0.45(3) 1 d . U P B 6
H31C_6 H 0.6580 0.4649 0.1284 0.104 Uiso 0.45(3) 1 calc R U P B 6
H31D_6 H 0.6816 0.4707 0.1799 0.104 Uiso 0.45(3) 1 calc R U P B 6
C32_6 C 0.734(2) 0.4311(15) 0.1282(17) 0.104(16) Uani 0.45(3) 1 d . U P B 6
H32D_6 H 0.7486 0.4332 0.0995 0.155 Uiso 0.45(3) 1 calc R U P B 6
H32E_6 H 0.7070 0.3974 0.1205 0.155 Uiso 0.45(3) 1 calc R U P B 6
H32F_6 H 0.7698 0.4374 0.1507 0.155 Uiso 0.45(3) 1 calc R U P B 6
C33_6 C 0.8031(6) 0.6377(6) 0.2212(5) 0.069(3) Uani 1 1 d . U . . .
H33A_6 H 0.8344 0.6243 0.2010 0.083 Uiso 1 1 calc R U . . .
H33B_6 H 0.8148 0.6749 0.2318 0.083 Uiso 1 1 calc R U . . .
C34_6 C 0.8075(8) 0.6261(8) 0.2625(6) 0.096(5) Uani 1 1 d . U . . .
H34A_6 H 0.7977 0.5891 0.2526 0.115 Uiso 1 1 calc R U . . .
H34B_6 H 0.7767 0.6394 0.2833 0.115 Uiso 1 1 calc R U . . .
C35_6 C 0.8759(8) 0.6507(10) 0.2905(6) 0.118(6) Uani 1 1 d . U . . .
H35A_6 H 0.9072 0.6383 0.2699 0.142 Uiso 1 1 calc R U . . .
H35B_6 H 0.8855 0.6879 0.3018 0.142 Uiso 1 1 calc R U . . .
C36_6 C 0.8775(9) 0.6353(10) 0.3330(7) 0.134(6) Uani 1 1 d . U . . .
H36A_6 H 0.8404 0.6405 0.3489 0.201 Uiso 1 1 calc R U . . .
H36B_6 H 0.9151 0.6561 0.3552 0.201 Uiso 1 1 calc R U . . .
H36C_6 H 0.8781 0.5997 0.3217 0.201 Uiso 1 1 calc R U . . .
N20_7 N 0.3599(3) 0.2786(3) 0.1270(2) 0.0292(16) Uani 1 1 d D U . . .
C21_7 C 0.3243(4) 0.3024(4) 0.1678(3) 0.033(2) Uani 1 1 d D U . . .
H21A_7 H 0.3375 0.2948 0.1944 0.040 Uiso 1 1 calc R U . . .
H21B_7 H 0.3372 0.3395 0.1782 0.040 Uiso 1 1 calc R U . . .
C22_7 C 0.2538(4) 0.2861(4) 0.1582(3) 0.034(2) Uani 1 1 d D U . . .
H22A_7 H 0.2396 0.2507 0.1547 0.041 Uiso 1 1 calc R U . . .
H22B_7 H 0.2401 0.2875 0.1283 0.041 Uiso 1 1 calc R U . . .
C23_7 C 0.2237(4) 0.3199(4) 0.1980(3) 0.046(3) Uani 1 1 d D U . . .
H23A_7 H 0.2403 0.3207 0.2282 0.055 Uiso 1 1 calc R U . . .
H23B_7 H 0.2355 0.3548 0.1998 0.055 Uiso 1 1 calc R U . . .
C24_7 C 0.1543(5) 0.3023(5) 0.1915(4) 0.054(3) Uani 1 1 d D U . . .
H24A_7 H 0.1376 0.3004 0.1612 0.082 Uiso 1 1 calc R U . . .
H24B_7 H 0.1373 0.3262 0.2168 0.082 Uiso 1 1 calc R U . . .
H24C_7 H 0.1423 0.2689 0.1922 0.082 Uiso 1 1 calc R U . . .
C25_7 C 0.3321(5) 0.2220(3) 0.1025(3) 0.032(2) Uani 1 1 d D U . . .
H25A_7 H 0.2878 0.2160 0.0905 0.038 Uiso 1 1 calc R U . . .
H25B_7 H 0.3544 0.2080 0.0751 0.038 Uiso 1 1 calc R U . . .
C26_7 C 0.3353(5) 0.1938(3) 0.1334(3) 0.042(2) Uani 1 1 d D U . . .
H26A_7 H 0.3193 0.2110 0.1633 0.050 Uiso 1 1 calc R U . . .
H26B_7 H 0.3794 0.1944 0.1408 0.050 Uiso 1 1 calc R U . . .
C27_7 C 0.2973(7) 0.1393(4) 0.1095(4) 0.064(3) Uani 1 1 d D U . . .
H27A_7 H 0.2522 0.1380 0.1057 0.076 Uiso 0.69(8) 1 calc R U P C 17
H27B_7 H 0.3099 0.1226 0.0781 0.076 Uiso 0.69(8) 1 calc R U P C 17
H27C_7 H 0.2573 0.1406 0.0954 0.076 Uiso 0.31(8) 1 calc R U P C 18
H27D_7 H 0.3195 0.1226 0.0830 0.076 Uiso 0.31(8) 1 calc R U P C 18
C28_7 C 0.310(2) 0.1135(12) 0.1402(8) 0.069(5) Uani 0.69(8) 1 d D U P C 17
H28A_7 H 0.2878 0.0777 0.1251 0.103 Uiso 0.69(8) 1 calc R U P C 17
H28B_7 H 0.2945 0.1291 0.1705 0.103 Uiso 0.69(8) 1 calc R U P C 17
H28C_7 H 0.3546 0.1168 0.1453 0.103 Uiso 0.69(8) 1 calc R U P C 17
C28_7 C 0.280(5) 0.104(2) 0.133(2) 0.068(5) Uani 0.31(8) 1 d D U P C 18
H28D_7 H 0.3180 0.0947 0.1403 0.101 Uiso 0.31(8) 1 calc R U P C 18
H28E_7 H 0.2497 0.0735 0.1112 0.101 Uiso 0.31(8) 1 calc R U P C 18
H28F_7 H 0.2625 0.1202 0.1614 0.101 Uiso 0.31(8) 1 calc R U P C 18
C29_7 C 0.4279(4) 0.2885(4) 0.1460(3) 0.033(2) Uani 1 1 d D U . . .
H29A_7 H 0.4458 0.3254 0.1610 0.040 Uiso 1 1 calc R U . . .
H29B_7 H 0.4293 0.2754 0.1707 0.040 Uiso 1 1 calc R U . . .
C30_7 C 0.4689(4) 0.2652(4) 0.1098(3) 0.038(2) Uani 1 1 d D U . . .
H30A_7 H 0.4611 0.2721 0.0818 0.045 Uiso 1 1 calc R U . . .
H30B_7 H 0.4577 0.2282 0.1000 0.045 Uiso 1 1 calc R U . . .
C31_7 C 0.5380(4) 0.2861(4) 0.1291(4) 0.045(3) Uani 1 1 d D U . . .
H31A_7 H 0.5506 0.3223 0.1349 0.054 Uiso 1 1 calc R U . . .
H31B_7 H 0.5448 0.2834 0.1595 0.054 Uiso 1 1 calc R U . . .
C32_7 C 0.5778(5) 0.2584(5) 0.0959(4) 0.051(3) Uani 1 1 d D U . . .
H32A_7 H 0.5748 0.2256 0.0974 0.077 Uiso 1 1 calc R U . . .
H32B_7 H 0.6214 0.2781 0.1046 0.077 Uiso 1 1 calc R U . . .
H32C_7 H 0.5634 0.2531 0.0639 0.077 Uiso 1 1 calc R U . . .
C33_7 C 0.3549(4) 0.3010(3) 0.0909(3) 0.0284(19) Uani 1 1 d D U . . .
H33A_7 H 0.3681 0.2794 0.0614 0.034 Uiso 1 1 calc R U . . .
H33B_7 H 0.3105 0.3000 0.0841 0.034 Uiso 1 1 calc R U . . .
C34_7 C 0.3930(5) 0.3546(3) 0.1054(3) 0.037(2) Uani 1 1 d D U . . .
H34A_7 H 0.4379 0.3550 0.1056 0.044 Uiso 1 1 calc R U . . .
H34B_7 H 0.3862 0.3755 0.1376 0.044 Uiso 1 1 calc R U . . .
C35_7 C 0.3754(5) 0.3775(3) 0.0720(4) 0.041(2) Uani 1 1 d D U . . .
H35A_7 H 0.3839 0.3574 0.0400 0.049 Uiso 1 1 calc R U . . .
H35B_7 H 0.3300 0.3755 0.0706 0.049 Uiso 1 1 calc R U . . .
C36_7 C 0.4103(6) 0.4311(4) 0.0867(5) 0.062(4) Uani 1 1 d D U . . .
H36A_7 H 0.4010 0.4514 0.1180 0.093 Uiso 1 1 calc R U . . .
H36B_7 H 0.3976 0.4439 0.0641 0.093 Uiso 1 1 calc R U . . .
H36C_7 H 0.4552 0.4333 0.0877 0.093 Uiso 1 1 calc R U . . .
N20_8 N 0.6090(3) 0.2861(3) 0.8704(3) 0.0327(17) Uani 1 1 d D U . . .
C21_8 C 0.6577(4) 0.3293(3) 0.8675(4) 0.032(2) Uani 1 1 d D U . . .
H21A_8 H 0.6808 0.3504 0.8992 0.039 Uiso 1 1 calc R U . . .
H21B_8 H 0.6881 0.3150 0.8468 0.039 Uiso 1 1 calc R U . . .
C22_8 C 0.6326(4) 0.3630(3) 0.8494(4) 0.040(2) Uani 1 1 d D U . . .
H22A_8 H 0.5985 0.3742 0.8674 0.048 Uiso 1 1 calc R U . . .
H22B_8 H 0.6149 0.3434 0.8161 0.048 Uiso 1 1 calc R U . . .
C23_8 C 0.6833(4) 0.4091(3) 0.8539(4) 0.042(3) Uani 1 1 d D U . . .
H23A_8 H 0.7043 0.4265 0.8866 0.051 Uiso 1 1 calc R U . . .
H23B_8 H 0.7150 0.3980 0.8331 0.051 Uiso 1 1 calc R U . . .
C24_8 C 0.6574(6) 0.4452(4) 0.8412(5) 0.058(3) Uani 1 1 d D U . . .
H24A_8 H 0.6387 0.4288 0.8082 0.086 Uiso 1 1 calc R U . . .
H24B_8 H 0.6910 0.4748 0.8456 0.086 Uiso 1 1 calc R U . . .
H24C_8 H 0.6253 0.4559 0.8613 0.086 Uiso 1 1 calc R U . . .
C25_8 C 0.5680(5) 0.2552(4) 0.8235(3) 0.045(2) Uani 1 1 d D U . . .
H25A_8 H 0.5366 0.2278 0.8268 0.054 Uiso 1 1 calc R U . . .
H25B_8 H 0.5451 0.2772 0.8165 0.054 Uiso 1 1 calc R U . . .
C26_8 C 0.6021(6) 0.2321(5) 0.7821(4) 0.065(4) Uani 1 1 d D U . . .
H26A_8 H 0.6201 0.2061 0.7865 0.078 Uiso 1 1 calc R U . . .
H26B_8 H 0.6368 0.2585 0.7805 0.078 Uiso 1 1 calc R U . . .
C27_8 C 0.5578(8) 0.2079(7) 0.7362(4) 0.101(6) Uani 1 1 d D U . . .
H27A_8 H 0.5224 0.1823 0.7383 0.121 Uiso 1 1 calc R U . . .
H27B_8 H 0.5408 0.2341 0.7314 0.121 Uiso 1 1 calc R U . . .
C28_8 C 0.5899(11) 0.1835(9) 0.6952(6) 0.158(10) Uani 1 1 d D U . . .
H28A_8 H 0.5588 0.1589 0.6689 0.237 Uiso 1 1 calc R U . . .
H28B_8 H 0.6182 0.1662 0.7038 0.237 Uiso 1 1 calc R U . . .
H28C_8 H 0.6139 0.2092 0.6858 0.237 Uiso 1 1 calc R U . . .
C29_8 C 0.6437(4) 0.2533(3) 0.8833(4) 0.032(2) Uani 1 1 d D U . . .
H29A_8 H 0.6712 0.2410 0.8591 0.039 Uiso 1 1 calc R U . . .
H29B_8 H 0.6707 0.2743 0.9136 0.039 Uiso 1 1 calc R U . . .
C30_8 C 0.6015(4) 0.2083(3) 0.8878(4) 0.035(2) Uani 1 1 d D U . . .
H30A_8 H 0.5779 0.1850 0.8568 0.042 Uiso 1 1 calc R U . . .
H30B_8 H 0.5709 0.2199 0.9097 0.042 Uiso 1 1 calc R U . . .
C31_8 C 0.6389(5) 0.1805(4) 0.9060(4) 0.046(3) Uani 1 1 d D U . . .
H31A_8 H 0.6675 0.1672 0.8831 0.055 Uiso 1 1 calc R U . . .
H31B_8 H 0.6646 0.2046 0.9360 0.055 Uiso 1 1 calc R U . . .
C32_8 C 0.5982(6) 0.1380(5) 0.9137(6) 0.070(4) Uani 1 1 d D U . . .
H32A_8 H 0.5709 0.1151 0.8846 0.105 Uiso 1 1 calc R U . . .
H32B_8 H 0.5726 0.1514 0.9386 0.105 Uiso 1 1 calc R U . . .
H32C_8 H 0.6242 0.1197 0.9230 0.105 Uiso 1 1 calc R U . . .
C33_8 C 0.5670(4) 0.3063(4) 0.9075(3) 0.039(2) Uani 1 1 d D U . . .
H33A_8 H 0.5513 0.3323 0.9015 0.047 Uiso 1 1 calc R U . . .
H33B_8 H 0.5305 0.2783 0.9034 0.047 Uiso 1 1 calc R U . . .
C34_8 C 0.5959(4) 0.3289(4) 0.9581(3) 0.038(2) Uani 1 1 d D U . . .
H34A_8 H 0.6372 0.3521 0.9617 0.045 Uiso 1 1 calc R U . . .
H34B_8 H 0.6024 0.3017 0.9673 0.045 Uiso 1 1 calc R U . . .
C35_8 C 0.5537(5) 0.3578(4) 0.9902(4) 0.048(3) Uani 1 1 d D U . . .
H35A_8 H 0.5550 0.3893 0.9858 0.057 Uiso 1 1 calc R U . . .
H35B_8 H 0.5101 0.3370 0.9812 0.057 Uiso 1 1 calc R U . . .
C36_8 C 0.5730(6) 0.3705(5) 1.0405(4) 0.069(4) Uani 1 1 d D U . . .
H36A_8 H 0.5734 0.3395 1.0447 0.104 Uiso 1 1 calc R U . . .
H36B_8 H 0.5434 0.3871 1.0597 0.104 Uiso 1 1 calc R U . . .
H36C_8 H 0.6149 0.3933 1.0502 0.104 Uiso 1 1 calc R U . . .
N20_9 N 0.8714(4) 0.2398(4) 0.6156(3) 0.067(3) Uani 1 1 d D U . . .
C21_9 C 0.8916(7) 0.2963(4) 0.6447(4) 0.071(3) Uani 1 1 d D U . . .
H21A_9 H 0.8623 0.3056 0.6682 0.085 Uiso 1 1 calc R U . . .
H21B_9 H 0.9335 0.3043 0.6621 0.085 Uiso 1 1 calc R U . . .
C22_9 C 0.8946(8) 0.3288(6) 0.6172(6) 0.091(4) Uani 1 1 d D U . . .
H22A_9 H 0.8526 0.3224 0.6008 0.110 Uiso 1 1 calc R U . . .
H22B_9 H 0.9232 0.3194 0.5931 0.110 Uiso 1 1 calc R U . . .
C23_9 C 0.9175(11) 0.3849(6) 0.6491(7) 0.134(8) Uani 1 1 d D U . . .
H23A_9 H 0.8891 0.3917 0.6736 0.161 Uiso 0.55(6) 1 calc R U P D 19
H23B_9 H 0.9588 0.3890 0.6653 0.161 Uiso 0.55(6) 1 calc R U P D 19
H23C_9 H 0.8864 0.3987 0.6693 0.161 Uiso 0.45(6) 1 calc R U P D 20
H23D_9 H 0.9585 0.3937 0.6680 0.161 Uiso 0.45(6) 1 calc R U P D 20
C24_9 C 0.9252(17) 0.4274(14) 0.6338(17) 0.096(13) Uani 0.55(6) 1 d D U P D 19
H24A_9 H 0.9493 0.4208 0.6071 0.143 Uiso 0.55(6) 1 calc R U P D 19
H24B_9 H 0.9472 0.4589 0.6599 0.143 Uiso 0.55(6) 1 calc R U P D 19
H24C_9 H 0.8839 0.4303 0.6245 0.143 Uiso 0.55(6) 1 calc R U P D 19
C24_9 C 0.921(3) 0.397(3) 0.607(2) 0.15(2) Uani 0.45(6) 1 d D U P D 20
H24D_9 H 0.8872 0.3741 0.5827 0.227 Uiso 0.45(6) 1 calc R U P D 20
H24E_9 H 0.9615 0.3941 0.5955 0.227 Uiso 0.45(6) 1 calc R U P D 20
H24F_9 H 0.9178 0.4321 0.6161 0.227 Uiso 0.45(6) 1 calc R U P D 20
C25_9 C 0.9196(8) 0.2330(14) 0.5806(6) 0.066(6) Uani 0.63(4) 1 d D U P E 11
H25A_9 H 0.9088 0.1972 0.5580 0.079 Uiso 0.63(4) 1 calc R U P E 11
H25B_9 H 0.9151 0.2534 0.5626 0.079 Uiso 0.63(4) 1 calc R U P E 11
C26_9 C 0.9876(8) 0.2468(14) 0.6001(8) 0.068(8) Uani 0.63(4) 1 d D U P E 11
H26A_9 H 0.9923 0.2307 0.6221 0.082 Uiso 0.63(4) 1 calc R U P E 11
H26B_9 H 1.0017 0.2839 0.6180 0.082 Uiso 0.63(4) 1 calc R U P E 11
C27_9 C 1.0289(9) 0.2300(13) 0.5611(7) 0.061(8) Uani 0.63(4) 1 d D U P E 11
H27A_9 H 1.0122 0.1935 0.5416 0.074 Uiso 0.63(4) 1 calc R U P E 11
H27B_9 H 1.0266 0.2483 0.5408 0.074 Uiso 0.63(4) 1 calc R U P E 11
C28_9 C 1.0952(9) 0.2389(17) 0.5789(12) 0.099(13) Uani 0.63(4) 1 d D U P E 11
H28A_9 H 1.1131 0.2752 0.5964 0.149 Uiso 0.63(4) 1 calc R U P E 11
H28B_9 H 1.1185 0.2259 0.5523 0.149 Uiso 0.63(4) 1 calc R U P E 11
H28C_9 H 1.0979 0.2215 0.5996 0.149 Uiso 0.63(4) 1 calc R U P E 11
C25_9 C 0.9023(18) 0.207(2) 0.5761(10) 0.070(8) Uani 0.37(4) 1 d D U P E 12
H25C_9 H 0.8854 0.1711 0.5703 0.084 Uiso 0.37(4) 1 calc R U P E 12
H25D_9 H 0.8917 0.2110 0.5469 0.084 Uiso 0.37(4) 1 calc R U P E 12
C26_9 C 0.9725(17) 0.220(2) 0.5873(13) 0.063(11) Uani 0.37(4) 1 d D U P E 12
H26C_9 H 0.9826 0.2178 0.6174 0.076 Uiso 0.37(4) 1 calc R U P E 12
H26D_9 H 0.9891 0.2558 0.5921 0.076 Uiso 0.37(4) 1 calc R U P E 12
C27_9 C 1.0066(19) 0.187(2) 0.5502(11) 0.072(14) Uani 0.37(4) 1 d D U P E 12
H27C_9 H 0.9930 0.1523 0.5476 0.087 Uiso 0.37(4) 1 calc R U P E 12
H27D_9 H 0.9935 0.1872 0.5195 0.087 Uiso 0.37(4) 1 calc R U P E 12
C28_9 C 1.0757(19) 0.203(3) 0.5592(18) 0.085(16) Uani 0.37(4) 1 d D U P E 12
H28D_9 H 1.0893 0.2401 0.5737 0.128 Uiso 0.37(4) 1 calc R U P E 12
H28E_9 H 1.0931 0.1904 0.5294 0.128 Uiso 0.37(4) 1 calc R U P E 12
H28F_9 H 1.0904 0.1894 0.5804 0.128 Uiso 0.37(4) 1 calc R U P E 12
C29_9 C 0.8729(6) 0.2137(4) 0.6491(4) 0.064(3) Uani 1 1 d D U . . .
H29A_9 H 0.9165 0.2221 0.6636 0.077 Uiso 1 1 calc R U . . .
H29B_9 H 0.8477 0.2278 0.6745 0.077 Uiso 1 1 calc R U . . .
C30_9 C 0.8488(8) 0.1572(4) 0.6269(5) 0.089(5) Uani 1 1 d D U . . .
H30A_9 H 0.8718 0.1429 0.6000 0.107 Uiso 1 1 calc R U . . .
H30B_9 H 0.8041 0.1484 0.6148 0.107 Uiso 1 1 calc R U . . .
C31_9 C 0.8566(9) 0.1336(5) 0.6619(5) 0.094(5) Uani 1 1 d D U . . .
H31A_9 H 0.9010 0.1440 0.6754 0.112 Uiso 1 1 calc R U . . .
H31B_9 H 0.8316 0.1464 0.6879 0.112 Uiso 1 1 calc R U . . .
C32_9 C 0.8361(10) 0.0777(5) 0.6391(7) 0.126(8) Uani 1 1 d D U . . .
H32A_9 H 0.8260 0.0644 0.6630 0.190 Uiso 1 1 calc R U . . .
H32B_9 H 0.8699 0.0642 0.6230 0.190 Uiso 1 1 calc R U . . .
H32C_9 H 0.7991 0.0675 0.6162 0.190 Uiso 1 1 calc R U . . .
C33_9 C 0.8061(5) 0.2267(6) 0.5902(4) 0.067(4) Uani 1 1 d D U . . .
H33A_9 H 0.8079 0.2425 0.5674 0.081 Uiso 1 1 calc R U . . .
H33B_9 H 0.7928 0.1897 0.5721 0.081 Uiso 1 1 calc R U . . .
C34_9 C 0.7569(5) 0.2431(5) 0.6218(4) 0.067(4) Uani 1 1 d D U . . .
H34A_9 H 0.7608 0.2796 0.6313 0.081 Uiso 1 1 calc R U . . .
H34B_9 H 0.7636 0.2373 0.6506 0.081 Uiso 1 1 calc R U . . .
C35_9 C 0.6914(6) 0.2135(5) 0.5964(6) 0.078(4) Uani 1 1 d D U . . .
H35A_9 H 0.6600 0.2274 0.6161 0.094 Uiso 1 1 calc R U . . .
H35B_9 H 0.6858 0.2175 0.5666 0.094 Uiso 1 1 calc R U . . .
C36_9 C 0.6809(9) 0.1591(5) 0.5863(8) 0.119(7) Uani 1 1 d D U . . .
H36A_9 H 0.7159 0.1466 0.5715 0.178 Uiso 1 1 calc R U . . .
H36B_9 H 0.6420 0.1403 0.5651 0.178 Uiso 1 1 calc R U . . .
H36C_9 H 0.6778 0.1545 0.6157 0.178 Uiso 1 1 calc R U . . .
N20_10 N 0.8777(3) 0.7291(3) 0.6265(3) 0.0406(19) Uani 1 1 d D U . . .
C21_10 C 0.8424(4) 0.7599(4) 0.6108(4) 0.044(2) Uani 1 1 d D U . . .
H21A_10 H 0.8168 0.7376 0.5803 0.053 Uiso 1 1 calc R U . . .
H21B_10 H 0.8136 0.7722 0.6340 0.053 Uiso 1 1 calc R U . . .
C22_10 C 0.8846(5) 0.8046(4) 0.6057(4) 0.051(3) Uani 1 1 d D U . . .
H22A_10 H 0.9197 0.7941 0.5887 0.061 Uiso 1 1 calc R U . . .
H22B_10 H 0.9022 0.8313 0.6372 0.061 Uiso 1 1 calc R U . . .
C23_10 C 0.8475(7) 0.8254(6) 0.5787(7) 0.091(5) Uani 1 1 d D U . . .
H23A_10 H 0.8295 0.7986 0.5474 0.109 Uiso 1 1 calc R U . . .
H23B_10 H 0.8127 0.8363 0.5959 0.109 Uiso 1 1 calc R U . . .
C24_10 C 0.8890(9) 0.8690(7) 0.5732(9) 0.129(8) Uani 1 1 d D U . . .
H24A_10 H 0.9296 0.8783 0.5920 0.193 Uiso 1 1 calc R U . . .
H24B_10 H 0.8699 0.8977 0.5839 0.193 Uiso 1 1 calc R U . . .
H24C_10 H 0.8949 0.8596 0.5400 0.193 Uiso 1 1 calc R U . . .
C25_10 C 0.9198(5) 0.7065(5) 0.5903(3) 0.055(3) Uani 1 1 d D U . . .
H25A_10 H 0.9560 0.7343 0.5933 0.066 Uiso 0.52(4) 1 calc R U P F 13
H25B_10 H 0.9363 0.6827 0.5996 0.066 Uiso 0.52(4) 1 calc R U P F 13
H25C_10 H 0.9594 0.7321 0.5952 0.066 Uiso 0.48(4) 1 calc R U P F 14
H25D_10 H 0.9301 0.6775 0.5946 0.066 Uiso 0.48(4) 1 calc R U P F 14
C26_10 C 0.8945(12) 0.6791(12) 0.5390(5) 0.049(9) Uiso 0.52(4) 1 d D . P F 13
H26A_10 H 0.8907 0.7038 0.5256 0.058 Uiso 0.52(4) 1 calc R U P F 13
H26B_10 H 0.8525 0.6569 0.5352 0.058 Uiso 0.52(4) 1 calc R U P F 13
C27_10 C 0.9389(11) 0.6477(9) 0.5133(7) 0.045(7) Uiso 0.52(4) 1 d D . P F 13
H27A_10 H 0.9825 0.6682 0.5235 0.054 Uiso 0.52(4) 1 calc R U P F 13
H27B_10 H 0.9348 0.6181 0.5213 0.054 Uiso 0.52(4) 1 calc R U P F 13
C28_10 C 0.9244(16) 0.6302(12) 0.4616(7) 0.068(10) Uiso 0.52(4) 1 d D . P F 13
H28A_10 H 0.8817 0.6088 0.4514 0.103 Uiso 0.52(4) 1 calc R U P F 13
H28B_10 H 0.9539 0.6108 0.4457 0.103 Uiso 0.52(4) 1 calc R U P F 13
H28C_10 H 0.9280 0.6595 0.4537 0.103 Uiso 0.52(4) 1 calc R U P F 13
C26_10 C 0.8879(14) 0.6889(15) 0.5407(5) 0.056(10) Uiso 0.48(4) 1 d D . P F 14
H26C_10 H 0.8820 0.7189 0.5360 0.067 Uiso 0.48(4) 1 calc R U P F 14
H26D_10 H 0.8460 0.6670 0.5378 0.067 Uiso 0.48(4) 1 calc R U P F 14
C27_10 C 0.9227(14) 0.6601(12) 0.5014(8) 0.061(10) Uiso 0.48(4) 1 d D . P F 14
H27C_10 H 0.9646 0.6825 0.5050 0.073 Uiso 0.48(4) 1 calc R U P F 14
H27D_10 H 0.9291 0.6309 0.5071 0.073 Uiso 0.48(4) 1 calc R U P F 14
C28_10 C 0.8958(16) 0.6410(12) 0.4517(8) 0.063(10) Uiso 0.48(4) 1 d D . P F 14
H28D_10 H 0.8749 0.6050 0.4404 0.095 Uiso 0.48(4) 1 calc R U P F 14
H28E_10 H 0.9293 0.6454 0.4326 0.095 Uiso 0.48(4) 1 calc R U P F 14
H28F_10 H 0.8655 0.6597 0.4490 0.095 Uiso 0.48(4) 1 calc R U P F 14
C29_10 C 0.8290(4) 0.6865(3) 0.6306(4) 0.037(2) Uani 1 1 d D U . . .
H29A_10 H 0.7952 0.7006 0.6468 0.045 Uiso 1 1 calc R U . . .
H29B_10 H 0.8105 0.6617 0.5986 0.045 Uiso 1 1 calc R U . . .
C30_10 C 0.8526(5) 0.6587(4) 0.6565(4) 0.049(3) Uani 1 1 d D U . . .
H30A_10 H 0.8641 0.6814 0.6902 0.058 Uiso 1 1 calc R U . . .
H30B_10 H 0.8906 0.6488 0.6439 0.058 Uiso 1 1 calc R U . . .
C31_10 C 0.8030(5) 0.6117(4) 0.6514(4) 0.050(3) Uani 1 1 d D U . . .
H31A_10 H 0.7647 0.6218 0.6632 0.061 Uiso 1 1 calc R U . . .
H31B_10 H 0.7922 0.5890 0.6176 0.061 Uiso 1 1 calc R U . . .
C32_10 C 0.8229(8) 0.5835(6) 0.6769(6) 0.086(5) Uani 1 1 d D U . . .
H32A_10 H 0.8612 0.5737 0.6659 0.129 Uiso 1 1 calc R U . . .
H32B_10 H 0.7899 0.5532 0.6712 0.129 Uiso 1 1 calc R U . . .
H32C_10 H 0.8311 0.6050 0.7107 0.129 Uiso 1 1 calc R U . . .
C33_10 C 0.9181(4) 0.7621(4) 0.6730(3) 0.046(3) Uani 1 1 d D U . . .
H33A_10 H 0.9507 0.7879 0.6683 0.056 Uiso 1 1 calc R U . . .
H33B_10 H 0.9395 0.7410 0.6828 0.056 Uiso 1 1 calc R U . . .
C34_10 C 0.8827(5) 0.7887(4) 0.7123(3) 0.046(3) Uani 1 1 d D U . . .
H34A_10 H 0.8443 0.7643 0.7123 0.056 Uiso 1 1 calc R U . . .
H34B_10 H 0.8699 0.8159 0.7062 0.056 Uiso 1 1 calc R U . . .
C35_10 C 0.9211(6) 0.8115(5) 0.7606(3) 0.068(4) Uani 1 1 d D U . . .
H35A_10 H 0.9327 0.7842 0.7672 0.081 Uiso 1 1 calc R U . . .
H35B_10 H 0.9602 0.8351 0.7603 0.081 Uiso 1 1 calc R U . . .
C36_10 C 0.8868(7) 0.8390(5) 0.7987(4) 0.079(4) Uani 1 1 d D U . . .
H36A_10 H 0.8825 0.8699 0.7958 0.119 Uiso 1 1 calc R U . . .
H36B_10 H 0.9101 0.8477 0.8293 0.119 Uiso 1 1 calc R U . . .
H36C_10 H 0.8453 0.8174 0.7961 0.119 Uiso 1 1 calc R U . . .
N20_11 N 0.5114(7) 0.5942(4) 0.3651(4) 0.098(4) Uani 1 1 d D U . . .
C21_11 C 0.514(2) 0.5614(14) 0.3134(7) 0.130(10) Uiso 0.534(13) 1 d D U P G 7
H21A_11 H 0.4682 0.5524 0.3028 0.155 Uiso 0.534(13) 1 calc R U P G 7
H21B_11 H 0.5307 0.5891 0.3036 0.155 Uiso 0.534(13) 1 calc R U P G 7
C22_11 C 0.530(2) 0.5192(14) 0.2729(13) 0.154(13) Uiso 0.534(13) 1 d D U P G 7
H22A_11 H 0.4887 0.4969 0.2575 0.185 Uiso 0.534(13) 1 calc R U P G 7
H22B_11 H 0.5480 0.5014 0.2893 0.185 Uiso 0.534(13) 1 calc R U P G 7
C23_11 C 0.5682(18) 0.5108(12) 0.2309(12) 0.117(10) Uiso 0.534(13) 1 d D U P G 7
H23A_11 H 0.5573 0.5291 0.2123 0.141 Uiso 0.534(13) 1 calc R U P G 7
H23B_11 H 0.6136 0.5230 0.2418 0.141 Uiso 0.534(13) 1 calc R U P G 7
C24_11 C 0.5512(17) 0.4555(12) 0.2021(13) 0.110(10) Uiso 0.534(13) 1 d D U P G 7
H24A_11 H 0.5607 0.4379 0.2213 0.165 Uiso 0.534(13) 1 calc R U P G 7
H24B_11 H 0.5752 0.4478 0.1752 0.165 Uiso 0.534(13) 1 calc R U P G 7
H24C_11 H 0.5064 0.4444 0.1906 0.165 Uiso 0.534(13) 1 calc R U P G 7
C21_11 C 0.4714(13) 0.5676(8) 0.3167(7) 0.062(7) Uiso 0.466(13) 1 d D U P G 8
H21C_11 H 0.4331 0.5803 0.3199 0.075 Uiso 0.466(13) 1 calc R U P G 8
H21D_11 H 0.4949 0.5796 0.2950 0.075 Uiso 0.466(13) 1 calc R U P G 8
C22_11 C 0.4507(12) 0.5106(8) 0.2923(8) 0.055(6) Uiso 0.466(13) 1 d D U P G 8
H22C_11 H 0.4258 0.4980 0.3130 0.066 Uiso 0.466(13) 1 calc R U P G 8
H22D_11 H 0.4884 0.4972 0.2886 0.066 Uiso 0.466(13) 1 calc R U P G 8
C23_11 C 0.4118(9) 0.4891(10) 0.2438(8) 0.053(6) Uiso 0.466(13) 1 d D U P G 8
H23C_11 H 0.4292 0.5104 0.2271 0.064 Uiso 0.466(13) 1 calc R U P G 8
H23D_11 H 0.4178 0.4549 0.2258 0.064 Uiso 0.466(13) 1 calc R U P G 8
C24_11 C 0.3440(9) 0.4854(10) 0.2428(10) 0.055(6) Uiso 0.466(13) 1 d D U P G 8
H24D_11 H 0.3241 0.4580 0.2517 0.082 Uiso 0.466(13) 1 calc R U P G 8
H24E_11 H 0.3261 0.4784 0.2110 0.082 Uiso 0.466(13) 1 calc R U P G 8
H24F_11 H 0.3369 0.5173 0.2650 0.082 Uiso 0.466(13) 1 calc R U P G 8
C25_11 C 0.4999(8) 0.6468(5) 0.3838(5) 0.096(5) Uani 1 1 d D U . . .
H25A_11 H 0.4544 0.6433 0.3791 0.115 Uiso 1 1 calc R U . . .
H25B_11 H 0.5135 0.6631 0.4181 0.115 Uiso 1 1 calc R U . . .
C26_11 C 0.5318(9) 0.6817(5) 0.3623(6) 0.106(6) Uani 1 1 d D U . . .
H26A_11 H 0.5181 0.6664 0.3281 0.128 Uiso 1 1 calc R U . . .
H26B_11 H 0.5776 0.6862 0.3671 0.128 Uiso 1 1 calc R U . . .
C27_11 C 0.5165(9) 0.7328(5) 0.3843(6) 0.099(6) Uani 1 1 d D U . . .
H27A_11 H 0.4707 0.7279 0.3792 0.119 Uiso 1 1 calc R U . . .
H27B_11 H 0.5295 0.7474 0.4186 0.119 Uiso 1 1 calc R U . . .
C28_11 C 0.5469(13) 0.7690(8) 0.3653(9) 0.167(11) Uani 1 1 d D U . . .
H28A_11 H 0.5924 0.7750 0.3710 0.251 Uiso 1 1 calc R U . . .
H28B_11 H 0.5348 0.8009 0.3808 0.251 Uiso 1 1 calc R U . . .
H28C_11 H 0.5337 0.7553 0.3314 0.251 Uiso 1 1 calc R U . . .
C29_11 C 0.5821(8) 0.6023(17) 0.3724(13) 0.089(9) Uiso 0.48(3) 1 d D U P G 9
H29A_11 H 0.5890 0.5689 0.3678 0.107 Uiso 0.48(3) 1 calc R U P G 9
H29B_11 H 0.5975 0.6092 0.3455 0.107 Uiso 0.48(3) 1 calc R U P G 9
C30_11 C 0.6272(15) 0.6399(12) 0.4149(10) 0.062(7) Uiso 0.48(3) 1 d D U P G 9
H30A_11 H 0.6034 0.6435 0.4420 0.075 Uiso 0.48(3) 1 calc R U P G 9
H30B_11 H 0.6336 0.6725 0.4117 0.075 Uiso 0.48(3) 1 calc R U P G 9
C31_11 C 0.6920(13) 0.6380(14) 0.4313(18) 0.101(8) Uiso 0.48(3) 1 d D U P G 9
H31A_11 H 0.6852 0.6170 0.4496 0.122 Uiso 0.48(3) 1 calc R U P G 9
H31B_11 H 0.7089 0.6187 0.4026 0.122 Uiso 0.48(3) 1 calc R U P G 9
C32_11 C 0.743(2) 0.6827(14) 0.4592(15) 0.103(8) Uiso 0.48(3) 1 d D U P G 9
H32A_11 H 0.7574 0.7014 0.4400 0.154 Uiso 0.48(3) 1 calc R U P G 9
H32B_11 H 0.7778 0.6718 0.4690 0.154 Uiso 0.48(3) 1 calc R U P G 9
H32C_11 H 0.7276 0.7046 0.4870 0.154 Uiso 0.48(3) 1 calc R U P G 9
C29_11 C 0.5772(11) 0.587(2) 0.3614(11) 0.116(11) Uiso 0.52(3) 1 d D U P G 10
H29C_11 H 0.5785 0.5516 0.3503 0.139 Uiso 0.52(3) 1 calc R U P G 10
H29D_11 H 0.5991 0.6025 0.3410 0.139 Uiso 0.52(3) 1 calc R U P G 10
C30_11 C 0.6025(13) 0.6173(14) 0.4127(10) 0.080(8) Uiso 0.52(3) 1 d D U P G 10
H30C_11 H 0.6010 0.5955 0.4300 0.096 Uiso 0.52(3) 1 calc R U P G 10
H30D_11 H 0.5807 0.6441 0.4284 0.096 Uiso 0.52(3) 1 calc R U P G 10
C31_11 C 0.6695(16) 0.6389(13) 0.4062(12) 0.097(8) Uiso 0.52(3) 1 d D U P G 10
H31C_11 H 0.6880 0.6108 0.3877 0.117 Uiso 0.52(3) 1 calc R U P G 10
H31D_11 H 0.6687 0.6601 0.3884 0.117 Uiso 0.52(3) 1 calc R U P G 10
C32_11 C 0.709(2) 0.6696(16) 0.4521(12) 0.100(7) Uiso 0.52(3) 1 d D U P G 10
H32D_11 H 0.7210 0.7050 0.4563 0.150 Uiso 0.52(3) 1 calc R U P G 10
H32E_11 H 0.7463 0.6572 0.4528 0.150 Uiso 0.52(3) 1 calc R U P G 10
H32F_11 H 0.6850 0.6669 0.4774 0.150 Uiso 0.52(3) 1 calc R U P G 10
C33_11 C 0.4792(7) 0.5655(5) 0.3931(5) 0.092(4) Uani 1 1 d D U . . .
H33A_11 H 0.4864 0.5312 0.3802 0.110 Uiso 1 1 calc R U . . .
H33B_11 H 0.4993 0.5828 0.4261 0.110 Uiso 1 1 calc R U . . .
C34_11 C 0.4100(8) 0.5608(7) 0.3930(8) 0.122(5) Uani 1 1 d D U . . .
H34A_11 H 0.3911 0.5537 0.3611 0.147 Uiso 1 1 calc R U . . .
H34B_11 H 0.4027 0.5933 0.4149 0.147 Uiso 1 1 calc R U . . .
C35_11 C 0.3786(9) 0.5194(7) 0.4073(8) 0.123(5) Uani 1 1 d D U . . .
H35A_11 H 0.3869 0.4872 0.3859 0.148 Uiso 1 1 calc R U . . .
H35B_11 H 0.3971 0.5270 0.4394 0.148 Uiso 1 1 calc R U . . .
C36_11 C 0.3108(9) 0.5133(8) 0.4065(8) 0.138(6) Uani 1 1 d D U . . .
H36A_11 H 0.3022 0.5423 0.4322 0.207 Uiso 1 1 calc R U . . .
H36B_11 H 0.2919 0.4823 0.4104 0.207 Uiso 1 1 calc R U . . .
H36C_11 H 0.2930 0.5112 0.3764 0.207 Uiso 1 1 calc R U . . .
N20_12 N 0.9358(4) 0.4039(3) 0.1178(3) 0.050(2) Uani 1 1 d D U . . .
C21_12 C 0.9075(6) 0.4420(5) 0.1560(4) 0.061(3) Uani 1 1 d D U . . .
H21A_12 H 0.8962 0.4650 0.1429 0.073 Uiso 1 1 calc R U . . .
H21B_12 H 0.8681 0.4228 0.1613 0.073 Uiso 1 1 calc R U . . .
C22_12 C 0.9449(6) 0.4739(5) 0.2028(4) 0.071(4) Uani 1 1 d D U . . .
H22A_12 H 0.9765 0.5021 0.2009 0.085 Uiso 1 1 calc R U . . .
H22B_12 H 0.9668 0.4536 0.2134 0.085 Uiso 1 1 calc R U . . .
C23_12 C 0.9000(6) 0.4946(5) 0.2374(4) 0.063(3) Uani 1 1 d D U . . .
H23A_12 H 0.8811 0.5176 0.2286 0.076 Uiso 1 1 calc R U . . .
H23B_12 H 0.8660 0.4666 0.2371 0.076 Uiso 1 1 calc R U . . .
C24_12 C 0.9364(8) 0.5222(8) 0.2849(5) 0.107(6) Uani 1 1 d D U . . .
H24A_12 H 0.9657 0.5033 0.2890 0.160 Uiso 1 1 calc R U . . .
H24B_12 H 0.9078 0.5260 0.3088 0.160 Uiso 1 1 calc R U . . .
H24C_12 H 0.9598 0.5557 0.2881 0.160 Uiso 1 1 calc R U . . .
C25_12 C 0.9927(4) 0.4299(4) 0.1015(4) 0.049(3) Uani 1 1 d D U . . .
H25A_12 H 0.9981 0.4057 0.0702 0.059 Uiso 1 1 calc R U . . .
H25B_12 H 0.9823 0.4588 0.0972 0.059 Uiso 1 1 calc R U . . .
C26_12 C 1.0553(4) 0.4493(4) 0.1317(4) 0.045(2) Uani 1 1 d D U . . .
H26A_12 H 1.0636 0.4232 0.1417 0.054 Uiso 1 1 calc R U . . .
H26B_12 H 1.0547 0.4796 0.1601 0.054 Uiso 1 1 calc R U . . .
C27_12 C 1.1067(5) 0.4625(4) 0.1037(4) 0.056(3) Uani 1 1 d D U . . .
H27A_12 H 1.1088 0.4312 0.0767 0.067 Uiso 1 1 calc R U . . .
H27B_12 H 1.0952 0.4856 0.0908 0.067 Uiso 1 1 calc R U . . .
C28_12 C 1.1699(5) 0.4866(4) 0.1311(5) 0.061(3) Uani 1 1 d D U . . .
H28A_12 H 1.1693 0.5189 0.1565 0.092 Uiso 1 1 calc R U . . .
H28B_12 H 1.2004 0.4923 0.1104 0.092 Uiso 1 1 calc R U . . .
H28C_12 H 1.1816 0.4644 0.1446 0.092 Uiso 1 1 calc R U . . .
C29_12 C 0.9490(6) 0.3665(4) 0.1363(4) 0.055(3) Uani 1 1 d D U . . .
H29A_12 H 0.9809 0.3844 0.1642 0.066 Uiso 1 1 calc R U . . .
H29B_12 H 0.9103 0.3517 0.1463 0.066 Uiso 1 1 calc R U . . .
C30_12 C 0.9716(8) 0.3247(5) 0.1003(4) 0.075(4) Uani 1 1 d D U . . .
H30A_12 H 1.0101 0.3389 0.0897 0.090 Uiso 1 1 calc R U . . .
H30B_12 H 0.9393 0.3055 0.0727 0.090 Uiso 1 1 calc R U . . .
C31_12 C 0.9849(8) 0.2902(5) 0.1233(5) 0.077(4) Uani 1 1 d D U . . .
H31A_12 H 1.0205 0.3092 0.1484 0.093 Uiso 1 1 calc R U . . .
H31B_12 H 0.9480 0.2812 0.1384 0.093 Uiso 1 1 calc R U . . .
C32_12 C 0.9992(11) 0.2434(6) 0.0911(6) 0.130(8) Uani 1 1 d D U . . .
H32A_12 H 0.9608 0.2201 0.0714 0.195 Uiso 1 1 calc R U . . .
H32B_12 H 1.0168 0.2277 0.1093 0.195 Uiso 1 1 calc R U . . .
H32C_12 H 1.0296 0.2512 0.0711 0.195 Uiso 1 1 calc R U . . .
C33_12 C 0.8875(5) 0.3803(4) 0.0747(3) 0.048(3) Uani 1 1 d D U . . .
H33A_12 H 0.8788 0.4075 0.0666 0.058 Uiso 1 1 calc R U . . .
H33B_12 H 0.9057 0.3585 0.0481 0.058 Uiso 1 1 calc R U . . .
C34_12 C 0.8267(5) 0.3494(5) 0.0793(4) 0.067(4) Uani 1 1 d D U . . .
H34A_12 H 0.8088 0.3703 0.1066 0.081 Uiso 1 1 calc R U . . .
H34B_12 H 0.8343 0.3205 0.0851 0.081 Uiso 1 1 calc R U . . .
C35_12 C 0.7795(5) 0.3297(6) 0.0349(4) 0.065(4) Uani 1 1 d D U . . .
H35A_12 H 0.7726 0.3586 0.0289 0.077 Uiso 1 1 calc R U . . .
H35B_12 H 0.7974 0.3085 0.0077 0.077 Uiso 1 1 calc R U . . .
C36_12 C 0.7186(6) 0.2996(7) 0.0388(6) 0.092(5) Uani 1 1 d D U . . .
H36A_12 H 0.7251 0.2712 0.0455 0.138 Uiso 1 1 calc R U . . .
H36B_12 H 0.6910 0.2867 0.0092 0.138 Uiso 1 1 calc R U . . .
H36C_12 H 0.6993 0.3210 0.0644 0.138 Uiso 1 1 calc R U . . .
N20_13 N 0.2085(3) 0.5901(3) 0.6460(3) 0.0375(18) Uani 1 1 d D U . . .
C21_13 C 0.1394(4) 0.5654(4) 0.6411(4) 0.045(3) Uani 1 1 d D U . . .
H21A_13 H 0.1296 0.5329 0.6131 0.054 Uiso 1 1 calc R U . . .
H21B_13 H 0.1314 0.5575 0.6688 0.054 Uiso 1 1 calc R U . . .
C22_13 C 0.0952(4) 0.5961(4) 0.6366(5) 0.052(3) Uani 1 1 d D U . . .
H22A_13 H 0.0966 0.5993 0.6061 0.062 Uiso 1 1 calc R U . . .
H22B_13 H 0.1070 0.6304 0.6622 0.062 Uiso 1 1 calc R U . . .
C23_13 C 0.0294(5) 0.5685(5) 0.6396(6) 0.073(4) Uani 1 1 d D U . . .
H23A_13 H 0.0222 0.5319 0.6200 0.088 Uiso 1 1 calc R U . . .
H23B_13 H 0.0252 0.5731 0.6725 0.088 Uiso 1 1 calc R U . . .
C24_13 C -0.0168(7) 0.5888(7) 0.6232(7) 0.100(6) Uani 1 1 d D U . . .
H24A_13 H -0.0066 0.6256 0.6402 0.150 Uiso 1 1 calc R U . . .
H24B_13 H -0.0585 0.5743 0.6288 0.150 Uiso 1 1 calc R U . . .
H24C_13 H -0.0164 0.5801 0.5894 0.150 Uiso 1 1 calc R U . . .
C25_13 C 0.2279(4) 0.6311(4) 0.6954(3) 0.040(2) Uani 1 1 d D U . . .
H25A_13 H 0.2067 0.6582 0.6987 0.048 Uiso 1 1 calc R U . . .
H25B_13 H 0.2127 0.6167 0.7180 0.048 Uiso 1 1 calc R U . . .
C26_13 C 0.2972(4) 0.6544(4) 0.7088(3) 0.047(3) Uani 1 1 d D U . . .
H26A_13 H 0.3109 0.6779 0.6936 0.057 Uiso 1 1 calc R U . . .
H26B_13 H 0.3202 0.6276 0.6979 0.057 Uiso 1 1 calc R U . . .
C27_13 C 0.3115(6) 0.6829(4) 0.7622(3) 0.055(3) Uani 1 1 d D U . . .
H27A_13 H 0.3540 0.7056 0.7699 0.066 Uiso 1 1 calc R U . . .
H27B_13 H 0.2816 0.7043 0.7734 0.066 Uiso 1 1 calc R U . . .
C28_13 C 0.3079(7) 0.6495(5) 0.7878(5) 0.072(4) Uani 1 1 d D U . . .
H28A_13 H 0.2654 0.6281 0.7817 0.108 Uiso 1 1 calc R U . . .
H28B_13 H 0.3187 0.6702 0.8216 0.108 Uiso 1 1 calc R U . . .
H28C_13 H 0.3373 0.6281 0.7770 0.108 Uiso 1 1 calc R U . . .
C29_13 C 0.2437(5) 0.5490(4) 0.6364(4) 0.041(2) Uani 1 1 d D U . . .
H29A_13 H 0.2250 0.5210 0.6058 0.050 Uiso 1 1 calc R U . . .
H29B_13 H 0.2875 0.5629 0.6333 0.050 Uiso 1 1 calc R U . . .
C30_13 C 0.2440(6) 0.5278(4) 0.6733(4) 0.048(3) Uani 1 1 d D U . . .
H30A_13 H 0.2011 0.5204 0.6816 0.058 Uiso 1 1 calc R U . . .
H30B_13 H 0.2712 0.5533 0.7020 0.058 Uiso 1 1 calc R U . . .
C31_13 C 0.2672(6) 0.4797(4) 0.6558(4) 0.046(3) Uani 1 1 d D U . . .
H31A_13 H 0.2362 0.4524 0.6305 0.056 Uiso 1 1 calc R U . . .
H31B_13 H 0.3069 0.4856 0.6426 0.056 Uiso 1 1 calc R U . . .
C32_13 C 0.2773(9) 0.4641(6) 0.6946(5) 0.090(5) Uani 1 1 d D U . . .
H32A_13 H 0.3115 0.4893 0.7179 0.134 Uiso 1 1 calc R U . . .
H32B_13 H 0.2880 0.4314 0.6821 0.134 Uiso 1 1 calc R U . . .
H32C_13 H 0.2390 0.4612 0.7095 0.134 Uiso 1 1 calc R U . . .
C33_13 C 0.2225(5) 0.6146(3) 0.6114(3) 0.039(2) Uani 1 1 d D U . . .
H33A_13 H 0.1985 0.6406 0.6174 0.047 Uiso 1 1 calc R U . . .
H33B_13 H 0.2674 0.6319 0.6174 0.047 Uiso 1 1 calc R U . . .
C34_13 C 0.2070(6) 0.5783(4) 0.5603(3) 0.045(3) Uani 1 1 d D U . . .
H34A_13 H 0.1662 0.5541 0.5558 0.054 Uiso 1 1 calc R U . . .
H34B_13 H 0.2392 0.5589 0.5514 0.054 Uiso 1 1 calc R U . . .
C35_13 C 0.2039(6) 0.6061(4) 0.5287(4) 0.050(3) Uani 1 1 d D U . . .
H35A_13 H 0.1670 0.6206 0.5340 0.060 Uiso 1 1 calc R U . . .
H35B_13 H 0.2415 0.6344 0.5375 0.060 Uiso 1 1 calc R U . . .
C36_13 C 0.1997(10) 0.5736(6) 0.4781(4) 0.103(7) Uani 1 1 d D U . . .
H36A_13 H 0.2378 0.5615 0.4720 0.154 Uiso 1 1 calc R U . . .
H36B_13 H 0.1950 0.5930 0.4596 0.154 Uiso 1 1 calc R U . . .
H36C_13 H 0.1635 0.5447 0.4693 0.154 Uiso 1 1 calc R U . . .
N20_14 N 0.5553(3) 0.9171(3) 0.6186(3) 0.0386(19) Uani 1 1 d D U . . .
C21_14 C 0.6251(4) 0.9426(4) 0.6261(4) 0.044(3) Uani 1 1 d D U . . .
H21A_14 H 0.6346 0.9531 0.6000 0.053 Uiso 1 1 calc R U . . .
H21B_14 H 0.6340 0.9735 0.6556 0.053 Uiso 1 1 calc R U . . .
C22_14 C 0.6684(5) 0.9104(4) 0.6287(5) 0.064(4) Uani 1 1 d D U . . .
H22A_14 H 0.6595 0.8793 0.5993 0.077 Uiso 1 1 calc R U . . .
H22B_14 H 0.6597 0.9003 0.6550 0.077 Uiso 1 1 calc R U . . .
C23_14 C 0.7376(5) 0.9372(6) 0.6355(5) 0.073(4) Uani 1 1 d D U . . .
H23A_14 H 0.7448 0.9715 0.6608 0.088 Uiso 1 1 calc R U . . .
H23B_14 H 0.7628 0.9185 0.6457 0.088 Uiso 1 1 calc R U . . .
C24_14 C 0.7589(9) 0.9413(9) 0.5927(6) 0.118(7) Uani 1 1 d D U . . .
H24A_14 H 0.7531 0.9074 0.5678 0.177 Uiso 1 1 calc R U . . .
H24B_14 H 0.8033 0.9589 0.5991 0.177 Uiso 1 1 calc R U . . .
H24C_14 H 0.7346 0.9603 0.5827 0.177 Uiso 1 1 calc R U . . .
C25_14 C 0.5387(5) 0.8920(3) 0.6524(3) 0.042(2) Uani 1 1 d D U . . .
H25A_14 H 0.4935 0.8752 0.6454 0.050 Uiso 1 1 calc R U . . .
H25B_14 H 0.5618 0.8655 0.6466 0.050 Uiso 1 1 calc R U . . .
C26_14 C 0.5527(7) 0.9272(4) 0.7037(3) 0.056(3) Uani 1 1 d D U . . .
H26A_14 H 0.5202 0.9464 0.7124 0.067 Uiso 1 1 calc R U . . .
H26B_14 H 0.5935 0.9516 0.7092 0.067 Uiso 1 1 calc R U . . .
C27_14 C 0.5544(5) 0.8982(4) 0.7345(4) 0.046(3) Uani 1 1 d D U . . .
H27A_14 H 0.5150 0.8716 0.7264 0.055 Uiso 1 1 calc R U . . .
H27B_14 H 0.5891 0.8811 0.7271 0.055 Uiso 1 1 calc R U . . .
C28_14 C 0.5628(9) 0.9299(5) 0.7858(4) 0.085(5) Uani 1 1 d D U . . .
H28A_14 H 0.5276 0.9457 0.7937 0.128 Uiso 1 1 calc R U . . .
H28B_14 H 0.6019 0.9561 0.7943 0.128 Uiso 1 1 calc R U . . .
H28C_14 H 0.5642 0.9087 0.8031 0.128 Uiso 1 1 calc R U . . .
C29_14 C 0.5190(5) 0.9574(4) 0.6263(4) 0.043(2) Uani 1 1 d D U . . .
H29A_14 H 0.4744 0.9421 0.6260 0.051 Uiso 1 1 calc R U . . .
H29B_14 H 0.5340 0.9846 0.6580 0.051 Uiso 1 1 calc R U . . .
C30_14 C 0.5236(5) 0.9810(4) 0.5911(4) 0.047(3) Uani 1 1 d D U . . .
H30A_14 H 0.5005 0.9560 0.5605 0.057 Uiso 1 1 calc R U . . .
H30B_14 H 0.5680 0.9908 0.5866 0.057 Uiso 1 1 calc R U . . .
C31_14 C 0.4968(6) 1.0276(4) 0.6076(4) 0.050(3) Uani 1 1 d D U . . .
H31A_14 H 0.4524 1.0175 0.6118 0.060 Uiso 1 1 calc R U . . .
H31B_14 H 0.5196 1.0522 0.6386 0.060 Uiso 1 1 calc R U . . .
C32_14 C 0.5015(7) 1.0522(5) 0.5740(5) 0.062(3) Uani 1 1 d D U . . .
H32A_14 H 0.5456 1.0663 0.5730 0.093 Uiso 1 1 calc R U . . .
H32B_14 H 0.4797 1.0793 0.5842 0.093 Uiso 1 1 calc R U . . .
H32C_14 H 0.4824 1.0272 0.5426 0.093 Uiso 1 1 calc R U . . .
C33_14 C 0.5386(4) 0.8768(3) 0.5686(3) 0.039(2) Uani 1 1 d D U . . .
H33A_14 H 0.5545 0.8922 0.5469 0.047 Uiso 1 1 calc R U . . .
H33B_14 H 0.5608 0.8503 0.5655 0.047 Uiso 1 1 calc R U . . .
C34_14 C 0.4699(4) 0.8520(4) 0.5532(3) 0.043(3) Uani 1 1 d D U . . .
H34A_14 H 0.4461 0.8783 0.5601 0.052 Uiso 1 1 calc R U . . .
H34B_14 H 0.4548 0.8313 0.5708 0.052 Uiso 1 1 calc R U . . .
C35_14 C 0.4591(6) 0.8187(4) 0.5006(3) 0.047(3) Uani 1 1 d D U . . .
H35A_14 H 0.4849 0.7940 0.4941 0.057 Uiso 1 1 calc R U . . .
H35B_14 H 0.4147 0.7996 0.4920 0.057 Uiso 1 1 calc R U . . .
C36_14 C 0.4739(8) 0.8465(5) 0.4699(5) 0.085(5) Uani 1 1 d D U . . .
H36A_14 H 0.4528 0.8252 0.4379 0.128 Uiso 1 1 calc R U . . .
H36B_14 H 0.5191 0.8550 0.4692 0.128 Uiso 1 1 calc R U . . .
H36C_14 H 0.4593 0.8776 0.4822 0.128 Uiso 1 1 calc R U . . .
N20_15 N 0.2115(6) 0.0779(5) 0.6165(5) 0.092(3) Uani 1 1 d D U . . .
C21_15 C 0.2780(7) 0.0726(8) 0.6192(7) 0.114(5) Uani 1 1 d D U . . .
H21A_15 H 0.2771 0.0362 0.6049 0.137 Uiso 1 1 calc R U . . .
H21B_15 H 0.3013 0.0884 0.5999 0.137 Uiso 1 1 calc R U . . .
C22_15 C 0.3132(10) 0.0953(9) 0.6675(7) 0.144(7) Uani 1 1 d D U . . .
H22A_15 H 0.2960 0.0749 0.6850 0.172 Uiso 1 1 calc R U . . .
H22B_15 H 0.3075 0.1298 0.6844 0.172 Uiso 1 1 calc R U . . .
C23_15 C 0.3831(11) 0.0979(11) 0.6661(11) 0.175(10) Uani 1 1 d D U . . .
H23A_15 H 0.4031 0.1008 0.6963 0.210 Uiso 1 1 calc R U . . .
H23B_15 H 0.3902 0.0677 0.6403 0.210 Uiso 1 1 calc R U . . .
C24_15 C 0.4073(16) 0.1436(12) 0.6580(13) 0.229(15) Uani 1 1 d D U . . .
H24A_15 H 0.4363 0.1369 0.6344 0.344 Uiso 1 1 calc R U . . .
H24B_15 H 0.4292 0.1711 0.6874 0.344 Uiso 1 1 calc R U . . .
H24C_15 H 0.3725 0.1534 0.6467 0.344 Uiso 1 1 calc R U . . .
C25_15 C 0.1669(7) 0.0392(7) 0.6299(9) 0.123(6) Uani 1 1 d D U . . .
H25A_15 H 0.1640 0.0054 0.6048 0.148 Uiso 1 1 calc R U . . .
H25B_15 H 0.1873 0.0397 0.6589 0.148 Uiso 1 1 calc R U . . .
C26_15 C 0.1006(5) 0.0434(4) 0.6383(5) 0.061(3) Uani 1 1 d D U . . .
H26A_15 H 0.0812 0.0465 0.6109 0.073 Uiso 1 1 calc R U . . .
H26B_15 H 0.1030 0.0752 0.6659 0.073 Uiso 1 1 calc R U . . .
C27_15 C 0.0565(6) 0.0010(4) 0.6464(4) 0.062(3) Uani 1 1 d D U . . .
H27A_15 H 0.0445 -0.0292 0.6163 0.075 Uiso 1 1 calc R U . . .
H27B_15 H 0.0787 -0.0080 0.6687 0.075 Uiso 1 1 calc R U . . .
C28_15 C -0.0008(7) 0.0150(7) 0.6650(6) 0.088(5) Uani 1 1 d D U . . .
H28A_15 H 0.0100 0.0408 0.6973 0.131 Uiso 1 1 calc R U . . .
H28B_15 H -0.0304 -0.0149 0.6648 0.131 Uiso 1 1 calc R U . . .
H28C_15 H -0.0200 0.0284 0.6453 0.131 Uiso 1 1 calc R U . . .
C29_15 C 0.2087(9) 0.1322(5) 0.6432(7) 0.108(5) Uani 1 1 d D U . . .
H29A_15 H 0.2178 0.1406 0.6771 0.130 Uiso 1 1 calc R U . . .
H29B_15 H 0.1650 0.1340 0.6378 0.130 Uiso 1 1 calc R U . . .
C30_15 C 0.2509(10) 0.1734(6) 0.6328(9) 0.139(8) Uani 1 1 d D U . . .
H30A_15 H 0.2479 0.1630 0.5984 0.166 Uiso 1 1 calc R U . . .
H30B_15 H 0.2947 0.1772 0.6444 0.166 Uiso 1 1 calc R U . . .
C31_15 C 0.2342(7) 0.2246(5) 0.6556(6) 0.081(4) Uani 1 1 d D U . . .
H31A_15 H 0.1903 0.2201 0.6437 0.097 Uiso 1 1 calc R U . . .
H31B_15 H 0.2363 0.2341 0.6898 0.097 Uiso 1 1 calc R U . . .
C32_15 C 0.2733(8) 0.2676(7) 0.6479(8) 0.113(6) Uani 1 1 d D U . . .
H32A_15 H 0.3154 0.2768 0.6645 0.170 Uiso 1 1 calc R U . . .
H32B_15 H 0.2545 0.2965 0.6599 0.170 Uiso 1 1 calc R U . . .
H32C_15 H 0.2756 0.2577 0.6142 0.170 Uiso 1 1 calc R U . . .
C33_15 C 0.1791(11) 0.0586(9) 0.5668(6) 0.135(6) Uani 1 1 d D U . . .
H33A_15 H 0.1335 0.0553 0.5672 0.162 Uiso 0.62(2) 1 calc R U P H 23
H33B_15 H 0.1953 0.0826 0.5525 0.162 Uiso 0.62(2) 1 calc R U P H 23
H33C_15 H 0.2058 0.0821 0.5556 0.162 Uiso 0.38(2) 1 calc R U P H 24
H33D_15 H 0.1926 0.0268 0.5521 0.162 Uiso 0.38(2) 1 calc R U P H 24
C34_15 C 0.1915(16) 0.0077(10) 0.5384(13) 0.132(9) Uiso 0.62(2) 1 d D U P H 23
H34A_15 H 0.1619 -0.0114 0.5092 0.158 Uiso 0.62(2) 1 calc R U P H 23
H34B_15 H 0.1902 -0.0130 0.5569 0.158 Uiso 0.62(2) 1 calc R U P H 23
C35_15 C 0.2579(16) 0.0255(16) 0.5283(15) 0.150(11) Uiso 0.62(2) 1 d D U P H 23
C34_15 C 0.1193(18) 0.045(2) 0.5356(19) 0.133(8) Uiso 0.38(2) 1 d D U P H 24
N20_16 N 0.2806(4) 0.9283(3) 0.8960(3) 0.056(2) Uani 1 1 d D U . . .
C21_16 C 0.3226(5) 0.9614(4) 0.8764(5) 0.070(3) Uani 1 1 d D U . . .
H21A_16 H 0.3103 0.9481 0.8421 0.084 Uiso 1 1 calc R U . . .
H21B_16 H 0.3160 0.9959 0.8906 0.084 Uiso 1 1 calc R U . . .
C22_16 C 0.3907(6) 0.9641(6) 0.8855(8) 0.113(7) Uani 1 1 d D U . . .
H22A_16 H 0.3979 0.9305 0.8672 0.136 Uiso 1 1 calc R U . . .
H22B_16 H 0.4009 0.9720 0.9192 0.136 Uiso 1 1 calc R U . . .
C23_16 C 0.4353(6) 1.0029(5) 0.8733(6) 0.080(4) Uani 1 1 d D U . . .
H23A_16 H 0.4283 0.9934 0.8391 0.096 Uiso 1 1 calc R U . . .
H23B_16 H 0.4261 1.0362 0.8895 0.096 Uiso 1 1 calc R U . . .
C24_16 C 0.5018(7) 1.0069(6) 0.8871(7) 0.096(6) Uani 1 1 d D U . . .
H24A_16 H 0.5132 1.0284 0.9207 0.145 Uiso 1 1 calc R U . . .
H24B_16 H 0.5283 1.0219 0.8690 0.145 Uiso 1 1 calc R U . . .
H24C_16 H 0.5078 0.9733 0.8807 0.145 Uiso 1 1 calc R U . . .
C25_16 C 0.2984(7) 0.9435(4) 0.9488(3) 0.067(4) Uani 1 1 d D U . . .
H25A_16 H 0.2641 0.9241 0.9591 0.080 Uiso 0.49(3) 1 calc R U P I 3
H25B_16 H 0.3358 0.9312 0.9518 0.080 Uiso 0.49(3) 1 calc R U P I 3
H25C_16 H 0.2670 0.9224 0.9596 0.080 Uiso 0.51(3) 1 calc R U P I 4
H25D_16 H 0.3393 0.9366 0.9535 0.080 Uiso 0.51(3) 1 calc R U P I 4
C26_16 C 0.312(2) 0.9976(7) 0.9842(9) 0.077(12) Uiso 0.49(3) 1 d D U P I 3
H26A_16 H 0.2715 1.0067 0.9909 0.092 Uiso 0.49(3) 1 calc R U P I 3
H26B_16 H 0.3347 1.0194 0.9697 0.092 Uiso 0.49(3) 1 calc R U P I 3
C27_16 C 0.3497(13) 1.0096(10) 1.0309(8) 0.054(8) Uiso 0.49(3) 1 d D . P I 3
H27A_16 H 0.3909 1.0025 1.0238 0.065 Uiso 0.49(3) 1 calc R U P I 3
H27B_16 H 0.3573 1.0464 1.0497 0.065 Uiso 0.49(3) 1 calc R U P I 3
C28_16 C 0.3251(14) 0.9839(10) 1.0614(9) 0.058(8) Uiso 0.49(3) 1 d D . P I 3
H28A_16 H 0.3294 0.9491 1.0480 0.086 Uiso 0.49(3) 1 calc R U P I 3
H28B_16 H 0.2808 0.9837 1.0634 0.086 Uiso 0.49(3) 1 calc R U P I 3
H28C_16 H 0.3486 1.0019 1.0928 0.086 Uiso 0.49(3) 1 calc R U P I 3
C26_16 C 0.302(2) 0.9982(6) 0.9784(7) 0.056(8) Uiso 0.51(3) 1 d D U P I 4
H26C_16 H 0.2640 1.0074 0.9705 0.068 Uiso 0.51(3) 1 calc R U P I 4
H26D_16 H 0.3389 1.0200 0.9727 0.068 Uiso 0.51(3) 1 calc R U P I 4
C27_16 C 0.3078(13) 1.0054(10) 1.0299(8) 0.057(8) Uiso 0.51(3) 1 d D . P I 4
H27C_16 H 0.3103 1.0413 1.0498 0.068 Uiso 0.51(3) 1 calc R U P I 4
H27D_16 H 0.2689 0.9852 1.0349 0.068 Uiso 0.51(3) 1 calc R U P I 4
C28_16 C 0.3614(14) 0.9915(14) 1.0469(13) 0.096(12) Uiso 0.51(3) 1 d D . P I 4
H28D_16 H 0.3996 1.0054 1.0365 0.143 Uiso 0.51(3) 1 calc R U P I 4
H28E_16 H 0.3538 0.9546 1.0343 0.143 Uiso 0.51(3) 1 calc R U P I 4
H28F_16 H 0.3663 1.0052 1.0813 0.143 Uiso 0.51(3) 1 calc R U P I 4
C29_16 C 0.2146(5) 0.9340(5) 0.8906(3) 0.057(3) Uani 1 1 d D U . . .
H29A_16 H 0.1886 0.9167 0.9075 0.068 Uiso 1 1 calc R U . . .
H29B_16 H 0.2155 0.9704 0.9060 0.068 Uiso 1 1 calc R U . . .
C30_16 C 0.1834(5) 0.9139(5) 0.8408(4) 0.061(3) Uani 1 1 d D U . . .
H30A_16 H 0.1921 0.8808 0.8222 0.073 Uiso 1 1 calc R U . . .
H30B_16 H 0.2007 0.9373 0.8262 0.073 Uiso 1 1 calc R U . . .
C31_16 C 0.1126(5) 0.9078(4) 0.8400(5) 0.064(3) Uani 1 1 d D U . . .
H31A_16 H 0.1048 0.9392 0.8635 0.077 Uiso 1 1 calc R U . . .
H31B_16 H 0.0950 0.9037 0.8087 0.077 Uiso 1 1 calc R U . . .
C32_16 C 0.0787(7) 0.8645(5) 0.8497(5) 0.081(4) Uani 1 1 d D U . . .
H32A_16 H 0.0842 0.8330 0.8257 0.121 Uiso 1 1 calc R U . . .
H32B_16 H 0.0341 0.8639 0.8492 0.121 Uiso 1 1 calc R U . . .
H32C_16 H 0.0954 0.8682 0.8807 0.121 Uiso 1 1 calc R U . . .
C33_16 C 0.2869(5) 0.8745(3) 0.8712(4) 0.050(3) Uani 1 1 d D U . . .
H33A_16 H 0.2810 0.8650 0.8368 0.060 Uiso 1 1 calc R U . . .
H33B_16 H 0.3300 0.8737 0.8797 0.060 Uiso 1 1 calc R U . . .
C34_16 C 0.2421(5) 0.8357(4) 0.8821(4) 0.049(3) Uani 1 1 d D U . . .
H34A_16 H 0.1989 0.8322 0.8694 0.058 Uiso 1 1 calc R U . . .
H34B_16 H 0.2439 0.8465 0.9165 0.058 Uiso 1 1 calc R U . . .
C35_16 C 0.2590(6) 0.7849(4) 0.8602(4) 0.057(3) Uani 1 1 d D U . . .
H35A_16 H 0.2603 0.7757 0.8261 0.068 Uiso 1 1 calc R U . . .
H35B_16 H 0.3013 0.7883 0.8744 0.068 Uiso 1 1 calc R U . . .
C36_16 C 0.2143(7) 0.7440(5) 0.8669(5) 0.073(4) Uani 1 1 d D U . . .
H36A_16 H 0.2102 0.7542 0.9003 0.109 Uiso 1 1 calc R U . . .
H36B_16 H 0.2297 0.7133 0.8552 0.109 Uiso 1 1 calc R U . . .
H36C_16 H 0.1735 0.7375 0.8494 0.109 Uiso 1 1 calc R U . . .
N40_17 N 0.8712(5) 0.0612(3) 0.0169(4) 0.054(3) Uani 1 1 d D U . . .
C41_17 C 0.8593(5) 0.0185(3) 0.0044(4) 0.043(3) Uani 1 1 d D U . . .
C42_17 C 0.8464(7) -0.0356(3) -0.0109(5) 0.067(4) Uani 1 1 d D U . . .
H42A_17 H 0.8833 -0.0473 -0.0228 0.101 Uiso 1 1 calc R U . . .
H42B_17 H 0.8110 -0.0518 -0.0359 0.101 Uiso 1 1 calc R U . . .
H42C_17 H 0.8362 -0.0444 0.0157 0.101 Uiso 1 1 calc R U . . .
N40_18 N 0.4222(11) 0.5007(9) 0.9221(11) 0.058(8) Uiso 0.47(4) 1 d D . P J 25
C41_18 C 0.4514(13) 0.4767(11) 0.9298(13) 0.051(8) Uiso 0.47(4) 1 d D . P J 25
C42_18 C 0.4820(18) 0.4488(15) 0.9482(18) 0.103(16) Uiso 0.47(4) 1 d D . P J 25
H42A_18 H 0.4773 0.4587 0.9816 0.154 Uiso 0.47(4) 1 calc R U P J 25
H42B_18 H 0.5265 0.4560 0.9445 0.154 Uiso 0.47(4) 1 calc R U P J 25
H42C_18 H 0.4632 0.4126 0.9310 0.154 Uiso 0.47(4) 1 calc R U P J 25
N40_18 N 0.4318(14) 0.4937(11) 0.8964(14) 0.099(11) Uiso 0.53(4) 1 d D . P J 26
C41_18 C 0.4552(12) 0.4685(10) 0.9074(13) 0.059(8) Uiso 0.53(4) 1 d D . P J 26
C42_18 C 0.4857(12) 0.4338(10) 0.9150(12) 0.065(9) Uiso 0.53(4) 1 d D . P J 26
H42D_18 H 0.4542 0.4050 0.9150 0.098 Uiso 0.53(4) 1 calc R U P J 26
H42E_18 H 0.5123 0.4508 0.9453 0.098 Uiso 0.53(4) 1 calc R U P J 26
H42F_18 H 0.5115 0.4219 0.8898 0.098 Uiso 0.53(4) 1 calc R U P J 26
N40_19 N 0.2953(6) 0.9883(5) 0.2499(3) 0.081(4) Uani 1 1 d D U . . .
C41_19 C 0.2818(5) 0.9628(4) 0.2109(3) 0.052(3) Uani 1 1 d D U . . .
C42_19 C 0.2657(6) 0.9304(4) 0.1617(3) 0.052(3) Uani 1 1 d D U . . .
H42A_19 H 0.2441 0.9465 0.1461 0.078 Uiso 1 1 calc R U . . .
H42B_19 H 0.2383 0.8981 0.1580 0.078 Uiso 1 1 calc R U . . .
H42C_19 H 0.3038 0.9245 0.1475 0.078 Uiso 1 1 calc R U . . .
N40_20 N 0.423(3) 0.914(3) 0.965(2) 0.067(5) Uani 0.15(2) 1 d D U P K 27
C41_20 C 0.463(3) 0.904(3) 0.979(3) 0.067(5) Uani 0.15(2) 1 d D U P K 27
N40_20 N 0.3918(5) 0.8746(6) 0.9644(4) 0.070(4) Uani 0.85(2) 1 d D U P K 28
C41_20 C 0.4407(6) 0.8775(7) 0.9798(6) 0.064(4) Uani 0.85(2) 1 d D U P K 28
C42_20 C 0.5037(5) 0.8798(6) 0.9957(5) 0.070(4) Uani 1 1 d D U . . .
H42A_20 H 0.5122 0.8962 1.0300 0.105 Uiso 0.15(2) 1 calc R U P K 27
H42B_20 H 0.5431 0.8830 0.9821 0.105 Uiso 0.15(2) 1 calc R U P K 27
H42C_20 H 0.4832 0.8440 0.9859 0.105 Uiso 0.15(2) 1 calc R U P K 27
H42D_20 H 0.5058 0.8812 1.0276 0.105 Uiso 0.85(2) 1 calc R U P K 28
H42E_20 H 0.5321 0.9100 0.9955 0.105 Uiso 0.85(2) 1 calc R U P K 28
H42F_20 H 0.5160 0.8497 0.9746 0.105 Uiso 0.85(2) 1 calc R U P K 28
N40_22 N 0.1158(7) 0.6353(6) 0.7667(5) 0.095(5) Uani 1 1 d D U . . .
C41_22 C 0.0862(9) 0.6605(7) 0.7624(6) 0.095(6) Uani 1 1 d D U . . .
C42_22 C 0.0463(12) 0.6912(9) 0.7578(7) 0.152(10) Uani 1 1 d D U . . .
H42A_22 H 0.0459 0.6911 0.7263 0.228 Uiso 1 1 calc R U . . .
H42B_22 H 0.0621 0.7259 0.7814 0.228 Uiso 1 1 calc R U . . .
H42C_22 H 0.0038 0.6777 0.7627 0.228 Uiso 1 1 calc R U . . .
N40_23 N 0.0632(7) 0.4152(5) 0.2342(5) 0.095(5) Uani 1 1 d D U . . .
C41_23 C 0.1035(17) 0.4505(11) 0.246(2) 0.088(13) Uani 0.63(5) 1 d D U P L 29
C42_23 C 0.1537(14) 0.4948(10) 0.2575(14) 0.090(13) Uani 0.63(5) 1 d D U P L 29
H42A_23 H 0.1921 0.4847 0.2475 0.135 Uiso 0.63(5) 1 calc R U P L 29
H42B_23 H 0.1598 0.5149 0.2915 0.135 Uiso 0.63(5) 1 calc R U P L 29
H42C_23 H 0.1432 0.5150 0.2412 0.135 Uiso 0.63(5) 1 calc R U P L 29
C41_23 C 0.088(3) 0.4570(10) 0.252(3) 0.071(15) Uani 0.37(5) 1 d D U P L 30
C42_23 C 0.118(3) 0.5094(8) 0.2788(16) 0.082(16) Uani 0.37(5) 1 d D U P L 30
H42D_23 H 0.1613 0.5128 0.2890 0.123 Uiso 0.37(5) 1 calc R U P L 30
H42E_23 H 0.0960 0.5226 0.3063 0.123 Uiso 0.37(5) 1 calc R U P L 30
H42F_23 H 0.1157 0.5284 0.2594 0.123 Uiso 0.37(5) 1 calc R U P L 30
N40_24 N 0.8178(4) 0.9790(3) 0.8301(3) 0.056(3) Uani 1 1 d D U . . .
C41_24 C 0.7875(5) 0.9470(4) 0.7979(4) 0.046(3) Uani 1 1 d D U . . .
C42_24 C 0.7485(6) 0.9070(4) 0.7572(4) 0.059(4) Uani 1 1 d D U . . .
H42A_24 H 0.7504 0.9169 0.7307 0.089 Uiso 1 1 calc R U . . .
H42B_24 H 0.7053 0.9006 0.7641 0.089 Uiso 1 1 calc R U . . .
H42C_24 H 0.7635 0.8763 0.7492 0.089 Uiso 1 1 calc R U . . .
N40_25 N 0.3845(7) 0.6496(15) 0.2955(9) 0.115(7) Uani 0.62(3) 1 d D U P M 15
C41_25 C 0.3317(8) 0.6395(16) 0.2853(17) 0.110(7) Uani 0.62(3) 1 d D U P M 15
N40_25 N 0.3728(14) 0.608(2) 0.2939(15) 0.110(7) Uani 0.38(3) 1 d D U P M 16
C41_25 C 0.3283(13) 0.617(2) 0.283(3) 0.108(7) Uani 0.38(3) 1 d D U P M 16
C42_25 C 0.2658(6) 0.6186(8) 0.2705(7) 0.109(6) Uani 1 1 d D U . . .
H42A_25 H 0.2578 0.6063 0.2362 0.163 Uiso 0.62(3) 1 calc R U P M 15
H42B_25 H 0.2433 0.6447 0.2853 0.163 Uiso 0.62(3) 1 calc R U P M 15
H42C_25 H 0.2514 0.5905 0.2798 0.163 Uiso 0.62(3) 1 calc R U P M 15
H42D_25 H 0.2414 0.5846 0.2499 0.163 Uiso 0.38(3) 1 calc R U P M 16
H42E_25 H 0.2677 0.6410 0.2540 0.163 Uiso 0.38(3) 1 calc R U P M 16
H42F_25 H 0.2459 0.6316 0.2990 0.163 Uiso 0.38(3) 1 calc R U P M 16
N40_26 N 0.6643(7) 1.0668(6) 0.6412(5) 0.119(5) Uani 1 1 d D U . . .
C41_26 C 0.694(2) 1.0852(17) 0.6772(9) 0.100(7) Uani 0.53(4) 1 d D U P N 21
C42_26 C 0.728(2) 1.1143(13) 0.7232(9) 0.098(7) Uani 0.53(4) 1 d D U P N 21
H42A_26 H 0.7635 1.1395 0.7216 0.148 Uiso 0.53(4) 1 calc R U P N 21
H42B_26 H 0.7430 1.0919 0.7348 0.148 Uiso 0.53(4) 1 calc R U P N 21
H42C_26 H 0.7005 1.1314 0.7447 0.148 Uiso 0.53(4) 1 calc R U P N 21
C41_26 C 0.678(3) 1.0943(19) 0.6797(7) 0.103(7) Uani 0.47(4) 1 d D U P N 22
C42_26 C 0.691(3) 1.1207(15) 0.7300(6) 0.098(7) Uani 0.47(4) 1 d D U P N 22
H42D_26 H 0.7067 1.1569 0.7383 0.147 Uiso 0.47(4) 1 calc R U P N 22
H42E_26 H 0.7223 1.1082 0.7418 0.147 Uiso 0.47(4) 1 calc R U P N 22
H42F_26 H 0.6524 1.1150 0.7440 0.147 Uiso 0.47(4) 1 calc R U P N 22
O51_27 O 0.6151(12) 0.8240(12) 0.5111(10) 0.130(7) Uiso 0.5 1 d D U P . .
H51_27 H 0.5851 0.8161 0.4902 0.196 Uiso 0.5 1 calc R U P . .
C55_27 C 0.6594(14) 0.7963(10) 0.4921(13) 0.093(6) Uiso 0.5 1 d D U P . .
H55A_27 H 0.6376 0.7636 0.4666 0.112 Uiso 0.5 1 calc R U P . .
H55B_27 H 0.6790 0.7890 0.5169 0.112 Uiso 0.5 1 calc R U P . .
C56_27 C 0.7077(12) 0.8222(12) 0.4737(11) 0.084(7) Uiso 0.5 1 d D U P . .
H56A_27 H 0.7034 0.8043 0.4395 0.126 Uiso 0.5 1 calc R U P . .
H56B_27 H 0.7488 0.8232 0.4873 0.126 Uiso 0.5 1 calc R U P . .
H56C_27 H 0.7037 0.8567 0.4819 0.126 Uiso 0.5 1 calc R U P . .
N40_28 N 0.0642(8) 0.4858(7) 0.5368(7) 0.051(5) Uiso 0.5 1 d D . P . .
C41_28 C 0.0181(8) 0.4561(7) 0.5235(8) 0.042(5) Uiso 0.5 1 d D . P . .
C42_28 C -0.0417(10) 0.4204(11) 0.5068(12) 0.089(10) Uiso 0.5 1 d D . P . .
H42A_28 H -0.0424 0.3980 0.4738 0.133 Uiso 0.5 1 calc R U P . .
H42B_28 H -0.0745 0.4386 0.5096 0.133 Uiso 0.5 1 calc R U P . .
H42C_28 H -0.0488 0.4004 0.5256 0.133 Uiso 0.5 1 calc R U P . .
N40_21 N 0.6391(17) 0.9388(9) 0.4969(13) 0.133(13) Uiso 0.5 1 d D . P O 31
C41_21 C 0.6500(12) 0.9813(9) 0.5082(9) 0.055(6) Uiso 0.5 1 d D . P O 31
C42_21 C 0.6690(16) 1.0313(9) 0.5095(12) 0.089(10) Uiso 0.5 1 d D . P O 31
H42A_21 H 0.7136 1.0454 0.5214 0.133 Uiso 0.5 1 calc R U P O 31
H42B_21 H 0.6447 1.0528 0.5303 0.133 Uiso 0.5 1 calc R U P O 31
H42C_21 H 0.6618 1.0299 0.4778 0.133 Uiso 0.5 1 calc R U P O 31

loop_
_atom_site_aniso_label
_atom_site_aniso_U_11
_atom_site_aniso_U_22
_atom_site_aniso_U_33
_atom_site_aniso_U_23
_atom_site_aniso_U_13
_atom_site_aniso_U_12
Mo1_1 0.0173(4) 0.0134(3) 0.0253(4) 0.0066(3) 0.0059(3) 0.0042(3)
Mo2_1 0.0183(4) 0.0164(4) 0.0195(4) 0.0078(3) 0.0048(3) 0.0081(3)
Mo3_1 0.0118(3) 0.0179(4) 0.0190(4) 0.0043(3) 0.0003(3) 0.0026(3)
Mo4_1 0.0177(4) 0.0127(3) 0.0263(4) 0.0071(3) 0.0039(3) 0.0043(3)
Mo5_1 0.0244(4) 0.0173(4) 0.0182(4) 0.0067(3) -0.0008(3) 0.0085(3)
Mo6_1 0.0168(4) 0.0197(4) 0.0195(4) 0.0037(3) -0.0016(3) 0.0033(3)
O1_1 0.024(3) 0.019(3) 0.020(3) 0.011(2) 0.011(2) 0.008(2)
O2_1 0.015(3) 0.016(3) 0.024(3) -0.002(2) 0.008(2) 0.009(2)
O3_1 0.019(3) 0.019(3) 0.019(3) 0.004(2) 0.005(2) 0.009(2)
O4_1 0.015(3) 0.016(3) 0.016(2) 0.004(2) 0.004(2) 0.009(2)
O5_1 0.014(3) 0.019(3) 0.021(3) 0.005(2) 0.004(2) 0.002(2)
O6_1 0.015(2) 0.014(3) 0.014(2) 0.001(2) 0.003(2) 0.009(2)
O7_1 0.020(3) 0.012(3) 0.024(3) 0.005(2) 0.001(2) 0.005(2)
O8_1 0.018(3) 0.016(3) 0.018(3) 0.002(2) 0.006(2) 0.010(2)
O9_1 0.021(3) 0.020(3) 0.017(3) 0.004(2) -0.003(2) 0.007(2)
O10_1 0.012(2) 0.017(3) 0.018(3) 0.002(2) -0.001(2) 0.008(2)
O11_1 0.017(3) 0.018(3) 0.022(3) 0.005(2) 0.004(2) 0.003(2)
O12_1 0.018(3) 0.017(3) 0.016(3) 0.004(2) 0.007(2) 0.012(2)
O13_1 0.025(3) 0.030(3) 0.028(3) 0.010(3) 0.011(3) 0.004(3)
O14_1 0.033(3) 0.019(3) 0.032(3) 0.007(3) 0.002(3) 0.007(3)
O15_1 0.041(4) 0.027(3) 0.023(3) 0.013(3) 0.017(3) 0.012(3)
O16_1 0.023(3) 0.025(3) 0.032(3) 0.013(3) 0.007(2) 0.013(3)
O17_1 0.019(3) 0.050(4) 0.041(4) 0.023(3) 0.007(3) 0.015(3)
O18_1 0.025(3) 0.021(3) 0.024(3) 0.001(2) 0.000(2) -0.004(2)
O19_1 0.022(3) 0.018(3) 0.036(3) 0.003(3) -0.003(3) 0.003(2)
O20_1 0.030(3) 0.028(3) 0.033(3) 0.017(3) 0.009(3) 0.008(3)
O21_1 0.048(4) 0.024(3) 0.023(3) 0.009(3) 0.005(3) 0.008(3)
O22_1 0.029(3) 0.030(3) 0.031(4) 0.011(3) -0.003(3) 0.016(3)
O23_1 0.023(3) 0.044(4) 0.035(4) 0.013(3) -0.002(3) 0.016(3)
O24_1 0.032(3) 0.025(3) 0.028(3) 0.003(3) 0.001(3) 0.001(3)
C1_1 0.015(4) 0.016(3) 0.023(4) 0.000(3) 0.004(3) 0.006(3)
C2_1 0.017(3) 0.015(4) 0.020(4) -0.004(3) 0.003(3) 0.006(3)
C3_1 0.017(4) 0.020(4) 0.024(3) 0.000(3) 0.003(3) 0.012(3)
C4_1 0.016(3) 0.012(3) 0.017(3) -0.003(3) 0.003(3) 0.005(3)
C5_1 0.021(3) 0.016(3) 0.024(4) 0.001(3) 0.006(3) 0.008(3)
C6_1 0.019(4) 0.030(4) 0.034(5) 0.000(4) 0.010(3) 0.005(3)
C7_1 0.023(4) 0.021(4) 0.020(3) 0.004(3) 0.009(3) 0.014(3)
C8_1 0.021(4) 0.019(3) 0.021(4) 0.006(3) 0.007(3) 0.009(3)
C9_1 0.026(4) 0.013(4) 0.021(4) 0.000(3) 0.012(3) 0.010(3)
C10_1 0.024(4) 0.017(3) 0.015(3) 0.002(3) 0.010(3) 0.012(3)
C11_1 0.031(4) 0.024(4) 0.020(3) 0.005(3) 0.010(3) 0.017(4)
C12_1 0.052(5) 0.031(5) 0.026(4) 0.010(3) 0.019(4) 0.022(4)
N1_1 0.016(3) 0.013(3) 0.024(3) -0.002(3) 0.004(2) 0.005(2)
N2_1 0.019(3) 0.023(4) 0.039(4) 0.002(3) 0.012(3) 0.005(3)
N3_1 0.026(4) 0.028(4) 0.045(4) 0.006(4) 0.008(3) 0.007(3)
N4_1 0.052(6) 0.071(7) 0.043(5) -0.003(5) -0.004(4) 0.027(6)
N5_1 0.023(3) 0.020(3) 0.018(3) 0.005(2) 0.009(2) 0.013(3)
N6_1 0.068(5) 0.055(6) 0.023(4) 0.010(4) 0.014(3) 0.040(5)
N7_1 0.084(6) 0.043(5) 0.025(5) 0.003(4) 0.005(4) 0.035(5)
N8_1 0.102(7) 0.076(8) 0.047(7) -0.011(6) -0.012(5) 0.036(6)
O25_1 0.019(3) 0.020(3) 0.036(4) -0.002(3) 0.005(3) 0.003(2)
O26_1 0.040(4) 0.033(4) 0.021(3) 0.005(3) 0.006(3) 0.021(3)
Mo1_2 0.0164(3) 0.0145(3) 0.0211(4) 0.0079(3) 0.0042(3) 0.0006(3)
Mo2_2 0.0224(4) 0.0200(4) 0.0156(4) 0.0100(3) 0.0025(3) 0.0058(3)
Mo3_2 0.0133(3) 0.0198(4) 0.0123(3) 0.0022(3) -0.0001(3) 0.0014(3)
Mo4_2 0.0136(3) 0.0129(3) 0.0197(4) 0.0047(3) 0.0051(3) 0.0012(3)
Mo5_2 0.0196(4) 0.0159(4) 0.0174(4) 0.0082(3) 0.0025(3) 0.0038(3)
Mo6_2 0.0132(3) 0.0170(4) 0.0146(3) 0.0037(3) -0.0002(3) 0.0009(3)
O1_2 0.017(3) 0.017(3) 0.022(3) 0.011(2) 0.004(2) 0.004(2)
O2_2 0.020(3) 0.015(2) 0.014(3) 0.003(2) 0.008(2) 0.005(2)
O3_2 0.020(3) 0.022(3) 0.014(3) 0.007(2) 0.006(2) 0.002(2)
O4_2 0.018(3) 0.013(2) 0.012(2) 0.002(2) 0.007(2) 0.006(2)
O5_2 0.017(3) 0.018(3) 0.018(3) 0.005(2) 0.001(2) 0.001(2)
O6_2 0.015(2) 0.017(3) 0.017(3) 0.004(2) 0.008(2) 0.008(2)
O7_2 0.019(3) 0.020(3) 0.023(3) 0.011(2) 0.007(2) 0.004(2)
O8_2 0.014(2) 0.017(3) 0.011(2) 0.003(2) 0.0041(19) 0.005(2)
O9_2 0.019(3) 0.019(3) 0.017(3) 0.009(2) 0.004(2) 0.003(2)
O10_2 0.019(3) 0.007(2) 0.019(3) -0.001(2) 0.009(2) 0.003(2)
O11_2 0.015(3) 0.015(3) 0.017(3) 0.004(2) 0.002(2) 0.003(2)
O12_2 0.016(2) 0.016(3) 0.015(3) 0.006(2) 0.005(2) 0.007(2)
O13_2 0.023(3) 0.039(4) 0.032(3) 0.021(3) 0.009(3) 0.009(3)
O14_2 0.023(3) 0.021(3) 0.034(3) 0.009(3) -0.001(3) 0.004(2)
O15_2 0.043(4) 0.038(4) 0.020(3) 0.016(3) 0.009(3) 0.006(3)
O16_2 0.031(3) 0.026(3) 0.036(4) 0.010(3) -0.005(3) 0.008(3)
O17_2 0.020(3) 0.041(4) 0.032(4) 0.018(3) 0.006(3) 0.010(3)
O18_2 0.027(3) 0.028(3) 0.025(3) 0.000(3) 0.003(3) -0.001(3)
O19_2 0.023(3) 0.019(3) 0.034(3) 0.007(2) 0.001(3) 0.003(2)
O20_2 0.019(3) 0.024(3) 0.029(3) 0.012(3) 0.008(2) 0.005(2)
O21_2 0.029(3) 0.033(4) 0.022(3) 0.015(3) 0.006(2) -0.002(3)
O22_2 0.025(3) 0.020(3) 0.043(4) 0.014(3) -0.001(3) 0.006(3)
O23_2 0.022(3) 0.032(3) 0.034(4) 0.017(3) 0.008(3) 0.014(3)
O24_2 0.020(3) 0.024(3) 0.023(3) 0.004(2) 0.001(2) -0.004(2)
C1_2 0.024(4) 0.020(3) 0.016(4) 0.000(3) 0.008(3) 0.008(3)
C2_2 0.022(3) 0.012(4) 0.024(4) -0.002(3) 0.010(3) 0.006(3)
C3_2 0.023(4) 0.021(4) 0.021(3) 0.002(3) 0.007(3) 0.009(3)
C4_2 0.019(3) 0.017(3) 0.018(3) -0.001(3) 0.010(3) 0.009(3)
C5_2 0.021(3) 0.020(4) 0.027(4) 0.001(3) 0.008(3) 0.006(3)
C6_2 0.026(5) 0.021(4) 0.049(6) -0.009(4) 0.017(4) 0.005(4)
C7_2 0.019(4) 0.019(4) 0.015(3) 0.003(3) 0.004(3) 0.009(3)
C8_2 0.021(4) 0.017(3) 0.014(4) 0.002(3) 0.007(3) 0.008(3)
C9_2 0.016(3) 0.015(4) 0.016(4) 0.002(3) 0.006(3) 0.006(3)
C10_2 0.013(3) 0.016(3) 0.015(3) 0.002(3) 0.003(2) 0.007(3)
C11_2 0.021(4) 0.019(4) 0.017(3) 0.006(3) 0.003(3) 0.003(3)
C12_2 0.031(5) 0.038(5) 0.013(4) 0.002(3) 0.001(3) 0.026(4)
N1_2 0.019(3) 0.013(3) 0.022(3) -0.005(3) 0.009(3) 0.005(2)
N5_2 0.018(3) 0.018(3) 0.015(3) 0.002(2) 0.003(2) 0.012(3)
N6_2 0.049(4) 0.033(4) 0.018(3) 0.006(3) 0.006(3) 0.019(3)
N7_2 0.059(5) 0.024(4) 0.024(4) 0.005(3) 0.002(3) 0.019(3)
N8_2 0.072(6) 0.036(5) 0.053(6) 0.001(5) -0.020(5) 0.009(4)
O25_2 0.021(3) 0.020(3) 0.044(4) -0.004(3) 0.008(3) 0.003(2)
O26_2 0.032(3) 0.031(3) 0.015(3) 0.006(3) 0.001(2) 0.015(3)
Mo1_3 0.0199(4) 0.0144(4) 0.0285(4) 0.0016(3) 0.0037(3) 0.0034(3)
Mo2_3 0.0256(4) 0.0305(4) 0.0187(4) 0.0062(3) 0.0033(3) 0.0135(3)
Mo3_3 0.0125(4) 0.0382(5) 0.0191(4) -0.0030(4) -0.0007(3) 0.0011(3)
Mo4_3 0.0204(4) 0.0189(4) 0.0402(5) 0.0077(4) 0.0101(3) 0.0046(3)
Mo5_3 0.0322(4) 0.0316(4) 0.0302(4) 0.0153(4) 0.0066(4) 0.0201(4)
Mo6_3 0.0141(4) 0.0362(5) 0.0206(4) 0.0033(3) -0.0022(3) 0.0075(3)
O1_3 0.027(3) 0.027(3) 0.025(3) 0.008(2) 0.008(2) 0.012(2)
O2_3 0.017(3) 0.019(3) 0.018(3) 0.000(2) 0.004(2) 0.010(2)
O3_3 0.018(3) 0.035(3) 0.019(3) 0.001(2) 0.001(2) 0.008(2)
O4_3 0.013(3) 0.019(3) 0.014(2) -0.001(2) 0.002(2) 0.008(2)
O5_3 0.016(3) 0.022(3) 0.026(3) 0.000(2) 0.006(2) 0.002(2)
O6_3 0.017(3) 0.011(3) 0.021(3) -0.005(2) 0.007(2) 0.003(2)
O7_3 0.032(3) 0.026(3) 0.038(3) 0.016(3) 0.013(2) 0.016(2)
O8_3 0.021(3) 0.018(3) 0.022(3) 0.004(2) 0.007(2) 0.011(2)
O9_3 0.022(3) 0.034(3) 0.029(3) 0.011(3) 0.001(2) 0.012(2)
O10_3 0.019(3) 0.022(3) 0.023(3) 0.006(2) 0.004(2) 0.013(2)
O12_3 0.015(3) 0.027(3) 0.024(3) 0.001(2) 0.001(2) 0.005(2)
O11_3 0.015(2) 0.016(3) 0.014(3) -0.004(2) 0.002(2) 0.009(2)
O13_3 0.032(3) 0.025(3) 0.044(4) 0.014(3) 0.014(3) 0.009(3)
O14_3 0.036(4) 0.023(3) 0.042(4) -0.001(3) 0.003(3) 0.004(3)
O15_3 0.039(4) 0.042(4) 0.026(3) 0.010(3) 0.010(3) 0.017(3)
O16_3 0.038(4) 0.050(4) 0.036(4) 0.015(3) 0.004(3) 0.026(3)
O17_3 0.019(3) 0.085(5) 0.026(4) 0.015(4) 0.005(3) 0.018(3)
O18_3 0.027(4) 0.049(4) 0.030(4) -0.015(3) 0.006(3) -0.009(3)
O19_3 0.033(4) 0.021(3) 0.059(4) 0.005(3) 0.015(3) 0.001(3)
O20_3 0.036(4) 0.036(4) 0.055(4) 0.019(3) 0.021(3) 0.012(3)
O21_3 0.062(5) 0.048(4) 0.038(4) 0.023(3) 0.017(3) 0.029(4)
O22_3 0.051(4) 0.050(4) 0.051(4) 0.028(4) 0.006(3) 0.032(4)
O23_3 0.023(3) 0.081(5) 0.047(4) 0.033(4) 0.004(3) 0.020(3)
O24_3 0.026(3) 0.045(4) 0.030(3) -0.005(3) 0.001(3) -0.002(3)
C1_3 0.021(4) 0.021(4) 0.020(4) 0.000(3) 0.007(3) 0.010(3)
C2_3 0.022(4) 0.019(4) 0.033(5) -0.006(3) 0.009(3) 0.008(3)
C3_3 0.022(4) 0.032(4) 0.027(4) 0.009(3) 0.009(3) 0.019(4)
C4_3 0.018(3) 0.017(3) 0.023(4) 0.000(3) 0.007(3) 0.009(3)
C5_3 0.029(4) 0.021(4) 0.028(4) 0.005(3) 0.008(3) 0.012(3)
C6_3 0.037(5) 0.024(4) 0.024(4) 0.005(3) 0.008(3) 0.023(4)
C7_3 0.022(4) 0.023(4) 0.020(3) 0.000(3) 0.004(3) 0.013(3)
C8_3 0.028(4) 0.024(4) 0.027(4) 0.007(3) 0.008(3) 0.013(3)
C9_3 0.020(3) 0.018(4) 0.019(4) -0.004(3) 0.006(3) 0.008(3)
C10_3 0.018(3) 0.021(4) 0.017(3) 0.002(3) 0.005(3) 0.011(3)
C11_3 0.020(3) 0.021(4) 0.025(4) 0.006(3) 0.008(3) 0.008(3)
C12_3 0.021(4) 0.021(4) 0.018(4) 0.003(3) 0.006(3) 0.011(3)
N1_3 0.021(3) 0.020(3) 0.025(3) 0.005(3) 0.008(3) 0.012(3)
N2_3 0.047(4) 0.040(5) 0.021(4) 0.006(3) 0.010(3) 0.022(4)
N3_3 0.055(5) 0.056(6) 0.027(4) 0.006(4) 0.004(3) 0.021(4)
N4_3 0.071(7) 0.089(8) 0.064(8) 0.008(6) -0.015(5) 0.007(6)
N5_3 0.016(3) 0.016(3) 0.017(3) 0.001(3) 0.004(2) 0.007(2)
N6_3 0.018(3) 0.044(5) 0.036(4) 0.004(4) 0.012(3) 0.009(3)
N7_3 0.029(4) 0.047(5) 0.050(5) 0.004(4) 0.002(3) 0.015(4)
N8_3 0.025(5) 0.111(10) 0.062(6) 0.011(6) -0.001(4) 0.022(5)
O25_3 0.043(4) 0.056(5) 0.028(4) 0.010(3) 0.003(3) 0.031(4)
O26_3 0.021(3) 0.024(3) 0.037(4) 0.001(3) 0.005(3) 0.003(2)
Mo1_4 0.0173(4) 0.0158(4) 0.0282(4) 0.0113(3) 0.0059(3) 0.0071(3)
Mo2_4 0.0251(4) 0.0204(4) 0.0234(4) 0.0116(3) 0.0028(3) 0.0107(3)
Mo3_4 0.0200(4) 0.0191(4) 0.0207(4) 0.0050(3) -0.0020(3) 0.0056(3)
Mo4_4 0.0173(4) 0.0148(4) 0.0242(4) 0.0071(3) 0.0009(3) -0.0005(3)
Mo5_4 0.0214(4) 0.0115(3) 0.0158(4) 0.0042(3) 0.0015(3) 0.0025(3)
Mo6_4 0.0153(3) 0.0104(3) 0.0174(4) 0.0023(3) -0.0006(3) 0.0037(3)
O1_4 0.026(3) 0.015(3) 0.027(3) 0.009(2) 0.004(2) 0.008(2)
O2_4 0.017(3) 0.015(2) 0.014(3) 0.007(2) 0.006(2) 0.011(2)
O3_4 0.026(3) 0.023(3) 0.024(3) 0.007(2) 0.004(2) 0.012(2)
O4_4 0.018(3) 0.014(3) 0.026(3) 0.003(2) 0.006(2) 0.007(2)
O5_4 0.019(3) 0.019(3) 0.029(3) 0.008(2) -0.002(2) 0.002(2)
O6_4 0.026(3) 0.020(3) 0.019(3) 0.006(2) 0.007(2) 0.016(2)
O7_4 0.016(3) 0.018(3) 0.022(3) 0.008(2) 0.000(2) 0.002(2)
O8_4 0.014(2) 0.013(2) 0.018(3) 0.003(2) 0.004(2) 0.003(2)
O9_4 0.024(3) 0.014(3) 0.019(3) 0.003(2) 0.003(2) 0.008(2)
O10_4 0.015(3) 0.008(2) 0.019(3) -0.005(2) 0.004(2) 0.005(2)
O11_4 0.018(3) 0.016(3) 0.023(3) 0.007(2) 0.005(2) 0.009(2)
O12_4 0.020(3) 0.015(3) 0.021(3) 0.007(2) 0.009(2) 0.012(2)
O13_4 0.033(3) 0.041(4) 0.039(4) 0.027(3) 0.017(3) 0.020(3)
O14_4 0.024(3) 0.018(3) 0.039(3) 0.012(3) 0.002(3) 0.009(2)
O15_4 0.035(3) 0.041(4) 0.030(3) 0.020(3) 0.005(3) 0.015(3)
O16_4 0.030(3) 0.027(3) 0.043(4) 0.016(3) -0.007(3) 0.014(3)
O17_4 0.028(3) 0.029(3) 0.032(4) 0.011(3) 0.001(3) 0.011(3)
O18_4 0.029(3) 0.026(3) 0.032(3) 0.003(3) -0.002(3) 0.006(3)
O19_4 0.029(3) 0.020(3) 0.042(4) 0.011(3) -0.006(3) 0.001(3)
O20_4 0.021(3) 0.035(4) 0.032(3) 0.016(3) 0.003(2) 0.001(3)
O21_4 0.028(3) 0.024(3) 0.021(3) 0.008(3) 0.004(2) 0.003(3)
O22_4 0.032(3) 0.010(3) 0.021(3) 0.002(2) -0.006(2) 0.009(2)
O23_4 0.028(3) 0.027(3) 0.027(3) 0.009(3) 0.003(3) 0.014(3)
O24_4 0.029(3) 0.017(3) 0.026(3) 0.002(2) 0.004(2) 0.004(2)
C1_4 0.026(4) 0.020(3) 0.019(4) 0.006(3) 0.007(3) 0.014(3)
C2_4 0.024(3) 0.016(4) 0.021(4) 0.001(3) 0.005(3) 0.013(3)
C3_4 0.025(4) 0.014(4) 0.016(3) 0.002(3) 0.002(3) 0.011(3)
C4_4 0.028(4) 0.016(3) 0.015(3) 0.002(3) 0.006(3) 0.015(3)
C5_4 0.034(5) 0.027(4) 0.019(3) 0.005(3) 0.003(3) 0.015(4)
C6_4 0.051(6) 0.035(5) 0.021(4) 0.013(3) 0.010(4) 0.025(5)
C7_4 0.023(4) 0.015(4) 0.026(3) 0.002(3) 0.008(3) 0.009(3)
C8_4 0.024(4) 0.022(4) 0.023(4) 0.002(3) 0.010(3) 0.010(3)
C9_4 0.019(3) 0.012(4) 0.026(4) 0.002(3) 0.007(3) 0.009(3)
C10_4 0.018(3) 0.017(3) 0.021(3) 0.002(3) 0.009(3) 0.007(3)
C11_4 0.019(3) 0.025(4) 0.031(4) 0.006(3) 0.006(3) 0.006(3)
C12_4 0.010(4) 0.025(4) 0.039(5) -0.006(4) 0.005(3) -0.001(3)
N1_4 0.023(3) 0.023(3) 0.016(3) 0.004(3) 0.003(2) 0.018(3)
N2_4 0.096(7) 0.062(6) 0.020(4) 0.016(4) 0.014(4) 0.054(5)
N3_4 0.111(8) 0.072(7) 0.031(5) 0.003(5) -0.001(4) 0.059(6)
N4_4 0.132(10) 0.121(11) 0.072(9) -0.020(8) -0.033(7) 0.078(8)
N5_4 0.018(3) 0.016(3) 0.024(4) -0.003(3) 0.006(3) 0.005(3)
N6_4 0.015(3) 0.033(4) 0.046(4) 0.008(4) 0.014(3) 0.008(3)
N7_4 0.018(3) 0.031(4) 0.061(5) 0.019(4) 0.008(3) 0.001(3)
N8_4 0.029(4) 0.031(5) 0.075(6) 0.011(4) -0.006(4) 0.007(4)
O25_4 0.072(5) 0.047(4) 0.016(3) 0.006(3) -0.001(3) 0.041(4)
O26_4 0.022(3) 0.023(3) 0.046(4) 0.002(3) 0.006(3) 0.003(2)
N20_5 0.025(4) 0.037(4) 0.050(4) 0.016(3) 0.005(3) 0.003(3)
C21_5 0.030(5) 0.041(4) 0.042(5) 0.014(4) 0.002(4) 0.000(4)
C22_5 0.029(5) 0.052(5) 0.042(6) 0.008(4) -0.002(4) 0.003(4)
C23_5 0.044(6) 0.040(5) 0.039(6) 0.009(4) 0.008(5) 0.001(4)
C24_5 0.045(7) 0.084(9) 0.054(7) 0.026(6) 0.006(5) 0.022(7)
C25_5 0.027(4) 0.032(5) 0.032(4) 0.001(4) 0.010(3) 0.000(4)
C26_5 0.029(5) 0.044(6) 0.042(5) 0.011(4) 0.007(4) 0.001(4)
C27_5 0.034(5) 0.050(7) 0.044(5) 0.014(5) -0.001(4) -0.007(5)
C28_5 0.049(7) 0.080(10) 0.047(6) 0.018(6) 0.000(5) 0.001(7)
C29_5 0.042(5) 0.054(6) 0.049(6) 0.015(5) 0.012(4) 0.012(4)
C30_5 0.043(5) 0.047(6) 0.048(6) 0.026(5) 0.011(4) 0.020(5)
C31_5 0.041(6) 0.077(9) 0.060(7) 0.032(6) 0.018(5) 0.017(6)
C32_5 0.056(7) 0.146(15) 0.067(9) 0.054(10) 0.026(6) 0.050(8)
C33_5 0.029(5) 0.029(5) 0.048(4) 0.014(4) 0.011(3) 0.006(4)
C34_5 0.029(5) 0.031(5) 0.051(5) 0.012(4) 0.006(4) 0.008(4)
C35_5 0.038(5) 0.052(7) 0.049(5) 0.011(5) 0.009(4) 0.019(5)
C36_5 0.049(7) 0.066(8) 0.055(6) 0.013(6) 0.004(5) 0.026(6)
N20_6 0.054(5) 0.054(5) 0.075(5) 0.037(4) 0.015(4) 0.025(4)
C21_6 0.067(6) 0.067(7) 0.107(9) 0.058(6) 0.039(6) 0.029(5)
C22_6 0.068(6) 0.066(8) 0.132(11) 0.071(8) 0.034(6) 0.027(6)
C23_6 0.055(7) 0.082(9) 0.130(11) 0.072(8) 0.032(7) 0.029(6)
C24_6 0.054(7) 0.119(13) 0.129(13) 0.095(11) 0.035(7) 0.034(7)
C25_6 0.041(6) 0.040(6) 0.073(5) 0.026(4) 0.014(4) 0.017(5)
C26_6 0.041(5) 0.028(5) 0.063(5) 0.020(4) 0.017(4) 0.017(4)
C27_6 0.066(7) 0.035(6) 0.071(6) 0.027(5) 0.033(5) 0.025(5)
C28_6 0.109(10) 0.042(7) 0.060(6) 0.018(5) 0.028(6) 0.045(7)
C29_6 0.079(8) 0.056(5) 0.081(8) 0.042(5) 0.004(6) 0.021(5)
C30_6 0.13(2) 0.070(9) 0.18(5) 0.056(12) 0.05(2) 0.052(12)
C30_6 0.043(10) 0.041(8) 0.069(12) 0.025(7) -0.019(9) 0.007(7)
C31_6 0.054(14) 0.042(8) 0.077(14) 0.028(8) 0.003(10) 0.009(8)
C31_6 0.12(2) 0.065(10) 0.10(3) 0.044(12) 0.027(19) 0.049(12)
C32_6 0.15(3) 0.083(16) 0.11(3) 0.054(16) 0.04(3) 0.070(18)
C32_6 0.14(3) 0.051(14) 0.079(17) 0.030(12) 0.029(15) 0.034(15)
C33_6 0.056(6) 0.082(9) 0.074(7) 0.034(6) 0.012(5) 0.024(6)
C34_6 0.076(9) 0.144(15) 0.087(8) 0.063(9) 0.017(6) 0.035(9)
C35_6 0.080(8) 0.212(17) 0.074(9) 0.072(10) 0.009(7) 0.029(9)
C36_6 0.095(10) 0.226(18) 0.086(9) 0.077(10) 0.004(8) 0.029(11)
N20_7 0.035(4) 0.030(4) 0.019(3) 0.004(3) -0.002(3) 0.011(3)
C21_7 0.044(4) 0.031(5) 0.022(4) 0.005(4) 0.000(3) 0.014(4)
C22_7 0.042(5) 0.039(5) 0.031(5) 0.021(4) 0.005(4) 0.017(4)
C23_7 0.057(6) 0.063(7) 0.031(5) 0.025(5) 0.009(4) 0.032(5)
C24_7 0.052(6) 0.075(8) 0.056(8) 0.037(7) 0.019(5) 0.033(6)
C25_7 0.038(5) 0.032(4) 0.023(4) 0.008(3) 0.003(4) 0.012(3)
C26_7 0.062(7) 0.042(5) 0.032(5) 0.019(4) 0.014(5) 0.026(5)
C27_7 0.101(9) 0.043(5) 0.053(7) 0.025(5) 0.017(6) 0.018(5)
C28_7 0.108(12) 0.046(7) 0.058(8) 0.028(6) 0.015(8) 0.017(7)
C28_7 0.105(12) 0.045(7) 0.057(9) 0.027(6) 0.016(9) 0.015(8)
C29_7 0.037(4) 0.036(5) 0.024(4) 0.007(4) -0.003(3) 0.013(4)
C30_7 0.038(5) 0.043(6) 0.030(5) 0.009(4) 0.001(4) 0.017(4)
C31_7 0.040(5) 0.052(6) 0.046(6) 0.021(5) -0.001(4) 0.016(4)
C32_7 0.041(6) 0.057(7) 0.055(7) 0.020(6) 0.003(5) 0.019(5)
C33_7 0.030(5) 0.030(4) 0.021(4) 0.006(3) -0.005(3) 0.008(3)
C34_7 0.039(5) 0.030(4) 0.035(5) 0.008(4) 0.000(4) 0.006(4)
C35_7 0.044(6) 0.035(5) 0.043(6) 0.013(4) 0.004(5) 0.014(4)
C36_7 0.071(9) 0.037(5) 0.075(9) 0.023(6) -0.003(7) 0.005(5)
N20_8 0.015(3) 0.031(4) 0.049(4) 0.015(3) 0.001(3) 0.002(3)
C21_8 0.021(4) 0.026(4) 0.044(5) 0.011(4) 0.007(4) 0.002(3)
C22_8 0.031(5) 0.037(5) 0.055(7) 0.019(5) 0.007(4) 0.011(4)
C23_8 0.041(5) 0.036(5) 0.054(7) 0.022(5) 0.009(5) 0.011(4)
C24_8 0.061(8) 0.046(6) 0.080(9) 0.034(6) 0.016(7) 0.024(6)
C25_8 0.036(5) 0.033(5) 0.056(5) 0.015(4) -0.013(4) -0.003(4)
C26_8 0.070(8) 0.060(8) 0.051(6) 0.008(5) -0.004(5) 0.020(6)
C27_8 0.130(13) 0.082(11) 0.059(7) 0.007(7) -0.033(7) 0.013(9)
C28_8 0.20(2) 0.16(2) 0.076(9) -0.002(10) -0.008(10) 0.054(17)
C29_8 0.021(4) 0.029(4) 0.043(5) 0.012(4) 0.004(4) 0.004(3)
C30_8 0.025(5) 0.027(4) 0.046(6) 0.012(4) 0.003(4) 0.003(4)
C31_8 0.037(5) 0.043(6) 0.065(8) 0.030(6) 0.007(5) 0.010(4)
C32_8 0.051(7) 0.065(7) 0.122(13) 0.063(9) 0.028(8) 0.018(6)
C33_8 0.018(4) 0.037(5) 0.060(5) 0.016(4) 0.010(4) 0.005(4)
C34_8 0.024(5) 0.026(5) 0.056(5) 0.011(4) 0.010(4) 0.003(4)
C35_8 0.031(5) 0.026(5) 0.070(6) 0.007(5) 0.021(5) -0.002(4)
C36_8 0.067(8) 0.060(8) 0.064(6) 0.005(6) 0.029(6) 0.017(7)
N20_9 0.052(5) 0.119(7) 0.033(4) 0.029(4) -0.002(4) 0.036(5)
C21_9 0.062(8) 0.114(7) 0.045(6) 0.038(5) 0.001(5) 0.028(5)
C22_9 0.065(10) 0.154(10) 0.090(10) 0.083(8) 0.011(8) 0.033(8)
C23_9 0.151(19) 0.152(11) 0.118(13) 0.094(9) -0.047(12) 0.008(9)
C24_9 0.09(2) 0.130(15) 0.08(2) 0.067(16) -0.037(18) 0.010(14)
C24_9 0.17(5) 0.17(2) 0.12(2) 0.099(18) -0.06(2) -0.02(2)
C25_9 0.061(12) 0.124(17) 0.032(9) 0.027(9) -0.003(8) 0.046(12)
C25_9 0.049(7) 0.118(16) 0.032(7) 0.029(8) -0.004(6) 0.028(8)
C26_9 0.046(8) 0.12(2) 0.040(10) 0.038(12) -0.004(7) 0.025(9)
C26_9 0.057(12) 0.12(3) 0.036(14) 0.041(16) 0.001(9) 0.045(13)
C27_9 0.053(9) 0.10(2) 0.053(10) 0.045(12) 0.005(7) 0.024(11)
C27_9 0.074(16) 0.14(3) 0.039(15) 0.051(17) 0.011(11) 0.07(2)
C28_9 0.050(10) 0.20(4) 0.071(18) 0.07(2) 0.005(9) 0.038(13)
C28_9 0.074(16) 0.17(5) 0.06(2) 0.07(3) 0.013(13) 0.07(2)
C29_9 0.069(8) 0.091(7) 0.031(5) 0.013(5) 0.000(5) 0.040(6)
C30_9 0.114(12) 0.082(7) 0.059(8) 0.008(6) -0.031(8) 0.047(7)
C31_9 0.131(14) 0.070(7) 0.065(8) 0.006(6) -0.028(8) 0.041(8)
C32_9 0.18(2) 0.068(8) 0.106(14) 0.003(7) -0.058(13) 0.046(9)
C33_9 0.056(5) 0.102(10) 0.041(6) 0.017(6) -0.009(4) 0.035(5)
C34_9 0.050(6) 0.078(8) 0.072(8) 0.025(7) 0.003(5) 0.026(5)
C35_9 0.050(6) 0.079(8) 0.109(12) 0.046(8) -0.016(6) 0.013(6)
C36_9 0.106(14) 0.092(9) 0.164(19) 0.059(10) 0.035(13) 0.020(8)
N20_10 0.023(4) 0.042(4) 0.041(4) 0.006(3) 0.000(3) -0.004(3)
C21_10 0.034(5) 0.048(5) 0.041(6) 0.013(4) 0.005(4) 0.001(4)
C22_10 0.047(6) 0.047(6) 0.048(7) 0.015(5) 0.010(5) -0.003(5)
C23_10 0.075(9) 0.103(11) 0.119(13) 0.078(11) 0.006(8) 0.008(8)
C24_10 0.119(15) 0.126(13) 0.18(2) 0.106(15) 0.030(14) 0.017(11)
C25_10 0.029(5) 0.055(7) 0.063(6) 0.010(5) 0.013(5) 0.000(5)
C29_10 0.022(4) 0.038(5) 0.041(5) 0.008(4) 0.000(4) -0.002(4)
C30_10 0.037(6) 0.050(6) 0.053(7) 0.018(5) 0.001(5) 0.004(4)
C31_10 0.050(6) 0.040(5) 0.051(7) 0.012(5) 0.001(5) 0.004(5)
C32_10 0.086(11) 0.079(9) 0.105(12) 0.055(9) -0.001(9) 0.013(8)
C33_10 0.034(5) 0.042(5) 0.047(5) 0.010(4) -0.009(4) -0.007(4)
C34_10 0.044(6) 0.039(6) 0.042(5) 0.010(4) -0.005(4) -0.005(5)
C35_10 0.074(8) 0.058(8) 0.044(5) 0.015(5) -0.015(5) -0.023(6)
C36_10 0.104(11) 0.065(9) 0.044(6) 0.014(6) 0.000(6) -0.010(8)
N20_11 0.188(12) 0.064(7) 0.050(7) 0.014(5) 0.000(7) 0.066(7)
C25_11 0.139(13) 0.067(7) 0.078(10) 0.019(6) -0.040(8) 0.046(7)
C26_11 0.144(14) 0.079(8) 0.104(12) 0.033(8) -0.015(10) 0.056(8)
C27_11 0.152(15) 0.070(8) 0.078(10) 0.018(7) -0.023(10) 0.061(9)
C28_11 0.26(3) 0.106(13) 0.17(2) 0.072(14) 0.05(2) 0.086(14)
C33_11 0.167(11) 0.065(7) 0.059(8) 0.020(6) -0.012(8) 0.073(7)
C34_11 0.175(11) 0.091(9) 0.116(11) 0.043(8) -0.012(8) 0.065(8)
C35_11 0.179(12) 0.090(9) 0.115(11) 0.039(8) 0.004(10) 0.067(9)
C36_11 0.185(13) 0.089(9) 0.148(12) 0.043(9) -0.002(11) 0.061(10)
N20_12 0.069(5) 0.048(5) 0.034(4) 0.019(4) 0.006(4) 0.011(4)
C21_12 0.067(7) 0.066(7) 0.051(5) 0.023(5) 0.023(5) 0.017(6)
C22_12 0.078(8) 0.062(8) 0.066(6) 0.021(5) 0.019(5) 0.016(6)
C23_12 0.075(8) 0.056(7) 0.066(6) 0.032(6) 0.026(6) 0.019(6)
C24_12 0.097(12) 0.134(15) 0.076(8) 0.039(8) 0.016(7) 0.009(11)
C25_12 0.071(5) 0.045(6) 0.044(6) 0.024(5) 0.018(4) 0.027(4)
C26_12 0.071(6) 0.030(5) 0.046(6) 0.019(5) 0.018(4) 0.027(4)
C27_12 0.078(6) 0.040(6) 0.062(7) 0.024(5) 0.028(5) 0.034(5)
C28_12 0.069(6) 0.039(6) 0.087(9) 0.027(6) 0.028(6) 0.030(5)
C29_12 0.065(7) 0.055(6) 0.043(6) 0.019(5) 0.002(5) 0.010(5)
C30_12 0.101(11) 0.077(7) 0.039(6) 0.003(5) -0.007(6) 0.046(8)
C31_12 0.082(10) 0.066(7) 0.075(9) 0.022(6) -0.015(8) 0.017(7)
C32_12 0.17(2) 0.091(10) 0.093(12) -0.009(9) -0.035(12) 0.063(12)
C33_12 0.064(5) 0.045(6) 0.037(5) 0.014(4) 0.011(4) 0.022(4)
C34_12 0.069(6) 0.079(8) 0.057(7) 0.032(6) 0.016(5) 0.016(6)
C35_12 0.057(6) 0.086(9) 0.056(7) 0.035(7) 0.015(5) 0.016(6)
C36_12 0.058(7) 0.134(14) 0.097(12) 0.072(11) 0.006(7) 0.005(8)
N20_13 0.044(4) 0.021(4) 0.044(4) 0.011(3) 0.018(3) 0.004(3)
C21_13 0.042(4) 0.035(5) 0.053(7) 0.018(5) 0.016(4) 0.000(4)
C22_13 0.043(5) 0.050(6) 0.060(8) 0.024(6) 0.012(5) 0.002(4)
C23_13 0.040(6) 0.079(9) 0.111(12) 0.051(9) 0.021(6) 0.011(5)
C24_13 0.050(7) 0.093(12) 0.159(17) 0.057(12) -0.001(8) 0.015(7)
C25_13 0.043(5) 0.028(5) 0.042(5) 0.008(4) 0.020(4) 0.005(4)
C26_13 0.046(5) 0.031(5) 0.053(5) 0.005(4) 0.021(4) 0.006(4)
C27_13 0.049(7) 0.042(6) 0.055(6) 0.007(5) 0.015(5) -0.001(5)
C28_13 0.073(10) 0.057(8) 0.068(8) 0.022(6) 0.000(7) -0.012(7)
C29_13 0.050(6) 0.029(5) 0.041(5) 0.009(4) 0.014(4) 0.009(4)
C30_13 0.062(7) 0.040(5) 0.044(6) 0.018(5) 0.012(5) 0.012(5)
C31_13 0.053(7) 0.033(5) 0.053(6) 0.019(5) 0.010(5) 0.007(5)
C32_13 0.139(16) 0.093(11) 0.072(9) 0.051(9) 0.033(9) 0.064(11)
C33_13 0.044(6) 0.024(4) 0.049(5) 0.013(4) 0.021(4) 0.009(4)
C34_13 0.059(7) 0.030(5) 0.047(5) 0.013(4) 0.018(4) 0.013(5)
C35_13 0.055(7) 0.039(6) 0.058(6) 0.025(5) 0.010(5) 0.007(5)
C36_13 0.19(2) 0.075(10) 0.060(7) 0.033(6) 0.020(7) 0.044(11)
N20_14 0.037(4) 0.021(4) 0.051(4) 0.009(3) 0.013(3) 0.005(3)
C21_14 0.038(4) 0.033(5) 0.050(6) 0.011(5) 0.011(4) -0.001(4)
C22_14 0.044(5) 0.053(7) 0.086(10) 0.018(7) 0.006(5) 0.011(5)
C23_14 0.050(6) 0.069(9) 0.078(9) 0.013(7) 0.009(5) 0.003(6)
C24_14 0.086(12) 0.16(2) 0.107(12) 0.060(13) 0.030(9) 0.025(12)
C25_14 0.046(6) 0.021(4) 0.058(5) 0.013(4) 0.020(4) 0.010(4)
C26_14 0.090(9) 0.025(5) 0.055(5) 0.014(4) 0.024(5) 0.021(6)
C27_14 0.042(6) 0.042(6) 0.065(6) 0.027(5) 0.023(5) 0.021(5)
C28_14 0.143(15) 0.064(9) 0.060(7) 0.030(6) 0.029(7) 0.037(9)
C29_14 0.046(6) 0.024(4) 0.056(6) 0.015(4) 0.015(5) 0.008(4)
C30_14 0.052(7) 0.028(5) 0.054(6) 0.013(4) 0.002(5) 0.002(5)
C31_14 0.051(7) 0.025(5) 0.066(7) 0.016(5) -0.002(5) 0.002(5)
C32_14 0.071(9) 0.045(7) 0.072(8) 0.027(6) 0.004(7) 0.014(6)
C33_14 0.038(5) 0.025(4) 0.048(5) 0.008(4) 0.013(4) 0.008(4)
C34_14 0.036(5) 0.029(5) 0.059(6) 0.012(4) 0.009(4) 0.008(4)
C35_14 0.047(6) 0.030(5) 0.058(6) 0.014(4) 0.000(5) 0.007(5)
C36_14 0.112(13) 0.063(9) 0.066(8) 0.031(7) -0.013(8) -0.014(9)
N20_15 0.117(7) 0.098(7) 0.105(8) 0.065(6) 0.058(6) 0.066(6)
C21_15 0.136(9) 0.110(12) 0.121(11) 0.047(10) 0.051(7) 0.071(8)
C22_15 0.195(14) 0.126(16) 0.119(12) 0.035(11) 0.017(10) 0.088(12)
C23_15 0.190(14) 0.18(2) 0.17(2) 0.061(18) 0.035(13) 0.097(13)
C24_15 0.25(2) 0.22(3) 0.22(4) 0.10(3) 0.00(2) 0.058(18)
C25_15 0.131(9) 0.129(11) 0.183(15) 0.106(11) 0.084(8) 0.089(7)
C26_15 0.100(8) 0.052(6) 0.057(8) 0.032(6) 0.031(6) 0.050(6)
C27_15 0.109(8) 0.049(7) 0.037(7) 0.021(6) 0.009(6) 0.027(6)
C28_15 0.096(9) 0.106(13) 0.091(12) 0.066(10) 0.015(8) 0.037(8)
C29_15 0.127(12) 0.103(7) 0.126(12) 0.062(7) 0.035(9) 0.060(7)
C30_15 0.159(16) 0.111(9) 0.18(2) 0.085(10) 0.047(15) 0.053(9)
C31_15 0.082(10) 0.087(8) 0.093(11) 0.055(8) -0.011(8) 0.027(7)
C32_15 0.108(13) 0.118(11) 0.138(17) 0.081(12) -0.003(12) 0.023(10)
C33_15 0.146(9) 0.141(9) 0.120(7) 0.056(7) 0.036(6) 0.032(7)
N20_16 0.083(6) 0.052(5) 0.057(5) 0.028(4) 0.031(4) 0.046(4)
C21_16 0.099(7) 0.051(6) 0.091(9) 0.040(6) 0.049(6) 0.056(5)
C22_16 0.094(7) 0.089(10) 0.22(2) 0.104(13) 0.059(8) 0.059(6)
C23_16 0.100(8) 0.049(7) 0.110(12) 0.041(8) 0.046(8) 0.037(6)
C24_16 0.097(9) 0.058(9) 0.146(16) 0.043(10) 0.040(9) 0.038(7)
C25_16 0.098(9) 0.056(7) 0.063(6) 0.029(5) 0.028(5) 0.040(7)
C29_16 0.092(6) 0.060(7) 0.045(5) 0.028(5) 0.034(4) 0.056(5)
C30_16 0.102(7) 0.065(7) 0.043(6) 0.028(5) 0.033(5) 0.062(6)
C31_16 0.099(7) 0.065(7) 0.052(7) 0.026(6) 0.029(6) 0.061(6)
C32_16 0.111(10) 0.077(9) 0.065(10) 0.036(8) -0.004(8) 0.033(7)
C33_16 0.072(7) 0.053(5) 0.049(6) 0.027(4) 0.025(5) 0.047(5)
C34_16 0.064(7) 0.056(5) 0.038(6) 0.022(5) 0.012(5) 0.034(5)
C35_16 0.077(8) 0.058(6) 0.052(7) 0.027(5) 0.016(6) 0.040(5)
C36_16 0.094(10) 0.058(7) 0.072(10) 0.027(7) 0.023(8) 0.028(6)
N40_17 0.064(7) 0.045(4) 0.057(6) 0.023(4) 0.031(5) 0.013(4)
C41_17 0.044(6) 0.044(4) 0.044(6) 0.021(4) 0.019(5) 0.010(4)
C42_17 0.070(9) 0.045(6) 0.085(10) 0.029(6) 0.020(8) 0.007(5)
N40_19 0.086(9) 0.074(8) 0.064(6) 0.004(5) -0.009(6) 0.031(7)
C41_19 0.041(6) 0.043(6) 0.062(6) 0.013(5) -0.006(5) 0.012(5)
C42_19 0.052(7) 0.034(6) 0.060(6) 0.014(5) -0.002(5) 0.001(5)
N40_20 0.069(7) 0.091(9) 0.050(6) 0.015(6) -0.004(5) 0.050(7)
N40_20 0.070(8) 0.087(10) 0.050(8) 0.022(8) -0.004(7) 0.046(8)
C41_20 0.068(7) 0.083(9) 0.051(6) 0.023(7) -0.004(5) 0.046(7)
C41_20 0.070(9) 0.089(10) 0.051(8) 0.025(8) -0.004(7) 0.046(8)
C42_20 0.062(7) 0.094(9) 0.074(8) 0.048(7) -0.005(6) 0.034(6)
N40_22 0.124(13) 0.085(11) 0.076(9) 0.038(8) 0.057(9) 0.009(8)
C41_22 0.147(15) 0.084(13) 0.059(9) 0.037(9) 0.060(10) 0.018(10)
C42_22 0.25(2) 0.17(2) 0.090(15) 0.082(16) 0.090(16) 0.11(2)
N40_23 0.104(10) 0.085(8) 0.094(10) 0.043(8) -0.038(8) 0.010(7)
C41_23 0.100(18) 0.079(13) 0.09(3) 0.048(15) -0.041(16) 0.013(13)
C41_23 0.07(3) 0.081(10) 0.07(3) 0.038(10) -0.02(2) 0.021(11)
C42_23 0.104(17) 0.076(14) 0.09(3) 0.041(16) -0.026(16) 0.013(12)
C42_23 0.08(3) 0.085(12) 0.08(2) 0.025(12) 0.02(2) 0.014(13)
N40_24 0.046(6) 0.037(5) 0.072(6) 0.013(4) -0.012(5) 0.004(4)
C41_24 0.031(5) 0.036(5) 0.062(6) 0.013(5) -0.001(4) 0.002(4)
C42_24 0.059(8) 0.042(6) 0.058(7) 0.012(5) -0.012(6) -0.008(5)
N40_25 0.084(9) 0.180(18) 0.089(10) 0.064(14) 0.003(8) 0.034(11)
N40_25 0.083(9) 0.178(18) 0.086(10) 0.068(14) 0.000(9) 0.039(12)
C41_25 0.083(9) 0.178(18) 0.084(10) 0.068(14) 0.004(8) 0.035(11)
C41_25 0.081(9) 0.177(18) 0.085(10) 0.070(14) 0.000(9) 0.038(11)
C42_25 0.083(9) 0.167(17) 0.104(11) 0.083(12) -0.001(8) 0.036(11)
N40_26 0.093(10) 0.098(10) 0.116(10) 0.020(8) -0.032(8) -0.024(8)
C41_26 0.084(14) 0.074(11) 0.112(11) 0.028(8) -0.026(9) -0.037(10)
C41_26 0.082(13) 0.070(11) 0.112(11) 0.027(8) -0.026(9) -0.034(10)
C42_26 0.081(14) 0.067(11) 0.110(11) 0.030(8) -0.026(9) -0.036(11)
C42_26 0.082(14) 0.068(11) 0.109(11) 0.029(8) -0.026(9) -0.037(10)

loop_
_atom_type_symbol
_atom_type_description
_atom_type_scat_dispersion_real
_atom_type_scat_dispersion_imag
_atom_type_scat_source
C C 0.0033 0.0016 'International Tables Vol C Tables 4.2.6.8 and 6.1.1.4'
H H 0.0000 0.0000 'International Tables Vol C Tables 4.2.6.8 and 6.1.1.4'
N N 0.0061 0.0033 'International Tables Vol C Tables 4.2.6.8 and 6.1.1.4'
O O 0.0106 0.0060 'International Tables Vol C Tables 4.2.6.8 and 6.1.1.4'
Mo Mo -1.6832 0.6857 'International Tables Vol C Tables 4.2.6.8 and 6.1.1.4'
Mn Mn 0.3368 0.7283 'International Tables Vol C Tables 4.2.6.8 and 6.1.1.4'

loop_
_geom_angle_atom_site_label_1
_geom_angle_atom_site_label_2
_geom_angle_atom_site_label_3
_geom_angle
O4_1 Mn1_1 O2_1 87.0(2)
O4_1 Mn1_1 O6_1 87.1(2)
O4_1 Mn1_1 O8_1 92.2(2)
O4_1 Mn1_1 O12_1 92.8(2)
O6_1 Mn1_1 O2_1 92.3(2)
O6_1 Mn1_1 O8_1 87.2(2)
O8_1 Mn1_1 O2_1 179.1(2)
O10_1 Mn1_1 O2_1 92.7(2)
O10_1 Mn1_1 O4_1 179.6(3)
O10_1 Mn1_1 O6_1 92.6(2)
O10_1 Mn1_1 O8_1 88.1(2)
O10_1 Mn1_1 O12_1 87.5(2)
O12_1 Mn1_1 O2_1 87.3(2)
O12_1 Mn1_1 O6_1 179.6(3)
O12_1 Mn1_1 O8_1 93.1(2)
O1_1 Mo1_1 O2_1 70.0(2)
O1_1 Mo1_1 O12_1 79.9(2)
O2_1 Mo1_1 O12_1 71.56(19)
O11_1 Mo1_1 O1_1 145.1(2)
O11_1 Mo1_1 O2_1 82.8(2)
O11_1 Mo1_1 O12_1 70.8(2)
O13_1 Mo1_1 O1_1 101.8(3)
O13_1 Mo1_1 O2_1 93.0(3)
O13_1 Mo1_1 O11_1 101.1(3)
O13_1 Mo1_1 O12_1 163.1(2)
O14_1 Mo1_1 O1_1 97.1(3)
O14_1 Mo1_1 O2_1 158.7(3)
O14_1 Mo1_1 O11_1 101.4(3)
O14_1 Mo1_1 O12_1 90.0(3)
O14_1 Mo1_1 O13_1 106.4(3)
O1_1 Mo2_1 O2_1 72.2(2)
O1_1 Mo2_1 O3_1 145.7(2)
O1_1 Mo2_1 O4_1 82.2(2)
O2_1 Mo2_1 O4_1 72.03(19)
O3_1 Mo2_1 O2_1 80.1(2)
O3_1 Mo2_1 O4_1 70.1(2)
O15_1 Mo2_1 O1_1 103.4(3)
O15_1 Mo2_1 O2_1 97.1(3)
O15_1 Mo2_1 O3_1 99.7(3)
O15_1 Mo2_1 O4_1 165.9(2)
O15_1 Mo2_1 O16_1 105.4(3)
O16_1 Mo2_1 O1_1 97.3(3)
O16_1 Mo2_1 O2_1 156.9(3)
O16_1 Mo2_1 O3_1 100.7(3)
O16_1 Mo2_1 O4_1 86.4(2)
O3_1 Mo3_1 O4_1 72.0(2)
O3_1 Mo3_1 O5_1 146.3(2)
O3_1 Mo3_1 O6_1 80.6(2)
O5_1 Mo3_1 O4_1 79.6(2)
O5_1 Mo3_1 O6_1 72.9(2)
O6_1 Mo3_1 O4_1 70.21(18)
O17_1 Mo3_1 O3_1 101.3(3)
O17_1 Mo3_1 O4_1 93.3(3)
O17_1 Mo3_1 O5_1 98.0(3)
O17_1 Mo3_1 O6_1 162.1(3)
O17_1 Mo3_1 O18_1 106.7(3)
O18_1 Mo3_1 O3_1 99.8(3)
O18_1 Mo3_1 O4_1 159.6(2)
O18_1 Mo3_1 O5_1 100.8(3)
O18_1 Mo3_1 O6_1 90.3(3)
O5_1 Mo4_1 O6_1 70.1(2)
O5_1 Mo4_1 O8_1 81.4(2)
O7_1 Mo4_1 O5_1 144.4(2)
O7_1 Mo4_1 O6_1 79.6(2)
O7_1 Mo4_1 O8_1 71.5(2)
O8_1 Mo4_1 O6_1 71.44(19)
O19_1 Mo4_1 O5_1 101.1(3)
O19_1 Mo4_1 O6_1 92.0(3)
O19_1 Mo4_1 O7_1 98.1(3)
O19_1 Mo4_1 O8_1 161.5(3)
O19_1 Mo4_1 O20_1 105.3(3)
O20_1 Mo4_1 O5_1 100.0(3)
O20_1 Mo4_1 O6_1 161.7(2)
O20_1 Mo4_1 O7_1 103.5(3)
O20_1 Mo4_1 O8_1 92.2(3)
O7_1 Mo5_1 O8_1 71.1(2)
O7_1 Mo5_1 O10_1 81.7(2)
O8_1 Mo5_1 O10_1 71.86(18)
O9_1 Mo5_1 O7_1 145.4(2)
O9_1 Mo5_1 O8_1 80.4(2)
O9_1 Mo5_1 O10_1 70.8(2)
O21_1 Mo5_1 O7_1 102.1(3)
O21_1 Mo5_1 O8_1 95.1(3)
O21_1 Mo5_1 O9_1 99.6(3)
O21_1 Mo5_1 O10_1 164.6(3)
O21_1 Mo5_1 O22_1 105.7(3)
O22_1 Mo5_1 O7_1 98.3(3)
O22_1 Mo5_1 O8_1 158.4(3)
O22_1 Mo5_1 O9_1 101.4(3)
O22_1 Mo5_1 O10_1 88.3(3)
O9_1 Mo6_1 O10_1 71.0(2)
O9_1 Mo6_1 O11_1 144.8(2)
O9_1 Mo6_1 O12_1 80.8(2)
O11_1 Mo6_1 O10_1 78.1(2)
O11_1 Mo6_1 O12_1 72.4(2)
O12_1 Mo6_1 O10_1 68.90(18)
O23_1 Mo6_1 O9_1 101.5(3)
O23_1 Mo6_1 O10_1 94.4(3)
O23_1 Mo6_1 O11_1 97.3(3)
O23_1 Mo6_1 O12_1 161.6(3)
O24_1 Mo6_1 O9_1 100.3(3)
O24_1 Mo6_1 O10_1 159.7(3)
O24_1 Mo6_1 O11_1 103.0(3)
O24_1 Mo6_1 O12_1 91.9(3)
O24_1 Mo6_1 O23_1 105.5(3)
Mo2_1 O1_1 Mo1_1 120.8(3)
Mn1_1 O2_1 Mo1_1 99.6(2)
Mn1_1 O2_1 Mo2_1 100.5(2)
Mo2_1 O2_1 Mo1_1 92.7(2)
C1_1 O2_1 Mn1_1 114.2(5)
C1_1 O2_1 Mo1_1 124.0(5)
C1_1 O2_1 Mo2_1 121.1(5)
Mo3_1 O3_1 Mo2_1 122.0(3)
Mn1_1 O4_1 Mo2_1 100.4(2)
Mn1_1 O4_1 Mo3_1 101.3(2)
Mo3_1 O4_1 Mo2_1 90.27(18)
C7_1 O4_1 Mn1_1 117.1(5)
C7_1 O4_1 Mo2_1 122.9(5)
C7_1 O4_1 Mo3_1 119.7(5)
Mo3_1 O5_1 Mo4_1 121.3(3)
Mn1_1 O6_1 Mo3_1 101.5(2)
Mn1_1 O6_1 Mo4_1 100.5(2)
Mo3_1 O6_1 Mo4_1 89.97(18)
C2_1 O6_1 Mn1_1 117.2(5)
C2_1 O6_1 Mo3_1 121.1(5)
C2_1 O6_1 Mo4_1 121.4(5)
Mo4_1 O7_1 Mo5_1 120.5(3)
Mn1_1 O8_1 Mo4_1 100.8(2)
Mn1_1 O8_1 Mo5_1 99.4(2)
Mo5_1 O8_1 Mo4_1 92.23(19)
C8_1 O8_1 Mn1_1 114.7(5)
C8_1 O8_1 Mo4_1 123.3(5)
C8_1 O8_1 Mo5_1 121.6(5)
Mo6_1 O9_1 Mo5_1 123.3(3)
Mn1_1 O10_1 Mo5_1 100.7(2)
Mn1_1 O10_1 Mo6_1 100.7(2)
Mo5_1 O10_1 Mo6_1 89.07(18)
C3_1 O10_1 Mn1_1 117.3(5)
C3_1 O10_1 Mo5_1 122.8(5)
C3_1 O10_1 Mo6_1 120.7(5)
Mo1_1 O11_1 Mo6_1 120.3(3)
Mn1_1 O12_1 Mo1_1 101.4(2)
Mn1_1 O12_1 Mo6_1 102.8(2)
Mo6_1 O12_1 Mo1_1 89.81(18)
C9_1 O12_1 Mn1_1 116.6(5)
C9_1 O12_1 Mo1_1 121.1(5)
C9_1 O12_1 Mo6_1 120.3(5)
O2_1 C1_1 H1A_1 108.8
O2_1 C1_1 H1B_1 108.8
O2_1 C1_1 C4_1 114.0(7)
H1A_1 C1_1 H1B_1 107.6
C4_1 C1_1 H1A_1 108.8
C4_1 C1_1 H1B_1 108.8
O6_1 C2_1 H2A_1 108.9
O6_1 C2_1 H2B_1 108.9
O6_1 C2_1 C4_1 113.3(6)
H2A_1 C2_1 H2B_1 107.7
C4_1 C2_1 H2A_1 108.9
C4_1 C2_1 H2B_1 108.9
O10_1 C3_1 H3A_1 108.9
O10_1 C3_1 H3B_1 108.9
O10_1 C3_1 C4_1 113.4(6)
H3A_1 C3_1 H3B_1 107.7
C4_1 C3_1 H3A_1 108.9
C4_1 C3_1 H3B_1 108.9
C1_1 C4_1 C2_1 112.6(7)
C1_1 C4_1 C3_1 113.3(7)
C2_1 C4_1 C3_1 111.0(7)
N1_1 C4_1 C1_1 107.4(7)
N1_1 C4_1 C2_1 104.1(6)
N1_1 C4_1 C3_1 107.8(6)
N1_1 C5_1 C6_1 114.1(7)
O25_1 C5_1 C6_1 120.3(8)
O25_1 C5_1 N1_1 125.6(7)
C5_1 C6_1 H6A_1 109.0
C5_1 C6_1 H6B_1 109.0
H6A_1 C6_1 H6B_1 107.8
N2_1 C6_1 C5_1 112.7(7)
N2_1 C6_1 H6A_1 109.0
N2_1 C6_1 H6B_1 109.0
O4_1 C7_1 H7A_1 108.9
O4_1 C7_1 H7B_1 108.9
O4_1 C7_1 C10_1 113.4(6)
H7A_1 C7_1 H7B_1 107.7
C10_1 C7_1 H7A_1 108.9
C10_1 C7_1 H7B_1 108.9
O8_1 C8_1 H8A_1 109.0
O8_1 C8_1 H8B_1 109.0
O8_1 C8_1 C10_1 113.0(7)
H8A_1 C8_1 H8B_1 107.8
C10_1 C8_1 H8A_1 109.0
C10_1 C8_1 H8B_1 109.0
O12_1 C9_1 H9A_1 108.9
O12_1 C9_1 H9B_1 108.9
O12_1 C9_1 C10_1 113.3(6)
H9A_1 C9_1 H9B_1 107.7
C10_1 C9_1 H9A_1 108.9
C10_1 C9_1 H9B_1 108.9
C7_1 C10_1 C8_1 112.4(7)
C7_1 C10_1 C9_1 111.3(7)
C8_1 C10_1 C9_1 114.0(7)
N5_1 C10_1 C7_1 103.8(6)
N5_1 C10_1 C8_1 107.5(7)
N5_1 C10_1 C9_1 107.1(6)
N5_1 C11_1 C12_1 112.3(8)
O26_1 C11_1 C12_1 122.0(8)
O26_1 C11_1 N5_1 125.7(8)
C11_1 C12_1 H12A_1 109.2
C11_1 C12_1 H12B_1 109.2
H12A_1 C12_1 H12B_1 107.9
N6_1 C12_1 C11_1 112.0(8)
N6_1 C12_1 H12A_1 109.2
N6_1 C12_1 H12B_1 109.2
C4_1 N1_1 H1_1 117.4
C5_1 N1_1 C4_1 125.1(7)
C5_1 N1_1 H1_1 117.4
N3_1 N2_1 C6_1 113.5(8)
N4_1 N3_1 N2_1 175.0(10)
C10_1 N5_1 H5_1 117.8
C11_1 N5_1 C10_1 124.5(7)
C11_1 N5_1 H5_1 117.8
N7_1 N6_1 C12_1 114.5(9)
N8_1 N7_1 N6_1 169.1(13)
O2_2 Mn1_2 O4_2 87.0(2)
O2_2 Mn1_2 O6_2 91.5(2)
O2_2 Mn1_2 O8_2 179.2(2)
O2_2 Mn1_2 O10_2 93.5(2)
O6_2 Mn1_2 O4_2 87.1(2)
O6_2 Mn1_2 O10_2 92.1(2)
O8_2 Mn1_2 O4_2 92.5(2)
O8_2 Mn1_2 O6_2 87.8(2)
O8_2 Mn1_2 O10_2 87.0(2)
O10_2 Mn1_2 O4_2 179.1(2)
O12_2 Mn1_2 O2_2 88.2(2)
O12_2 Mn1_2 O4_2 92.9(2)
O12_2 Mn1_2 O6_2 179.7(3)
O12_2 Mn1_2 O8_2 92.5(2)
O12_2 Mn1_2 O10_2 88.0(2)
O1_2 Mo1_2 O2_2 71.2(2)
O1_2 Mo1_2 O12_2 80.9(2)
O2_2 Mo1_2 O12_2 70.58(18)
O11_2 Mo1_2 O1_2 145.7(2)
O11_2 Mo1_2 O2_2 80.5(2)
O11_2 Mo1_2 O12_2 71.5(2)
O13_2 Mo1_2 O1_2 101.7(3)
O13_2 Mo1_2 O2_2 92.7(3)
O13_2 Mo1_2 O11_2 98.6(3)
O13_2 Mo1_2 O12_2 161.5(3)
O13_2 Mo1_2 O14_2 105.5(3)
O14_2 Mo1_2 O1_2 98.9(3)
O14_2 Mo1_2 O2_2 160.9(2)
O14_2 Mo1_2 O11_2 102.0(3)
O14_2 Mo1_2 O12_2 92.0(3)
O1_2 Mo2_2 O2_2 71.3(2)
O1_2 Mo2_2 O3_2 145.3(2)
O1_2 Mo2_2 O4_2 80.8(2)
O3_2 Mo2_2 O2_2 80.6(2)
O3_2 Mo2_2 O4_2 71.2(2)
O4_2 Mo2_2 O2_2 71.59(18)
O15_2 Mo2_2 O1_2 102.3(3)
O15_2 Mo2_2 O2_2 91.5(3)
O15_2 Mo2_2 O3_2 98.3(3)
O15_2 Mo2_2 O4_2 161.0(3)
O15_2 Mo2_2 O16_2 105.5(3)
O16_2 Mo2_2 O1_2 99.1(3)
O16_2 Mo2_2 O2_2 162.2(3)
O16_2 Mo2_2 O3_2 101.9(3)
O16_2 Mo2_2 O4_2 92.3(3)
O3_2 Mo3_2 O4_2 71.7(2)
O3_2 Mo3_2 O6_2 79.6(2)
O4_2 Mo3_2 O6_2 71.98(18)
O5_2 Mo3_2 O3_2 145.1(2)
O5_2 Mo3_2 O4_2 81.0(2)
O5_2 Mo3_2 O6_2 71.4(2)
O17_2 Mo3_2 O3_2 102.2(3)
O17_2 Mo3_2 O4_2 91.1(3)
O17_2 Mo3_2 O5_2 99.6(3)
O17_2 Mo3_2 O6_2 161.7(3)
O18_2 Mo3_2 O3_2 98.4(3)
O18_2 Mo3_2 O4_2 161.4(3)
O18_2 Mo3_2 O5_2 101.1(3)
O18_2 Mo3_2 O6_2 91.0(3)
O18_2 Mo3_2 O17_2 106.6(3)
O5_2 Mo4_2 O6_2 71.9(2)
O5_2 Mo4_2 O8_2 79.6(2)
O6_2 Mo4_2 O8_2 70.94(18)
O7_2 Mo4_2 O5_2 145.8(2)
O7_2 Mo4_2 O6_2 80.8(2)
O7_2 Mo4_2 O8_2 72.1(2)
O19_2 Mo4_2 O5_2 101.1(3)
O19_2 Mo4_2 O6_2 89.6(3)
O19_2 Mo4_2 O7_2 98.9(3)
O19_2 Mo4_2 O8_2 159.4(2)
O19_2 Mo4_2 O20_2 106.5(3)
O20_2 Mo4_2 O5_2 98.9(3)
O20_2 Mo4_2 O6_2 163.0(2)
O20_2 Mo4_2 O7_2 101.7(3)
O20_2 Mo4_2 O8_2 93.7(2)
O7_2 Mo5_2 O8_2 70.7(2)
O7_2 Mo5_2 O10_2 79.5(2)
O9_2 Mo5_2 O7_2 145.1(2)
O9_2 Mo5_2 O8_2 81.4(2)
O9_2 Mo5_2 O10_2 71.7(2)
O10_2 Mo5_2 O8_2 71.12(19)
O21_2 Mo5_2 O7_2 101.3(3)
O21_2 Mo5_2 O8_2 90.7(3)
O21_2 Mo5_2 O9_2 99.6(3)
O21_2 Mo5_2 O10_2 160.6(3)
O21_2 Mo5_2 O22_2 105.8(3)
O22_2 Mo5_2 O7_2 97.7(3)
O22_2 Mo5_2 O8_2 161.7(3)
O22_2 Mo5_2 O9_2 103.1(3)
O22_2 Mo5_2 O10_2 93.2(3)
O9_2 Mo6_2 O10_2 71.2(2)
O9_2 Mo6_2 O12_2 79.8(2)
O10_2 Mo6_2 O12_2 71.10(19)
O11_2 Mo6_2 O9_2 144.7(2)
O11_2 Mo6_2 O10_2 81.5(2)
O11_2 Mo6_2 O12_2 70.3(2)
O23_2 Mo6_2 O9_2 103.6(3)
O23_2 Mo6_2 O10_2 93.3(3)
O23_2 Mo6_2 O11_2 99.8(3)
O23_2 Mo6_2 O12_2 162.3(2)
O23_2 Mo6_2 O24_2 105.2(3)
O24_2 Mo6_2 O9_2 96.8(3)
O24_2 Mo6_2 O10_2 160.0(2)
O24_2 Mo6_2 O11_2 102.1(3)
O24_2 Mo6_2 O12_2 91.4(2)
Mo2_2 O1_2 Mo1_2 121.4(3)
Mn1_2 O2_2 Mo1_2 100.7(2)
Mn1_2 O2_2 Mo2_2 101.4(2)
Mo1_2 O2_2 Mo2_2 90.62(19)
C1_2 O2_2 Mn1_2 116.7(5)
C1_2 O2_2 Mo1_2 119.9(5)
C1_2 O2_2 Mo2_2 122.6(5)
Mo3_2 O3_2 Mo2_2 120.6(3)
Mn1_2 O4_2 Mo2_2 100.0(2)
Mn1_2 O4_2 Mo3_2 100.6(2)
Mo3_2 O4_2 Mo2_2 91.45(18)
C7_2 O4_2 Mn1_2 114.9(5)
C7_2 O4_2 Mo2_2 122.5(5)
C7_2 O4_2 Mo3_2 122.5(5)
Mo3_2 O5_2 Mo4_2 121.1(3)
Mn1_2 O6_2 Mo3_2 100.3(2)
Mn1_2 O6_2 Mo4_2 100.5(2)
Mo4_2 O6_2 Mo3_2 89.85(18)
C2_2 O6_2 Mn1_2 116.7(5)
C2_2 O6_2 Mo3_2 122.5(5)
C2_2 O6_2 Mo4_2 121.6(5)
Mo4_2 O7_2 Mo5_2 121.0(3)
Mn1_2 O8_2 Mo4_2 100.8(2)
Mn1_2 O8_2 Mo5_2 101.1(2)
Mo4_2 O8_2 Mo5_2 90.38(19)
C8_2 O8_2 Mn1_2 116.3(5)
C8_2 O8_2 Mo4_2 120.9(4)
C8_2 O8_2 Mo5_2 122.4(5)
Mo5_2 O9_2 Mo6_2 120.7(3)
Mn1_2 O10_2 Mo5_2 100.8(2)
Mn1_2 O10_2 Mo6_2 100.7(2)
Mo5_2 O10_2 Mo6_2 91.20(19)
C3_2 O10_2 Mn1_2 115.5(5)
C3_2 O10_2 Mo5_2 122.1(5)
C3_2 O10_2 Mo6_2 121.6(5)
Mo1_2 O11_2 Mo6_2 123.0(3)
Mn1_2 O12_2 Mo1_2 100.6(2)
Mn1_2 O12_2 Mo6_2 100.2(2)
Mo1_2 O12_2 Mo6_2 90.01(18)
C9_2 O12_2 Mn1_2 117.1(5)
C9_2 O12_2 Mo1_2 121.1(5)
C9_2 O12_2 Mo6_2 122.4(5)
O2_2 C1_2 H1A_2 108.8
O2_2 C1_2 H1B_2 108.8
O2_2 C1_2 C4_2 113.6(7)
H1A_2 C1_2 H1B_2 107.7
C4_2 C1_2 H1A_2 108.8
C4_2 C1_2 H1B_2 108.8
O6_2 C2_2 H2A_2 108.8
O6_2 C2_2 H2B_2 108.8
O6_2 C2_2 C4_2 113.8(6)
H2A_2 C2_2 H2B_2 107.7
C4_2 C2_2 H2A_2 108.8
C4_2 C2_2 H2B_2 108.8
O10_2 C3_2 H3A_2 108.8
O10_2 C3_2 H3B_2 108.8
O10_2 C3_2 C4_2 113.7(7)
H3A_2 C3_2 H3B_2 107.7
C4_2 C3_2 H3A_2 108.8
C4_2 C3_2 H3B_2 108.8
C1_2 C4_2 C2_2 110.9(7)
C3_2 C4_2 C1_2 114.0(7)
C3_2 C4_2 C2_2 112.1(7)
N1_2 C4_2 C1_2 107.6(7)
N1_2 C4_2 C2_2 104.8(6)
N1_2 C4_2 C3_2 106.8(7)
N1_2 C5_2 C6_2 112.2(7)
O25_2 C5_2 C6_2 121.5(7)
O25_2 C5_2 N1_2 126.3(8)
C5_2 C6_2 H6AA_2 109.1
C5_2 C6_2 H6AB_2 109.1
C5_2 C6_2 H6BC_2 109.3
C5_2 C6_2 H6BD_2 109.3
H6AA_2 C6_2 H6AB_2 107.8
H6BC_2 C6_2 H6BD_2 108.0
N2_2 C6_2 C5_2 112.7(9)
N2_2 C6_2 C5_2 111.4(12)
N2_2 C6_2 H6AA_2 109.1
N2_2 C6_2 H6AB_2 109.1
N2_2 C6_2 H6BC_2 109.3
N2_2 C6_2 H6BD_2 109.3
O4_2 C7_2 H7A_2 108.8
O4_2 C7_2 H7B_2 108.8
O4_2 C7_2 C10_2 114.0(6)
H7A_2 C7_2 H7B_2 107.7
C10_2 C7_2 H7A_2 108.8
C10_2 C7_2 H7B_2 108.8
O8_2 C8_2 H8A_2 108.8
O8_2 C8_2 H8B_2 108.8
O8_2 C8_2 C10_2 113.6(6)
H8A_2 C8_2 H8B_2 107.7
C10_2 C8_2 H8A_2 108.8
C10_2 C8_2 H8B_2 108.8
O12_2 C9_2 H9A_2 109.0
O12_2 C9_2 H9B_2 109.0
O12_2 C9_2 C10_2 113.1(6)
H9A_2 C9_2 H9B_2 107.8
C10_2 C9_2 H9A_2 109.0
C10_2 C9_2 H9B_2 109.0
C7_2 C10_2 C8_2 112.2(7)
C7_2 C10_2 C9_2 113.4(7)
C9_2 C10_2 C8_2 111.8(7)
N5_2 C10_2 C7_2 103.0(6)
N5_2 C10_2 C8_2 108.0(6)
N5_2 C10_2 C9_2 107.8(6)
N5_2 C11_2 C12_2 113.0(7)
O26_2 C11_2 C12_2 120.9(7)
O26_2 C11_2 N5_2 126.1(8)
C11_2 C12_2 H12A_2 108.9
C11_2 C12_2 H12B_2 108.9
H12A_2 C12_2 H12B_2 107.7
N6_2 C12_2 C11_2 113.2(7)
N6_2 C12_2 H12A_2 108.9
N6_2 C12_2 H12B_2 108.9
C4_2 N1_2 H1_2 117.7
C5_2 N1_2 C4_2 124.5(7)
C5_2 N1_2 H1_2 117.7
N3_2 N2_2 C6_2 116.3(16)
N3_2 N2_2 C6_2 110.7(14)
N4_2 N3_2 N2_2 167(2)
N4_2 N3_2 N2_2 173(3)
C10_2 N5_2 H5_2 117.0
C11_2 N5_2 C10_2 126.0(7)
C11_2 N5_2 H5_2 117.0
N7_2 N6_2 C12_2 113.4(8)
N8_2 N7_2 N6_2 174.0(11)
O4_3 Mn1_3 O2_3 86.4(2)
O4_3 Mn1_3 O8_3 93.5(2)
O4_3 Mn1_3 O10_3 178.3(2)
O4_3 Mn1_3 O11_3 92.5(2)
O6_3 Mn1_3 O2_3 92.7(2)
O6_3 Mn1_3 O4_3 87.0(2)
O6_3 Mn1_3 O8_3 87.0(2)
O6_3 Mn1_3 O10_3 92.3(2)
O6_3 Mn1_3 O11_3 179.4(2)
O8_3 Mn1_3 O2_3 179.7(3)
O10_3 Mn1_3 O2_3 92.1(2)
O10_3 Mn1_3 O8_3 88.1(2)
O11_3 Mn1_3 O2_3 87.7(2)
O11_3 Mn1_3 O8_3 92.6(2)
O11_3 Mn1_3 O10_3 88.2(2)
O1_3 Mo1_3 O2_3 71.5(2)
O1_3 Mo1_3 O12_3 145.5(3)
O1_3 Mo1_3 O11_3 80.5(2)
O2_3 Mo1_3 O11_3 72.76(19)
O12_3 Mo1_3 O2_3 81.7(2)
O12_3 Mo1_3 O11_3 70.9(2)
O13_3 Mo1_3 O1_3 103.6(3)
O13_3 Mo1_3 O2_3 93.8(3)
O13_3 Mo1_3 O12_3 99.5(3)
O13_3 Mo1_3 O11_3 164.2(2)
O13_3 Mo1_3 O14_3 106.6(3)
O14_3 Mo1_3 O1_3 98.0(3)
O14_3 Mo1_3 O2_3 158.9(3)
O14_3 Mo1_3 O12_3 99.6(3)
O14_3 Mo1_3 O11_3 87.7(3)
O1_3 Mo2_3 O2_3 70.7(2)
O1_3 Mo2_3 O4_3 80.3(2)
O2_3 Mo2_3 O4_3 71.78(19)
O3_3 Mo2_3 O1_3 144.8(3)
O3_3 Mo2_3 O2_3 81.4(2)
O3_3 Mo2_3 O4_3 70.7(2)
O15_3 Mo2_3 O1_3 103.1(3)
O15_3 Mo2_3 O2_3 94.5(3)
O15_3 Mo2_3 O3_3 100.0(3)
O15_3 Mo2_3 O4_3 164.2(3)
O15_3 Mo2_3 O16_3 105.5(3)
O16_3 Mo2_3 O1_3 97.6(3)
O16_3 Mo2_3 O2_3 158.9(3)
O16_3 Mo2_3 O3_3 101.3(3)
O16_3 Mo2_3 O4_3 89.2(3)
O3_3 Mo3_3 O4_3 71.9(2)
O3_3 Mo3_3 O5_3 146.5(2)
O3_3 Mo3_3 O6_3 80.3(2)
O4_3 Mo3_3 O6_3 68.65(18)
O5_3 Mo3_3 O4_3 80.3(2)
O5_3 Mo3_3 O6_3 72.3(2)
O17_3 Mo3_3 O3_3 102.8(3)
O17_3 Mo3_3 O4_3 93.7(3)
O17_3 Mo3_3 O5_3 97.1(3)
O17_3 Mo3_3 O6_3 160.4(3)
O17_3 Mo3_3 O18_3 105.8(4)
O18_3 Mo3_3 O3_3 97.2(3)
O18_3 Mo3_3 O4_3 159.5(3)
O18_3 Mo3_3 O5_3 103.0(3)
O18_3 Mo3_3 O6_3 92.8(3)
O5_3 Mo4_3 O6_3 70.8(2)
O5_3 Mo4_3 O7_3 145.8(3)
O5_3 Mo4_3 O8_3 82.3(2)
O7_3 Mo4_3 O6_3 80.7(2)
O7_3 Mo4_3 O8_3 71.0(2)
O8_3 Mo4_3 O6_3 71.84(19)
O19_3 Mo4_3 O5_3 101.6(3)
O19_3 Mo4_3 O6_3 89.2(3)
O19_3 Mo4_3 O7_3 96.2(3)
O19_3 Mo4_3 O8_3 158.3(3)
O19_3 Mo4_3 O20_3 105.7(3)
O20_3 Mo4_3 O5_3 99.6(3)
O20_3 Mo4_3 O6_3 163.9(3)
O20_3 Mo4_3 O7_3 103.3(3)
O20_3 Mo4_3 O8_3 94.5(3)
O7_3 Mo5_3 O8_3 71.3(2)
O7_3 Mo5_3 O9_3 144.9(3)
O7_3 Mo5_3 O10_3 81.2(2)
O8_3 Mo5_3 O10_3 72.33(19)
O9_3 Mo5_3 O8_3 80.8(2)
O9_3 Mo5_3 O10_3 70.1(2)
O21_3 Mo5_3 O7_3 103.9(3)
O21_3 Mo5_3 O8_3 95.0(3)
O21_3 Mo5_3 O9_3 99.3(3)
O21_3 Mo5_3 O10_3 164.3(3)
O22_3 Mo5_3 O7_3 98.3(3)
O22_3 Mo5_3 O8_3 158.8(3)
O22_3 Mo5_3 O9_3 100.4(3)
O22_3 Mo5_3 O10_3 88.1(3)
O22_3 Mo5_3 O21_3 105.6(4)
O9_3 Mo6_3 O10_3 72.1(2)
O9_3 Mo6_3 O11_3 78.9(2)
O10_3 Mo6_3 O11_3 69.46(18)
O12_3 Mo6_3 O9_3 145.0(3)
O12_3 Mo6_3 O10_3 79.3(2)
O12_3 Mo6_3 O11_3 72.4(2)
O23_3 Mo6_3 O9_3 101.6(3)
O23_3 Mo6_3 O10_3 92.6(3)
O23_3 Mo6_3 O12_3 99.3(3)
O23_3 Mo6_3 O11_3 161.1(3)
O23_3 Mo6_3 O24_3 106.4(4)
O24_3 Mo6_3 O9_3 98.8(3)
O24_3 Mo6_3 O10_3 160.5(3)
O24_3 Mo6_3 O12_3 101.8(3)
O24_3 Mo6_3 O11_3 92.1(3)
Mo1_3 O1_3 Mo2_3 120.3(3)
Mn1_3 O2_3 Mo1_3 99.1(2)
Mn1_3 O2_3 Mo2_3 99.6(2)
Mo1_3 O2_3 Mo2_3 93.2(2)
C1_3 O2_3 Mn1_3 113.8(5)
C1_3 O2_3 Mo1_3 124.5(5)
C1_3 O2_3 Mo2_3 121.6(5)
Mo2_3 O3_3 Mo3_3 121.3(3)
Mn1_3 O4_3 Mo2_3 102.2(2)
Mn1_3 O4_3 Mo3_3 102.2(2)
Mo3_3 O4_3 Mo2_3 89.84(18)
C7_3 O4_3 Mn1_3 117.4(5)
C7_3 O4_3 Mo2_3 121.1(5)
C7_3 O4_3 Mo3_3 119.3(5)
Mo4_3 O5_3 Mo3_3 121.4(3)
Mn1_3 O6_3 Mo3_3 102.2(2)
Mn1_3 O6_3 Mo4_3 101.1(2)
Mo3_3 O6_3 Mo4_3 89.53(18)
C2_3 O6_3 Mn1_3 118.4(5)
C2_3 O6_3 Mo3_3 118.7(5)
C2_3 O6_3 Mo4_3 121.6(5)
Mo5_3 O7_3 Mo4_3 120.4(3)
Mn1_3 O8_3 Mo4_3 100.0(2)
Mn1_3 O8_3 Mo5_3 99.4(2)
Mo4_3 O8_3 Mo5_3 93.4(2)
C8_3 O8_3 Mn1_3 113.3(5)
C8_3 O8_3 Mo4_3 121.8(5)
C8_3 O8_3 Mo5_3 124.1(5)
Mo5_3 O9_3 Mo6_3 122.2(3)
Mn1_3 O10_3 Mo5_3 100.1(2)
Mn1_3 O10_3 Mo6_3 101.4(2)
Mo6_3 O10_3 Mo5_3 89.2(2)
C3_3 O10_3 Mn1_3 116.9(5)
C3_3 O10_3 Mo5_3 122.9(5)
C3_3 O10_3 Mo6_3 121.0(5)
Mo6_3 O12_3 Mo1_3 121.8(3)
Mn1_3 O11_3 Mo1_3 100.4(2)
Mn1_3 O11_3 Mo6_3 100.9(2)
Mo6_3 O11_3 Mo1_3 88.95(18)
C9_3 O11_3 Mn1_3 117.3(5)
C9_3 O11_3 Mo1_3 122.4(5)
C9_3 O11_3 Mo6_3 121.2(5)
O2_3 C1_3 H1A_3 108.8
O2_3 C1_3 H1B_3 108.8
O2_3 C1_3 C4_3 113.7(7)
H1A_3 C1_3 H1B_3 107.7
C4_3 C1_3 H1A_3 108.8
C4_3 C1_3 H1B_3 108.8
O6_3 C2_3 H2A_3 109.0
O6_3 C2_3 H2B_3 109.0
O6_3 C2_3 C4_3 112.8(7)
H2A_3 C2_3 H2B_3 107.8
C4_3 C2_3 H2A_3 109.0
C4_3 C2_3 H2B_3 109.0
O10_3 C3_3 H3A_3 108.8
O10_3 C3_3 H3B_3 108.8
O10_3 C3_3 C4_3 113.8(7)
H3A_3 C3_3 H3B_3 107.7
C4_3 C3_3 H3A_3 108.8
C4_3 C3_3 H3B_3 108.8
C2_3 C4_3 C1_3 113.9(7)
C3_3 C4_3 C1_3 112.9(7)
C3_3 C4_3 C2_3 110.8(8)
N1_3 C4_3 C1_3 106.6(7)
N1_3 C4_3 C2_3 107.4(6)
N1_3 C4_3 C3_3 104.6(7)
N1_3 C5_3 C6_3 113.0(8)
O25_3 C5_3 C6_3 120.6(8)
O25_3 C5_3 N1_3 126.4(8)
C5_3 C6_3 H6A_3 109.2
C5_3 C6_3 H6B_3 109.2
H6A_3 C6_3 H6B_3 107.9
N2_3 C6_3 C5_3 112.0(7)
N2_3 C6_3 H6A_3 109.2
N2_3 C6_3 H6B_3 109.2
O4_3 C7_3 H7A_3 108.9
O4_3 C7_3 H7B_3 108.9
O4_3 C7_3 C10_3 113.2(7)
H7A_3 C7_3 H7B_3 107.8
C10_3 C7_3 H7A_3 108.9
C10_3 C7_3 H7B_3 108.9
O8_3 C8_3 H8A_3 108.6
O8_3 C8_3 H8B_3 108.6
O8_3 C8_3 C10_3 114.6(7)
H8A_3 C8_3 H8B_3 107.6
C10_3 C8_3 H8A_3 108.6
C10_3 C8_3 H8B_3 108.6
O11_3 C9_3 H9A_3 108.9
O11_3 C9_3 H9B_3 108.9
O11_3 C9_3 C10_3 113.5(6)
H9A_3 C9_3 H9B_3 107.7
C10_3 C9_3 H9A_3 108.9
C10_3 C9_3 H9B_3 108.9
C7_3 C10_3 C8_3 113.9(7)
C7_3 C10_3 C9_3 110.9(7)
C9_3 C10_3 C8_3 112.0(7)
N5_3 C10_3 C7_3 107.1(6)
N5_3 C10_3 C8_3 108.2(7)
N5_3 C10_3 C9_3 104.2(6)
N5_3 C11_3 C12_3 112.2(7)
O26_3 C11_3 C12_3 121.6(7)
O26_3 C11_3 N5_3 126.1(8)
C11_3 C12_3 H12A_3 109.3
C11_3 C12_3 H12B_3 109.3
H12A_3 C12_3 H12B_3 107.9
N6_3 C12_3 C11_3 111.7(7)
N6_3 C12_3 H12A_3 109.3
N6_3 C12_3 H12B_3 109.3
C4_3 N1_3 H1_3 117.1
C5_3 N1_3 C4_3 125.8(7)
C5_3 N1_3 H1_3 117.1
N3_3 N2_3 C6_3 114.4(9)
N4_3 N3_3 N2_3 170.3(12)
C10_3 N5_3 H5_3 117.6
C11_3 N5_3 C10_3 124.7(7)
C11_3 N5_3 H5_3 117.6
N7_3 N6_3 C12_3 116.8(9)
N8_3 N7_3 N6_3 171.3(12)
O2_4 Mn1_4 O4_4 87.9(2)
O2_4 Mn1_4 O6_4 93.1(2)
O2_4 Mn1_4 O8_4 178.3(2)
O2_4 Mn1_4 O10_4 92.2(2)
O2_4 Mn1_4 O12_4 86.8(2)
O4_4 Mn1_4 O6_4 89.0(2)
O4_4 Mn1_4 O10_4 178.9(2)
O4_4 Mn1_4 O12_4 92.5(2)
O6_4 Mn1_4 O12_4 178.5(2)
O8_4 Mn1_4 O4_4 93.0(2)
O8_4 Mn1_4 O6_4 88.4(2)
O8_4 Mn1_4 O10_4 86.9(2)
O8_4 Mn1_4 O12_4 91.7(2)
O10_4 Mn1_4 O6_4 92.1(2)
O10_4 Mn1_4 O12_4 86.3(2)
O1_4 Mo1_4 O2_4 71.2(2)
O1_4 Mo1_4 O11_4 145.2(2)
O1_4 Mo1_4 O12_4 81.4(2)
O11_4 Mo1_4 O2_4 79.8(2)
O11_4 Mo1_4 O12_4 71.2(2)
O12_4 Mo1_4 O2_4 71.26(18)
O13_4 Mo1_4 O1_4 101.1(3)
O13_4 Mo1_4 O2_4 91.0(3)
O13_4 Mo1_4 O11_4 98.2(3)
O13_4 Mo1_4 O12_4 160.4(3)
O14_4 Mo1_4 O1_4 100.4(3)
O14_4 Mo1_4 O2_4 162.6(2)
O14_4 Mo1_4 O11_4 101.8(3)
O14_4 Mo1_4 O12_4 92.7(3)
O14_4 Mo1_4 O13_4 105.8(3)
O1_4 Mo2_4 O2_4 71.3(2)
O1_4 Mo2_4 O4_4 79.4(2)
O3_4 Mo2_4 O1_4 145.1(3)
O3_4 Mo2_4 O2_4 80.6(2)
O3_4 Mo2_4 O4_4 71.6(2)
O4_4 Mo2_4 O2_4 69.71(19)
O15_4 Mo2_4 O1_4 101.2(3)
O15_4 Mo2_4 O2_4 89.9(2)
O15_4 Mo2_4 O3_4 99.0(3)
O15_4 Mo2_4 O4_4 158.5(3)
O16_4 Mo2_4 O1_4 98.9(3)
O16_4 Mo2_4 O2_4 163.1(3)
O16_4 Mo2_4 O3_4 102.7(3)
O16_4 Mo2_4 O4_4 95.4(3)
O16_4 Mo2_4 O15_4 105.7(3)
O3_4 Mo3_4 O4_4 70.4(2)
O3_4 Mo3_4 O6_4 81.2(2)
O5_4 Mo3_4 O3_4 144.8(3)
O5_4 Mo3_4 O4_4 81.0(2)
O5_4 Mo3_4 O6_4 70.6(2)
O6_4 Mo3_4 O4_4 72.16(19)
O17_4 Mo3_4 O3_4 102.5(3)
O17_4 Mo3_4 O4_4 90.3(3)
O17_4 Mo3_4 O5_4 97.5(3)
O17_4 Mo3_4 O6_4 159.9(3)
O17_4 Mo3_4 O18_4 105.7(3)
O18_4 Mo3_4 O3_4 98.9(3)
O18_4 Mo3_4 O4_4 162.6(3)
O18_4 Mo3_4 O5_4 103.2(3)
O18_4 Mo3_4 O6_4 93.1(3)
O5_4 Mo4_4 O6_4 71.3(2)
O5_4 Mo4_4 O7_4 144.4(2)
O5_4 Mo4_4 O8_4 80.7(2)
O6_4 Mo4_4 O8_4 71.33(19)
O7_4 Mo4_4 O6_4 80.1(2)
O7_4 Mo4_4 O8_4 70.2(2)
O19_4 Mo4_4 O5_4 103.7(3)
O19_4 Mo4_4 O6_4 94.7(3)
O19_4 Mo4_4 O7_4 99.2(3)
O19_4 Mo4_4 O8_4 163.4(3)
O19_4 Mo4_4 O20_4 105.4(3)
O20_4 Mo4_4 O5_4 98.7(3)
O20_4 Mo4_4 O6_4 159.4(3)
O20_4 Mo4_4 O7_4 101.0(3)
O20_4 Mo4_4 O8_4 89.5(2)
O7_4 Mo5_4 O8_4 72.1(2)
O7_4 Mo5_4 O9_4 145.1(2)
O7_4 Mo5_4 O10_4 79.6(2)
O9_4 Mo5_4 O8_4 79.1(2)
O9_4 Mo5_4 O10_4 72.1(2)
O10_4 Mo5_4 O8_4 69.92(18)
O21_4 Mo5_4 O7_4 101.9(3)
O21_4 Mo5_4 O8_4 91.9(2)
O21_4 Mo5_4 O9_4 98.4(3)
O21_4 Mo5_4 O10_4 160.5(2)
O21_4 Mo5_4 O22_4 106.0(3)
O22_4 Mo5_4 O7_4 99.9(2)
O22_4 Mo5_4 O8_4 161.7(2)
O22_4 Mo5_4 O9_4 101.5(3)
O22_4 Mo5_4 O10_4 92.7(2)
O9_4 Mo6_4 O10_4 71.3(2)
O9_4 Mo6_4 O12_4 81.5(2)
O11_4 Mo6_4 O9_4 146.0(2)
O11_4 Mo6_4 O10_4 81.1(2)
O11_4 Mo6_4 O12_4 71.6(2)
O12_4 Mo6_4 O10_4 73.00(19)
O23_4 Mo6_4 O9_4 100.7(3)
O23_4 Mo6_4 O10_4 89.2(2)
O23_4 Mo6_4 O11_4 98.2(3)
O23_4 Mo6_4 O12_4 160.4(2)
O23_4 Mo6_4 O24_4 106.6(3)
O24_4 Mo6_4 O9_4 100.0(3)
O24_4 Mo6_4 O10_4 163.4(2)
O24_4 Mo6_4 O11_4 101.3(3)
O24_4 Mo6_4 O12_4 92.0(3)
Mo1_4 O1_4 Mo2_4 121.6(3)
Mn1_4 O2_4 Mo1_4 101.9(2)
Mn1_4 O2_4 Mo2_4 101.6(2)
Mo2_4 O2_4 Mo1_4 89.47(18)
C1_4 O2_4 Mn1_4 117.6(5)
C1_4 O2_4 Mo1_4 120.4(5)
C1_4 O2_4 Mo2_4 120.9(5)
Mo3_4 O3_4 Mo2_4 122.8(3)
Mn1_4 O4_4 Mo2_4 100.8(2)
Mn1_4 O4_4 Mo3_4 99.8(2)
Mo2_4 O4_4 Mo3_4 90.1(2)
C7_4 O4_4 Mn1_4 116.7(5)
C7_4 O4_4 Mo2_4 121.2(5)
C7_4 O4_4 Mo3_4 122.8(5)
Mo3_4 O5_4 Mo4_4 122.2(3)
Mn1_4 O6_4 Mo3_4 99.1(2)
Mn1_4 O6_4 Mo4_4 100.0(2)
Mo4_4 O6_4 Mo3_4 91.3(2)
C2_4 O6_4 Mn1_4 115.1(5)
C2_4 O6_4 Mo3_4 123.3(5)
C2_4 O6_4 Mo4_4 122.7(5)
Mo5_4 O7_4 Mo4_4 122.0(3)
Mn1_4 O8_4 Mo4_4 100.2(2)
Mn1_4 O8_4 Mo5_4 102.1(2)
Mo5_4 O8_4 Mo4_4 89.09(18)
C8_4 O8_4 Mn1_4 117.8(5)
C8_4 O8_4 Mo4_4 121.7(5)
C8_4 O8_4 Mo5_4 120.4(5)
Mo5_4 O9_4 Mo6_4 120.4(3)
Mn1_4 O10_4 Mo5_4 101.0(2)
Mn1_4 O10_4 Mo6_4 100.3(2)
Mo5_4 O10_4 Mo6_4 90.77(19)
C3_4 O10_4 Mn1_4 117.0(5)
C3_4 O10_4 Mo5_4 120.9(5)
C3_4 O10_4 Mo6_4 121.7(5)
Mo6_4 O11_4 Mo1_4 120.0(3)
Mn1_4 O12_4 Mo1_4 100.0(2)
Mn1_4 O12_4 Mo6_4 100.4(2)
Mo6_4 O12_4 Mo1_4 92.37(19)
C9_4 O12_4 Mn1_4 114.8(5)
C9_4 O12_4 Mo1_4 121.7(5)
C9_4 O12_4 Mo6_4 122.8(5)
O2_4 C1_4 H1A_4 108.9
O2_4 C1_4 H1B_4 108.9
O2_4 C1_4 C4_4 113.2(7)
H1A_4 C1_4 H1B_4 107.7
C4_4 C1_4 H1A_4 108.9
C4_4 C1_4 H1B_4 108.9
O6_4 C2_4 H2A_4 108.8
O6_4 C2_4 H2B_4 108.8
O6_4 C2_4 C4_4 113.7(6)
H2A_4 C2_4 H2B_4 107.7
C4_4 C2_4 H2A_4 108.8
C4_4 C2_4 H2B_4 108.8
O10_4 C3_4 H3A_4 109.0
O10_4 C3_4 H3B_4 109.0
O10_4 C3_4 C4_4 113.1(6)
H3A_4 C3_4 H3B_4 107.8
C4_4 C3_4 H3A_4 109.0
C4_4 C3_4 H3B_4 109.0
C1_4 C4_4 C2_4 112.7(7)
C1_4 C4_4 C3_4 111.2(7)
C2_4 C4_4 C3_4 113.2(7)
N1_4 C4_4 C1_4 108.2(7)
N1_4 C4_4 C2_4 107.0(6)
N1_4 C4_4 C3_4 103.9(6)
N1_4 C5_4 C6_4 113.2(8)
O25_4 C5_4 C6_4 121.1(8)
O25_4 C5_4 N1_4 125.7(8)
C5_4 C6_4 H6A_4 109.1
C5_4 C6_4 H6B_4 109.1
H6A_4 C6_4 H6B_4 107.9
N2_4 C6_4 C5_4 112.4(8)
N2_4 C6_4 H6A_4 109.1
N2_4 C6_4 H6B_4 109.1
O4_4 C7_4 H7A_4 108.9
O4_4 C7_4 H7B_4 108.9
O4_4 C7_4 C10_4 113.5(7)
H7A_4 C7_4 H7B_4 107.7
C10_4 C7_4 H7A_4 108.9
C10_4 C7_4 H7B_4 108.9
O8_4 C8_4 H8A_4 108.9
O8_4 C8_4 H8B_4 108.9
O8_4 C8_4 C10_4 113.3(7)
H8A_4 C8_4 H8B_4 107.7
C10_4 C8_4 H8A_4 108.9
C10_4 C8_4 H8B_4 108.9
O12_4 C9_4 H9A_4 108.8
O12_4 C9_4 H9B_4 108.8
O12_4 C9_4 C10_4 113.8(6)
H9A_4 C9_4 H9B_4 107.7
C10_4 C9_4 H9A_4 108.8
C10_4 C9_4 H9B_4 108.8
C8_4 C10_4 C7_4 112.0(7)
C8_4 C10_4 C9_4 112.4(7)
C9_4 C10_4 C7_4 112.7(7)
N5_4 C10_4 C7_4 107.7(7)
N5_4 C10_4 C8_4 108.5(7)
N5_4 C10_4 C9_4 102.9(6)
N5_4 C11_4 C12_4 113.3(7)
O26_4 C11_4 C12_4 121.3(8)
O26_4 C11_4 N5_4 125.4(8)
C11_4 C12_4 H12A_4 109.1
C11_4 C12_4 H12B_4 109.1
H12A_4 C12_4 H12B_4 107.9
N6_4 C12_4 C11_4 112.3(7)
N6_4 C12_4 H12A_4 109.1
N6_4 C12_4 H12B_4 109.1
C4_4 N1_4 H1_4 117.0
C5_4 N1_4 C4_4 126.0(7)
C5_4 N1_4 H1_4 117.0
N3_4 N2_4 C6_4 114.5(11)
N4_4 N3_4 N2_4 170.7(18)
C10_4 N5_4 H5_4 116.7
C11_4 N5_4 C10_4 126.7(7)
C11_4 N5_4 H5_4 116.7
N7_4 N6_4 C12_4 113.6(9)
N8_4 N7_4 N6_4 174.4(11)
C21_5 N20_5 C25_5 112.4(8)
C21_5 N20_5 C29_5 108.7(8)
C21_5 N20_5 C33_5 114.1(8)
C25_5 N20_5 C29_5 102.9(8)
C25_5 N20_5 C33_5 105.7(7)
C33_5 N20_5 C29_5 112.4(8)
N20_5 C21_5 H21A_5 109.3
N20_5 C21_5 H21B_5 109.3
N20_5 C21_5 C22_5 111.7(9)
H21A_5 C21_5 H21B_5 107.9
C22_5 C21_5 H21A_5 109.3
C22_5 C21_5 H21B_5 109.3
C21_5 C22_5 H22A_5 109.5
C21_5 C22_5 H22B_5 109.5
C21_5 C22_5 C23_5 110.8(10)
H22A_5 C22_5 H22B_5 108.1
C23_5 C22_5 H22A_5 109.5
C23_5 C22_5 H22B_5 109.5
C22_5 C23_5 H23A_5 108.4
C22_5 C23_5 H23B_5 108.4
H23A_5 C23_5 H23B_5 107.5
C24_5 C23_5 C22_5 115.5(10)
C24_5 C23_5 H23A_5 108.4
C24_5 C23_5 H23B_5 108.4
C23_5 C24_5 H24A_5 109.5
C23_5 C24_5 H24B_5 109.5
C23_5 C24_5 H24C_5 109.5
H24A_5 C24_5 H24B_5 109.5
H24A_5 C24_5 H24C_5 109.5
H24B_5 C24_5 H24C_5 109.5
N20_5 C25_5 H25A_5 107.9
N20_5 C25_5 H25B_5 107.9
N20_5 C25_5 C26_5 117.5(8)
H25A_5 C25_5 H25B_5 107.2
C26_5 C25_5 H25A_5 107.9
C26_5 C25_5 H25B_5 107.9
C25_5 C26_5 H26A_5 109.4
C25_5 C26_5 H26B_5 109.4
C25_5 C26_5 C27_5 111.4(9)
H26A_5 C26_5 H26B_5 108.0
C27_5 C26_5 H26A_5 109.4
C27_5 C26_5 H26B_5 109.4
C26_5 C27_5 H27A_5 108.7
C26_5 C27_5 H27B_5 108.7
H27A_5 C27_5 H27B_5 107.6
C28_5 C27_5 C26_5 114.1(10)
C28_5 C27_5 H27A_5 108.7
C28_5 C27_5 H27B_5 108.7
C27_5 C28_5 H28A_5 109.5
C27_5 C28_5 H28B_5 109.5
C27_5 C28_5 H28C_5 109.5
H28A_5 C28_5 H28B_5 109.5
H28A_5 C28_5 H28C_5 109.5
H28B_5 C28_5 H28C_5 109.5
N20_5 C29_5 H29A_5 107.3
N20_5 C29_5 H29B_5 107.3
H29A_5 C29_5 H29B_5 106.9
C30_5 C29_5 N20_5 120.1(10)
C30_5 C29_5 H29A_5 107.3
C30_5 C29_5 H29B_5 107.3
C29_5 C30_5 H30A_5 109.2
C29_5 C30_5 H30B_5 109.2
C29_5 C30_5 C31_5 112.0(10)
H30A_5 C30_5 H30B_5 107.9
C31_5 C30_5 H30A_5 109.2
C31_5 C30_5 H30B_5 109.2
C30_5 C31_5 H31A_5 108.1
C30_5 C31_5 H31B_5 108.1
H31A_5 C31_5 H31B_5 107.3
C32_5 C31_5 C30_5 116.7(11)
C32_5 C31_5 H31A_5 108.1
C32_5 C31_5 H31B_5 108.1
C31_5 C32_5 H32A_5 109.5
C31_5 C32_5 H32B_5 109.5
C31_5 C32_5 H32C_5 109.5
H32A_5 C32_5 H32B_5 109.5
H32A_5 C32_5 H32C_5 109.5
H32B_5 C32_5 H32C_5 109.5
N20_5 C33_5 H33A_5 107.6
N20_5 C33_5 H33B_5 107.6
H33A_5 C33_5 H33B_5 107.1
C34_5 C33_5 N20_5 118.8(8)
C34_5 C33_5 H33A_5 107.6
C34_5 C33_5 H33B_5 107.6
C33_5 C34_5 H34A_5 109.7
C33_5 C34_5 H34B_5 109.7
H34A_5 C34_5 H34B_5 108.2
C35_5 C34_5 C33_5 109.8(9)
C35_5 C34_5 H34A_5 109.7
C35_5 C34_5 H34B_5 109.7
C34_5 C35_5 H35A_5 109.0
C34_5 C35_5 H35B_5 109.0
C34_5 C35_5 C36_5 112.8(10)
H35A_5 C35_5 H35B_5 107.8
C36_5 C35_5 H35A_5 109.0
C36_5 C35_5 H35B_5 109.0
C35_5 C36_5 H36A_5 109.5
C35_5 C36_5 H36B_5 109.5
C35_5 C36_5 H36C_5 109.5
H36A_5 C36_5 H36B_5 109.5
H36A_5 C36_5 H36C_5 109.5
H36B_5 C36_5 H36C_5 109.5
C21_6 N20_6 C29_6 109.6(10)
C21_6 N20_6 C33_6 107.6(11)
C25_6 N20_6 C21_6 113.2(10)
C25_6 N20_6 C29_6 111.1(11)
C25_6 N20_6 C33_6 101.7(10)
C29_6 N20_6 C33_6 113.5(10)
N20_6 C21_6 H21A_6 107.3
N20_6 C21_6 H21B_6 107.3
H21A_6 C21_6 H21B_6 106.9
C22_6 C21_6 N20_6 120.0(14)
C22_6 C21_6 H21A_6 107.3
C22_6 C21_6 H21B_6 107.3
C21_6 C22_6 H22A_6 109.9
C21_6 C22_6 H22B_6 109.9
C21_6 C22_6 C23_6 109.1(14)
H22A_6 C22_6 H22B_6 108.3
C23_6 C22_6 H22A_6 109.9
C23_6 C22_6 H22B_6 109.9
C22_6 C23_6 H23A_6 110.1
C22_6 C23_6 H23B_6 110.1
H23A_6 C23_6 H23B_6 108.4
C24_6 C23_6 C22_6 107.8(14)
C24_6 C23_6 H23A_6 110.1
C24_6 C23_6 H23B_6 110.1
C23_6 C24_6 H24A_6 109.5
C23_6 C24_6 H24B_6 109.5
C23_6 C24_6 H24C_6 109.5
H24A_6 C24_6 H24B_6 109.5
H24A_6 C24_6 H24C_6 109.5
H24B_6 C24_6 H24C_6 109.5
N20_6 C25_6 H25A_6 107.4
N20_6 C25_6 H25B_6 107.4
N20_6 C25_6 C26_6 119.8(10)
H25A_6 C25_6 H25B_6 106.9
C26_6 C25_6 H25A_6 107.4
C26_6 C25_6 H25B_6 107.4
C25_6 C26_6 H26A_6 110.0
C25_6 C26_6 H26B_6 110.0
C25_6 C26_6 C27_6 108.4(10)
H26A_6 C26_6 H26B_6 108.4
C27_6 C26_6 H26A_6 110.0
C27_6 C26_6 H26B_6 110.0
C26_6 C27_6 H27A_6 108.5
C26_6 C27_6 H27B_6 108.5
H27A_6 C27_6 H27B_6 107.5
C28_6 C27_6 C26_6 115.1(11)
C28_6 C27_6 H27A_6 108.5
C28_6 C27_6 H27B_6 108.5
C27_6 C28_6 H28A_6 109.5
C27_6 C28_6 H28B_6 109.5
C27_6 C28_6 H28C_6 109.5
H28A_6 C28_6 H28B_6 109.5
H28A_6 C28_6 H28C_6 109.5
H28B_6 C28_6 H28C_6 109.5
N20_6 C29_6 H29A_6 109.3
N20_6 C29_6 H29B_6 109.3
N20_6 C29_6 H29C_6 104.9
N20_6 C29_6 H29D_6 104.9
N20_6 C29_6 C30_6 111.5(14)
H29A_6 C29_6 H29B_6 108.0
H29C_6 C29_6 H29D_6 105.8
C30_6 C29_6 N20_6 129(3)
C30_6 C29_6 H29A_6 109.3
C30_6 C29_6 H29B_6 109.3
C30_6 C29_6 H29C_6 104.9
C30_6 C29_6 H29D_6 104.9
C29_6 C30_6 H30A_6 108.9
C29_6 C30_6 H30B_6 108.9
C29_6 C30_6 C31_6 117(4)
C29_6 C30_6 H30C_6 108.1
C29_6 C30_6 H30D_6 108.1
H30A_6 C30_6 H30B_6 107.7
C31_6 C30_6 C29_6 114(2)
C31_6 C30_6 H30A_6 108.9
C31_6 C30_6 H30B_6 108.9
C31_6 C30_6 H30C_6 108.1
C31_6 C30_6 H30D_6 108.1
H30C_6 C30_6 H30D_6 107.3
C30_6 C31_6 H31A_6 108.9
C30_6 C31_6 H31B_6 108.9
C30_6 C31_6 C32_6 109(4)
C30_6 C31_6 H31C_6 109.8
C30_6 C31_6 H31D_6 109.8
H31A_6 C31_6 H31B_6 107.8
C32_6 C31_6 C30_6 113(3)
C32_6 C31_6 H31A_6 108.9
C32_6 C31_6 H31B_6 108.9
C32_6 C31_6 H31C_6 109.8
C32_6 C31_6 H31D_6 109.8
H31C_6 C31_6 H31D_6 108.3
C31_6 C32_6 H32A_6 109.5
C31_6 C32_6 H32B_6 109.5
C31_6 C32_6 H32C_6 109.5
C31_6 C32_6 H32D_6 109.5
C31_6 C32_6 H32E_6 109.5
C31_6 C32_6 H32F_6 109.5
H32A_6 C32_6 H32B_6 109.5
H32A_6 C32_6 H32C_6 109.5
H32B_6 C32_6 H32C_6 109.5
H32D_6 C32_6 H32E_6 109.5
H32D_6 C32_6 H32F_6 109.5
H32E_6 C32_6 H32F_6 109.5
N20_6 C33_6 H33A_6 108.2
N20_6 C33_6 H33B_6 108.2
H33A_6 C33_6 H33B_6 107.3
C34_6 C33_6 N20_6 116.4(13)
C34_6 C33_6 H33A_6 108.2
C34_6 C33_6 H33B_6 108.2
C33_6 C34_6 H34A_6 109.6
C33_6 C34_6 H34B_6 109.6
C33_6 C34_6 C35_6 110.4(15)
H34A_6 C34_6 H34B_6 108.1
C35_6 C34_6 H34A_6 109.6
C35_6 C34_6 H34B_6 109.6
C34_6 C35_6 H35A_6 110.2
C34_6 C35_6 H35B_6 110.2
H35A_6 C35_6 H35B_6 108.5
C36_6 C35_6 C34_6 107.3(16)
C36_6 C35_6 H35A_6 110.2
C36_6 C35_6 H35B_6 110.2
C35_6 C36_6 H36A_6 109.5
C35_6 C36_6 H36B_6 109.5
C35_6 C36_6 H36C_6 109.5
H36A_6 C36_6 H36B_6 109.5
H36A_6 C36_6 H36C_6 109.5
H36B_6 C36_6 H36C_6 109.5
C25_7 N20_7 C21_7 110.7(7)
C25_7 N20_7 C29_7 109.4(7)
C25_7 N20_7 C33_7 107.8(6)
C29_7 N20_7 C21_7 108.8(6)
C29_7 N20_7 C33_7 110.6(7)
C33_7 N20_7 C21_7 109.6(7)
N20_7 C21_7 H21A_7 108.2
N20_7 C21_7 H21B_7 108.2
H21A_7 C21_7 H21B_7 107.3
C22_7 C21_7 N20_7 116.4(7)
C22_7 C21_7 H21A_7 108.2
C22_7 C21_7 H21B_7 108.2
C21_7 C22_7 H22A_7 109.4
C21_7 C22_7 H22B_7 109.4
C21_7 C22_7 C23_7 111.4(7)
H22A_7 C22_7 H22B_7 108.0
C23_7 C22_7 H22A_7 109.4
C23_7 C22_7 H22B_7 109.4
C22_7 C23_7 H23A_7 109.0
C22_7 C23_7 H23B_7 109.0
H23A_7 C23_7 H23B_7 107.8
C24_7 C23_7 C22_7 112.7(9)
C24_7 C23_7 H23A_7 109.0
C24_7 C23_7 H23B_7 109.0
C23_7 C24_7 H24A_7 109.5
C23_7 C24_7 H24B_7 109.5
C23_7 C24_7 H24C_7 109.5
H24A_7 C24_7 H24B_7 109.5
H24A_7 C24_7 H24C_7 109.5
H24B_7 C24_7 H24C_7 109.5
N20_7 C25_7 H25A_7 108.7
N20_7 C25_7 H25B_7 108.7
H25A_7 C25_7 H25B_7 107.6
C26_7 C25_7 N20_7 114.3(7)
C26_7 C25_7 H25A_7 108.7
C26_7 C25_7 H25B_7 108.7
C25_7 C26_7 H26A_7 109.3
C25_7 C26_7 H26B_7 109.3
C25_7 C26_7 C27_7 111.5(8)
H26A_7 C26_7 H26B_7 108.0
C27_7 C26_7 H26A_7 109.3
C27_7 C26_7 H26B_7 109.3
C26_7 C27_7 H27A_7 110.3
C26_7 C27_7 H27B_7 110.3
C26_7 C27_7 H27C_7 105.9
C26_7 C27_7 H27D_7 105.9
H27A_7 C27_7 H27B_7 108.6
H27C_7 C27_7 H27D_7 106.2
C28_7 C27_7 C26_7 126(4)
C28_7 C27_7 C26_7 107.1(18)
C28_7 C27_7 H27A_7 110.3
C28_7 C27_7 H27B_7 110.3
C28_7 C27_7 H27C_7 105.9
C28_7 C27_7 H27D_7 105.9
C27_7 C28_7 H28A_7 109.5
C27_7 C28_7 H28B_7 109.5
C27_7 C28_7 H28C_7 109.5
C27_7 C28_7 H28D_7 109.5
C27_7 C28_7 H28E_7 109.5
C27_7 C28_7 H28F_7 109.5
H28A_7 C28_7 H28B_7 109.5
H28A_7 C28_7 H28C_7 109.5
H28B_7 C28_7 H28C_7 109.5
H28D_7 C28_7 H28E_7 109.5
H28D_7 C28_7 H28F_7 109.5
H28E_7 C28_7 H28F_7 109.5
N20_7 C29_7 H29A_7 108.5
N20_7 C29_7 H29B_7 108.5
H29A_7 C29_7 H29B_7 107.5
C30_7 C29_7 N20_7 115.1(7)
C30_7 C29_7 H29A_7 108.5
C30_7 C29_7 H29B_7 108.5
C29_7 C30_7 H30A_7 109.3
C29_7 C30_7 H30B_7 109.3
C29_7 C30_7 C31_7 111.6(7)
H30A_7 C30_7 H30B_7 108.0
C31_7 C30_7 H30A_7 109.3
C31_7 C30_7 H30B_7 109.3
C30_7 C31_7 H31A_7 109.3
C30_7 C31_7 H31B_7 109.3
H31A_7 C31_7 H31B_7 108.0
C32_7 C31_7 C30_7 111.6(8)
C32_7 C31_7 H31A_7 109.3
C32_7 C31_7 H31B_7 109.3
C31_7 C32_7 H32A_7 109.5
C31_7 C32_7 H32B_7 109.5
C31_7 C32_7 H32C_7 109.5
H32A_7 C32_7 H32B_7 109.5
H32A_7 C32_7 H32C_7 109.5
H32B_7 C32_7 H32C_7 109.5
N20_7 C33_7 H33A_7 108.4
N20_7 C33_7 H33B_7 108.4
H33A_7 C33_7 H33B_7 107.5
C34_7 C33_7 N20_7 115.4(7)
C34_7 C33_7 H33A_7 108.4
C34_7 C33_7 H33B_7 108.4
C33_7 C34_7 H34A_7 109.3
C33_7 C34_7 H34B_7 109.3
C33_7 C34_7 C35_7 111.6(7)
H34A_7 C34_7 H34B_7 108.0
C35_7 C34_7 H34A_7 109.3
C35_7 C34_7 H34B_7 109.3
C34_7 C35_7 H35A_7 109.1
C34_7 C35_7 H35B_7 109.1
H35A_7 C35_7 H35B_7 107.8
C36_7 C35_7 C34_7 112.7(9)
C36_7 C35_7 H35A_7 109.1
C36_7 C35_7 H35B_7 109.1
C35_7 C36_7 H36A_7 109.5
C35_7 C36_7 H36B_7 109.5
C35_7 C36_7 H36C_7 109.5
H36A_7 C36_7 H36B_7 109.5
H36A_7 C36_7 H36C_7 109.5
H36B_7 C36_7 H36C_7 109.5
C21_8 N20_8 C33_8 110.5(7)
C25_8 N20_8 C21_8 110.6(7)
C25_8 N20_8 C33_8 108.0(7)
C29_8 N20_8 C21_8 107.5(6)
C29_8 N20_8 C25_8 110.2(7)
C29_8 N20_8 C33_8 109.9(7)
N20_8 C21_8 H21A_8 108.4
N20_8 C21_8 H21B_8 108.4
H21A_8 C21_8 H21B_8 107.5
C22_8 C21_8 N20_8 115.5(7)
C22_8 C21_8 H21A_8 108.4
C22_8 C21_8 H21B_8 108.4
C21_8 C22_8 H22A_8 109.2
C21_8 C22_8 H22B_8 109.2
C21_8 C22_8 C23_8 111.8(7)
H22A_8 C22_8 H22B_8 107.9
C23_8 C22_8 H22A_8 109.2
C23_8 C22_8 H22B_8 109.2
C22_8 C23_8 H23A_8 109.2
C22_8 C23_8 H23B_8 109.2
H23A_8 C23_8 H23B_8 107.9
C24_8 C23_8 C22_8 112.0(9)
C24_8 C23_8 H23A_8 109.2
C24_8 C23_8 H23B_8 109.2
C23_8 C24_8 H24A_8 109.5
C23_8 C24_8 H24B_8 109.5
C23_8 C24_8 H24C_8 109.5
H24A_8 C24_8 H24B_8 109.5
H24A_8 C24_8 H24C_8 109.5
H24B_8 C24_8 H24C_8 109.5
N20_8 C25_8 H25A_8 108.4
N20_8 C25_8 H25B_8 108.4
H25A_8 C25_8 H25B_8 107.5
C26_8 C25_8 N20_8 115.5(8)
C26_8 C25_8 H25A_8 108.4
C26_8 C25_8 H25B_8 108.4
C25_8 C26_8 H26A_8 109.5
C25_8 C26_8 H26B_8 109.5
C25_8 C26_8 C27_8 110.9(10)
H26A_8 C26_8 H26B_8 108.0
C27_8 C26_8 H26A_8 109.5
C27_8 C26_8 H26B_8 109.5
C26_8 C27_8 H27A_8 109.3
C26_8 C27_8 H27B_8 109.3
H27A_8 C27_8 H27B_8 107.9
C28_8 C27_8 C26_8 111.8(14)
C28_8 C27_8 H27A_8 109.3
C28_8 C27_8 H27B_8 109.3
C27_8 C28_8 H28A_8 109.5
C27_8 C28_8 H28B_8 109.5
C27_8 C28_8 H28C_8 109.5
H28A_8 C28_8 H28B_8 109.5
H28A_8 C28_8 H28C_8 109.5
H28B_8 C28_8 H28C_8 109.5
N20_8 C29_8 H29A_8 108.7
N20_8 C29_8 H29B_8 108.7
H29A_8 C29_8 H29B_8 107.6
C30_8 C29_8 N20_8 114.1(7)
C30_8 C29_8 H29A_8 108.7
C30_8 C29_8 H29B_8 108.7
C29_8 C30_8 H30A_8 109.4
C29_8 C30_8 H30B_8 109.4
C29_8 C30_8 C31_8 111.3(7)
H30A_8 C30_8 H30B_8 108.0
C31_8 C30_8 H30A_8 109.4
C31_8 C30_8 H30B_8 109.4
C30_8 C31_8 H31A_8 109.1
C30_8 C31_8 H31B_8 109.1
H31A_8 C31_8 H31B_8 107.8
C32_8 C31_8 C30_8 112.4(9)
C32_8 C31_8 H31A_8 109.1
C32_8 C31_8 H31B_8 109.1
C31_8 C32_8 H32A_8 109.5
C31_8 C32_8 H32B_8 109.5
C31_8 C32_8 H32C_8 109.5
H32A_8 C32_8 H32B_8 109.5
H32A_8 C32_8 H32C_8 109.5
H32B_8 C32_8 H32C_8 109.5
N20_8 C33_8 H33A_8 108.1
N20_8 C33_8 H33B_8 108.1
H33A_8 C33_8 H33B_8 107.3
C34_8 C33_8 N20_8 116.8(7)
C34_8 C33_8 H33A_8 108.1
C34_8 C33_8 H33B_8 108.1
C33_8 C34_8 H34A_8 109.6
C33_8 C34_8 H34B_8 109.6
C33_8 C34_8 C35_8 110.5(8)
H34A_8 C34_8 H34B_8 108.1
C35_8 C34_8 H34A_8 109.6
C35_8 C34_8 H34B_8 109.6
C34_8 C35_8 H35A_8 109.2
C34_8 C35_8 H35B_8 109.2
H35A_8 C35_8 H35B_8 107.9
C36_8 C35_8 C34_8 111.9(9)
C36_8 C35_8 H35A_8 109.2
C36_8 C35_8 H35B_8 109.2
C35_8 C36_8 H36A_8 109.5
C35_8 C36_8 H36B_8 109.5
C35_8 C36_8 H36C_8 109.5
H36A_8 C36_8 H36B_8 109.5
H36A_8 C36_8 H36C_8 109.5
H36B_8 C36_8 H36C_8 109.5
C21_9 N20_9 C25_9 129(2)
C21_9 N20_9 C25_9 101.1(16)
C21_9 N20_9 C29_9 107.5(8)
C21_9 N20_9 C33_9 109.0(10)
C29_9 N20_9 C25_9 99(2)
C29_9 N20_9 C25_9 116.6(14)
C33_9 N20_9 C25_9 110.6(10)
C33_9 N20_9 C25_9 100.0(15)
C33_9 N20_9 C29_9 111.3(10)
N20_9 C21_9 H21A_9 108.4
N20_9 C21_9 H21B_9 108.4
H21A_9 C21_9 H21B_9 107.5
C22_9 C21_9 N20_9 115.3(11)
C22_9 C21_9 H21A_9 108.4
C22_9 C21_9 H21B_9 108.4
C21_9 C22_9 H22A_9 109.3
C21_9 C22_9 H22B_9 109.3
C21_9 C22_9 C23_9 111.7(12)
H22A_9 C22_9 H22B_9 107.9
C23_9 C22_9 H22A_9 109.3
C23_9 C22_9 H22B_9 109.3
C22_9 C23_9 H23A_9 105.8
C22_9 C23_9 H23B_9 105.8
C22_9 C23_9 H23C_9 113.6
C22_9 C23_9 H23D_9 113.6
H23A_9 C23_9 H23B_9 106.2
H23C_9 C23_9 H23D_9 110.9
C24_9 C23_9 C22_9 90(4)
C24_9 C23_9 C22_9 126(2)
C24_9 C23_9 H23A_9 105.8
C24_9 C23_9 H23B_9 105.8
C24_9 C23_9 H23C_9 113.6
C24_9 C23_9 H23D_9 113.6
C23_9 C24_9 H24A_9 109.5
C23_9 C24_9 H24B_9 109.5
C23_9 C24_9 H24C_9 109.5
C23_9 C24_9 H24D_9 109.5
C23_9 C24_9 H24E_9 109.5
C23_9 C24_9 H24F_9 109.5
H24A_9 C24_9 H24B_9 109.5
H24A_9 C24_9 H24C_9 109.5
H24B_9 C24_9 H24C_9 109.5
H24D_9 C24_9 H24E_9 109.5
H24D_9 C24_9 H24F_9 109.5
H24E_9 C24_9 H24F_9 109.5
N20_9 C25_9 H25A_9 107.9
N20_9 C25_9 H25B_9 107.9
N20_9 C25_9 H25C_9 109.1
N20_9 C25_9 H25D_9 109.1
H25A_9 C25_9 H25B_9 107.2
C26_9 C25_9 N20_9 112(2)
C26_9 C25_9 N20_9 117.7(13)
C26_9 C25_9 H25A_9 107.9
C26_9 C25_9 H25B_9 107.9
C26_9 C25_9 H25C_9 109.1
C26_9 C25_9 H25D_9 109.1
H25C_9 C25_9 H25D_9 107.8
C25_9 C26_9 H26A_9 109.3
C25_9 C26_9 H26B_9 109.3
C25_9 C26_9 C27_9 111.8(13)
C25_9 C26_9 C27_9 116(2)
C25_9 C26_9 H26C_9 108.4
C25_9 C26_9 H26D_9 108.4
H26A_9 C26_9 H26B_9 107.9
C27_9 C26_9 H26A_9 109.3
C27_9 C26_9 H26B_9 109.3
C27_9 C26_9 H26C_9 108.4
C27_9 C26_9 H26D_9 108.4
H26C_9 C26_9 H26D_9 107.5
C26_9 C27_9 H27A_9 108.8
C26_9 C27_9 H27B_9 108.8
C26_9 C27_9 H27C_9 108.4
C26_9 C27_9 H27D_9 108.4
H27A_9 C27_9 H27B_9 107.7
C28_9 C27_9 C26_9 115(3)
C28_9 C27_9 C26_9 113.6(18)
C28_9 C27_9 H27A_9 108.8
C28_9 C27_9 H27B_9 108.8
C28_9 C27_9 H27C_9 108.4
C28_9 C27_9 H27D_9 108.4
H27C_9 C27_9 H27D_9 107.5
C27_9 C28_9 H28A_9 109.5
C27_9 C28_9 H28B_9 109.5
C27_9 C28_9 H28C_9 109.5
C27_9 C28_9 H28D_9 109.5
C27_9 C28_9 H28E_9 109.5
C27_9 C28_9 H28F_9 109.5
H28A_9 C28_9 H28B_9 109.5
H28A_9 C28_9 H28C_9 109.5
H28B_9 C28_9 H28C_9 109.5
H28D_9 C28_9 H28E_9 109.5
H28D_9 C28_9 H28F_9 109.5
H28E_9 C28_9 H28F_9 109.5
N20_9 C29_9 H29A_9 108.5
N20_9 C29_9 H29B_9 108.5
H29A_9 C29_9 H29B_9 107.5
C30_9 C29_9 N20_9 115.2(10)
C30_9 C29_9 H29A_9 108.5
C30_9 C29_9 H29B_9 108.5
C29_9 C30_9 H30A_9 109.2
C29_9 C30_9 H30B_9 109.2
C29_9 C30_9 C31_9 111.9(10)
H30A_9 C30_9 H30B_9 107.9
C31_9 C30_9 H30A_9 109.2
C31_9 C30_9 H30B_9 109.2
C30_9 C31_9 H31A_9 109.3
C30_9 C31_9 H31B_9 109.3
H31A_9 C31_9 H31B_9 108.0
C32_9 C31_9 C30_9 111.5(13)
C32_9 C31_9 H31A_9 109.3
C32_9 C31_9 H31B_9 109.3
C31_9 C32_9 H32A_9 109.5
C31_9 C32_9 H32B_9 109.5
C31_9 C32_9 H32C_9 109.5
H32A_9 C32_9 H32B_9 109.5
H32A_9 C32_9 H32C_9 109.5
H32B_9 C32_9 H32C_9 109.5
N20_9 C33_9 H33A_9 108.5
N20_9 C33_9 H33B_9 108.5
H33A_9 C33_9 H33B_9 107.5
C34_9 C33_9 N20_9 115.1(9)
C34_9 C33_9 H33A_9 108.5
C34_9 C33_9 H33B_9 108.5
C33_9 C34_9 H34A_9 109.5
C33_9 C34_9 H34B_9 109.5
C33_9 C34_9 C35_9 110.6(11)
H34A_9 C34_9 H34B_9 108.1
C35_9 C34_9 H34A_9 109.5
C35_9 C34_9 H34B_9 109.5
C34_9 C35_9 H35A_9 109.3
C34_9 C35_9 H35B_9 109.3
H35A_9 C35_9 H35B_9 108.0
C36_9 C35_9 C34_9 111.5(13)
C36_9 C35_9 H35A_9 109.3
C36_9 C35_9 H35B_9 109.3
C35_9 C36_9 H36A_9 109.5
C35_9 C36_9 H36B_9 109.5
C35_9 C36_9 H36C_9 109.5
H36A_9 C36_9 H36B_9 109.5
H36A_9 C36_9 H36C_9 109.5
H36B_9 C36_9 H36C_9 109.5
C21_10 N20_10 C25_10 110.7(8)
C21_10 N20_10 C29_10 107.2(7)
C29_10 N20_10 C25_10 109.1(8)
C33_10 N20_10 C21_10 110.3(8)
C33_10 N20_10 C25_10 108.3(7)
C33_10 N20_10 C29_10 111.3(8)
N20_10 C21_10 H21A_10 108.8
N20_10 C21_10 H21B_10 108.8
H21A_10 C21_10 H21B_10 107.7
C22_10 C21_10 N20_10 113.7(8)
C22_10 C21_10 H21A_10 108.8
C22_10 C21_10 H21B_10 108.8
C21_10 C22_10 H22A_10 109.7
C21_10 C22_10 H22B_10 109.7
C21_10 C22_10 C23_10 110.0(9)
H22A_10 C22_10 H22B_10 108.2
C23_10 C22_10 H22A_10 109.7
C23_10 C22_10 H22B_10 109.7
C22_10 C23_10 H23A_10 109.6
C22_10 C23_10 H23B_10 109.6
H23A_10 C23_10 H23B_10 108.2
C24_10 C23_10 C22_10 110.1(13)
C24_10 C23_10 H23A_10 109.6
C24_10 C23_10 H23B_10 109.6
C23_10 C24_10 H24A_10 109.5
C23_10 C24_10 H24B_10 109.5
C23_10 C24_10 H24C_10 109.5
H24A_10 C24_10 H24B_10 109.5
H24A_10 C24_10 H24C_10 109.5
H24B_10 C24_10 H24C_10 109.5
N20_10 C25_10 H25A_10 107.3
N20_10 C25_10 H25B_10 107.3
N20_10 C25_10 H25C_10 109.5
N20_10 C25_10 H25D_10 109.5
H25A_10 C25_10 H25B_10 106.9
H25C_10 C25_10 H25D_10 108.1
C26_10 C25_10 N20_10 120.2(12)
C26_10 C25_10 N20_10 110.8(12)
C26_10 C25_10 H25A_10 107.3
C26_10 C25_10 H25B_10 107.3
C26_10 C25_10 H25C_10 109.5
C26_10 C25_10 H25D_10 109.5
C25_10 C26_10 H26A_10 109.9
C25_10 C26_10 H26B_10 109.9
C25_10 C26_10 C27_10 108.9(14)
C25_10 C26_10 C27_10 115.5(17)
C25_10 C26_10 H26C_10 108.4
C25_10 C26_10 H26D_10 108.4
H26A_10 C26_10 H26B_10 108.3
C27_10 C26_10 H26A_10 109.9
C27_10 C26_10 H26B_10 109.9
C27_10 C26_10 H26C_10 108.4
C27_10 C26_10 H26D_10 108.4
H26C_10 C26_10 H26D_10 107.5
C26_10 C27_10 H27A_10 109.5
C26_10 C27_10 H27B_10 109.5
C26_10 C27_10 H27C_10 107.3
C26_10 C27_10 H27D_10 107.3
H27A_10 C27_10 H27B_10 108.1
C28_10 C27_10 C26_10 120(2)
C28_10 C27_10 C26_10 110.5(17)
C28_10 C27_10 H27A_10 109.5
C28_10 C27_10 H27B_10 109.5
C28_10 C27_10 H27C_10 107.3
C28_10 C27_10 H27D_10 107.3
H27C_10 C27_10 H27D_10 106.9
C27_10 C28_10 H28A_10 109.5
C27_10 C28_10 H28B_10 109.5
C27_10 C28_10 H28C_10 109.5
C27_10 C28_10 H28D_10 109.5
C27_10 C28_10 H28E_10 109.5
C27_10 C28_10 H28F_10 109.5
H28A_10 C28_10 H28B_10 109.5
H28A_10 C28_10 H28C_10 109.5
H28B_10 C28_10 H28C_10 109.5
H28D_10 C28_10 H28E_10 109.5
H28D_10 C28_10 H28F_10 109.5
H28E_10 C28_10 H28F_10 109.5
N20_10 C29_10 H29A_10 108.3
N20_10 C29_10 H29B_10 108.3
H29A_10 C29_10 H29B_10 107.4
C30_10 C29_10 N20_10 115.8(7)
C30_10 C29_10 H29A_10 108.3
C30_10 C29_10 H29B_10 108.3
C29_10 C30_10 H30A_10 109.4
C29_10 C30_10 H30B_10 109.4
C29_10 C30_10 C31_10 111.0(8)
H30A_10 C30_10 H30B_10 108.0
C31_10 C30_10 H30A_10 109.4
C31_10 C30_10 H30B_10 109.4
C30_10 C31_10 H31A_10 108.9
C30_10 C31_10 H31B_10 108.9
H31A_10 C31_10 H31B_10 107.7
C32_10 C31_10 C30_10 113.5(10)
C32_10 C31_10 H31A_10 108.9
C32_10 C31_10 H31B_10 108.9
C31_10 C32_10 H32A_10 109.5
C31_10 C32_10 H32B_10 109.5
C31_10 C32_10 H32C_10 109.5
H32A_10 C32_10 H32B_10 109.5
H32A_10 C32_10 H32C_10 109.5
H32B_10 C32_10 H32C_10 109.5
N20_10 C33_10 H33A_10 108.7
N20_10 C33_10 H33B_10 108.7
N20_10 C33_10 C34_10 114.4(8)
H33A_10 C33_10 H33B_10 107.6
C34_10 C33_10 H33A_10 108.7
C34_10 C33_10 H33B_10 108.7
C33_10 C34_10 H34A_10 109.0
C33_10 C34_10 H34B_10 109.0
C33_10 C34_10 C35_10 112.8(9)
H34A_10 C34_10 H34B_10 107.8
C35_10 C34_10 H34A_10 109.0
C35_10 C34_10 H34B_10 109.0
C34_10 C35_10 H35A_10 109.1
C34_10 C35_10 H35B_10 109.1
H35A_10 C35_10 H35B_10 107.8
C36_10 C35_10 C34_10 112.5(10)
C36_10 C35_10 H35A_10 109.1
C36_10 C35_10 H35B_10 109.1
C35_10 C36_10 H36A_10 109.5
C35_10 C36_10 H36B_10 109.5
C35_10 C36_10 H36C_10 109.5
H36A_10 C36_10 H36B_10 109.5
H36A_10 C36_10 H36C_10 109.5
H36B_10 C36_10 H36C_10 109.5
C25_11 N20_11 C21_11 103.0(13)
C25_11 N20_11 C21_11 125.3(19)
C25_11 N20_11 C29_11 105(2)
C25_11 N20_11 C33_11 109.3(11)
C29_11 N20_11 C25_11 120(2)
C29_11 N20_11 C33_11 111(2)
C29_11 N20_11 C33_11 109(2)
C33_11 N20_11 C21_11 115.0(19)
C33_11 N20_11 C21_11 103.2(15)
N20_11 C21_11 H21A_11 97.5
N20_11 C21_11 H21B_11 97.5
N20_11 C21_11 H21C_11 107.0
N20_11 C21_11 H21D_11 107.0
H21A_11 C21_11 H21B_11 103.6
C22_11 C21_11 N20_11 156(4)
C22_11 C21_11 N20_11 121.4(17)
C22_11 C21_11 H21A_11 97.5
C22_11 C21_11 H21B_11 97.5
C22_11 C21_11 H21C_11 107.0
C22_11 C21_11 H21D_11 107.0
H21C_11 C21_11 H21D_11 106.7
C21_11 C22_11 H22A_11 101.9
C21_11 C22_11 H22B_11 101.9
C21_11 C22_11 C23_11 141(4)
C21_11 C22_11 C23_11 116.1(18)
C21_11 C22_11 H22C_11 108.3
C21_11 C22_11 H22D_11 108.3
H22A_11 C22_11 H22B_11 104.7
C23_11 C22_11 H22A_11 101.9
C23_11 C22_11 H22B_11 101.9
C23_11 C22_11 H22C_11 108.3
C23_11 C22_11 H22D_11 108.3
H22C_11 C22_11 H22D_11 107.4
C22_11 C23_11 H23A_11 110.5
C22_11 C23_11 H23B_11 110.5
C22_11 C23_11 H23C_11 108.0
C22_11 C23_11 H23D_11 108.0
H23A_11 C23_11 H23B_11 108.7
C24_11 C23_11 C22_11 106(3)
C24_11 C23_11 C22_11 117(2)
C24_11 C23_11 H23A_11 110.5
C24_11 C23_11 H23B_11 110.5
C24_11 C23_11 H23C_11 108.0
C24_11 C23_11 H23D_11 108.0
H23C_11 C23_11 H23D_11 107.2
C23_11 C24_11 H24A_11 109.5
C23_11 C24_11 H24B_11 109.5
C23_11 C24_11 H24C_11 109.5
C23_11 C24_11 H24D_11 109.5
C23_11 C24_11 H24E_11 109.5
C23_11 C24_11 H24F_11 109.5
H24A_11 C24_11 H24B_11 109.5
H24A_11 C24_11 H24C_11 109.5
H24B_11 C24_11 H24C_11 109.5
H24D_11 C24_11 H24E_11 109.5
H24D_11 C24_11 H24F_11 109.5
H24E_11 C24_11 H24F_11 109.5
N20_11 C25_11 H25A_11 108.1
N20_11 C25_11 H25B_11 108.1
H25A_11 C25_11 H25B_11 107.3
C26_11 C25_11 N20_11 116.6(12)
C26_11 C25_11 H25A_11 108.1
C26_11 C25_11 H25B_11 108.1
C25_11 C26_11 H26A_11 109.4
C25_11 C26_11 H26B_11 109.4
C25_11 C26_11 C27_11 111.1(13)
H26A_11 C26_11 H26B_11 108.0
C27_11 C26_11 H26A_11 109.4
C27_11 C26_11 H26B_11 109.4
C26_11 C27_11 H27A_11 108.8
C26_11 C27_11 H27B_11 108.8
H27A_11 C27_11 H27B_11 107.7
C28_11 C27_11 C26_11 113.9(16)
C28_11 C27_11 H27A_11 108.8
C28_11 C27_11 H27B_11 108.8
C27_11 C28_11 H28A_11 109.5
C27_11 C28_11 H28B_11 109.5
C27_11 C28_11 H28C_11 109.5
H28A_11 C28_11 H28B_11 109.5
H28A_11 C28_11 H28C_11 109.5
H28B_11 C28_11 H28C_11 109.5
N20_11 C29_11 H29A_11 105.4
N20_11 C29_11 H29B_11 105.4
N20_11 C29_11 H29C_11 112.3
N20_11 C29_11 H29D_11 112.3
H29A_11 C29_11 H29B_11 106.0
C30_11 C29_11 N20_11 128(3)
C30_11 C29_11 N20_11 97.4(19)
C30_11 C29_11 H29A_11 105.4
C30_11 C29_11 H29B_11 105.4
C30_11 C29_11 H29C_11 112.3
C30_11 C29_11 H29D_11 112.3
H29C_11 C29_11 H29D_11 109.9
C29_11 C30_11 H30A_11 105.1
C29_11 C30_11 H30B_11 105.1
C29_11 C30_11 C31_11 129(3)
C29_11 C30_11 C31_11 98(2)
C29_11 C30_11 H30C_11 112.2
C29_11 C30_11 H30D_11 112.2
H30A_11 C30_11 H30B_11 105.9
C31_11 C30_11 H30A_11 105.1
C31_11 C30_11 H30B_11 105.1
C31_11 C30_11 H30C_11 112.2
C31_11 C30_11 H30D_11 112.2
H30C_11 C30_11 H30D_11 109.8
C30_11 C31_11 H31A_11 106.1
C30_11 C31_11 H31B_11 106.1
C30_11 C31_11 H31C_11 109.3
C30_11 C31_11 H31D_11 109.3
H31A_11 C31_11 H31B_11 106.3
C32_11 C31_11 C30_11 111(3)
C32_11 C31_11 C30_11 125(3)
C32_11 C31_11 H31A_11 106.1
C32_11 C31_11 H31B_11 106.1
C32_11 C31_11 H31C_11 109.3
C32_11 C31_11 H31D_11 109.3
H31C_11 C31_11 H31D_11 108.0
C31_11 C32_11 H32A_11 109.5
C31_11 C32_11 H32B_11 109.5
C31_11 C32_11 H32C_11 109.5
C31_11 C32_11 H32D_11 109.5
C31_11 C32_11 H32E_11 109.5
C31_11 C32_11 H32F_11 109.5
H32A_11 C32_11 H32B_11 109.5
H32A_11 C32_11 H32C_11 109.5
H32B_11 C32_11 H32C_11 109.5
H32D_11 C32_11 H32E_11 109.5
H32D_11 C32_11 H32F_11 109.5
H32E_11 C32_11 H32F_11 109.5
N20_11 C33_11 H33A_11 108.4
N20_11 C33_11 H33B_11 108.4
H33A_11 C33_11 H33B_11 107.5
C34_11 C33_11 N20_11 115.3(12)
C34_11 C33_11 H33A_11 108.4
C34_11 C33_11 H33B_11 108.4
C33_11 C34_11 H34A_11 109.2
C33_11 C34_11 H34B_11 109.2
C33_11 C34_11 C35_11 111.9(14)
H34A_11 C34_11 H34B_11 107.9
C35_11 C34_11 H34A_11 109.2
C35_11 C34_11 H34B_11 109.2
C34_11 C35_11 H35A_11 109.0
C34_11 C35_11 H35B_11 109.0
H35A_11 C35_11 H35B_11 107.8
C36_11 C35_11 C34_11 113.0(16)
C36_11 C35_11 H35A_11 109.0
C36_11 C35_11 H35B_11 109.0
C35_11 C36_11 H36A_11 109.5
C35_11 C36_11 H36B_11 109.5
C35_11 C36_11 H36C_11 109.5
H36A_11 C36_11 H36B_11 109.5
H36A_11 C36_11 H36C_11 109.5
H36B_11 C36_11 H36C_11 109.5
C25_12 N20_12 C21_12 112.5(9)
C29_12 N20_12 C21_12 107.6(8)
C29_12 N20_12 C25_12 113.9(9)
C29_12 N20_12 C33_12 113.5(9)
C33_12 N20_12 C21_12 105.6(8)
C33_12 N20_12 C25_12 103.4(7)
N20_12 C21_12 H21A_12 107.4
N20_12 C21_12 H21B_12 107.4
H21A_12 C21_12 H21B_12 107.0
C22_12 C21_12 N20_12 119.6(10)
C22_12 C21_12 H21A_12 107.4
C22_12 C21_12 H21B_12 107.4
C21_12 C22_12 H22A_12 110.1
C21_12 C22_12 H22B_12 110.1
C21_12 C22_12 C23_12 107.9(10)
H22A_12 C22_12 H22B_12 108.4
C23_12 C22_12 H22A_12 110.1
C23_12 C22_12 H22B_12 110.1
C22_12 C23_12 H23A_12 110.2
C22_12 C23_12 H23B_12 110.2
H23A_12 C23_12 H23B_12 108.5
C24_12 C23_12 C22_12 107.7(12)
C24_12 C23_12 H23A_12 110.2
C24_12 C23_12 H23B_12 110.2
C23_12 C24_12 H24A_12 109.5
C23_12 C24_12 H24B_12 109.5
C23_12 C24_12 H24C_12 109.5
H24A_12 C24_12 H24B_12 109.5
H24A_12 C24_12 H24C_12 109.5
H24B_12 C24_12 H24C_12 109.5
N20_12 C25_12 H25A_12 107.5
N20_12 C25_12 H25B_12 107.5
H25A_12 C25_12 H25B_12 107.0
C26_12 C25_12 N20_12 119.4(8)
C26_12 C25_12 H25A_12 107.5
C26_12 C25_12 H25B_12 107.5
C25_12 C26_12 H26A_12 109.7
C25_12 C26_12 H26B_12 109.7
C25_12 C26_12 C27_12 109.6(8)
H26A_12 C26_12 H26B_12 108.2
C27_12 C26_12 H26A_12 109.7
C27_12 C26_12 H26B_12 109.7
C26_12 C27_12 H27A_12 108.6
C26_12 C27_12 H27B_12 108.6
H27A_12 C27_12 H27B_12 107.6
C28_12 C27_12 C26_12 114.6(10)
C28_12 C27_12 H27A_12 108.6
C28_12 C27_12 H27B_12 108.6
C27_12 C28_12 H28A_12 109.5
C27_12 C28_12 H28B_12 109.5
C27_12 C28_12 H28C_12 109.5
H28A_12 C28_12 H28B_12 109.5
H28A_12 C28_12 H28C_12 109.5
H28B_12 C28_12 H28C_12 109.5
N20_12 C29_12 H29A_12 109.1
N20_12 C29_12 H29B_12 109.1
H29A_12 C29_12 H29B_12 107.8
C30_12 C29_12 N20_12 112.5(9)
C30_12 C29_12 H29A_12 109.1
C30_12 C29_12 H29B_12 109.1
C29_12 C30_12 H30A_12 110.2
C29_12 C30_12 H30B_12 110.2
C29_12 C30_12 C31_12 107.8(10)
H30A_12 C30_12 H30B_12 108.5
C31_12 C30_12 H30A_12 110.2
C31_12 C30_12 H30B_12 110.2
C30_12 C31_12 H31A_12 108.6
C30_12 C31_12 H31B_12 108.6
H31A_12 C31_12 H31B_12 107.5
C32_12 C31_12 C30_12 114.8(13)
C32_12 C31_12 H31A_12 108.6
C32_12 C31_12 H31B_12 108.6
C31_12 C32_12 H32A_12 109.5
C31_12 C32_12 H32B_12 109.5
C31_12 C32_12 H32C_12 109.5
H32A_12 C32_12 H32B_12 109.5
H32A_12 C32_12 H32C_12 109.5
H32B_12 C32_12 H32C_12 109.5
N20_12 C33_12 H33A_12 108.4
N20_12 C33_12 H33B_12 108.4
H33A_12 C33_12 H33B_12 107.4
C34_12 C33_12 N20_12 115.7(9)
C34_12 C33_12 H33A_12 108.4
C34_12 C33_12 H33B_12 108.4
C33_12 C34_12 H34A_12 109.3
C33_12 C34_12 H34B_12 109.3
C33_12 C34_12 C35_12 111.8(9)
H34A_12 C34_12 H34B_12 107.9
C35_12 C34_12 H34A_12 109.3
C35_12 C34_12 H34B_12 109.3
C34_12 C35_12 H35A_12 109.0
C34_12 C35_12 H35B_12 109.0
H35A_12 C35_12 H35B_12 107.8
C36_12 C35_12 C34_12 112.8(11)
C36_12 C35_12 H35A_12 109.0
C36_12 C35_12 H35B_12 109.0
C35_12 C36_12 H36A_12 109.5
C35_12 C36_12 H36B_12 109.5
C35_12 C36_12 H36C_12 109.5
H36A_12 C36_12 H36B_12 109.5
H36A_12 C36_12 H36C_12 109.5
H36B_12 C36_12 H36C_12 109.5
C21_13 N20_13 C25_13 108.5(7)
C21_13 N20_13 C29_13 107.4(7)
C21_13 N20_13 C33_13 111.9(8)
C25_13 N20_13 C29_13 111.9(8)
C25_13 N20_13 C33_13 108.0(7)
C33_13 N20_13 C29_13 109.2(7)
N20_13 C21_13 H21A_13 108.4
N20_13 C21_13 H21B_13 108.4
H21A_13 C21_13 H21B_13 107.4
C22_13 C21_13 N20_13 115.6(8)
C22_13 C21_13 H21A_13 108.4
C22_13 C21_13 H21B_13 108.4
C21_13 C22_13 H22A_13 110.3
C21_13 C22_13 H22B_13 110.3
C21_13 C22_13 C23_13 107.3(8)
H22A_13 C22_13 H22B_13 108.5
C23_13 C22_13 H22A_13 110.3
C23_13 C22_13 H22B_13 110.3
C22_13 C23_13 H23A_13 109.8
C22_13 C23_13 H23B_13 109.8
H23A_13 C23_13 H23B_13 108.2
C24_13 C23_13 C22_13 109.4(11)
C24_13 C23_13 H23A_13 109.8
C24_13 C23_13 H23B_13 109.8
C23_13 C24_13 H24A_13 109.5
C23_13 C24_13 H24B_13 109.5
C23_13 C24_13 H24C_13 109.5
H24A_13 C24_13 H24B_13 109.5
H24A_13 C24_13 H24C_13 109.5
H24B_13 C24_13 H24C_13 109.5
N20_13 C25_13 H25A_13 108.4
N20_13 C25_13 H25B_13 108.4
H25A_13 C25_13 H25B_13 107.5
C26_13 C25_13 N20_13 115.6(7)
C26_13 C25_13 H25A_13 108.4
C26_13 C25_13 H25B_13 108.4
C25_13 C26_13 H26A_13 109.7
C25_13 C26_13 H26B_13 109.7
C25_13 C26_13 C27_13 109.7(8)
H26A_13 C26_13 H26B_13 108.2
C27_13 C26_13 H26A_13 109.7
C27_13 C26_13 H26B_13 109.7
C26_13 C27_13 H27A_13 108.8
C26_13 C27_13 H27B_13 108.8
H27A_13 C27_13 H27B_13 107.7
C28_13 C27_13 C26_13 113.8(10)
C28_13 C27_13 H27A_13 108.8
C28_13 C27_13 H27B_13 108.8
C27_13 C28_13 H28A_13 109.5
C27_13 C28_13 H28B_13 109.5
C27_13 C28_13 H28C_13 109.5
H28A_13 C28_13 H28B_13 109.5
H28A_13 C28_13 H28C_13 109.5
H28B_13 C28_13 H28C_13 109.5
N20_13 C29_13 H29A_13 108.5
N20_13 C29_13 H29B_13 108.5
H29A_13 C29_13 H29B_13 107.5
C30_13 C29_13 N20_13 115.2(8)
C30_13 C29_13 H29A_13 108.5
C30_13 C29_13 H29B_13 108.5
C29_13 C30_13 H30A_13 109.4
C29_13 C30_13 H30B_13 109.4
C29_13 C30_13 C31_13 111.3(8)
H30A_13 C30_13 H30B_13 108.0
C31_13 C30_13 H30A_13 109.4
C31_13 C30_13 H30B_13 109.4
C30_13 C31_13 H31A_13 109.5
C30_13 C31_13 H31B_13 109.5
H31A_13 C31_13 H31B_13 108.1
C32_13 C31_13 C30_13 110.8(10)
C32_13 C31_13 H31A_13 109.5
C32_13 C31_13 H31B_13 109.5
C31_13 C32_13 H32A_13 109.5
C31_13 C32_13 H32B_13 109.5
C31_13 C32_13 H32C_13 109.5
H32A_13 C32_13 H32B_13 109.5
H32A_13 C32_13 H32C_13 109.5
H32B_13 C32_13 H32C_13 109.5
N20_13 C33_13 H33A_13 108.6
N20_13 C33_13 H33B_13 108.6
H33A_13 C33_13 H33B_13 107.6
C34_13 C33_13 N20_13 114.6(7)
C34_13 C33_13 H33A_13 108.6
C34_13 C33_13 H33B_13 108.6
C33_13 C34_13 H34A_13 109.4
C33_13 C34_13 H34B_13 109.4
C33_13 C34_13 C35_13 111.3(8)
H34A_13 C34_13 H34B_13 108.0
C35_13 C34_13 H34A_13 109.4
C35_13 C34_13 H34B_13 109.4
C34_13 C35_13 H35A_13 108.9
C34_13 C35_13 H35B_13 108.9
H35A_13 C35_13 H35B_13 107.7
C36_13 C35_13 C34_13 113.4(10)
C36_13 C35_13 H35A_13 108.9
C36_13 C35_13 H35B_13 108.9
C35_13 C36_13 H36A_13 109.5
C35_13 C36_13 H36B_13 109.5
C35_13 C36_13 H36C_13 109.5
H36A_13 C36_13 H36B_13 109.5
H36A_13 C36_13 H36C_13 109.5
H36B_13 C36_13 H36C_13 109.5
C25_14 N20_14 C21_14 111.8(8)
C25_14 N20_14 C29_14 109.4(7)
C29_14 N20_14 C21_14 108.2(7)
C33_14 N20_14 C21_14 108.5(7)
C33_14 N20_14 C25_14 108.4(7)
C33_14 N20_14 C29_14 110.6(8)
N20_14 C21_14 H21A_14 108.5
N20_14 C21_14 H21B_14 108.5
H21A_14 C21_14 H21B_14 107.5
C22_14 C21_14 N20_14 115.2(8)
C22_14 C21_14 H21A_14 108.5
C22_14 C21_14 H21B_14 108.5
C21_14 C22_14 H22A_14 108.9
C21_14 C22_14 H22B_14 108.9
C21_14 C22_14 C23_14 113.3(10)
H22A_14 C22_14 H22B_14 107.7
C23_14 C22_14 H22A_14 108.9
C23_14 C22_14 H22B_14 108.9
C22_14 C23_14 H23A_14 109.0
C22_14 C23_14 H23B_14 109.0
H23A_14 C23_14 H23B_14 107.8
C24_14 C23_14 C22_14 112.8(13)
C24_14 C23_14 H23A_14 109.0
C24_14 C23_14 H23B_14 109.0
C23_14 C24_14 H24A_14 109.5
C23_14 C24_14 H24B_14 109.5
C23_14 C24_14 H24C_14 109.5
H24A_14 C24_14 H24B_14 109.5
H24A_14 C24_14 H24C_14 109.5
H24B_14 C24_14 H24C_14 109.5
N20_14 C25_14 H25A_14 108.5
N20_14 C25_14 H25B_14 108.5
H25A_14 C25_14 H25B_14 107.5
C26_14 C25_14 N20_14 114.9(8)
C26_14 C25_14 H25A_14 108.5
C26_14 C25_14 H25B_14 108.5
C25_14 C26_14 H26A_14 109.4
C25_14 C26_14 H26B_14 109.4
C25_14 C26_14 C27_14 111.2(8)
H26A_14 C26_14 H26B_14 108.0
C27_14 C26_14 H26A_14 109.4
C27_14 C26_14 H26B_14 109.4
C26_14 C27_14 H27A_14 108.7
C26_14 C27_14 H27B_14 108.7
H27A_14 C27_14 H27B_14 107.6
C28_14 C27_14 C26_14 114.4(10)
C28_14 C27_14 H27A_14 108.7
C28_14 C27_14 H27B_14 108.7
C27_14 C28_14 H28A_14 109.5
C27_14 C28_14 H28B_14 109.5
C27_14 C28_14 H28C_14 109.5
H28A_14 C28_14 H28B_14 109.5
H28A_14 C28_14 H28C_14 109.5
H28B_14 C28_14 H28C_14 109.5
N20_14 C29_14 H29A_14 108.3
N20_14 C29_14 H29B_14 108.3
H29A_14 C29_14 H29B_14 107.4
C30_14 C29_14 N20_14 115.9(8)
C30_14 C29_14 H29A_14 108.3
C30_14 C29_14 H29B_14 108.3
C29_14 C30_14 H30A_14 109.4
C29_14 C30_14 H30B_14 109.4
C29_14 C30_14 C31_14 111.1(8)
H30A_14 C30_14 H30B_14 108.0
C31_14 C30_14 H30A_14 109.4
C31_14 C30_14 H30B_14 109.4
C30_14 C31_14 H31A_14 109.1
C30_14 C31_14 H31B_14 109.1
H31A_14 C31_14 H31B_14 107.8
C32_14 C31_14 C30_14 112.5(9)
C32_14 C31_14 H31A_14 109.1
C32_14 C31_14 H31B_14 109.1
C31_14 C32_14 H32A_14 109.5
C31_14 C32_14 H32B_14 109.5
C31_14 C32_14 H32C_14 109.5
H32A_14 C32_14 H32B_14 109.5
H32A_14 C32_14 H32C_14 109.5
H32B_14 C32_14 H32C_14 109.5
N20_14 C33_14 H33A_14 108.4
N20_14 C33_14 H33B_14 108.4
H33A_14 C33_14 H33B_14 107.4
C34_14 C33_14 N20_14 115.7(7)
C34_14 C33_14 H33A_14 108.4
C34_14 C33_14 H33B_14 108.4
C33_14 C34_14 H34A_14 109.7
C33_14 C34_14 H34B_14 109.7
C33_14 C34_14 C35_14 110.0(8)
H34A_14 C34_14 H34B_14 108.2
C35_14 C34_14 H34A_14 109.7
C35_14 C34_14 H34B_14 109.7
C34_14 C35_14 H35A_14 108.6
C34_14 C35_14 H35B_14 108.6
H35A_14 C35_14 H35B_14 107.5
C36_14 C35_14 C34_14 114.8(10)
C36_14 C35_14 H35A_14 108.6
C36_14 C35_14 H35B_14 108.6
C35_14 C36_14 H36A_14 109.5
C35_14 C36_14 H36B_14 109.5
C35_14 C36_14 H36C_14 109.5
H36A_14 C36_14 H36B_14 109.5
H36A_14 C36_14 H36C_14 109.5
H36B_14 C36_14 H36C_14 109.5
C21_15 N20_15 C25_15 111.4(12)
C21_15 N20_15 C29_15 111.1(14)
C21_15 N20_15 C33_15 114.2(14)
C29_15 N20_15 C25_15 114.8(13)
C29_15 N20_15 C33_15 109.2(15)
C33_15 N20_15 C25_15 95.3(15)
N20_15 C21_15 H21A_15 108.4
N20_15 C21_15 H21B_15 108.4
H21A_15 C21_15 H21B_15 107.4
C22_15 C21_15 N20_15 115.6(15)
C22_15 C21_15 H21A_15 108.4
C22_15 C21_15 H21B_15 108.4
C21_15 C22_15 H22A_15 109.2
C21_15 C22_15 H22B_15 109.2
C21_15 C22_15 C23_15 111.8(19)
H22A_15 C22_15 H22B_15 107.9
C23_15 C22_15 H22A_15 109.2
C23_15 C22_15 H22B_15 109.2
C22_15 C23_15 H23A_15 111.1
C22_15 C23_15 H23B_15 111.1
H23A_15 C23_15 H23B_15 109.1
C24_15 C23_15 C22_15 103(2)
C24_15 C23_15 H23A_15 111.1
C24_15 C23_15 H23B_15 111.1
C23_15 C24_15 H24A_15 109.5
C23_15 C24_15 H24B_15 109.5
C23_15 C24_15 H24C_15 109.5
H24A_15 C24_15 H24B_15 109.5
H24A_15 C24_15 H24C_15 109.5
H24B_15 C24_15 H24C_15 109.5
N20_15 C25_15 H25A_15 107.1
N20_15 C25_15 H25B_15 107.1
H25A_15 C25_15 H25B_15 106.8
C26_15 C25_15 N20_15 120.7(11)
C26_15 C25_15 H25A_15 107.1
C26_15 C25_15 H25B_15 107.1
C25_15 C26_15 H26A_15 107.7
C25_15 C26_15 H26B_15 107.7
C25_15 C26_15 C27_15 118.3(10)
H26A_15 C26_15 H26B_15 107.1
C27_15 C26_15 H26A_15 107.7
C27_15 C26_15 H26B_15 107.7
C26_15 C27_15 H27A_15 109.1
C26_15 C27_15 H27B_15 109.1
H27A_15 C27_15 H27B_15 107.8
C28_15 C27_15 C26_15 112.6(11)
C28_15 C27_15 H27A_15 109.1
C28_15 C27_15 H27B_15 109.1
C27_15 C28_15 H28A_15 109.5
C27_15 C28_15 H28B_15 109.5
C27_15 C28_15 H28C_15 109.5
H28A_15 C28_15 H28B_15 109.5
H28A_15 C28_15 H28C_15 109.5
H28B_15 C28_15 H28C_15 109.5
N20_15 C29_15 H29A_15 107.6
N20_15 C29_15 H29B_15 107.6
N20_15 C29_15 C30_15 119.1(13)
H29A_15 C29_15 H29B_15 107.0
C30_15 C29_15 H29A_15 107.6
C30_15 C29_15 H29B_15 107.6
C29_15 C30_15 H30A_15 109.0
C29_15 C30_15 H30B_15 109.0
C29_15 C30_15 C31_15 112.9(13)
H30A_15 C30_15 H30B_15 107.8
C31_15 C30_15 H30A_15 109.0
C31_15 C30_15 H30B_15 109.0
C30_15 C31_15 H31A_15 108.0
C30_15 C31_15 H31B_15 108.0
H31A_15 C31_15 H31B_15 107.3
C32_15 C31_15 C30_15 117.1(15)
C32_15 C31_15 H31A_15 108.0
C32_15 C31_15 H31B_15 108.0
C31_15 C32_15 H32A_15 109.5
C31_15 C32_15 H32B_15 109.5
C31_15 C32_15 H32C_15 109.5
H32A_15 C32_15 H32B_15 109.5
H32A_15 C32_15 H32C_15 109.5
H32B_15 C32_15 H32C_15 109.5
N20_15 C33_15 H33A_15 110.0
N20_15 C33_15 H33B_15 110.0
N20_15 C33_15 H33C_15 99.9
N20_15 C33_15 H33D_15 99.9
H33A_15 C33_15 H33B_15 108.4
H33C_15 C33_15 H33D_15 104.2
C34_15 C33_15 N20_15 147(3)
C34_15 C33_15 N20_15 108(2)
C34_15 C33_15 H33A_15 110.0
C34_15 C33_15 H33B_15 110.0
C34_15 C33_15 H33C_15 99.9
C34_15 C33_15 H33D_15 99.9
C33_15 C34_15 H34A_15 112.0
C33_15 C34_15 H34B_15 112.0
C33_15 C34_15 C35_15 99(3)
H34A_15 C34_15 H34B_15 109.6
C35_15 C34_15 H34A_15 112.0
C35_15 C34_15 H34B_15 112.0
C21_16 N20_16 C25_16 113.5(10)
C21_16 N20_16 C33_16 108.7(8)
C29_16 N20_16 C21_16 108.3(9)
C29_16 N20_16 C25_16 106.3(8)
C29_16 N20_16 C33_16 114.0(9)
C33_16 N20_16 C25_16 106.2(8)
N20_16 C21_16 H21A_16 109.0
N20_16 C21_16 H21B_16 109.0
H21A_16 C21_16 H21B_16 107.8
C22_16 C21_16 N20_16 113.0(10)
C22_16 C21_16 H21A_16 109.0
C22_16 C21_16 H21B_16 109.0
C21_16 C22_16 H22A_16 108.5
C21_16 C22_16 H22B_16 108.5
C21_16 C22_16 C23_16 115.1(11)
H22A_16 C22_16 H22B_16 107.5
C23_16 C22_16 H22A_16 108.5
C23_16 C22_16 H22B_16 108.5
C22_16 C23_16 H23A_16 109.1
C22_16 C23_16 H23B_16 109.1
H23A_16 C23_16 H23B_16 107.8
C24_16 C23_16 C22_16 112.5(12)
C24_16 C23_16 H23A_16 109.1
C24_16 C23_16 H23B_16 109.1
C23_16 C24_16 H24A_16 109.5
C23_16 C24_16 H24B_16 109.5
C23_16 C24_16 H24C_16 109.5
H24A_16 C24_16 H24B_16 109.5
H24A_16 C24_16 H24C_16 109.5
H24B_16 C24_16 H24C_16 109.5
N20_16 C25_16 H25A_16 106.8
N20_16 C25_16 H25B_16 106.8
N20_16 C25_16 H25C_16 108.9
N20_16 C25_16 H25D_16 108.9
H25A_16 C25_16 H25B_16 106.6
H25C_16 C25_16 H25D_16 107.7
C26_16 C25_16 N20_16 113.3(12)
C26_16 C25_16 N20_16 122.3(15)
C26_16 C25_16 H25A_16 106.8
C26_16 C25_16 H25B_16 106.8
C26_16 C25_16 H25C_16 108.9
C26_16 C25_16 H25D_16 108.9
C25_16 C26_16 H26A_16 108.3
C25_16 C26_16 H26B_16 108.3
C25_16 C26_16 C27_16 107.3(17)
C25_16 C26_16 C27_16 116(2)
C25_16 C26_16 H26C_16 110.3
C25_16 C26_16 H26D_16 110.3
H26A_16 C26_16 H26B_16 107.4
C27_16 C26_16 H26A_16 108.3
C27_16 C26_16 H26B_16 108.3
C27_16 C26_16 H26C_16 110.3
C27_16 C26_16 H26D_16 110.3
H26C_16 C26_16 H26D_16 108.5
C26_16 C27_16 H27A_16 107.3
C26_16 C27_16 H27B_16 107.3
C26_16 C27_16 H27C_16 108.1
C26_16 C27_16 H27D_16 108.1
H27A_16 C27_16 H27B_16 106.9
C28_16 C27_16 C26_16 117(3)
C28_16 C27_16 C26_16 120(3)
C28_16 C27_16 H27A_16 107.3
C28_16 C27_16 H27B_16 107.3
C28_16 C27_16 H27C_16 108.1
C28_16 C27_16 H27D_16 108.1
H27C_16 C27_16 H27D_16 107.3
C27_16 C28_16 H28A_16 109.5
C27_16 C28_16 H28B_16 109.5
C27_16 C28_16 H28C_16 109.5
C27_16 C28_16 H28D_16 109.5
C27_16 C28_16 H28E_16 109.5
C27_16 C28_16 H28F_16 109.5
H28A_16 C28_16 H28B_16 109.5
H28A_16 C28_16 H28C_16 109.5
H28B_16 C28_16 H28C_16 109.5
H28D_16 C28_16 H28E_16 109.5
H28D_16 C28_16 H28F_16 109.5
H28E_16 C28_16 H28F_16 109.5
N20_16 C29_16 H29A_16 108.3
N20_16 C29_16 H29B_16 108.3
H29A_16 C29_16 H29B_16 107.4
C30_16 C29_16 N20_16 115.8(8)
C30_16 C29_16 H29A_16 108.3
C30_16 C29_16 H29B_16 108.3
C29_16 C30_16 H30A_16 109.5
C29_16 C30_16 H30B_16 109.5
C29_16 C30_16 C31_16 110.5(9)
H30A_16 C30_16 H30B_16 108.1
C31_16 C30_16 H30A_16 109.5
C31_16 C30_16 H30B_16 109.5
C30_16 C31_16 H31A_16 108.6
C30_16 C31_16 H31B_16 108.6
H31A_16 C31_16 H31B_16 107.5
C32_16 C31_16 C30_16 114.8(11)
C32_16 C31_16 H31A_16 108.6
C32_16 C31_16 H31B_16 108.6
C31_16 C32_16 H32A_16 109.5
C31_16 C32_16 H32B_16 109.5
C31_16 C32_16 H32C_16 109.5
H32A_16 C32_16 H32B_16 109.5
H32A_16 C32_16 H32C_16 109.5
H32B_16 C32_16 H32C_16 109.5
N20_16 C33_16 H33A_16 108.4
N20_16 C33_16 H33B_16 108.4
H33A_16 C33_16 H33B_16 107.5
C34_16 C33_16 N20_16 115.3(8)
C34_16 C33_16 H33A_16 108.4
C34_16 C33_16 H33B_16 108.4
C33_16 C34_16 H34A_16 109.7
C33_16 C34_16 H34B_16 109.7
C33_16 C34_16 C35_16 109.8(8)
H34A_16 C34_16 H34B_16 108.2
C35_16 C34_16 H34A_16 109.7
C35_16 C34_16 H34B_16 109.7
C34_16 C35_16 H35A_16 109.0
C34_16 C35_16 H35B_16 109.0
H35A_16 C35_16 H35B_16 107.8
C36_16 C35_16 C34_16 112.7(10)
C36_16 C35_16 H35A_16 109.0
C36_16 C35_16 H35B_16 109.0
C35_16 C36_16 H36A_16 109.5
C35_16 C36_16 H36B_16 109.5
C35_16 C36_16 H36C_16 109.5
H36A_16 C36_16 H36B_16 109.5
H36A_16 C36_16 H36C_16 109.5
H36B_16 C36_16 H36C_16 109.5
N40_17 C41_17 C42_17 178.0(15)
C41_17 C42_17 H42A_17 109.5
C41_17 C42_17 H42B_17 109.5
C41_17 C42_17 H42C_17 109.5
H42A_17 C42_17 H42B_17 109.5
H42A_17 C42_17 H42C_17 109.5
H42B_17 C42_17 H42C_17 109.5
N40_18 C41_18 C42_18 168(3)
N40_18 C41_18 C42_18 173(3)
C41_18 C42_18 H42A_18 109.5
C41_18 C42_18 H42B_18 109.5
C41_18 C42_18 H42C_18 109.5
C41_18 C42_18 H42D_18 109.5
C41_18 C42_18 H42E_18 109.5
C41_18 C42_18 H42F_18 109.5
H42A_18 C42_18 H42B_18 109.5
H42A_18 C42_18 H42C_18 109.5
H42B_18 C42_18 H42C_18 109.5
H42D_18 C42_18 H42E_18 109.5
H42D_18 C42_18 H42F_18 109.5
H42E_18 C42_18 H42F_18 109.5
N40_19 C41_19 C42_19 179.1(15)
C41_19 C42_19 H42A_19 109.5
C41_19 C42_19 H42B_19 109.5
C41_19 C42_19 H42C_19 109.5
H42A_19 C42_19 H42B_19 109.5
H42A_19 C42_19 H42C_19 109.5
H42B_19 C42_19 H42C_19 109.5
N40_20 C41_20 C42_20 175.6(19)
N40_20 C41_20 C42_20 166(6)
C41_20 C42_20 H42A_20 109.5
C41_20 C42_20 H42B_20 109.5
C41_20 C42_20 H42C_20 109.5
C41_20 C42_20 H42D_20 109.5
C41_20 C42_20 H42E_20 109.5
C41_20 C42_20 H42F_20 109.5
H42A_20 C42_20 H42B_20 109.5
H42A_20 C42_20 H42C_20 109.5
H42B_20 C42_20 H42C_20 109.5
H42D_20 C42_20 H42E_20 109.5
H42D_20 C42_20 H42F_20 109.5
H42E_20 C42_20 H42F_20 109.5
N40_22 C41_22 C42_22 177(2)
C41_22 C42_22 H42A_22 109.5
C41_22 C42_22 H42B_22 109.5
C41_22 C42_22 H42C_22 109.5
H42A_22 C42_22 H42B_22 109.5
H42A_22 C42_22 H42C_22 109.5
H42B_22 C42_22 H42C_22 109.5
N40_23 C41_23 C42_23 174(9)
N40_23 C41_23 C42_23 176(6)
C41_23 C42_23 H42A_23 109.5
C41_23 C42_23 H42B_23 109.5
C41_23 C42_23 H42C_23 109.5
C41_23 C42_23 H42D_23 109.5
C41_23 C42_23 H42E_23 109.5
C41_23 C42_23 H42F_23 109.5
H42A_23 C42_23 H42B_23 109.5
H42A_23 C42_23 H42C_23 109.5
H42B_23 C42_23 H42C_23 109.5
H42D_23 C42_23 H42E_23 109.5
H42D_23 C42_23 H42F_23 109.5
H42E_23 C42_23 H42F_23 109.5
N40_24 C41_24 C42_24 179.3(14)
C41_24 C42_24 H42A_24 109.5
C41_24 C42_24 H42B_24 109.5
C41_24 C42_24 H42C_24 109.5
H42A_24 C42_24 H42B_24 109.5
H42A_24 C42_24 H42C_24 109.5
H42B_24 C42_24 H42C_24 109.5
N40_25 C41_25 C42_25 171(4)
N40_25 C41_25 C42_25 168(5)
C41_25 C42_25 H42A_25 109.5
C41_25 C42_25 H42B_25 109.5
C41_25 C42_25 H42C_25 109.5
C41_25 C42_25 H42D_25 109.5
C41_25 C42_25 H42E_25 109.5
C41_25 C42_25 H42F_25 109.5
H42A_25 C42_25 H42B_25 109.5
H42A_25 C42_25 H42C_25 109.5
H42B_25 C42_25 H42C_25 109.5
H42D_25 C42_25 H42E_25 109.5
H42D_25 C42_25 H42F_25 109.5
H42E_25 C42_25 H42F_25 109.5
N40_26 C41_26 C42_26 172(5)
N40_26 C41_26 C42_26 169(5)
C41_26 C42_26 H42A_26 109.5
C41_26 C42_26 H42B_26 109.5
C41_26 C42_26 H42C_26 109.5
C41_26 C42_26 H42D_26 109.5
C41_26 C42_26 H42E_26 109.5
C41_26 C42_26 H42F_26 109.5
H42A_26 C42_26 H42B_26 109.5
H42A_26 C42_26 H42C_26 109.5
H42B_26 C42_26 H42C_26 109.5
H42D_26 C42_26 H42E_26 109.5
H42D_26 C42_26 H42F_26 109.5
H42E_26 C42_26 H42F_26 109.5
C55_27 O51_27 H51_27 109.5
O51_27 C55_27 H55A_27 108.9
O51_27 C55_27 H55B_27 108.9
O51_27 C55_27 C56_27 113.3(11)
H55A_27 C55_27 H55B_27 107.7
C56_27 C55_27 H55A_27 108.9
C56_27 C55_27 H55B_27 108.9
C55_27 C56_27 H56A_27 109.5
C55_27 C56_27 H56B_27 109.5
C55_27 C56_27 H56C_27 109.5
H56A_27 C56_27 H56B_27 109.5
H56A_27 C56_27 H56C_27 109.5
H56B_27 C56_27 H56C_27 109.5
N40_28 C41_28 C42_28 177(3)
C41_28 C42_28 H42A_28 109.5
C41_28 C42_28 H42B_28 109.5
C41_28 C42_28 H42C_28 109.5
H42A_28 C42_28 H42B_28 109.5
H42A_28 C42_28 H42C_28 109.5
H42B_28 C42_28 H42C_28 109.5
N40_21 C41_21 C42_21 164(3)
C41_21 C42_21 H42A_21 109.5
C41_21 C42_21 H42B_21 109.5
C41_21 C42_21 H42C_21 109.5
H42A_21 C42_21 H42B_21 109.5
H42A_21 C42_21 H42C_21 109.5
H42B_21 C42_21 H42C_21 109.5

loop_
_geom_bond_atom_site_label_1
_geom_bond_atom_site_label_2
_geom_bond_distance
Mn1_1 O2_1 2.077(6)
Mn1_1 O4_1 1.937(5)
Mn1_1 O6_1 1.957(5)
Mn1_1 O8_1 2.071(6)
Mn1_1 O10_1 1.923(5)
Mn1_1 O12_1 1.956(6)
Mo1_1 O1_1 1.952(6)
Mo1_1 O2_1 2.354(6)
Mo1_1 O11_1 1.917(6)
Mo1_1 O12_1 2.409(6)
Mo1_1 O13_1 1.717(6)
Mo1_1 O14_1 1.698(6)
Mo2_1 O1_1 1.910(6)
Mo2_1 O2_1 2.285(6)
Mo2_1 O3_1 1.938(6)
Mo2_1 O4_1 2.414(6)
Mo2_1 O15_1 1.714(6)
Mo2_1 O16_1 1.724(6)
Mo3_1 O3_1 1.919(6)
Mo3_1 O4_1 2.344(5)
Mo3_1 O5_1 1.925(6)
Mo3_1 O6_1 2.320(5)
Mo3_1 O17_1 1.707(6)
Mo3_1 O18_1 1.709(6)
Mo4_1 O5_1 1.932(6)
Mo4_1 O6_1 2.434(6)
Mo4_1 O7_1 1.914(6)
Mo4_1 O8_1 2.325(5)
Mo4_1 O19_1 1.711(6)
Mo4_1 O20_1 1.712(6)
Mo5_1 O7_1 1.941(6)
Mo5_1 O8_1 2.320(5)
Mo5_1 O9_1 1.931(6)
Mo5_1 O10_1 2.412(6)
Mo5_1 O21_1 1.700(7)
Mo5_1 O22_1 1.720(6)
Mo6_1 O9_1 1.915(6)
Mo6_1 O10_1 2.414(5)
Mo6_1 O11_1 1.936(6)
Mo6_1 O12_1 2.326(5)
Mo6_1 O23_1 1.716(6)
Mo6_1 O24_1 1.701(6)
O2_1 C1_1 1.444(9)
O4_1 C7_1 1.441(9)
O6_1 C2_1 1.437(9)
O8_1 C8_1 1.448(9)
O10_1 C3_1 1.450(9)
O12_1 C9_1 1.445(9)
C1_1 H1A_1 0.9900
C1_1 H1B_1 0.9900
C1_1 C4_1 1.532(12)
C2_1 H2A_1 0.9900
C2_1 H2B_1 0.9900
C2_1 C4_1 1.544(11)
C3_1 H3A_1 0.9900
C3_1 H3B_1 0.9900
C3_1 C4_1 1.545(12)
C4_1 N1_1 1.466(10)
C5_1 C6_1 1.537(11)
C5_1 N1_1 1.332(11)
C5_1 O25_1 1.219(10)
C6_1 H6A_1 0.9900
C6_1 H6B_1 0.9900
C6_1 N2_1 1.458(11)
C7_1 H7A_1 0.9900
C7_1 H7B_1 0.9900
C7_1 C10_1 1.540(12)
C8_1 H8A_1 0.9900
C8_1 H8B_1 0.9900
C8_1 C10_1 1.541(12)
C9_1 H9A_1 0.9900
C9_1 H9B_1 0.9900
C9_1 C10_1 1.551(12)
C10_1 N5_1 1.480(9)
C11_1 C12_1 1.549(12)
C11_1 N5_1 1.343(11)
C11_1 O26_1 1.221(11)
C12_1 H12A_1 0.9900
C12_1 H12B_1 0.9900
C12_1 N6_1 1.461(12)
N1_1 H1_1 0.8800
N2_1 N3_1 1.229(12)
N3_1 N4_1 1.163(13)
N5_1 H5_1 0.8800
N6_1 N7_1 1.252(14)
N7_1 N8_1 1.114(15)
Mn1_2 O2_2 1.966(6)
Mn1_2 O4_2 2.049(5)
Mn1_2 O6_2 1.979(5)
Mn1_2 O8_2 1.966(5)
Mn1_2 O10_2 2.026(6)
Mn1_2 O12_2 1.956(5)
Mo1_2 O1_2 1.951(5)
Mo1_2 O2_2 2.355(5)
Mo1_2 O11_2 1.922(6)
Mo1_2 O12_2 2.367(5)
Mo1_2 O13_2 1.692(6)
Mo1_2 O14_2 1.706(6)
Mo2_2 O1_2 1.909(6)
Mo2_2 O2_2 2.379(6)
Mo2_2 O3_2 1.927(6)
Mo2_2 O4_2 2.347(5)
Mo2_2 O15_2 1.711(6)
Mo2_2 O16_2 1.715(6)
Mo3_2 O3_2 1.925(6)
Mo3_2 O4_2 2.326(5)
Mo3_2 O5_2 1.915(6)
Mo3_2 O6_2 2.396(5)
Mo3_2 O17_2 1.709(6)
Mo3_2 O18_2 1.702(6)
Mo4_2 O5_2 1.940(6)
Mo4_2 O6_2 2.356(6)
Mo4_2 O7_2 1.910(6)
Mo4_2 O8_2 2.358(5)
Mo4_2 O19_2 1.708(6)
Mo4_2 O20_2 1.710(6)
Mo5_2 O7_2 1.958(6)
Mo5_2 O8_2 2.386(5)
Mo5_2 O9_2 1.908(6)
Mo5_2 O10_2 2.338(6)
Mo5_2 O21_2 1.707(6)
Mo5_2 O22_2 1.714(6)
Mo6_2 O9_2 1.938(6)
Mo6_2 O10_2 2.339(5)
Mo6_2 O11_2 1.926(6)
Mo6_2 O12_2 2.416(5)
Mo6_2 O23_2 1.707(6)
Mo6_2 O24_2 1.709(6)
O2_2 C1_2 1.448(9)
O4_2 C7_2 1.426(9)
O6_2 C2_2 1.434(9)
O8_2 C8_2 1.438(9)
O10_2 C3_2 1.444(9)
O12_2 C9_2 1.434(9)
C1_2 H1A_2 0.9900
C1_2 H1B_2 0.9900
C1_2 C4_2 1.537(12)
C2_2 H2A_2 0.9900
C2_2 H2B_2 0.9900
C2_2 C4_2 1.543(11)
C3_2 H3A_2 0.9900
C3_2 H3B_2 0.9900
C3_2 C4_2 1.537(12)
C4_2 N1_2 1.469(9)
C5_2 C6_2 1.553(11)
C5_2 N1_2 1.346(11)
C5_2 O25_2 1.210(10)
C6_2 H6AA_2 0.9900
C6_2 H6AB_2 0.9900
C6_2 H6BC_2 0.9900
C6_2 H6BD_2 0.9900
C6_2 N2_2 1.456(9)
C6_2 N2_2 1.474(10)
C7_2 H7A_2 0.9900
C7_2 H7B_2 0.9900
C7_2 C10_2 1.538(11)
C8_2 H8A_2 0.9900
C8_2 H8B_2 0.9900
C8_2 C10_2 1.546(11)
C9_2 H9A_2 0.9900
C9_2 H9B_2 0.9900
C9_2 C10_2 1.542(11)
C10_2 N5_2 1.478(9)
C11_2 C12_2 1.536(11)
C11_2 N5_2 1.352(10)
C11_2 O26_2 1.209(10)
C12_2 H12A_2 0.9900
C12_2 H12B_2 0.9900
C12_2 N6_2 1.464(11)
N1_2 H1_2 0.8800
N2_2 N3_2 1.222(9)
N2_2 N3_2 1.242(10)
N3_2 N4_2 1.135(10)
N3_2 N4_2 1.143(10)
N5_2 H5_2 0.8800
N6_2 N7_2 1.242(12)
N7_2 N8_2 1.144(13)
Mn1_3 O2_3 2.114(6)
Mn1_3 O4_3 1.925(5)
Mn1_3 O6_3 1.918(5)
Mn1_3 O8_3 2.102(6)
Mn1_3 O10_3 1.936(6)
Mn1_3 O11_3 1.930(5)
Mo1_3 O1_3 1.917(6)
Mo1_3 O2_3 2.299(6)
Mo1_3 O12_3 1.933(6)
Mo1_3 O11_3 2.426(6)
Mo1_3 O13_3 1.702(7)
Mo1_3 O14_3 1.716(6)
Mo2_3 O1_3 1.947(6)
Mo2_3 O2_3 2.313(6)
Mo2_3 O3_3 1.913(6)
Mo2_3 O4_3 2.407(6)
Mo2_3 O15_3 1.702(7)
Mo2_3 O16_3 1.711(6)
Mo3_3 O3_3 1.935(6)
Mo3_3 O4_3 2.343(5)
Mo3_3 O5_3 1.937(6)
Mo3_3 O6_3 2.349(6)
Mo3_3 O17_3 1.699(7)
Mo3_3 O18_3 1.705(7)
Mo4_3 O5_3 1.919(6)
Mo4_3 O6_3 2.426(6)
Mo4_3 O7_3 1.956(6)
Mo4_3 O8_3 2.294(6)
Mo4_3 O19_3 1.699(7)
Mo4_3 O20_3 1.714(7)
Mo5_3 O7_3 1.907(7)
Mo5_3 O8_3 2.316(6)
Mo5_3 O9_3 1.920(6)
Mo5_3 O10_3 2.443(6)
Mo5_3 O21_3 1.712(7)
Mo5_3 O22_3 1.706(7)
Mo6_3 O9_3 1.926(7)
Mo6_3 O10_3 2.352(6)
Mo6_3 O12_3 1.913(6)
Mo6_3 O11_3 2.371(5)
Mo6_3 O23_3 1.698(7)
Mo6_3 O24_3 1.711(7)
O2_3 C1_3 1.447(9)
O4_3 C7_3 1.452(9)
O6_3 C2_3 1.443(9)
O8_3 C8_3 1.432(10)
O10_3 C3_3 1.449(10)
O11_3 C9_3 1.439(9)
C1_3 H1A_3 0.9900
C1_3 H1B_3 0.9900
C1_3 C4_3 1.539(12)
C2_3 H2A_3 0.9900
C2_3 H2B_3 0.9900
C2_3 C4_3 1.537(12)
C3_3 H3A_3 0.9900
C3_3 H3B_3 0.9900
C3_3 C4_3 1.536(12)
C4_3 N1_3 1.478(10)
C5_3 C6_3 1.560(11)
C5_3 N1_3 1.350(11)
C5_3 O25_3 1.211(11)
C6_3 H6A_3 0.9900
C6_3 H6B_3 0.9900
C6_3 N2_3 1.462(12)
C7_3 H7A_3 0.9900
C7_3 H7B_3 0.9900
C7_3 C10_3 1.534(12)
C8_3 H8A_3 0.9900
C8_3 H8B_3 0.9900
C8_3 C10_3 1.556(12)
C9_3 H9A_3 0.9900
C9_3 H9B_3 0.9900
C9_3 C10_3 1.544(11)
C10_3 N5_3 1.473(10)
C11_3 C12_3 1.551(11)
C11_3 N5_3 1.355(10)
C11_3 O26_3 1.220(10)
C12_3 H12A_3 0.9900
C12_3 H12B_3 0.9900
C12_3 N6_3 1.470(11)
N1_3 H1_3 0.8800
N2_3 N3_3 1.226(13)
N3_3 N4_3 1.123(14)
N5_3 H5_3 0.8800
N6_3 N7_3 1.219(12)
N7_3 N8_3 1.118(13)
Mn1_4 O2_4 1.923(5)
Mn1_4 O4_4 1.975(6)
Mn1_4 O6_4 2.050(6)
Mn1_4 O8_4 1.924(6)
Mn1_4 O10_4 2.000(6)
Mn1_4 O12_4 2.069(6)
Mo1_4 O1_4 1.915(6)
Mo1_4 O2_4 2.394(5)
Mo1_4 O11_4 1.934(6)
Mo1_4 O12_4 2.319(6)
Mo1_4 O13_4 1.715(6)
Mo1_4 O14_4 1.701(6)
Mo2_4 O1_4 1.934(6)
Mo2_4 O2_4 2.379(5)
Mo2_4 O3_4 1.932(6)
Mo2_4 O4_4 2.355(6)
Mo2_4 O15_4 1.716(7)
Mo2_4 O16_4 1.711(6)
Mo3_4 O3_4 1.916(6)
Mo3_4 O4_4 2.417(6)
Mo3_4 O5_4 1.905(6)
Mo3_4 O6_4 2.373(6)
Mo3_4 O17_4 1.702(6)
Mo3_4 O18_4 1.704(6)
Mo4_4 O5_4 1.933(6)
Mo4_4 O6_4 2.323(6)
Mo4_4 O7_4 1.944(6)
Mo4_4 O8_4 2.429(5)
Mo4_4 O19_4 1.689(6)
Mo4_4 O20_4 1.709(6)
Mo5_4 O7_4 1.907(6)
Mo5_4 O8_4 2.373(5)
Mo5_4 O9_4 1.931(5)
Mo5_4 O10_4 2.337(6)
Mo5_4 O21_4 1.713(6)
Mo5_4 O22_4 1.722(6)
Mo6_4 O9_4 1.932(6)
Mo6_4 O10_4 2.373(5)
Mo6_4 O11_4 1.922(6)
Mo6_4 O12_4 2.308(5)
Mo6_4 O23_4 1.706(6)
Mo6_4 O24_4 1.709(6)
O2_4 C1_4 1.445(9)
O4_4 C7_4 1.437(9)
O6_4 C2_4 1.433(9)
O8_4 C8_4 1.444(9)
O10_4 C3_4 1.418(9)
O12_4 C9_4 1.434(9)
C1_4 H1A_4 0.9900
C1_4 H1B_4 0.9900
C1_4 C4_4 1.546(12)
C2_4 H2A_4 0.9900
C2_4 H2B_4 0.9900
C2_4 C4_4 1.551(12)
C3_4 H3A_4 0.9900
C3_4 H3B_4 0.9900
C3_4 C4_4 1.552(11)
C4_4 N1_4 1.480(9)
C5_4 C6_4 1.544(12)
C5_4 N1_4 1.334(11)
C5_4 O25_4 1.216(11)
C6_4 H6A_4 0.9900
C6_4 H6B_4 0.9900
C6_4 N2_4 1.462(12)
C7_4 H7A_4 0.9900
C7_4 H7B_4 0.9900
C7_4 C10_4 1.552(12)
C8_4 H8A_4 0.9900
C8_4 H8B_4 0.9900
C8_4 C10_4 1.530(12)
C9_4 H9A_4 0.9900
C9_4 H9B_4 0.9900
C9_4 C10_4 1.544(11)
C10_4 N5_4 1.468(10)
C11_4 C12_4 1.533(12)
C11_4 N5_4 1.346(11)
C11_4 O26_4 1.213(11)
C12_4 H12A_4 0.9900
C12_4 H12B_4 0.9900
C12_4 N6_4 1.462(10)
N1_4 H1_4 0.8800
N2_4 N3_4 1.205(16)
N3_4 N4_4 1.117(17)
N5_4 H5_4 0.8800
N6_4 N7_4 1.249(12)
N7_4 N8_4 1.124(12)
N20_5 C21_5 1.493(13)
N20_5 C25_5 1.513(12)
N20_5 C29_5 1.554(13)
N20_5 C33_5 1.538(14)
C21_5 H21A_5 0.9900
C21_5 H21B_5 0.9900
C21_5 C22_5 1.497(15)
C22_5 H22A_5 0.9900
C22_5 H22B_5 0.9900
C22_5 C23_5 1.599(16)
C23_5 H23A_5 0.9900
C23_5 H23B_5 0.9900
C23_5 C24_5 1.478(16)
C24_5 H24A_5 0.9800
C24_5 H24B_5 0.9800
C24_5 H24C_5 0.9800
C25_5 H25A_5 0.9900
C25_5 H25B_5 0.9900
C25_5 C26_5 1.525(15)
C26_5 H26A_5 0.9900
C26_5 H26B_5 0.9900
C26_5 C27_5 1.554(14)
C27_5 H27A_5 0.9900
C27_5 H27B_5 0.9900
C27_5 C28_5 1.500(17)
C28_5 H28A_5 0.9800
C28_5 H28B_5 0.9800
C28_5 H28C_5 0.9800
C29_5 H29A_5 0.9900
C29_5 H29B_5 0.9900
C29_5 C30_5 1.474(15)
C30_5 H30A_5 0.9900
C30_5 H30B_5 0.9900
C30_5 C31_5 1.505(15)
C31_5 H31A_5 0.9900
C31_5 H31B_5 0.9900
C31_5 C32_5 1.482(17)
C32_5 H32A_5 0.9800
C32_5 H32B_5 0.9800
C32_5 H32C_5 0.9800
C33_5 H33A_5 0.9900
C33_5 H33B_5 0.9900
C33_5 C34_5 1.513(14)
C34_5 H34A_5 0.9900
C34_5 H34B_5 0.9900
C34_5 C35_5 1.504(16)
C35_5 H35A_5 0.9900
C35_5 H35B_5 0.9900
C35_5 C36_5 1.522(16)
C36_5 H36A_5 0.9800
C36_5 H36B_5 0.9800
C36_5 H36C_5 0.9800
N20_6 C21_6 1.494(16)
N20_6 C25_6 1.493(16)
N20_6 C29_6 1.510(16)
N20_6 C33_6 1.576(17)
C21_6 H21A_6 0.9900
C21_6 H21B_6 0.9900
C21_6 C22_6 1.43(2)
C22_6 H22A_6 0.9900
C22_6 H22B_6 0.9900
C22_6 C23_6 1.62(2)
C23_6 H23A_6 0.9900
C23_6 H23B_6 0.9900
C23_6 C24_6 1.516(19)
C24_6 H24A_6 0.9800
C24_6 H24B_6 0.9800
C24_6 H24C_6 0.9800
C25_6 H25A_6 0.9900
C25_6 H25B_6 0.9900
C25_6 C26_6 1.502(16)
C26_6 H26A_6 0.9900
C26_6 H26B_6 0.9900
C26_6 C27_6 1.516(16)
C27_6 H27A_6 0.9900
C27_6 H27B_6 0.9900
C27_6 C28_6 1.494(18)
C28_6 H28A_6 0.9800
C28_6 H28B_6 0.9800
C28_6 H28C_6 0.9800
C29_6 H29A_6 0.9900
C29_6 H29B_6 0.9900
C29_6 H29C_6 0.9900
C29_6 H29D_6 0.9900
C29_6 C30_6 1.60(3)
C29_6 C30_6 1.32(5)
C30_6 H30A_6 0.9900
C30_6 H30B_6 0.9900
C30_6 C31_6 1.49(6)
C30_6 C31_6 1.54(3)
C30_6 H30C_6 0.9900
C30_6 H30D_6 0.9900
C31_6 H31A_6 0.9900
C31_6 H31B_6 0.9900
C31_6 C32_6 1.58(6)
C31_6 C32_6 1.47(4)
C31_6 H31C_6 0.9900
C31_6 H31D_6 0.9900
C32_6 H32A_6 0.9800
C32_6 H32B_6 0.9800
C32_6 H32C_6 0.9800
C32_6 H32D_6 0.9800
C32_6 H32E_6 0.9800
C32_6 H32F_6 0.9800
C33_6 H33A_6 0.9900
C33_6 H33B_6 0.9900
C33_6 C34_6 1.46(2)
C34_6 H34A_6 0.9900
C34_6 H34B_6 0.9900
C34_6 C35_6 1.59(2)
C35_6 H35A_6 0.9900
C35_6 H35B_6 0.9900
C35_6 C36_6 1.56(2)
C36_6 H36A_6 0.9800
C36_6 H36B_6 0.9800
C36_6 H36C_6 0.9800
N20_7 C21_7 1.527(8)
N20_7 C25_7 1.520(8)
N20_7 C29_7 1.523(8)
N20_7 C33_7 1.526(8)
C21_7 H21A_7 0.9900
C21_7 H21B_7 0.9900
C21_7 C22_7 1.512(8)
C22_7 H22A_7 0.9900
C22_7 H22B_7 0.9900
C22_7 C23_7 1.535(8)
C23_7 H23A_7 0.9900
C23_7 H23B_7 0.9900
C23_7 C24_7 1.490(9)
C24_7 H24A_7 0.9800
C24_7 H24B_7 0.9800
C24_7 H24C_7 0.9800
C25_7 H25A_7 0.9900
C25_7 H25B_7 0.9900
C25_7 C26_7 1.510(8)
C26_7 H26A_7 0.9900
C26_7 H26B_7 0.9900
C26_7 C27_7 1.522(9)
C27_7 H27A_7 0.9900
C27_7 H27B_7 0.9900
C27_7 H27C_7 0.9900
C27_7 H27D_7 0.9900
C27_7 C28_7 1.480(10)
C27_7 C28_7 1.491(10)
C28_7 H28A_7 0.9800
C28_7 H28B_7 0.9800
C28_7 H28C_7 0.9800
C28_7 H28D_7 0.9800
C28_7 H28E_7 0.9800
C28_7 H28F_7 0.9800
C29_7 H29A_7 0.9900
C29_7 H29B_7 0.9900
C29_7 C30_7 1.513(8)
C30_7 H30A_7 0.9900
C30_7 H30B_7 0.9900
C30_7 C31_7 1.525(8)
C31_7 H31A_7 0.9900
C31_7 H31B_7 0.9900
C31_7 C32_7 1.490(9)
C32_7 H32A_7 0.9800
C32_7 H32B_7 0.9800
C32_7 H32C_7 0.9800
C33_7 H33A_7 0.9900
C33_7 H33B_7 0.9900
C33_7 C34_7 1.511(8)
C34_7 H34A_7 0.9900
C34_7 H34B_7 0.9900
C34_7 C35_7 1.528(8)
C35_7 H35A_7 0.9900
C35_7 H35B_7 0.9900
C35_7 C36_7 1.490(9)
C36_7 H36A_7 0.9800
C36_7 H36B_7 0.9800
C36_7 H36C_7 0.9800
N20_8 C21_8 1.522(8)
N20_8 C25_8 1.521(8)
N20_8 C29_8 1.518(8)
N20_8 C33_8 1.524(8)
C21_8 H21A_8 0.9900
C21_8 H21B_8 0.9900
C21_8 C22_8 1.509(8)
C22_8 H22A_8 0.9900
C22_8 H22B_8 0.9900
C22_8 C23_8 1.527(8)
C23_8 H23A_8 0.9900
C23_8 H23B_8 0.9900
C23_8 C24_8 1.490(9)
C24_8 H24A_8 0.9800
C24_8 H24B_8 0.9800
C24_8 H24C_8 0.9800
C25_8 H25A_8 0.9900
C25_8 H25B_8 0.9900
C25_8 C26_8 1.514(9)
C26_8 H26A_8 0.9900
C26_8 H26B_8 0.9900
C26_8 C27_8 1.529(9)
C27_8 H27A_8 0.9900
C27_8 H27B_8 0.9900
C27_8 C28_8 1.487(10)
C28_8 H28A_8 0.9800
C28_8 H28B_8 0.9800
C28_8 H28C_8 0.9800
C29_8 H29A_8 0.9900
C29_8 H29B_8 0.9900
C29_8 C30_8 1.513(8)
C30_8 H30A_8 0.9900
C30_8 H30B_8 0.9900
C30_8 C31_8 1.523(8)
C31_8 H31A_8 0.9900
C31_8 H31B_8 0.9900
C31_8 C32_8 1.488(9)
C32_8 H32A_8 0.9800
C32_8 H32B_8 0.9800
C32_8 H32C_8 0.9800
C33_8 H33A_8 0.9900
C33_8 H33B_8 0.9900
C33_8 C34_8 1.508(8)
C34_8 H34A_8 0.9900
C34_8 H34B_8 0.9900
C34_8 C35_8 1.529(8)
C35_8 H35A_8 0.9900
C35_8 H35B_8 0.9900
C35_8 C36_8 1.487(9)
C36_8 H36A_8 0.9800
C36_8 H36B_8 0.9800
C36_8 H36C_8 0.9800
N20_9 C21_9 1.517(9)
N20_9 C25_9 1.527(10)
N20_9 C25_9 1.532(9)
N20_9 C29_9 1.526(9)
N20_9 C33_9 1.520(8)
C21_9 H21A_9 0.9900
C21_9 H21B_9 0.9900
C21_9 C22_9 1.512(9)
C22_9 H22A_9 0.9900
C22_9 H22B_9 0.9900
C22_9 C23_9 1.530(10)
C23_9 H23A_9 0.9900
C23_9 H23B_9 0.9900
C23_9 H23C_9 0.9900
C23_9 H23D_9 0.9900
C23_9 C24_9 1.486(10)
C23_9 C24_9 1.492(10)
C24_9 H24A_9 0.9800
C24_9 H24B_9 0.9800
C24_9 H24C_9 0.9800
C24_9 H24D_9 0.9800
C24_9 H24E_9 0.9800
C24_9 H24F_9 0.9800
C25_9 H25A_9 0.9900
C25_9 H25B_9 0.9900
C25_9 C26_9 1.511(10)
C25_9 C26_9 1.510(10)
C25_9 H25C_9 0.9900
C25_9 H25D_9 0.9900
C26_9 H26A_9 0.9900
C26_9 H26B_9 0.9900
C26_9 C27_9 1.530(10)
C26_9 C27_9 1.530(10)
C26_9 H26C_9 0.9900
C26_9 H26D_9 0.9900
C27_9 H27A_9 0.9900
C27_9 H27B_9 0.9900
C27_9 C28_9 1.480(10)
C27_9 C28_9 1.482(10)
C27_9 H27C_9 0.9900
C27_9 H27D_9 0.9900
C28_9 H28A_9 0.9800
C28_9 H28B_9 0.9800
C28_9 H28C_9 0.9800
C28_9 H28D_9 0.9800
C28_9 H28E_9 0.9800
C28_9 H28F_9 0.9800
C29_9 H29A_9 0.9900
C29_9 H29B_9 0.9900
C29_9 C30_9 1.507(9)
C30_9 H30A_9 0.9900
C30_9 H30B_9 0.9900
C30_9 C31_9 1.530(9)
C31_9 H31A_9 0.9900
C31_9 H31B_9 0.9900
C31_9 C32_9 1.485(9)
C32_9 H32A_9 0.9800
C32_9 H32B_9 0.9800
C32_9 H32C_9 0.9800
C33_9 H33A_9 0.9900
C33_9 H33B_9 0.9900
C33_9 C34_9 1.518(9)
C34_9 H34A_9 0.9900
C34_9 H34B_9 0.9900
C34_9 C35_9 1.529(9)
C35_9 H35A_9 0.9900
C35_9 H35B_9 0.9900
C35_9 C36_9 1.483(9)
C36_9 H36A_9 0.9800
C36_9 H36B_9 0.9800
C36_9 H36C_9 0.9800
N20_10 C21_10 1.521(8)
N20_10 C25_10 1.527(8)
N20_10 C29_10 1.523(8)
N20_10 C33_10 1.516(8)
C21_10 H21A_10 0.9900
C21_10 H21B_10 0.9900
C21_10 C22_10 1.516(9)
C22_10 H22A_10 0.9900
C22_10 H22B_10 0.9900
C22_10 C23_10 1.531(9)
C23_10 H23A_10 0.9900
C23_10 H23B_10 0.9900
C23_10 C24_10 1.488(9)
C24_10 H24A_10 0.9800
C24_10 H24B_10 0.9800
C24_10 H24C_10 0.9800
C25_10 H25A_10 0.9900
C25_10 H25B_10 0.9900
C25_10 H25C_10 0.9900
C25_10 H25D_10 0.9900
C25_10 C26_10 1.508(10)
C25_10 C26_10 1.520(10)
C26_10 H26A_10 0.9900
C26_10 H26B_10 0.9900
C26_10 C27_10 1.530(10)
C26_10 C27_10 1.526(10)
C26_10 H26C_10 0.9900
C26_10 H26D_10 0.9900
C27_10 H27A_10 0.9900
C27_10 H27B_10 0.9900
C27_10 C28_10 1.480(10)
C27_10 C28_10 1.485(10)
C27_10 H27C_10 0.9900
C27_10 H27D_10 0.9900
C28_10 H28A_10 0.9800
C28_10 H28B_10 0.9800
C28_10 H28C_10 0.9800
C28_10 H28D_10 0.9800
C28_10 H28E_10 0.9800
C28_10 H28F_10 0.9800
C29_10 H29A_10 0.9900
C29_10 H29B_10 0.9900
C29_10 C30_10 1.510(9)
C30_10 H30A_10 0.9900
C30_10 H30B_10 0.9900
C30_10 C31_10 1.528(9)
C31_10 H31A_10 0.9900
C31_10 H31B_10 0.9900
C31_10 C32_10 1.478(9)
C32_10 H32A_10 0.9800
C32_10 H32B_10 0.9800
C32_10 H32C_10 0.9800
C33_10 H33A_10 0.9900
C33_10 H33B_10 0.9900
C33_10 C34_10 1.517(9)
C34_10 H34A_10 0.9900
C34_10 H34B_10 0.9900
C34_10 C35_10 1.526(9)
C35_10 H35A_10 0.9900
C35_10 H35B_10 0.9900
C35_10 C36_10 1.487(9)
C36_10 H36A_10 0.9800
C36_10 H36B_10 0.9800
C36_10 H36C_10 0.9800
N20_11 C21_11 1.540(10)
N20_11 C21_11 1.533(10)
N20_11 C25_11 1.522(9)
N20_11 C29_11 1.512(10)
N20_11 C29_11 1.524(10)
N20_11 C33_11 1.531(9)
C21_11 H21A_11 0.9900
C21_11 H21B_11 0.9900
C21_11 C22_11 1.515(10)
C21_11 C22_11 1.515(10)
C21_11 H21C_11 0.9900
C21_11 H21D_11 0.9900
C22_11 H22A_11 0.9900
C22_11 H22B_11 0.9900
C22_11 C23_11 1.540(10)
C22_11 C23_11 1.537(10)
C22_11 H22C_11 0.9900
C22_11 H22D_11 0.9900
C23_11 H23A_11 0.9900
C23_11 H23B_11 0.9900
C23_11 C24_11 1.485(10)
C23_11 C24_11 1.477(10)
C23_11 H23C_11 0.9900
C23_11 H23D_11 0.9900
C24_11 H24A_11 0.9800
C24_11 H24B_11 0.9800
C24_11 H24C_11 0.9800
C24_11 H24D_11 0.9800
C24_11 H24E_11 0.9800
C24_11 H24F_11 0.9800
C25_11 H25A_11 0.9900
C25_11 H25B_11 0.9900
C25_11 C26_11 1.505(10)
C26_11 H26A_11 0.9900
C26_11 H26B_11 0.9900
C26_11 C27_11 1.520(9)
C27_11 H27A_11 0.9900
C27_11 H27B_11 0.9900
C27_11 C28_11 1.472(10)
C28_11 H28A_11 0.9800
C28_11 H28B_11 0.9800
C28_11 H28C_11 0.9800
C29_11 H29A_11 0.9900
C29_11 H29B_11 0.9900
C29_11 C30_11 1.511(10)
C29_11 C30_11 1.511(10)
C29_11 H29C_11 0.9900
C29_11 H29D_11 0.9900
C30_11 H30A_11 0.9900
C30_11 H30B_11 0.9900
C30_11 C31_11 1.526(10)
C30_11 C31_11 1.532(10)
C30_11 H30C_11 0.9900
C30_11 H30D_11 0.9900
C31_11 H31A_11 0.9900
C31_11 H31B_11 0.9900
C31_11 C32_11 1.479(10)
C31_11 C32_11 1.483(10)
C31_11 H31C_11 0.9900
C31_11 H31D_11 0.9900
C32_11 H32A_11 0.9800
C32_11 H32B_11 0.9800
C32_11 H32C_11 0.9800
C32_11 H32D_11 0.9800
C32_11 H32E_11 0.9800
C32_11 H32F_11 0.9800
C33_11 H33A_11 0.9900
C33_11 H33B_11 0.9900
C33_11 C34_11 1.504(10)
C34_11 H34A_11 0.9900
C34_11 H34B_11 0.9900
C34_11 C35_11 1.506(10)
C35_11 H35A_11 0.9900
C35_11 H35B_11 0.9900
C35_11 C36_11 1.467(10)
C36_11 H36A_11 0.9800
C36_11 H36B_11 0.9800
C36_11 H36C_11 0.9800
N20_12 C21_12 1.545(8)
N20_12 C25_12 1.534(8)
N20_12 C29_12 1.510(8)
N20_12 C33_12 1.514(8)
C21_12 H21A_12 0.9900
C21_12 H21B_12 0.9900
C21_12 C22_12 1.490(9)
C22_12 H22A_12 0.9900
C22_12 H22B_12 0.9900
C22_12 C23_12 1.526(9)
C23_12 H23A_12 0.9900
C23_12 H23B_12 0.9900
C23_12 C24_12 1.487(9)
C24_12 H24A_12 0.9800
C24_12 H24B_12 0.9800
C24_12 H24C_12 0.9800
C25_12 H25A_12 0.9900
C25_12 H25B_12 0.9900
C25_12 C26_12 1.511(9)
C26_12 H26A_12 0.9900
C26_12 H26B_12 0.9900
C26_12 C27_12 1.530(9)
C27_12 H27A_12 0.9900
C27_12 H27B_12 0.9900
C27_12 C28_12 1.488(9)
C28_12 H28A_12 0.9800
C28_12 H28B_12 0.9800
C28_12 H28C_12 0.9800
C29_12 H29A_12 0.9900
C29_12 H29B_12 0.9900
C29_12 C30_12 1.503(9)
C30_12 H30A_12 0.9900
C30_12 H30B_12 0.9900
C30_12 C31_12 1.532(9)
C31_12 H31A_12 0.9900
C31_12 H31B_12 0.9900
C31_12 C32_12 1.469(9)
C32_12 H32A_12 0.9800
C32_12 H32B_12 0.9800
C32_12 H32C_12 0.9800
C33_12 H33A_12 0.9900
C33_12 H33B_12 0.9900
C33_12 C34_12 1.499(9)
C34_12 H34A_12 0.9900
C34_12 H34B_12 0.9900
C34_12 C35_12 1.537(9)
C35_12 H35A_12 0.9900
C35_12 H35B_12 0.9900
C35_12 C36_12 1.484(9)
C36_12 H36A_12 0.9800
C36_12 H36B_12 0.9800
C36_12 H36C_12 0.9800
N20_13 C21_13 1.519(8)
N20_13 C25_13 1.519(8)
N20_13 C29_13 1.523(8)
N20_13 C33_13 1.522(8)
C21_13 H21A_13 0.9900
C21_13 H21B_13 0.9900
C21_13 C22_13 1.513(9)
C22_13 H22A_13 0.9900
C22_13 H22B_13 0.9900
C22_13 C23_13 1.532(9)
C23_13 H23A_13 0.9900
C23_13 H23B_13 0.9900
C23_13 C24_13 1.465(9)
C24_13 H24A_13 0.9800
C24_13 H24B_13 0.9800
C24_13 H24C_13 0.9800
C25_13 H25A_13 0.9900
C25_13 H25B_13 0.9900
C25_13 C26_13 1.508(8)
C26_13 H26A_13 0.9900
C26_13 H26B_13 0.9900
C26_13 C27_13 1.528(9)
C27_13 H27A_13 0.9900
C27_13 H27B_13 0.9900
C27_13 C28_13 1.490(9)
C28_13 H28A_13 0.9800
C28_13 H28B_13 0.9800
C28_13 H28C_13 0.9800
C29_13 H29A_13 0.9900
C29_13 H29B_13 0.9900
C29_13 C30_13 1.512(9)
C30_13 H30A_13 0.9900
C30_13 H30B_13 0.9900
C30_13 C31_13 1.524(8)
C31_13 H31A_13 0.9900
C31_13 H31B_13 0.9900
C31_13 C32_13 1.482(9)
C32_13 H32A_13 0.9800
C32_13 H32B_13 0.9800
C32_13 H32C_13 0.9800
C33_13 H33A_13 0.9900
C33_13 H33B_13 0.9900
C33_13 C34_13 1.511(8)
C34_13 H34A_13 0.9900
C34_13 H34B_13 0.9900
C34_13 C35_13 1.523(9)
C35_13 H35A_13 0.9900
C35_13 H35B_13 0.9900
C35_13 C36_13 1.480(9)
C36_13 H36A_13 0.9800
C36_13 H36B_13 0.9800
C36_13 H36C_13 0.9800
N20_14 C21_14 1.529(8)
N20_14 C25_14 1.523(8)
N20_14 C29_14 1.526(8)
N20_14 C33_14 1.522(8)
C21_14 H21A_14 0.9900
C21_14 H21B_14 0.9900
C21_14 C22_14 1.512(9)
C22_14 H22A_14 0.9900
C22_14 H22B_14 0.9900
C22_14 C23_14 1.529(9)
C23_14 H23A_14 0.9900
C23_14 H23B_14 0.9900
C23_14 C24_14 1.467(9)
C24_14 H24A_14 0.9800
C24_14 H24B_14 0.9800
C24_14 H24C_14 0.9800
C25_14 H25A_14 0.9900
C25_14 H25B_14 0.9900
C25_14 C26_14 1.506(9)
C26_14 H26A_14 0.9900
C26_14 H26B_14 0.9900
C26_14 C27_14 1.524(9)
C27_14 H27A_14 0.9900
C27_14 H27B_14 0.9900
C27_14 C28_14 1.486(9)
C28_14 H28A_14 0.9800
C28_14 H28B_14 0.9800
C28_14 H28C_14 0.9800
C29_14 H29A_14 0.9900
C29_14 H29B_14 0.9900
C29_14 C30_14 1.511(9)
C30_14 H30A_14 0.9900
C30_14 H30B_14 0.9900
C30_14 C31_14 1.531(8)
C31_14 H31A_14 0.9900
C31_14 H31B_14 0.9900
C31_14 C32_14 1.488(9)
C32_14 H32A_14 0.9800
C32_14 H32B_14 0.9800
C32_14 H32C_14 0.9800
C33_14 H33A_14 0.9900
C33_14 H33B_14 0.9900
C33_14 C34_14 1.508(8)
C34_14 H34A_14 0.9900
C34_14 H34B_14 0.9900
C34_14 C35_14 1.528(9)
C35_14 H35A_14 0.9900
C35_14 H35B_14 0.9900
C35_14 C36_14 1.490(9)
C36_14 H36A_14 0.9800
C36_14 H36B_14 0.9800
C36_14 H36C_14 0.9800
N20_15 C21_15 1.514(9)
N20_15 C25_15 1.543(9)
N20_15 C29_15 1.516(9)
N20_15 C33_15 1.519(10)
C21_15 H21A_15 0.9900
C21_15 H21B_15 0.9900
C21_15 C22_15 1.497(10)
C22_15 H22A_15 0.9900
C22_15 H22B_15 0.9900
C22_15 C23_15 1.533(10)
C23_15 H23A_15 0.9900
C23_15 H23B_15 0.9900
C23_15 C24_15 1.469(10)
C24_15 H24A_15 0.9800
C24_15 H24B_15 0.9800
C24_15 H24C_15 0.9800
C25_15 H25A_15 0.9900
C25_15 H25B_15 0.9900
C25_15 C26_15 1.517(9)
C26_15 H26A_15 0.9900
C26_15 H26B_15 0.9900
C26_15 C27_15 1.526(9)
C27_15 H27A_15 0.9900
C27_15 H27B_15 0.9900
C27_15 C28_15 1.481(9)
C28_15 H28A_15 0.9800
C28_15 H28B_15 0.9800
C28_15 H28C_15 0.9800
C29_15 H29A_15 0.9900
C29_15 H29B_15 0.9900
C29_15 C30_15 1.516(10)
C30_15 H30A_15 0.9900
C30_15 H30B_15 0.9900
C30_15 C31_15 1.540(10)
C31_15 H31A_15 0.9900
C31_15 H31B_15 0.9900
C31_15 C32_15 1.484(9)
C32_15 H32A_15 0.9800
C32_15 H32B_15 0.9800
C32_15 H32C_15 0.9800
C33_15 H33A_15 0.9900
C33_15 H33B_15 0.9900
C33_15 H33C_15 0.9900
C33_15 H33D_15 0.9900
C33_15 C34_15 1.514(10)
C33_15 C34_15 1.498(10)
C34_15 H34A_15 0.9900
C34_15 H34B_15 0.9900
C34_15 C35_15 1.534(10)
N20_16 C21_16 1.518(9)
N20_16 C25_16 1.541(9)
N20_16 C29_16 1.515(9)
N20_16 C33_16 1.519(8)
C21_16 H21A_16 0.9900
C21_16 H21B_16 0.9900
C21_16 C22_16 1.503(9)
C22_16 H22A_16 0.9900
C22_16 H22B_16 0.9900
C22_16 C23_16 1.520(9)
C23_16 H23A_16 0.9900
C23_16 H23B_16 0.9900
C23_16 C24_16 1.485(9)
C24_16 H24A_16 0.9800
C24_16 H24B_16 0.9800
C24_16 H24C_16 0.9800
C25_16 H25A_16 0.9900
C25_16 H25B_16 0.9900
C25_16 H25C_16 0.9900
C25_16 H25D_16 0.9900
C25_16 C26_16 1.508(10)
C25_16 C26_16 1.505(10)
C26_16 H26A_16 0.9900
C26_16 H26B_16 0.9900
C26_16 C27_16 1.529(10)
C26_16 C27_16 1.532(10)
C26_16 H26C_16 0.9900
C26_16 H26D_16 0.9900
C27_16 H27A_16 0.9900
C27_16 H27B_16 0.9900
C27_16 C28_16 1.483(10)
C27_16 C28_16 1.484(10)
C27_16 H27C_16 0.9900
C27_16 H27D_16 0.9900
C28_16 H28A_16 0.9800
C28_16 H28B_16 0.9800
C28_16 H28C_16 0.9800
C28_16 H28D_16 0.9800
C28_16 H28E_16 0.9800
C28_16 H28F_16 0.9800
C29_16 H29A_16 0.9900
C29_16 H29B_16 0.9900
C29_16 C30_16 1.508(9)
C30_16 H30A_16 0.9900
C30_16 H30B_16 0.9900
C30_16 C31_16 1.535(9)
C31_16 H31A_16 0.9900
C31_16 H31B_16 0.9900
C31_16 C32_16 1.484(9)
C32_16 H32A_16 0.9800
C32_16 H32B_16 0.9800
C32_16 H32C_16 0.9800
C33_16 H33A_16 0.9900
C33_16 H33B_16 0.9900
C33_16 C34_16 1.504(9)
C34_16 H34A_16 0.9900
C34_16 H34B_16 0.9900
C34_16 C35_16 1.528(8)
C35_16 H35A_16 0.9900
C35_16 H35B_16 0.9900
C35_16 C36_16 1.477(9)
C36_16 H36A_16 0.9800
C36_16 H36B_16 0.9800
C36_16 H36C_16 0.9800
N40_17 C41_17 1.137(7)
C41_17 C42_17 1.445(7)
C42_17 H42A_17 0.9800
C42_17 H42B_17 0.9800
C42_17 H42C_17 0.9800
N40_18 C41_18 1.141(8)
N40_18 C41_18 1.141(9)
C41_18 C42_18 1.436(9)
C41_18 C42_18 1.431(8)
C42_18 H42A_18 0.9800
C42_18 H42B_18 0.9800
C42_18 H42C_18 0.9800
C42_18 H42D_18 0.9800
C42_18 H42E_18 0.9800
C42_18 H42F_18 0.9800
N40_19 C41_19 1.141(7)
C41_19 C42_19 1.441(8)
C42_19 H42A_19 0.9800
C42_19 H42B_19 0.9800
C42_19 H42C_19 0.9800
N40_20 C41_20 1.143(10)
N40_20 C41_20 1.139(8)
C41_20 C42_20 1.443(8)
C41_20 C42_20 1.441(10)
C42_20 H42A_20 0.9800
C42_20 H42B_20 0.9800
C42_20 H42C_20 0.9800
C42_20 H42D_20 0.9800
C42_20 H42E_20 0.9800
C42_20 H42F_20 0.9800
N40_22 C41_22 1.134(8)
C41_22 C42_22 1.440(8)
C42_22 H42A_22 0.9800
C42_22 H42B_22 0.9800
C42_22 H42C_22 0.9800
N40_23 C41_23 1.139(9)
N40_23 C41_23 1.141(8)
C41_23 C42_23 1.438(9)
C41_23 C42_23 1.437(9)
C42_23 H42A_23 0.9800
C42_23 H42B_23 0.9800
C42_23 H42C_23 0.9800
C42_23 H42D_23 0.9800
C42_23 H42E_23 0.9800
C42_23 H42F_23 0.9800
N40_24 C41_24 1.140(7)
C41_24 C42_24 1.443(7)
C42_24 H42A_24 0.9800
C42_24 H42B_24 0.9800
C42_24 H42C_24 0.9800
N40_25 C41_25 1.144(9)
N40_25 C41_25 1.141(9)
C41_25 C42_25 1.444(9)
C41_25 C42_25 1.438(9)
C42_25 H42A_25 0.9800
C42_25 H42B_25 0.9800
C42_25 H42C_25 0.9800
C42_25 H42D_25 0.9800
C42_25 H42E_25 0.9800
C42_25 H42F_25 0.9800
N40_26 C41_26 1.142(9)
N40_26 C41_26 1.141(9)
C41_26 C42_26 1.440(9)
C41_26 C42_26 1.439(9)
C42_26 H42A_26 0.9800
C42_26 H42B_26 0.9800
C42_26 H42C_26 0.9800
C42_26 H42D_26 0.9800
C42_26 H42E_26 0.9800
C42_26 H42F_26 0.9800
O51_27 H51_27 0.8400
O51_27 C55_27 1.408(10)
C55_27 H55A_27 0.9900
C55_27 H55B_27 0.9900
C55_27 C56_27 1.444(10)
C56_27 H56A_27 0.9800
C56_27 H56B_27 0.9800
C56_27 H56C_27 0.9800
N40_28 C41_28 1.134(8)
C41_28 C42_28 1.437(8)
C42_28 H42A_28 0.9800
C42_28 H42B_28 0.9800
C42_28 H42C_28 0.9800
N40_21 C41_21 1.137(9)
C41_21 C42_21 1.436(9)
C42_21 H42A_21 0.9800
C42_21 H42B_21 0.9800
C42_21 H42C_21 0.9800

loop_
_geom_torsion_atom_site_label_1
_geom_torsion_atom_site_label_2
_geom_torsion_atom_site_label_3
_geom_torsion_atom_site_label_4
_geom_torsion
Mn1_1 O2_1 C1_1 C4_1 -4.7(8)
Mn1_1 O4_1 C7_1 C10_1 4.0(9)
Mn1_1 O6_1 C2_1 C4_1 -3.8(9)
Mn1_1 O8_1 C8_1 C10_1 3.5(8)
Mn1_1 O10_1 C3_1 C4_1 -3.6(9)
Mn1_1 O12_1 C9_1 C10_1 3.9(9)
Mo1_1 O2_1 C1_1 C4_1 116.8(6)
Mo1_1 O12_1 C9_1 C10_1 128.1(6)
Mo2_1 O2_1 C1_1 C4_1 -125.0(6)
Mo2_1 O4_1 C7_1 C10_1 -121.0(6)
Mo3_1 O4_1 C7_1 C10_1 127.0(6)
Mo3_1 O6_1 C2_1 C4_1 121.0(6)
Mo4_1 O6_1 C2_1 C4_1 -127.4(6)
Mo4_1 O8_1 C8_1 C10_1 -119.7(6)
Mo5_1 O8_1 C8_1 C10_1 123.0(6)
Mo5_1 O10_1 C3_1 C4_1 122.0(6)
Mo6_1 O10_1 C3_1 C4_1 -126.9(6)
Mo6_1 O12_1 C9_1 C10_1 -121.6(6)
O2_1 C1_1 C4_1 C2_1 67.2(9)
O2_1 C1_1 C4_1 C3_1 -59.8(9)
O2_1 C1_1 C4_1 N1_1 -178.7(6)
O4_1 C7_1 C10_1 C8_1 -68.6(9)
O4_1 C7_1 C10_1 C9_1 60.7(9)
O4_1 C7_1 C10_1 N5_1 175.6(7)
O6_1 C2_1 C4_1 C1_1 -63.4(9)
O6_1 C2_1 C4_1 C3_1 64.8(9)
O6_1 C2_1 C4_1 N1_1 -179.4(7)
O8_1 C8_1 C10_1 C7_1 61.8(9)
O8_1 C8_1 C10_1 C9_1 -66.1(9)
O8_1 C8_1 C10_1 N5_1 175.4(6)
O10_1 C3_1 C4_1 C1_1 67.1(9)
O10_1 C3_1 C4_1 C2_1 -60.8(9)
O10_1 C3_1 C4_1 N1_1 -174.2(7)
O12_1 C9_1 C10_1 C7_1 -65.3(9)
O12_1 C9_1 C10_1 C8_1 63.1(9)
O12_1 C9_1 C10_1 N5_1 -178.2(7)
C1_1 C4_1 N1_1 C5_1 62.4(11)
C2_1 C4_1 N1_1 C5_1 -178.0(8)
C3_1 C4_1 N1_1 C5_1 -60.0(11)
C5_1 C6_1 N2_1 N3_1 61.1(11)
C6_1 C5_1 N1_1 C4_1 179.8(8)
C7_1 C10_1 N5_1 C11_1 -176.2(8)
C8_1 C10_1 N5_1 C11_1 64.5(10)
C9_1 C10_1 N5_1 C11_1 -58.3(11)
C11_1 C12_1 N6_1 N7_1 56.2(12)
C12_1 C11_1 N5_1 C10_1 174.1(8)
C12_1 N6_1 N7_1 N8_1 178(100)
N1_1 C5_1 C6_1 N2_1 -176.1(8)
N5_1 C11_1 C12_1 N6_1 168.9(9)
O25_1 C5_1 C6_1 N2_1 5.2(14)
O25_1 C5_1 N1_1 C4_1 -1.6(15)
O26_1 C11_1 C12_1 N6_1 -11.6(14)
O26_1 C11_1 N5_1 C10_1 -5.4(15)
Mn1_2 O2_2 C1_2 C4_2 2.2(9)
Mn1_2 O4_2 C7_2 C10_2 -0.9(8)
Mn1_2 O6_2 C2_2 C4_2 1.5(9)
Mn1_2 O8_2 C8_2 C10_2 -1.7(8)
Mn1_2 O10_2 C3_2 C4_2 1.9(9)
Mn1_2 O12_2 C9_2 C10_2 -0.9(9)
Mo1_2 O2_2 C1_2 C4_2 124.0(6)
Mo1_2 O12_2 C9_2 C10_2 122.5(6)
Mo2_2 O2_2 C1_2 C4_2 -123.5(6)
Mo2_2 O4_2 C7_2 C10_2 -122.3(6)
Mo3_2 O4_2 C7_2 C10_2 121.5(6)
Mo3_2 O6_2 C2_2 C4_2 125.4(6)
Mo4_2 O6_2 C2_2 C4_2 -121.8(7)
Mo4_2 O8_2 C8_2 C10_2 -124.4(6)
Mo5_2 O8_2 C8_2 C10_2 122.7(6)
Mo5_2 O10_2 C3_2 C4_2 125.0(6)
Mo6_2 O10_2 C3_2 C4_2 -120.5(6)
Mo6_2 O12_2 C9_2 C10_2 -125.0(6)
O2_2 C1_2 C4_2 C2_2 62.5(9)
O2_2 C1_2 C4_2 C3_2 -65.1(9)
O2_2 C1_2 C4_2 N1_2 176.6(6)
O4_2 C7_2 C10_2 C8_2 -63.6(9)
O4_2 C7_2 C10_2 C9_2 64.2(9)
O4_2 C7_2 C10_2 N5_2 -179.5(6)
O6_2 C2_2 C4_2 C1_2 -64.8(9)
O6_2 C2_2 C4_2 C3_2 63.9(9)
O6_2 C2_2 C4_2 N1_2 179.4(7)
O8_2 C8_2 C10_2 C7_2 66.4(8)
O8_2 C8_2 C10_2 C9_2 -62.4(9)
O8_2 C8_2 C10_2 N5_2 179.1(6)
O10_2 C3_2 C4_2 C1_2 61.8(9)
O10_2 C3_2 C4_2 C2_2 -65.2(9)
O10_2 C3_2 C4_2 N1_2 -179.5(7)
O12_2 C9_2 C10_2 C7_2 -64.1(9)
O12_2 C9_2 C10_2 C8_2 63.9(9)
O12_2 C9_2 C10_2 N5_2 -177.5(6)
C1_2 C4_2 N1_2 C5_2 61.5(11)
C2_2 C4_2 N1_2 C5_2 179.6(9)
C3_2 C4_2 N1_2 C5_2 -61.3(11)
C5_2 C6_2 N2_2 N3_2 56(3)
C5_2 C6_2 N2_2 N3_2 63.0(18)
C6_2 C5_2 N1_2 C4_2 176.1(9)
C6_2 N2_2 N3_2 N4_2 -170(10)
C7_2 C10_2 N5_2 C11_2 178.1(8)
C8_2 C10_2 N5_2 C11_2 59.3(10)
C9_2 C10_2 N5_2 C11_2 -61.7(10)
C11_2 C12_2 N6_2 N7_2 62.1(11)
C12_2 C11_2 N5_2 C10_2 174.3(8)
N1_2 C5_2 C6_2 N2_2 165.3(13)
N1_2 C5_2 C6_2 N2_2 -179.5(11)
N5_2 C11_2 C12_2 N6_2 176.9(8)
O25_2 C5_2 C6_2 N2_2 -15.7(18)
O25_2 C5_2 C6_2 N2_2 -0.6(17)
O25_2 C5_2 N1_2 C4_2 -2.7(16)
O26_2 C11_2 C12_2 N6_2 -3.2(13)
O26_2 C11_2 N5_2 C10_2 -5.6(14)
Mn1_3 O2_3 C1_3 C4_3 1.3(8)
Mn1_3 O4_3 C7_3 C10_3 0.3(9)
Mn1_3 O6_3 C2_3 C4_3 1.0(11)
Mn1_3 O8_3 C8_3 C10_3 0.1(9)
Mn1_3 O10_3 C3_3 C4_3 0.8(10)
Mn1_3 O11_3 C9_3 C10_3 0.7(9)
Mo1_3 O2_3 C1_3 C4_3 -119.5(6)
Mo1_3 O11_3 C9_3 C10_3 -123.9(6)
Mo2_3 O2_3 C1_3 C4_3 120.4(6)
Mo2_3 O4_3 C7_3 C10_3 126.5(6)
Mo3_3 O4_3 C7_3 C10_3 -123.9(6)
Mo3_3 O6_3 C2_3 C4_3 -123.7(7)
Mo4_3 O6_3 C2_3 C4_3 127.3(7)
Mo4_3 O8_3 C8_3 C10_3 119.4(7)
Mo5_3 O8_3 C8_3 C10_3 -120.4(7)
Mo5_3 O10_3 C3_3 C4_3 -123.4(7)
Mo6_3 O10_3 C3_3 C4_3 125.1(7)
Mo6_3 O11_3 C9_3 C10_3 125.0(6)
O2_3 C1_3 C4_3 C2_3 -64.4(9)
O2_3 C1_3 C4_3 C3_3 63.1(9)
O2_3 C1_3 C4_3 N1_3 177.4(6)
O4_3 C7_3 C10_3 C8_3 64.6(9)
O4_3 C7_3 C10_3 C9_3 -62.8(9)
O4_3 C7_3 C10_3 N5_3 -175.8(7)
O6_3 C2_3 C4_3 C1_3 65.3(10)
O6_3 C2_3 C4_3 C3_3 -63.3(10)
O6_3 C2_3 C4_3 N1_3 -176.9(8)
O8_3 C8_3 C10_3 C7_3 -63.2(9)
O8_3 C8_3 C10_3 C9_3 63.6(9)
O8_3 C8_3 C10_3 N5_3 177.8(7)
O10_3 C3_3 C4_3 C1_3 -67.0(9)
O10_3 C3_3 C4_3 C2_3 62.2(10)
O10_3 C3_3 C4_3 N1_3 177.5(7)
O11_3 C9_3 C10_3 C7_3 62.4(9)
O11_3 C9_3 C10_3 C8_3 -66.0(9)
O11_3 C9_3 C10_3 N5_3 177.3(7)
C1_3 C4_3 N1_3 C5_3 70.9(10)
C2_3 C4_3 N1_3 C5_3 -51.5(12)
C3_3 C4_3 N1_3 C5_3 -169.3(8)
C5_3 C6_3 N2_3 N3_3 64.6(12)
C6_3 C5_3 N1_3 C4_3 176.1(8)
C7_3 C10_3 N5_3 C11_3 -55.6(11)
C8_3 C10_3 N5_3 C11_3 67.5(10)
C9_3 C10_3 N5_3 C11_3 -173.1(8)
C11_3 C12_3 N6_3 N7_3 59.8(12)
C12_3 C11_3 N5_3 C10_3 174.9(8)
N1_3 C5_3 C6_3 N2_3 166.3(8)
N5_3 C11_3 C12_3 N6_3 169.6(8)
O25_3 C5_3 C6_3 N2_3 -16.4(14)
O25_3 C5_3 N1_3 C4_3 -1.0(16)
O26_3 C11_3 C12_3 N6_3 -12.6(13)
O26_3 C11_3 N5_3 C10_3 -2.8(15)
Mn1_4 O2_4 C1_4 C4_4 -0.4(9)
Mn1_4 O4_4 C7_4 C10_4 0.2(9)
Mn1_4 O6_4 C2_4 C4_4 -0.7(9)
Mn1_4 O8_4 C8_4 C10_4 0.7(9)
Mn1_4 O10_4 C3_4 C4_4 0.1(9)
Mn1_4 O12_4 C9_4 C10_4 -0.7(9)
Mo1_4 O2_4 C1_4 C4_4 -125.5(6)
Mo1_4 O12_4 C9_4 C10_4 -121.4(6)
Mo2_4 O2_4 C1_4 C4_4 124.7(6)
Mo2_4 O4_4 C7_4 C10_4 123.6(6)
Mo3_4 O4_4 C7_4 C10_4 -123.2(6)
Mo3_4 O6_4 C2_4 C4_4 -121.7(6)
Mo4_4 O6_4 C2_4 C4_4 121.2(6)
Mo4_4 O8_4 C8_4 C10_4 124.8(6)
Mo5_4 O8_4 C8_4 C10_4 -125.2(6)
Mo5_4 O10_4 C3_4 C4_4 -123.7(6)
Mo6_4 O10_4 C3_4 C4_4 123.5(6)
Mo6_4 O12_4 C9_4 C10_4 121.5(6)
O2_4 C1_4 C4_4 C2_4 -64.1(9)
O2_4 C1_4 C4_4 C3_4 64.2(9)
O2_4 C1_4 C4_4 N1_4 177.7(6)
O4_4 C7_4 C10_4 C8_4 62.3(9)
O4_4 C7_4 C10_4 C9_4 -65.7(9)
O4_4 C7_4 C10_4 N5_4 -178.5(7)
O6_4 C2_4 C4_4 C1_4 63.4(9)
O6_4 C2_4 C4_4 C3_4 -64.0(9)
O6_4 C2_4 C4_4 N1_4 -177.9(7)
O8_4 C8_4 C10_4 C7_4 -63.3(9)
O8_4 C8_4 C10_4 C9_4 64.9(9)
O8_4 C8_4 C10_4 N5_4 177.9(7)
O10_4 C3_4 C4_4 C1_4 -63.1(9)
O10_4 C3_4 C4_4 C2_4 65.0(9)
O10_4 C3_4 C4_4 N1_4 -179.3(7)
O12_4 C9_4 C10_4 C7_4 64.7(9)
O12_4 C9_4 C10_4 C8_4 -63.1(9)
O12_4 C9_4 C10_4 N5_4 -179.6(7)
C1_4 C4_4 N1_4 C5_4 55.4(11)
C2_4 C4_4 N1_4 C5_4 -66.3(11)
C3_4 C4_4 N1_4 C5_4 173.6(8)
C5_4 C6_4 N2_4 N3_4 65.0(13)
C6_4 C5_4 N1_4 C4_4 178.6(8)
C7_4 C10_4 N5_4 C11_4 -66.9(11)
C8_4 C10_4 N5_4 C11_4 54.5(12)
C9_4 C10_4 N5_4 C11_4 173.8(9)
C11_4 C12_4 N6_4 N7_4 64.6(12)
C12_4 C11_4 N5_4 C10_4 176.8(9)
N1_4 C5_4 C6_4 N2_4 173.2(9)
N5_4 C11_4 C12_4 N6_4 173.0(9)
O25_4 C5_4 C6_4 N2_4 -6.7(15)
O25_4 C5_4 N1_4 C4_4 -1.6(16)
O26_4 C11_4 C12_4 N6_4 -8.1(15)
O26_4 C11_4 N5_4 C10_4 -2.1(16)
N20_5 C21_5 C22_5 C23_5 -163.7(9)
N20_5 C25_5 C26_5 C27_5 176.6(9)
N20_5 C29_5 C30_5 C31_5 -164.9(11)
N20_5 C33_5 C34_5 C35_5 155.1(9)
C21_5 N20_5 C25_5 C26_5 51.8(12)
C21_5 N20_5 C29_5 C30_5 67.1(14)
C21_5 N20_5 C33_5 C34_5 -48.4(12)
C21_5 C22_5 C23_5 C24_5 73.1(13)
C25_5 N20_5 C21_5 C22_5 70.2(11)
C25_5 N20_5 C29_5 C30_5 -173.5(11)
C25_5 N20_5 C33_5 C34_5 -172.5(8)
C25_5 C26_5 C27_5 C28_5 -171.8(11)
C29_5 N20_5 C21_5 C22_5 -176.5(9)
C29_5 N20_5 C25_5 C26_5 -65.0(11)
C29_5 N20_5 C33_5 C34_5 76.0(11)
C29_5 C30_5 C31_5 C32_5 -178.8(13)
C33_5 N20_5 C21_5 C22_5 -50.1(12)
C33_5 N20_5 C25_5 C26_5 176.8(9)
C33_5 N20_5 C29_5 C30_5 -60.3(13)
C33_5 C34_5 C35_5 C36_5 175.6(10)
N20_6 C21_6 C22_6 C23_6 166.2(11)
N20_6 C25_6 C26_6 C27_6 -169.9(9)
N20_6 C29_6 C30_6 C31_6 -173.2(19)
N20_6 C29_6 C30_6 C31_6 -179(3)
N20_6 C33_6 C34_6 C35_6 -178.9(14)
C21_6 N20_6 C25_6 C26_6 -75.8(14)
C21_6 N20_6 C29_6 C30_6 -178.6(15)
C21_6 N20_6 C29_6 C30_6 -169(4)
C21_6 N20_6 C33_6 C34_6 71.9(16)
C21_6 C22_6 C23_6 C24_6 -174.9(12)
C25_6 N20_6 C21_6 C22_6 71.3(16)
C25_6 N20_6 C29_6 C30_6 55.6(17)
C25_6 N20_6 C29_6 C30_6 65(4)
C25_6 N20_6 C33_6 C34_6 -168.9(14)
C25_6 C26_6 C27_6 C28_6 -175.5(9)
C29_6 N20_6 C21_6 C22_6 -53.3(17)
C29_6 N20_6 C25_6 C26_6 48.0(14)
C29_6 N20_6 C33_6 C34_6 -49.5(18)
C29_6 C30_6 C31_6 C32_6 178(5)
C29_6 C30_6 C31_6 C32_6 -70(3)
C33_6 N20_6 C21_6 C22_6 -177.1(12)
C33_6 N20_6 C25_6 C26_6 169.1(10)
C33_6 N20_6 C29_6 C30_6 -58.3(18)
C33_6 N20_6 C29_6 C30_6 -49(5)
C33_6 C34_6 C35_6 C36_6 -178.2(17)
N20_7 C21_7 C22_7 C23_7 -168.6(8)
N20_7 C25_7 C26_7 C27_7 170.3(9)
N20_7 C29_7 C30_7 C31_7 167.5(9)
N20_7 C33_7 C34_7 C35_7 -168.6(8)
C21_7 N20_7 C25_7 C26_7 -61.9(10)
C21_7 N20_7 C29_7 C30_7 177.6(9)
C21_7 N20_7 C33_7 C34_7 72.9(9)
C21_7 C22_7 C23_7 C24_7 -175.4(9)
C25_7 N20_7 C21_7 C22_7 -45.3(11)
C25_7 N20_7 C29_7 C30_7 56.6(11)
C25_7 N20_7 C33_7 C34_7 -166.5(8)
C25_7 C26_7 C27_7 C28_7 173.4(19)
C25_7 C26_7 C27_7 C28_7 -168(5)
C29_7 N20_7 C21_7 C22_7 -165.5(8)
C29_7 N20_7 C25_7 C26_7 57.9(10)
C29_7 N20_7 C33_7 C34_7 -47.0(10)
C29_7 C30_7 C31_7 C32_7 172.3(10)
C33_7 N20_7 C21_7 C22_7 73.4(10)
C33_7 N20_7 C25_7 C26_7 178.2(8)
C33_7 N20_7 C29_7 C30_7 -61.9(10)
C33_7 C34_7 C35_7 C36_7 177.4(10)
N20_8 C21_8 C22_8 C23_8 172.4(9)
N20_8 C25_8 C26_8 C27_8 -172.7(12)
N20_8 C29_8 C30_8 C31_8 -173.8(9)
N20_8 C33_8 C34_8 C35_8 167.2(8)
C21_8 N20_8 C25_8 C26_8 58.9(12)
C21_8 N20_8 C29_8 C30_8 179.8(8)
C21_8 N20_8 C33_8 C34_8 -71.0(11)
C21_8 C22_8 C23_8 C24_8 -173.6(10)
C25_8 N20_8 C21_8 C22_8 52.8(11)
C25_8 N20_8 C29_8 C30_8 -59.6(10)
C25_8 N20_8 C33_8 C34_8 167.9(9)
C25_8 C26_8 C27_8 C28_8 -178.2(17)
C29_8 N20_8 C21_8 C22_8 173.2(8)
C29_8 N20_8 C25_8 C26_8 -59.9(12)
C29_8 N20_8 C33_8 C34_8 47.5(11)
C29_8 C30_8 C31_8 C32_8 176.3(11)
C33_8 N20_8 C21_8 C22_8 -66.8(10)
C33_8 N20_8 C25_8 C26_8 179.9(10)
C33_8 N20_8 C29_8 C30_8 59.4(10)
C33_8 C34_8 C35_8 C36_8 167.0(10)
N20_9 C21_9 C22_9 C23_9 -178.0(14)
N20_9 C25_9 C26_9 C27_9 178(4)
N20_9 C25_9 C26_9 C27_9 171(2)
N20_9 C29_9 C30_9 C31_9 175.6(13)
N20_9 C33_9 C34_9 C35_9 -160.6(12)
C21_9 N20_9 C25_9 C26_9 62(3)
C21_9 N20_9 C25_9 C26_9 43(5)
C21_9 N20_9 C29_9 C30_9 175.0(12)
C21_9 N20_9 C33_9 C34_9 -56.5(16)
C21_9 C22_9 C23_9 C24_9 -179(3)
C21_9 C22_9 C23_9 C24_9 172(3)
C25_9 N20_9 C21_9 C22_9 56.0(15)
C25_9 N20_9 C21_9 C22_9 60(3)
C25_9 N20_9 C29_9 C30_9 -49(2)
C25_9 N20_9 C29_9 C30_9 -72.4(19)
C25_9 N20_9 C33_9 C34_9 166(3)
C25_9 N20_9 C33_9 C34_9 -166.8(18)
C25_9 C26_9 C27_9 C28_9 175(4)
C25_9 C26_9 C27_9 C28_9 -175(3)
C29_9 N20_9 C21_9 C22_9 178.6(12)
C29_9 N20_9 C25_9 C26_9 -79(4)
C29_9 N20_9 C25_9 C26_9 -54(3)
C29_9 N20_9 C33_9 C34_9 61.9(16)
C29_9 C30_9 C31_9 C32_9 -176.7(16)
C33_9 N20_9 C21_9 C22_9 -60.6(15)
C33_9 N20_9 C25_9 C26_9 177(2)
C33_9 N20_9 C25_9 C26_9 167(3)
C33_9 N20_9 C29_9 C30_9 55.7(15)
C33_9 C34_9 C35_9 C36_9 66(2)
N20_10 C21_10 C22_10 C23_10 166.1(11)
N20_10 C25_10 C26_10 C27_10 -173(2)
N20_10 C25_10 C26_10 C27_10 -163.4(17)
N20_10 C29_10 C30_10 C31_10 -170.5(9)
N20_10 C33_10 C34_10 C35_10 166.6(10)
C21_10 N20_10 C25_10 C26_10 -48(2)
C21_10 N20_10 C25_10 C26_10 -39(2)
C21_10 N20_10 C29_10 C30_10 -166.1(9)
C21_10 N20_10 C33_10 C34_10 56.8(12)
C21_10 C22_10 C23_10 C24_10 -179.3(15)
C25_10 N20_10 C21_10 C22_10 -62.0(11)
C25_10 N20_10 C29_10 C30_10 74.1(11)
C25_10 N20_10 C33_10 C34_10 178.1(10)
C25_10 C26_10 C27_10 C28_10 180(3)
C25_10 C26_10 C27_10 C28_10 -166(2)
C29_10 N20_10 C21_10 C22_10 179.2(9)
C29_10 N20_10 C25_10 C26_10 79(2)
C29_10 N20_10 C25_10 C26_10 69(2)
C29_10 N20_10 C33_10 C34_10 -62.1(12)
C29_10 C30_10 C31_10 C32_10 -178.8(12)
C33_10 N20_10 C21_10 C22_10 57.8(11)
C33_10 N20_10 C25_10 C26_10 -169.5(18)
C33_10 N20_10 C25_10 C26_10 -160(2)
C33_10 N20_10 C29_10 C30_10 -45.3(12)
C33_10 C34_10 C35_10 C36_10 178.1(11)
N20_11 C21_11 C22_11 C23_11 -119(9)
N20_11 C21_11 C22_11 C23_11 -179(2)
N20_11 C25_11 C26_11 C27_11 -179.8(13)
N20_11 C29_11 C30_11 C31_11 -146(4)
N20_11 C29_11 C30_11 C31_11 157(4)
N20_11 C33_11 C34_11 C35_11 161.8(15)
C21_11 N20_11 C25_11 C26_11 -41(3)
C21_11 N20_11 C25_11 C26_11 -74(2)
C21_11 N20_11 C33_11 C34_11 -51.9(19)
C21_11 N20_11 C33_11 C34_11 -90(2)
C21_11 C22_11 C23_11 C24_11 -170(6)
C21_11 C22_11 C23_11 C24_11 -84(3)
C25_11 N20_11 C21_11 C22_11 159(8)
C25_11 N20_11 C21_11 C22_11 -159(2)
C25_11 N20_11 C29_11 C30_11 42(5)
C25_11 N20_11 C29_11 C30_11 59(4)
C25_11 N20_11 C33_11 C34_11 57.2(18)
C25_11 C26_11 C27_11 C28_11 179.2(18)
C29_11 N20_11 C25_11 C26_11 57(2)
C29_11 N20_11 C25_11 C26_11 50(2)
C29_11 N20_11 C33_11 C34_11 -170(2)
C29_11 N20_11 C33_11 C34_11 173.1(19)
C29_11 C30_11 C31_11 C32_11 153(4)
C29_11 C30_11 C31_11 C32_11 -178(4)
C33_11 N20_11 C21_11 C22_11 -45(3)
C33_11 N20_11 C21_11 C22_11 -60(10)
C33_11 N20_11 C25_11 C26_11 176.2(14)
C33_11 N20_11 C29_11 C30_11 -76(5)
C33_11 N20_11 C29_11 C30_11 -68(3)
C33_11 C34_11 C35_11 C36_11 -178.8(18)
N20_12 C21_12 C22_12 C23_12 -162.2(11)
N20_12 C25_12 C26_12 C27_12 167.3(9)
N20_12 C29_12 C30_12 C31_12 178.6(11)
N20_12 C33_12 C34_12 C35_12 176.7(11)
C21_12 N20_12 C25_12 C26_12 78.5(12)
C21_12 N20_12 C29_12 C30_12 175.0(11)
C21_12 N20_12 C33_12 C34_12 -64.7(13)
C21_12 C22_12 C23_12 C24_12 174.6(14)
C25_12 N20_12 C21_12 C22_12 -65.0(15)
C25_12 N20_12 C29_12 C30_12 -59.5(14)
C25_12 N20_12 C33_12 C34_12 177.0(10)
C25_12 C26_12 C27_12 C28_12 174.6(9)
C29_12 N20_12 C21_12 C22_12 61.3(15)
C29_12 N20_12 C25_12 C26_12 -44.4(13)
C29_12 N20_12 C33_12 C34_12 53.0(13)
C29_12 C30_12 C31_12 C32_12 172.0(15)
C33_12 N20_12 C21_12 C22_12 -177.1(12)
C33_12 N20_12 C25_12 C26_12 -168.0(9)
C33_12 N20_12 C29_12 C30_12 58.5(14)
C33_12 C34_12 C35_12 C36_12 -179.2(13)
N20_13 C21_13 C22_13 C23_13 -171.5(11)
N20_13 C25_13 C26_13 C27_13 -163.7(9)
N20_13 C29_13 C30_13 C31_13 167.4(9)
N20_13 C33_13 C34_13 C35_13 163.4(9)
C21_13 N20_13 C25_13 C26_13 171.2(9)
C21_13 N20_13 C29_13 C30_13 -69.2(11)
C21_13 N20_13 C33_13 C34_13 -61.9(11)
C21_13 C22_13 C23_13 C24_13 -165.1(13)
C25_13 N20_13 C21_13 C22_13 74.4(12)
C25_13 N20_13 C29_13 C30_13 49.8(12)
C25_13 N20_13 C33_13 C34_13 178.8(9)
C25_13 C26_13 C27_13 C28_13 74.2(14)
C29_13 N20_13 C21_13 C22_13 -164.4(9)
C29_13 N20_13 C25_13 C26_13 52.9(12)
C29_13 N20_13 C33_13 C34_13 56.9(11)
C29_13 C30_13 C31_13 C32_13 170.6(12)
C33_13 N20_13 C21_13 C22_13 -44.6(12)
C33_13 N20_13 C25_13 C26_13 -67.3(11)
C33_13 N20_13 C29_13 C30_13 169.3(9)
C33_13 C34_13 C35_13 C36_13 170.0(13)
N20_14 C21_14 C22_14 C23_14 179.3(10)
N20_14 C25_14 C26_14 C27_14 -162.0(9)
N20_14 C29_14 C30_14 C31_14 -168.6(9)
N20_14 C33_14 C34_14 C35_14 171.2(9)
C21_14 N20_14 C25_14 C26_14 60.3(11)
C21_14 N20_14 C29_14 C30_14 66.0(11)
C21_14 N20_14 C33_14 C34_14 -172.9(9)
C21_14 C22_14 C23_14 C24_14 -74.4(18)
C25_14 N20_14 C21_14 C22_14 48.7(12)
C25_14 N20_14 C29_14 C30_14 -172.0(9)
C25_14 N20_14 C33_14 C34_14 65.5(11)
C25_14 C26_14 C27_14 C28_14 -175.2(12)
C29_14 N20_14 C21_14 C22_14 169.2(10)
C29_14 N20_14 C25_14 C26_14 -59.5(12)
C29_14 N20_14 C33_14 C34_14 -54.4(11)
C29_14 C30_14 C31_14 C32_14 179.1(10)
C33_14 N20_14 C21_14 C22_14 -70.8(12)
C33_14 N20_14 C25_14 C26_14 179.9(9)
C33_14 N20_14 C29_14 C30_14 -52.7(11)
C33_14 C34_14 C35_14 C36_14 -65.4(14)
N20_15 C21_15 C22_15 C23_15 -168.3(18)
N20_15 C25_15 C26_15 C27_15 173.6(15)
N20_15 C29_15 C30_15 C31_15 169.1(17)
N20_15 C33_15 C34_15 C35_15 -79(3)
C21_15 N20_15 C25_15 C26_15 168.9(17)
C21_15 N20_15 C29_15 C30_15 52(2)
C21_15 N20_15 C33_15 C34_15 46(2)
C21_15 N20_15 C33_15 C34_15 170(6)
C21_15 C22_15 C23_15 C24_15 82(3)
C25_15 N20_15 C21_15 C22_15 -78(2)
C25_15 N20_15 C29_15 C30_15 179.8(19)
C25_15 N20_15 C33_15 C34_15 -71(2)
C25_15 N20_15 C33_15 C34_15 53(6)
C25_15 C26_15 C27_15 C28_15 166.4(16)
C29_15 N20_15 C21_15 C22_15 51(2)
C29_15 N20_15 C25_15 C26_15 42(3)
C29_15 N20_15 C33_15 C34_15 -65(6)
C29_15 N20_15 C33_15 C34_15 170.8(19)
C29_15 C30_15 C31_15 C32_15 179.4(18)
C33_15 N20_15 C21_15 C22_15 174.9(19)
C33_15 N20_15 C25_15 C26_15 -72(2)
C33_15 N20_15 C29_15 C30_15 -75(2)
N20_16 C21_16 C22_16 C23_16 -171.1(14)
N20_16 C25_16 C26_16 C27_16 170(2)
N20_16 C25_16 C26_16 C27_16 -160(2)
N20_16 C29_16 C30_16 C31_16 163.6(10)
N20_16 C33_16 C34_16 C35_16 -172.5(10)
C21_16 N20_16 C25_16 C26_16 54(2)
C21_16 N20_16 C25_16 C26_16 47(3)
C21_16 N20_16 C29_16 C30_16 66.5(13)
C21_16 N20_16 C33_16 C34_16 -172.4(10)
C21_16 C22_16 C23_16 C24_16 174.9(15)
C25_16 N20_16 C21_16 C22_16 54.8(15)
C25_16 N20_16 C29_16 C30_16 -171.2(11)
C25_16 N20_16 C33_16 C34_16 65.2(13)
C25_16 C26_16 C27_16 C28_16 58(4)
C25_16 C26_16 C27_16 C28_16 -61(5)
C29_16 N20_16 C21_16 C22_16 172.5(12)
C29_16 N20_16 C25_16 C26_16 -72(3)
C29_16 N20_16 C25_16 C26_16 -65(2)
C29_16 N20_16 C33_16 C34_16 -51.5(13)
C29_16 C30_16 C31_16 C32_16 -73.7(14)
C33_16 N20_16 C21_16 C22_16 -63.2(15)
C33_16 N20_16 C25_16 C26_16 173(2)
C33_16 N20_16 C25_16 C26_16 166(3)
C33_16 N20_16 C29_16 C30_16 -54.6(14)
C33_16 C34_16 C35_16 C36_16 -176.3(12)
